data_4123220
loop_
_publ_author_name
'Ito, Satoru'
'Hiroto, Satoru'
'Lee, Sangsu'
'Son, Minjung'
'Hisaki, Ichiro'
'Yoshida, Takuya'
'Kim, Dongho'
'Kobayashi, Nagao'
'Shinokubo, Hiroshi'

_publ_section_title
;
 Synthesis of Highly Twisted and Fully \p-Conjugated Porphyrinic
 Oligomers.
;
_journal_issue 1
_journal_name_full 'Journal of the American Chemical Society'
_journal_page_first 142
_journal_page_last 145
_journal_paper_doi 10.1021/ja511905f
_journal_volume 137
_journal_year 2015
_chemical_formula_sum 'C224 H196 N22 Ni4'
_chemical_formula_weight 3430.86
_chemical_name_systematic
;
 ?
;
_space_group_crystal_system triclinic
_space_group_IT_number 2
_space_group_name_Hall '-P 1'
_space_group_name_H-M_alt 'P -1'
_symmetry_space_group_name_Hall '-P 1'
_symmetry_space_group_name_H-M 'P -1'
_atom_sites_solution_hydrogens geom
_audit_creation_method SHELXL-2014
_cell_angle_alpha 92.0430(10)
_cell_angle_beta 97.3700(10)
_cell_angle_gamma 97.475(3)
_cell_formula_units_Z 6
_cell_length_a 21.2281(7)
_cell_length_b 30.8431(8)
_cell_length_c 60.989(2)
_cell_measurement_temperature 293(2)
_cell_volume 39210(2)
_computing_structure_refinement 'SHELXL-2014 (Sheldrick, 2014)'
_diffrn_ambient_temperature 293(2)
_diffrn_measured_fraction_theta_full 0.613
_diffrn_measured_fraction_theta_max 0.898
_diffrn_radiation_wavelength 0.800
_diffrn_reflns_av_unetI/netI 0.3032
_diffrn_reflns_Laue_measured_fraction_full 0.613
_diffrn_reflns_Laue_measured_fraction_max 0.898
_diffrn_reflns_point_group_measured_fraction_full 0.613
_diffrn_reflns_point_group_measured_fraction_max 0.898
_diffrn_reflns_theta_full 28.685
_diffrn_reflns_theta_max 25.000
_diffrn_reflns_theta_min 1.138
_exptl_absorpt_coefficient_mu 0.328
_exptl_crystal_density_diffrn 0.872
_exptl_crystal_F_000 10836
_refine_diff_density_max 0.404
_refine_diff_density_min -0.306
_refine_diff_density_rms 0.051
_refine_ls_extinction_method none
_refine_ls_goodness_of_fit_ref 0.639
_refine_ls_hydrogen_treatment constr
_refine_ls_matrix_type full
_refine_ls_number_parameters 6637
_refine_ls_number_reflns 86971
_refine_ls_number_restraints 6581
_refine_ls_restrained_S_all 2.313
_refine_ls_R_factor_all 0.2480
_refine_ls_R_factor_gt 0.0883
_refine_ls_shift/su_max 0.071
_refine_ls_shift/su_mean 0.003
_refine_ls_structure_factor_coef Fsqd
_refine_ls_weighting_details 'w=1/[\s^2^(Fo^2^)+(0.1291P)^2^] where P=(Fo^2^+2Fc^2^)/3'
_refine_ls_weighting_scheme calc
_refine_ls_wR_factor_gt 0.2149
_refine_ls_wR_factor_ref 0.2644
_reflns_Friedel_coverage 0.000
_reflns_number_gt 17420
_reflns_number_total 86971
_reflns_threshold_expression 'I > 2\s(I)'
_cod_data_source_file ja511905f_si_006.cif
_cod_data_source_block shelxd_a
_cod_depositor_comments 'Adding full bibliography for 4123219--4123222.cif.'
_cod_database_code 4123220
_shelx_space_group_comment
;
The symmetry employed for this shelxl refinement is uniquely defined
by the following loop, which should always be used as a source of
symmetry information in preference to the above space-group names.
They are only intended as comments.
;
_shelxl_version_number 2014-3

loop_
_space_group_symop_operation_xyz
'x, y, z'
'-x, -y, -z'

loop_
_atom_site_label
_atom_site_type_symbol
_atom_site_fract_x
_atom_site_fract_y
_atom_site_fract_z
_atom_site_U_iso_or_equiv
_atom_site_adp_type
_atom_site_occupancy
_atom_site_site_symmetry_order
_atom_site_calc_flag
_atom_site_refinement_flags_posn
_atom_site_refinement_flags_adp
C1 C 0.4140(6) 0.7746(4) -0.2423(2) 0.133(4) Uani 1 1 d D U
H1 H 0.4270 0.7734 -0.2563 0.160 Uiso 1 1 calc R U
C2 C 0.4509(6) 0.7692(4) -0.2219(2) 0.116(4) Uani 1 1 d D U
C3 C 0.5164(6) 0.7671(3) -0.22044(19) 0.109(4) Uani 1 1 d D U
C4 C 0.5563(5) 0.7709(3) -0.19968(19) 0.112(4) Uani 1 1 d D U
C5 C 0.6236(5) 0.7790(3) -0.19609(19) 0.121(4) Uani 1 1 d D U
H2 H 0.6498 0.7786 -0.2072 0.146 Uiso 1 1 calc R U
C6 C 0.6443(5) 0.7873(3) -0.17503(18) 0.117(4) Uani 1 1 d D U
H3 H 0.6866 0.7953 -0.1686 0.141 Uiso 1 1 calc R U
C7 C 0.5881(5) 0.7817(3) -0.16364(18) 0.100(3) Uani 1 1 d D U
C8 C 0.5890(5) 0.7814(3) -0.14136(18) 0.093(3) Uani 1 1 d D U
C9 C 0.5356(5) 0.7659(3) -0.13196(16) 0.092(3) Uani 1 1 d D U
C10 C 0.5368(5) 0.7516(3) -0.10949(17) 0.097(3) Uani 1 1 d D U
C11 C 0.4786(4) 0.7195(3) -0.11054(16) 0.088(3) Uani 1 1 d D U
C12 C 0.4395(5) 0.7257(3) -0.13069(16) 0.096(3) Uani 1 1 d D U
C13 C 0.3742(5) 0.7171(3) -0.13322(17) 0.099(3) Uani 1 1 d D U
C14 C 0.3366(5) 0.7345(3) -0.15048(18) 0.103(3) Uani 1 1 d D U
C15 C 0.2707(5) 0.7359(3) -0.15187(17) 0.109(3) Uani 1 1 d D U
H4 H 0.2443 0.7241 -0.1419 0.131 Uiso 1 1 calc R U
C16 C 0.2511(5) 0.7577(3) -0.17043(19) 0.128(4) Uani 1 1 d D U
H5 H 0.2103 0.7647 -0.1750 0.154 Uiso 1 1 calc R U
C17 C 0.3071(5) 0.7673(3) -0.1811(2) 0.118(4) Uani 1 1 d D U
C18 C 0.3060(6) 0.7806(4) -0.2026(2) 0.139(4) Uani 1 1 d D U
C19 C 0.3610(6) 0.7804(4) -0.2128(2) 0.136(4) Uani 1 1 d D U
C20 C 0.3566(6) 0.7818(4) -0.2375(2) 0.148(5) Uani 1 1 d D U
H6 H 0.3213 0.7866 -0.2473 0.178 Uiso 1 1 calc R U
N1 N 0.4199(5) 0.7715(3) -0.20403(15) 0.126(3) Uani 1 1 d D U
N2 N 0.5353(4) 0.7730(3) -0.17897(15) 0.104(3) Uani 1 1 d D U
N3 N 0.4752(4) 0.7517(3) -0.14407(12) 0.104(3) Uani 1 1 d D U
N4 N 0.3598(4) 0.7545(3) -0.16820(15) 0.116(3) Uani 1 1 d D U
Ni1 Ni 0.44774(7) 0.76283(4) -0.17402(2) 0.1098(5) Uani 1 1 d D U
N5 N 0.4713(4) 0.6917(2) -0.09452(14) 0.094(3) Uani 1 1 d D U
N6 N 0.5785(4) 0.7631(2) -0.09093(14) 0.095(3) Uani 1 1 d D U
C21 C 0.5651(4) 0.7379(3) -0.07424(16) 0.091(3) Uani 1 1 d D U
C22 C 0.5916(5) 0.7417(3) -0.05135(16) 0.096(3) Uani 1 1 d D U
C23 C 0.6180(5) 0.7788(3) -0.03858(18) 0.103(3) Uani 1 1 d D U
C24 C 0.6254(5) 0.7813(4) -0.01525(18) 0.110(4) Uani 1 1 d D U
C25 C 0.6342(5) 0.8188(3) -0.00147(19) 0.116(4) Uani 1 1 d D U
H7 H 0.6430 0.8473 -0.0058 0.139 Uiso 1 1 calc R U
C26 C 0.6279(5) 0.8071(3) 0.01920(18) 0.117(4) Uani 1 1 d D U
H8 H 0.6285 0.8259 0.0315 0.140 Uiso 1 1 calc R U
C27 C 0.6199(5) 0.7601(3) 0.01858(17) 0.089(3) Uani 1 1 d D U
C28 C 0.6203(5) 0.7336(4) 0.03708(19) 0.097(3) Uani 1 1 d D U
C29 C 0.6289(5) 0.6913(4) 0.03554(18) 0.093(3) Uani 1 1 d D U
C30 C 0.6507(5) 0.6648(4) 0.05350(19) 0.096(4) Uani 1 1 d D U
C31 C 0.6811(5) 0.6323(3) 0.04472(17) 0.086(3) Uani 1 1 d D U
C32 C 0.6603(5) 0.6331(4) 0.02076(17) 0.094(3) Uani 1 1 d D U
C33 C 0.6565(5) 0.5969(4) 0.00662(17) 0.093(3) Uani 1 1 d D U
C34 C 0.6155(5) 0.5924(3) -0.01353(17) 0.102(3) Uani 1 1 d D U
C35 C 0.5938(5) 0.5508(3) -0.02541(17) 0.119(4) Uani 1 1 d D U
H9 H 0.6077 0.5239 -0.0227 0.143 Uiso 1 1 calc R U
C36 C 0.5474(5) 0.5605(3) -0.04167(16) 0.110(4) Uani 1 1 d D U
H10 H 0.5209 0.5403 -0.0515 0.132 Uiso 1 1 calc R U
C37 C 0.5465(5) 0.6067(3) -0.04103(16) 0.094(3) Uani 1 1 d D U
C38 C 0.5134(5) 0.6312(3) -0.05658(16) 0.091(3) Uani 1 1 d D U
C39 C 0.5316(5) 0.6752(3) -0.05764(16) 0.100(3) Uani 1 1 d D U
C40 C 0.5176(5) 0.6996(3) -0.07716(16) 0.098(3) Uani 1 1 d D U
N7 N 0.5730(4) 0.7015(3) -0.04185(12) 0.095(3) Uani 1 1 d D U
N8 N 0.6174(3) 0.7434(2) -0.00266(13) 0.090(3) Uani 1 1 d D U
N9 N 0.6336(4) 0.6693(3) 0.01570(13) 0.093(3) Uani 1 1 d D U
N10 N 0.5893(4) 0.6265(2) -0.02280(13) 0.098(3) Uani 1 1 d D U
Ni2 Ni 0.60383(6) 0.68496(4) -0.01316(2) 0.0998(5) Uani 1 1 d D U
N11 N 0.7196(3) 0.6080(2) 0.05675(15) 0.090(3) Uani 1 1 d D U
N12 N 0.6417(4) 0.6691(2) 0.07510(15) 0.100(3) Uani 1 1 d D U
C41 C 0.6742(5) 0.6406(3) 0.08642(16) 0.079(3) Uani 1 1 d D U
C42 C 0.6763(5) 0.6310(3) 0.10983(16) 0.096(3) Uani 1 1 d D U
C43 C 0.6277(5) 0.6330(3) 0.12275(18) 0.098(3) Uani 1 1 d D U
C44 C 0.6215(5) 0.6101(3) 0.14120(18) 0.109(3) Uani 1 1 d D U
C45 C 0.5654(5) 0.6008(4) 0.15207(17) 0.114(4) Uani 1 1 d D U
H11 H 0.5267 0.6120 0.1491 0.137 Uiso 1 1 calc R U
C46 C 0.5807(5) 0.5721(3) 0.16770(17) 0.109(3) Uani 1 1 d D U
H12 H 0.5527 0.5580 0.1765 0.131 Uiso 1 1 calc R U
C47 C 0.6481(5) 0.5674(3) 0.16835(17) 0.103(3) Uani 1 1 d D U
C48 C 0.6830(5) 0.5459(3) 0.18441(18) 0.098(3) Uani 1 1 d D U
C49 C 0.7488(5) 0.5538(3) 0.18813(17) 0.100(3) Uani 1 1 d D U
C50 C 0.7895(5) 0.5484(4) 0.20762(17) 0.104(3) Uani 1 1 d D U
C51 C 0.8473(5) 0.5754(3) 0.20788(17) 0.101(3) Uani 1 1 d D U
C52 C 0.8457(6) 0.5885(3) 0.18492(17) 0.103(3) Uani 1 1 d D U
C53 C 0.9009(6) 0.6013(3) 0.17574(18) 0.103(3) Uani 1 1 d D U
C54 C 0.8983(5) 0.6010(3) 0.15292(18) 0.100(3) Uani 1 1 d D U
C55 C 0.9504(5) 0.5986(3) 0.13994(17) 0.108(4) Uani 1 1 d D U
H13 H 0.9937 0.6013 0.1455 0.129 Uiso 1 1 calc R U
C56 C 0.9252(5) 0.5918(3) 0.11808(18) 0.112(4) Uani 1 1 d D U
H14 H 0.9479 0.5890 0.1061 0.134 Uiso 1 1 calc R U
C57 C 0.8574(5) 0.5897(3) 0.11723(18) 0.088(3) Uani 1 1 d D U
C58 C 0.8173(5) 0.5894(3) 0.09723(17) 0.086(3) Uani 1 1 d D U
C59 C 0.7549(5) 0.6000(3) 0.09707(17) 0.088(3) Uani 1 1 d D U
C60 C 0.7166(5) 0.6148(3) 0.07831(17) 0.086(3) Uani 1 1 d D U
N13 N 0.7291(4) 0.6084(3) 0.11603(13) 0.093(3) Uani 1 1 d D U
N14 N 0.6724(4) 0.5909(3) 0.15245(13) 0.104(3) Uani 1 1 d D U
N15 N 0.7854(4) 0.5764(3) 0.17365(12) 0.096(3) Uani 1 1 d D U
N16 N 0.8427(3) 0.5952(2) 0.13774(14) 0.095(3) Uani 1 1 d D U
Ni3 Ni 0.75707(6) 0.59253(4) 0.14488(2) 0.0979(5) Uani 1 1 d D U
N17 N 0.8870(4) 0.5893(3) 0.22590(15) 0.115(3) Uani 1 1 d D U
N18 N 0.7755(4) 0.5233(3) 0.22419(15) 0.111(3) Uani 1 1 d D U
C61 C 0.8211(5) 0.5324(4) 0.24187(18) 0.120(4) Uani 1 1 d D U
C62 C 0.8299(5) 0.5121(4) 0.26288(18) 0.123(4) Uani 1 1 d D U
C63 C 0.8117(6) 0.4698(4) 0.2668(2) 0.130(4) Uani 1 1 d D U
C64 C 0.8393(6) 0.4475(4) 0.2853(2) 0.130(4) Uani 1 1 d D U
C65 C 0.8346(6) 0.4015(4) 0.2861(2) 0.156(5) Uani 1 1 d D U
H15 H 0.8123 0.3797 0.2761 0.187 Uiso 1 1 calc R U
C66 C 0.8725(6) 0.3980(4) 0.3061(2) 0.169(5) Uani 1 1 d D U
H16 H 0.8845 0.3720 0.3115 0.203 Uiso 1 1 calc R U
C67 C 0.8902(7) 0.4395(4) 0.3172(2) 0.173(5) Uani 1 1 d D U
C68 C 0.9177(8) 0.4462(5) 0.3395(2) 0.196(5) Uani 1 1 d D U
C69 C 0.9135(8) 0.4859(5) 0.3501(2) 0.193(5) Uani 1 1 d D U
C70 C 0.9229(9) 0.4931(5) 0.3742(2) 0.241(6) Uani 1 1 d D U
H17 H 0.9335 0.4733 0.3848 0.290 Uiso 1 1 calc R U
C71 C 0.9124(9) 0.5363(5) 0.3777(2) 0.247(6) Uani 1 1 d D U
H18 H 0.9158 0.5513 0.3914 0.296 Uiso 1 1 calc R U
C72 C 0.8955(9) 0.5535(5) 0.3566(2) 0.203(5) Uani 1 1 d D U
C73 C 0.8949(7) 0.5982(5) 0.3535(2) 0.175(5) Uani 1 1 d D U
C74 C 0.9039(7) 0.6166(4) 0.3333(2) 0.156(5) Uani 1 1 d D U
C75 C 0.9159(6) 0.6634(4) 0.3315(2) 0.166(5) Uani 1 1 d D U
H19 H 0.9126 0.6856 0.3418 0.200 Uiso 1 1 calc R U
C76 C 0.9332(6) 0.6669(4) 0.3107(2) 0.166(5) Uani 1 1 d D U
H20 H 0.9492 0.6927 0.3048 0.199 Uiso 1 1 calc R U
C77 C 0.9223(6) 0.6236(4) 0.2993(2) 0.143(4) Uani 1 1 d D U
C78 C 0.9221(6) 0.6165(4) 0.2771(2) 0.128(4) Uani 1 1 d D U
C79 C 0.8969(5) 0.5769(4) 0.26721(17) 0.117(4) Uani 1 1 d D U
C80 C 0.8700(5) 0.5691(3) 0.24394(18) 0.112(3) Uani 1 1 d D U
N19 N 0.8728(4) 0.5397(3) 0.27865(13) 0.120(3) Uani 1 1 d D U
N20 N 0.8713(5) 0.4711(3) 0.30373(17) 0.147(3) Uani 1 1 d D U
N21 N 0.9033(6) 0.5238(4) 0.33919(15) 0.175(4) Uani 1 1 d D U
N22 N 0.9072(5) 0.5942(3) 0.31451(17) 0.137(3) Uani 1 1 d D U
Ni4 Ni 0.88889(8) 0.53219(5) 0.30918(3) 0.1382(6) Uani 1 1 d D U
C81 C 0.2426(7) 0.7925(6) -0.2150(3) 0.159(5) Uani 1 1 d . U
C82 C 0.2065(7) 0.7559(5) -0.2281(3) 0.167(5) Uani 1 1 d . U
C83 C 0.1515(7) 0.7659(5) -0.2425(2) 0.191(5) Uani 1 1 d . U
H21 H 0.1244 0.7434 -0.2507 0.229 Uiso 1 1 calc R U
C84 C 0.1392(7) 0.8065(6) -0.2440(3) 0.206(6) Uani 1 1 d D U
C85 C 0.1747(7) 0.8430(5) -0.2279(3) 0.197(6) Uani 1 1 d . U
H22 H 0.1601 0.8700 -0.2267 0.237 Uiso 1 1 calc R U
C86 C 0.2324(7) 0.8336(6) -0.2146(3) 0.170(5) Uani 1 1 d . U
C87 C 0.2757(7) 0.8698(4) -0.2015(2) 0.185(7) Uani 1 1 d . U
H23 H 0.2585 0.8968 -0.2038 0.277 Uiso 1 1 calc . U
H24 H 0.3173 0.8721 -0.2063 0.277 Uiso 1 1 calc . U
H25 H 0.2792 0.8639 -0.1861 0.277 Uiso 1 1 calc . U
C88 C 0.0792(7) 0.8184(5) -0.2586(3) 0.256(9) Uani 1 1 d D U
H26 H 0.0788 0.8495 -0.2574 0.384 Uiso 1 1 calc . U
H27 H 0.0412 0.8037 -0.2536 0.384 Uiso 1 1 calc . U
H28 H 0.0803 0.8094 -0.2737 0.384 Uiso 1 1 calc . U
C89 C 0.2181(7) 0.7099(5) -0.2279(2) 0.189(6) Uani 1 1 d . U
H29 H 0.2560 0.7075 -0.2178 0.283 Uiso 1 1 calc . U
H30 H 0.2239 0.6999 -0.2425 0.283 Uiso 1 1 calc . U
H31 H 0.1821 0.6922 -0.2233 0.283 Uiso 1 1 calc . U
C90 C 0.3382(5) 0.6952(4) -0.11600(19) 0.084(3) Uani 1 1 d . U
C91 C 0.3111(5) 0.6505(4) -0.1210(2) 0.097(3) Uani 1 1 d . U
C92 C 0.2664(5) 0.6337(4) -0.1068(2) 0.105(4) Uani 1 1 d . U
H32 H 0.2446 0.6056 -0.1101 0.126 Uiso 1 1 calc R U
C93 C 0.2534(6) 0.6564(4) -0.0884(2) 0.105(4) Uani 1 1 d . U
C94 C 0.2833(5) 0.6995(4) -0.08485(18) 0.107(3) Uani 1 1 d . U
H33 H 0.2741 0.7163 -0.0730 0.128 Uiso 1 1 calc R U
C95 C 0.3277(5) 0.7191(4) -0.0987(2) 0.090(3) Uani 1 1 d . U
C96 C 0.3562(5) 0.7665(4) -0.09240(17) 0.111(4) Uani 1 1 d . U
H34 H 0.3419 0.7757 -0.0789 0.166 Uiso 1 1 calc . U
H35 H 0.3424 0.7849 -0.1040 0.166 Uiso 1 1 calc . U
H36 H 0.4021 0.7689 -0.0904 0.166 Uiso 1 1 calc . U
C97 C 0.3253(6) 0.6236(4) -0.1397(2) 0.132(4) Uani 1 1 d . U
H37 H 0.3557 0.6406 -0.1475 0.198 Uiso 1 1 calc . U
H38 H 0.2865 0.6145 -0.1496 0.198 Uiso 1 1 calc . U
H39 H 0.3429 0.5983 -0.1343 0.198 Uiso 1 1 calc . U
C98 C 0.2035(6) 0.6361(4) -0.0744(2) 0.146(5) Uani 1 1 d . U
H40 H 0.1986 0.6569 -0.0629 0.218 Uiso 1 1 calc . U
H41 H 0.2175 0.6105 -0.0679 0.218 Uiso 1 1 calc . U
H42 H 0.1632 0.6280 -0.0836 0.218 Uiso 1 1 calc . U
C99 C 0.6559(5) 0.7913(4) -0.12700(17) 0.098(3) Uani 1 1 d . U
C100 C 0.6912(6) 0.7592(4) -0.12295(19) 0.107(4) Uani 1 1 d . U
C101 C 0.7549(6) 0.7707(4) -0.11180(18) 0.122(4) Uani 1 1 d . U
H43 H 0.7805 0.7488 -0.1088 0.146 Uiso 1 1 calc R U
C102 C 0.7792(6) 0.8132(5) -0.10530(19) 0.112(4) Uani 1 1 d . U
C103 C 0.7392(6) 0.8444(4) -0.10935(18) 0.110(4) Uani 1 1 d . U
H44 H 0.7551 0.8732 -0.1046 0.132 Uiso 1 1 calc R U
C104 C 0.6787(6) 0.8362(4) -0.11962(17) 0.096(3) Uani 1 1 d . U
C105 C 0.6332(5) 0.8718(4) -0.12498(19) 0.140(5) Uani 1 1 d . U
H45 H 0.5922 0.8578 -0.1320 0.211 Uiso 1 1 calc . U
H46 H 0.6516 0.8921 -0.1347 0.211 Uiso 1 1 calc . U
H47 H 0.6281 0.8872 -0.1115 0.211 Uiso 1 1 calc . U
C106 C 0.8470(5) 0.8248(4) -0.0946(2) 0.144(5) Uani 1 1 d . U
H48 H 0.8678 0.7989 -0.0940 0.216 Uiso 1 1 calc . U
H49 H 0.8475 0.8370 -0.0798 0.216 Uiso 1 1 calc . U
H50 H 0.8693 0.8459 -0.1030 0.216 Uiso 1 1 calc . U
C107 C 0.6667(5) 0.7121(4) -0.13029(19) 0.124(4) Uani 1 1 d . U
H51 H 0.6990 0.6940 -0.1258 0.187 Uiso 1 1 calc . U
H52 H 0.6565 0.7096 -0.1461 0.187 Uiso 1 1 calc . U
H53 H 0.6289 0.7028 -0.1237 0.187 Uiso 1 1 calc . U
C108 C 0.5482(6) 0.7626(5) -0.2415(2) 0.132(4) Uani 1 1 d . U
C109 C 0.5426(7) 0.7216(5) -0.2523(2) 0.147(5) Uani 1 1 d . U
C110 C 0.5665(6) 0.7198(5) -0.2723(2) 0.158(5) Uani 1 1 d . U
H54 H 0.5621 0.6931 -0.2803 0.190 Uiso 1 1 calc R U
C111 C 0.5978(7) 0.7582(6) -0.2811(3) 0.155(5) Uani 1 1 d . U
C112 C 0.5984(6) 0.7978(5) -0.2692(2) 0.156(5) Uani 1 1 d . U
H55 H 0.6135 0.8232 -0.2757 0.187 Uiso 1 1 calc R U
C113 C 0.5793(6) 0.8027(6) -0.2492(2) 0.149(5) Uani 1 1 d . U
C114 C 0.5840(8) 0.8484(5) -0.2371(3) 0.222(8) Uani 1 1 d . U
H56 H 0.5668 0.8452 -0.2233 0.333 Uiso 1 1 calc . U
H57 H 0.5599 0.8669 -0.2462 0.333 Uiso 1 1 calc . U
H58 H 0.6281 0.8613 -0.2342 0.333 Uiso 1 1 calc . U
C115 C 0.6253(8) 0.7540(6) -0.3031(3) 0.264(9) Uani 1 1 d . U
H59 H 0.6487 0.7815 -0.3059 0.396 Uiso 1 1 calc . U
H60 H 0.5908 0.7458 -0.3149 0.396 Uiso 1 1 calc . U
H61 H 0.6534 0.7319 -0.3022 0.396 Uiso 1 1 calc . U
C116 C 0.5130(7) 0.6799(4) -0.2440(2) 0.193(6) Uani 1 1 d . U
H62 H 0.4977 0.6859 -0.2302 0.290 Uiso 1 1 calc . U
H63 H 0.5444 0.6602 -0.2417 0.290 Uiso 1 1 calc . U
H64 H 0.4778 0.6667 -0.2546 0.290 Uiso 1 1 calc . U
C117 C 0.4689(6) 0.6031(4) -0.0740(2) 0.098(4) Uani 1 1 d . U
C118 C 0.4864(7) 0.5809(4) -0.0918(2) 0.106(4) Uani 1 1 d . U
C119 C 0.4425(7) 0.5497(4) -0.10496(19) 0.123(4) Uani 1 1 d . U
H65 H 0.4558 0.5345 -0.1166 0.148 Uiso 1 1 calc R U
C120 C 0.3816(7) 0.5415(4) -0.1009(2) 0.111(4) Uani 1 1 d D U
C121 C 0.3653(6) 0.5642(4) -0.0846(2) 0.110(4) Uani 1 1 d . U
H66 H 0.3225 0.5586 -0.0824 0.132 Uiso 1 1 calc R U
C122 C 0.4034(7) 0.5951(4) -0.0704(2) 0.108(4) Uani 1 1 d . U
C123 C 0.3800(5) 0.6201(4) -0.0532(2) 0.120(4) Uani 1 1 d . U
H67 H 0.4154 0.6383 -0.0446 0.179 Uiso 1 1 calc . U
H68 H 0.3591 0.6004 -0.0437 0.179 Uiso 1 1 calc . U
H69 H 0.3501 0.6382 -0.0598 0.179 Uiso 1 1 calc . U
C124 C 0.3353(5) 0.5058(3) -0.11561(18) 0.139(4) Uani 1 1 d D U
H70 H 0.3581 0.4927 -0.1261 0.208 Uiso 1 1 calc . U
H71 H 0.3009 0.5189 -0.1234 0.208 Uiso 1 1 calc . U
H72 H 0.3181 0.4838 -0.1065 0.208 Uiso 1 1 calc . U
C125 C 0.5557(7) 0.5886(4) -0.09612(18) 0.138(4) Uani 1 1 d . U
H73 H 0.5786 0.6125 -0.0865 0.207 Uiso 1 1 calc . U
H74 H 0.5573 0.5956 -0.1113 0.207 Uiso 1 1 calc . U
H75 H 0.5752 0.5626 -0.0933 0.207 Uiso 1 1 calc . U
C126 C 0.6876(6) 0.5552(4) 0.01222(19) 0.109(4) Uani 1 1 d . U
C127 C 0.7449(6) 0.5476(4) 0.00416(19) 0.112(4) Uani 1 1 d . U
C128 C 0.7703(6) 0.5088(4) 0.00650(19) 0.121(4) Uani 1 1 d . U
H76 H 0.8072 0.5044 0.0005 0.145 Uiso 1 1 calc R U
C129 C 0.7387(7) 0.4762(4) 0.0182(2) 0.121(4) Uani 1 1 d . U
C130 C 0.6833(7) 0.4834(4) 0.0266(2) 0.121(4) Uani 1 1 d . U
H77 H 0.6635 0.4614 0.0344 0.146 Uiso 1 1 calc R U
C131 C 0.6558(7) 0.5212(4) 0.0242(2) 0.115(4) Uani 1 1 d . U
C132 C 0.5949(7) 0.5286(4) 0.0331(2) 0.151(5) Uani 1 1 d . U
H78 H 0.5848 0.5572 0.0297 0.226 Uiso 1 1 calc . U
H79 H 0.6007 0.5263 0.0489 0.226 Uiso 1 1 calc . U
H80 H 0.5605 0.5069 0.0265 0.226 Uiso 1 1 calc . U
C133 C 0.7670(6) 0.4346(4) 0.0220(2) 0.166(5) Uani 1 1 d . U
H81 H 0.8048 0.4352 0.0148 0.249 Uiso 1 1 calc . U
H82 H 0.7363 0.4101 0.0160 0.249 Uiso 1 1 calc . U
H83 H 0.7782 0.4318 0.0376 0.249 Uiso 1 1 calc . U
C134 C 0.7840(5) 0.5851(4) -0.00799(18) 0.139(4) Uani 1 1 d . U
H84 H 0.7621 0.6104 -0.0085 0.208 Uiso 1 1 calc . U
H85 H 0.7871 0.5747 -0.0228 0.208 Uiso 1 1 calc . U
H86 H 0.8262 0.5926 0.0000 0.208 Uiso 1 1 calc . U
C135 C 0.6155(7) 0.7572(4) 0.0578(2) 0.116(4) Uani 1 1 d . U
C136 C 0.6696(9) 0.7740(4) 0.0720(3) 0.132(4) Uani 1 1 d . U
C137 C 0.6632(8) 0.8014(4) 0.0901(3) 0.152(5) Uani 1 1 d . U
H87 H 0.7001 0.8135 0.0994 0.183 Uiso 1 1 calc R U
C138 C 0.6024(9) 0.8117(5) 0.0953(3) 0.148(5) Uani 1 1 d D U
C139 C 0.5541(8) 0.7919(5) 0.0808(3) 0.160(5) Uani 1 1 d . U
H88 H 0.5138 0.7983 0.0832 0.192 Uiso 1 1 calc R U
C140 C 0.5545(10) 0.7627(5) 0.0624(3) 0.147(5) Uani 1 1 d . U
C141 C 0.4959(7) 0.7452(6) 0.0493(3) 0.197(7) Uani 1 1 d . U
H89 H 0.4606 0.7527 0.0564 0.296 Uiso 1 1 calc . U
H90 H 0.4934 0.7139 0.0477 0.296 Uiso 1 1 calc . U
H91 H 0.4941 0.7571 0.0349 0.296 Uiso 1 1 calc . U
C142 C 0.6004(10) 0.8420(5) 0.1153(3) 0.248(8) Uani 1 1 d D U
H92 H 0.6431 0.8504 0.1228 0.371 Uiso 1 1 calc . U
H93 H 0.5744 0.8271 0.1252 0.371 Uiso 1 1 calc . U
H94 H 0.5824 0.8676 0.1105 0.371 Uiso 1 1 calc . U
C143 C 0.7360(7) 0.7633(4) 0.0669(2) 0.165(6) Uani 1 1 d . U
H95 H 0.7690 0.7777 0.0780 0.247 Uiso 1 1 calc . U
H96 H 0.7435 0.7733 0.0527 0.247 Uiso 1 1 calc . U
H97 H 0.7365 0.7322 0.0670 0.247 Uiso 1 1 calc . U
C144 C 0.6338(7) 0.8206(4) -0.04931(18) 0.107(4) Uani 1 1 d . U
C145 C 0.6980(7) 0.8390(4) -0.05208(19) 0.126(4) Uani 1 1 d . U
C146 C 0.7081(7) 0.8813(4) -0.0592(2) 0.138(4) Uani 1 1 d . U
H98 H 0.7496 0.8933 -0.0609 0.166 Uiso 1 1 calc R U
C147 C 0.6598(9) 0.9057(4) -0.0639(2) 0.147(5) Uani 1 1 d D U
C148 C 0.5979(7) 0.8889(4) -0.0619(2) 0.153(4) Uani 1 1 d . U
H99 H 0.5644 0.9045 -0.0665 0.183 Uiso 1 1 calc R U
C149 C 0.5850(8) 0.8471(4) -0.05268(19) 0.125(4) Uani 1 1 d . U
C150 C 0.5139(7) 0.8308(4) -0.0518(2) 0.168(5) Uani 1 1 d . U
H100 H 0.4891 0.8543 -0.0548 0.252 Uiso 1 1 calc . U
H101 H 0.5086 0.8206 -0.0374 0.252 Uiso 1 1 calc . U
H102 H 0.4995 0.8072 -0.0627 0.252 Uiso 1 1 calc . U
C151 C 0.6772(7) 0.9528(4) -0.0716(2) 0.205(7) Uani 1 1 d D U
H103 H 0.7222 0.9581 -0.0726 0.307 Uiso 1 1 calc . U
H104 H 0.6666 0.9737 -0.0610 0.307 Uiso 1 1 calc . U
H105 H 0.6533 0.9557 -0.0858 0.307 Uiso 1 1 calc . U
C152 C 0.7472(6) 0.8097(5) -0.0482(2) 0.166(6) Uani 1 1 d . U
H106 H 0.7877 0.8246 -0.0510 0.248 Uiso 1 1 calc . U
H107 H 0.7355 0.7840 -0.0579 0.248 Uiso 1 1 calc . U
H108 H 0.7505 0.8015 -0.0331 0.248 Uiso 1 1 calc . U
C153 C 0.8428(5) 0.5813(4) 0.07662(19) 0.090(3) Uani 1 1 d . U
C154 C 0.8734(5) 0.6200(4) 0.0653(2) 0.096(4) Uani 1 1 d . U
C155 C 0.9039(6) 0.6134(5) 0.0475(2) 0.121(4) Uani 1 1 d . U
H109 H 0.9215 0.6374 0.0405 0.145 Uiso 1 1 calc R U
C156 C 0.9089(5) 0.5745(5) 0.0401(2) 0.110(4) Uani 1 1 d . U
C157 C 0.8803(5) 0.5355(4) 0.0498(2) 0.122(4) Uani 1 1 d . U
H110 H 0.8832 0.5077 0.0439 0.146 Uiso 1 1 calc R U
C158 C 0.8476(5) 0.5413(4) 0.06843(19) 0.097(3) Uani 1 1 d . U
C159 C 0.8157(5) 0.5002(3) 0.07871(19) 0.138(4) Uani 1 1 d . U
H111 H 0.8222 0.4744 0.0705 0.207 Uiso 1 1 calc . U
H112 H 0.7706 0.5015 0.0782 0.207 Uiso 1 1 calc . U
H113 H 0.8346 0.4993 0.0938 0.207 Uiso 1 1 calc . U
C160 C 0.9464(6) 0.5650(5) 0.0201(2) 0.177(6) Uani 1 1 d . U
H114 H 0.9430 0.5339 0.0171 0.265 Uiso 1 1 calc . U
H115 H 0.9907 0.5770 0.0237 0.265 Uiso 1 1 calc . U
H116 H 0.9281 0.5782 0.0072 0.265 Uiso 1 1 calc . U
C161 C 0.8700(5) 0.6626(4) 0.07483(18) 0.123(4) Uani 1 1 d . U
H117 H 0.8468 0.6598 0.0873 0.185 Uiso 1 1 calc . U
H118 H 0.8484 0.6793 0.0640 0.185 Uiso 1 1 calc . U
H119 H 0.9126 0.6772 0.0796 0.185 Uiso 1 1 calc . U
C162 C 0.9668(6) 0.6095(5) 0.18848(17) 0.106(4) Uani 1 1 d . U
C163 C 0.9946(6) 0.6517(5) 0.19472(19) 0.117(4) Uani 1 1 d . U
C164 C 1.0576(6) 0.6596(4) 0.20620(19) 0.131(4) Uani 1 1 d . U
H120 H 1.0757 0.6884 0.2098 0.158 Uiso 1 1 calc R U
C165 C 1.0929(6) 0.6277(6) 0.2122(2) 0.138(5) Uani 1 1 d D U
C166 C 1.0618(6) 0.5853(5) 0.20681(19) 0.138(4) Uani 1 1 d . U
H121 H 1.0832 0.5622 0.2116 0.165 Uiso 1 1 calc R U
C167 C 1.0001(6) 0.5747(5) 0.1947(2) 0.121(4) Uani 1 1 d . U
C168 C 0.9706(6) 0.5263(4) 0.1892(2) 0.152(5) Uani 1 1 d . U
H122 H 1.0006 0.5074 0.1950 0.228 Uiso 1 1 calc . U
H123 H 0.9611 0.5211 0.1734 0.228 Uiso 1 1 calc . U
H124 H 0.9319 0.5203 0.1958 0.228 Uiso 1 1 calc . U
C169 C 1.1627(5) 0.6380(5) 0.2249(2) 0.183(6) Uani 1 1 d D U
H125 H 1.1752 0.6691 0.2265 0.274 Uiso 1 1 calc . U
H126 H 1.1918 0.6248 0.2168 0.274 Uiso 1 1 calc . U
H127 H 1.1638 0.6263 0.2393 0.274 Uiso 1 1 calc . U
C170 C 0.9580(5) 0.6901(4) 0.18725(19) 0.132(4) Uani 1 1 d . U
H128 H 0.9832 0.7174 0.1927 0.198 Uiso 1 1 calc . U
H129 H 0.9178 0.6874 0.1931 0.198 Uiso 1 1 calc . U
H130 H 0.9502 0.6892 0.1714 0.198 Uiso 1 1 calc . U
C171 C 0.6445(5) 0.5201(4) 0.2000(2) 0.094(3) Uani 1 1 d . U
C172 C 0.6328(5) 0.5402(4) 0.2198(2) 0.100(3) Uani 1 1 d . U
C173 C 0.5924(5) 0.5185(4) 0.23375(18) 0.109(4) Uani 1 1 d . U
H131 H 0.5847 0.5323 0.2467 0.131 Uiso 1 1 calc R U
C174 C 0.5649(6) 0.4763(5) 0.2276(2) 0.122(4) Uani 1 1 d . U
C175 C 0.5791(6) 0.4557(4) 0.2089(3) 0.138(4) Uani 1 1 d . U
H132 H 0.5616 0.4266 0.2055 0.166 Uiso 1 1 calc R U
C176 C 0.6196(6) 0.4771(4) 0.1943(2) 0.109(4) Uani 1 1 d . U
C177 C 0.6322(5) 0.4535(4) 0.1747(2) 0.129(4) Uani 1 1 d . U
H133 H 0.6096 0.4243 0.1739 0.194 Uiso 1 1 calc . U
H134 H 0.6774 0.4523 0.1755 0.194 Uiso 1 1 calc . U
H135 H 0.6179 0.4683 0.1618 0.194 Uiso 1 1 calc . U
C178 C 0.5185(5) 0.4519(4) 0.2423(2) 0.150(5) Uani 1 1 d . U
H136 H 0.5146 0.4707 0.2548 0.225 Uiso 1 1 calc . U
H137 H 0.5350 0.4260 0.2474 0.225 Uiso 1 1 calc . U
H138 H 0.4770 0.4439 0.2338 0.225 Uiso 1 1 calc . U
C179 C 0.6609(5) 0.5873(4) 0.22656(18) 0.120(4) Uani 1 1 d . U
H139 H 0.6474 0.5957 0.2403 0.180 Uiso 1 1 calc . U
H140 H 0.6463 0.6061 0.2153 0.180 Uiso 1 1 calc . U
H141 H 0.7069 0.5899 0.2283 0.180 Uiso 1 1 calc . U
C180 C 0.5704(6) 0.6533(5) 0.11377(19) 0.108(4) Uani 1 1 d . U
C181 C 0.5632(7) 0.6973(5) 0.1204(2) 0.117(4) Uani 1 1 d . U
C182 C 0.5073(7) 0.7166(5) 0.1149(2) 0.137(4) Uani 1 1 d . U
H142 H 0.5053 0.7450 0.1202 0.164 Uiso 1 1 calc R U
C183 C 0.4579(8) 0.6947(6) 0.1023(3) 0.154(5) Uani 1 1 d . U
C184 C 0.4605(6) 0.6504(5) 0.0929(2) 0.143(5) Uani 1 1 d . U
H143 H 0.4266 0.6358 0.0831 0.172 Uiso 1 1 calc R U
C185 C 0.5186(6) 0.6296(5) 0.0995(2) 0.124(4) Uani 1 1 d . U
C186 C 0.5225(5) 0.5836(5) 0.0912(2) 0.143(5) Uani 1 1 d . U
H144 H 0.4841 0.5727 0.0814 0.215 Uiso 1 1 calc . U
H145 H 0.5272 0.5651 0.1035 0.215 Uiso 1 1 calc . U
H146 H 0.5589 0.5836 0.0833 0.215 Uiso 1 1 calc . U
C187 C 0.3920(6) 0.7113(5) 0.0951(3) 0.204(7) Uani 1 1 d . U
H147 H 0.3633 0.6884 0.0865 0.306 Uiso 1 1 calc . U
H148 H 0.3985 0.7363 0.0863 0.306 Uiso 1 1 calc . U
H149 H 0.3738 0.7194 0.1080 0.306 Uiso 1 1 calc . U
C188 C 0.6159(7) 0.7238(4) 0.1346(2) 0.155(5) Uani 1 1 d . U
H150 H 0.6512 0.7072 0.1374 0.233 Uiso 1 1 calc . U
H151 H 0.6018 0.7316 0.1483 0.233 Uiso 1 1 calc . U
H152 H 0.6295 0.7499 0.1274 0.233 Uiso 1 1 calc . U
C189 C 0.9352(8) 0.6555(5) 0.2647(2) 0.140(4) Uani 1 1 d . U
C190 C 0.8903(10) 0.6791(5) 0.2561(2) 0.168(5) Uani 1 1 d . U
C191 C 0.9002(8) 0.7163(5) 0.2448(2) 0.182(5) Uani 1 1 d . U
H153 H 0.8670 0.7308 0.2386 0.218 Uiso 1 1 calc R U
C192 C 0.9688(11) 0.7315(5) 0.2434(3) 0.190(6) Uani 1 1 d D U
C193 C 1.0163(8) 0.7082(6) 0.2525(3) 0.186(6) Uani 1 1 d . U
H154 H 1.0594 0.7185 0.2525 0.223 Uiso 1 1 calc R U
C194 C 0.9979(10) 0.6699(5) 0.2616(3) 0.170(5) Uani 1 1 d . U
C195 C 1.0539(7) 0.6467(6) 0.2697(2) 0.190(7) Uani 1 1 d . U
H155 H 1.0926 0.6624 0.2658 0.286 Uiso 1 1 calc . U
H156 H 1.0475 0.6175 0.2629 0.286 Uiso 1 1 calc . U
H157 H 1.0573 0.6452 0.2855 0.286 Uiso 1 1 calc . U
C196 C 0.9826(10) 0.7761(5) 0.2320(2) 0.266(9) Uani 1 1 d D U
H158 H 0.9427 0.7862 0.2268 0.399 Uiso 1 1 calc . U
H159 H 1.0058 0.7719 0.2198 0.399 Uiso 1 1 calc . U
H160 H 1.0076 0.7974 0.2426 0.399 Uiso 1 1 calc . U
C197 C 0.8219(7) 0.6646(4) 0.2589(2) 0.173(6) Uani 1 1 d . U
H161 H 0.7961 0.6866 0.2538 0.260 Uiso 1 1 calc . U
H162 H 0.8187 0.6604 0.2743 0.260 Uiso 1 1 calc . U
H163 H 0.8069 0.6376 0.2504 0.260 Uiso 1 1 calc . U
C198 C 0.8787(12) 0.6266(6) 0.3735(3) 0.189(5) Uani 1 1 d D U
C199 C 0.8156(12) 0.6320(7) 0.3761(4) 0.206(6) Uani 1 1 d . U
C200 C 0.8120(10) 0.6560(6) 0.3958(3) 0.198(6) Uani 1 1 d . U
H164 H 0.7714 0.6569 0.3999 0.238 Uiso 1 1 calc R U
C201 C 0.8604(13) 0.6772(7) 0.4090(4) 0.197(7) Uani 1 1 d . U
C202 C 0.9209(11) 0.6737(6) 0.4062(3) 0.207(7) Uani 1 1 d . U
H165 H 0.9535 0.6885 0.4164 0.248 Uiso 1 1 calc R U
C203 C 0.9396(13) 0.6479(6) 0.3875(3) 0.206(6) Uani 1 1 d . U
C204 C 1.0073(10) 0.6451(8) 0.3852(3) 0.292(11) Uani 1 1 d . U
H166 H 1.0094 0.6224 0.3742 0.438 Uiso 1 1 calc . U
H167 H 1.0296 0.6384 0.3991 0.438 Uiso 1 1 calc . U
H168 H 1.0269 0.6726 0.3807 0.438 Uiso 1 1 calc . U
C205 C 0.8409(10) 0.7001(5) 0.4289(3) 0.238(8) Uani 1 1 d . U
H169 H 0.8785 0.7150 0.4379 0.357 Uiso 1 1 calc . U
H170 H 0.8190 0.6789 0.4374 0.357 Uiso 1 1 calc . U
H171 H 0.8130 0.7209 0.4240 0.357 Uiso 1 1 calc . U
C206 C 0.7581(8) 0.6089(7) 0.3601(3) 0.286(10) Uani 1 1 d . U
H172 H 0.7732 0.5961 0.3476 0.429 Uiso 1 1 calc . U
H173 H 0.7303 0.6298 0.3553 0.429 Uiso 1 1 calc . U
H174 H 0.7350 0.5864 0.3676 0.429 Uiso 1 1 calc . U
C207 C 0.9363(10) 0.4101(4) 0.35243(19) 0.244(6) Uani 1 1 d G U
C208 C 0.8933(6) 0.3811(6) 0.3619(2) 0.279(8) Uani 1 1 d G U
C209 C 0.9142(9) 0.3456(5) 0.3727(2) 0.304(8) Uani 1 1 d G U
H175 H 0.8854 0.3261 0.3791 0.365 Uiso 1 1 calc R U
C210 C 0.9781(10) 0.3391(4) 0.37400(18) 0.296(8) Uani 1 1 d DG U
C211 C 1.0212(6) 0.3682(6) 0.3645(2) 0.293(8) Uani 1 1 d G U
H176 H 1.0639 0.3639 0.3654 0.352 Uiso 1 1 calc R U
C212 C 1.0003(8) 0.4037(5) 0.3537(2) 0.266(8) Uani 1 1 d G U
C213 C 1.0444(8) 0.4325(6) 0.3422(4) 0.272(10) Uani 1 1 d . U
H177 H 1.0222 0.4547 0.3353 0.407 Uiso 1 1 calc . U
H178 H 1.0601 0.4155 0.3311 0.407 Uiso 1 1 calc . U
H179 H 1.0798 0.4460 0.3526 0.407 Uiso 1 1 calc . U
C214 C 0.9866(14) 0.2942(6) 0.3828(4) 0.424(16) Uani 1 1 d D U
H180 H 0.9472 0.2813 0.3875 0.636 Uiso 1 1 calc . U
H181 H 1.0201 0.2975 0.3952 0.636 Uiso 1 1 calc . U
H182 H 0.9977 0.2757 0.3714 0.636 Uiso 1 1 calc . U
C215 C 0.8205(13) 0.3875(7) 0.3603(3) 0.326(12) Uani 1 1 d . U
H183 H 0.8130 0.4121 0.3516 0.489 Uiso 1 1 calc . U
H184 H 0.8096 0.3926 0.3748 0.489 Uiso 1 1 calc . U
H185 H 0.7944 0.3616 0.3533 0.489 Uiso 1 1 calc . U
C216 C 0.7693(8) 0.4386(5) 0.2493(3) 0.136(4) Uani 1 1 d . U
C217 C 0.7046(9) 0.4246(5) 0.2527(3) 0.146(5) Uani 1 1 d . U
C218 C 0.6668(8) 0.3932(5) 0.2388(3) 0.158(5) Uani 1 1 d . U
H186 H 0.6262 0.3822 0.2419 0.190 Uiso 1 1 calc R U
C219 C 0.6893(9) 0.3782(5) 0.2204(3) 0.146(5) Uani 1 1 d . U
C220 C 0.7503(7) 0.3900(4) 0.2155(2) 0.145(5) Uani 1 1 d . U
H187 H 0.7647 0.3776 0.2032 0.174 Uiso 1 1 calc R U
C221 C 0.7901(8) 0.4218(5) 0.2300(3) 0.137(4) Uani 1 1 d . U
C222 C 0.8614(6) 0.4342(4) 0.2256(2) 0.177(6) Uani 1 1 d . U
H188 H 0.8821 0.4577 0.2358 0.265 Uiso 1 1 calc . U
H189 H 0.8620 0.4432 0.2108 0.265 Uiso 1 1 calc . U
H190 H 0.8838 0.4092 0.2277 0.265 Uiso 1 1 calc . U
C223 C 0.6420(7) 0.3432(4) 0.2048(2) 0.175(6) Uani 1 1 d . U
H191 H 0.6621 0.3353 0.1923 0.263 Uiso 1 1 calc . U
H192 H 0.6036 0.3554 0.1998 0.263 Uiso 1 1 calc . U
H193 H 0.6313 0.3177 0.2128 0.263 Uiso 1 1 calc . U
C224 C 0.6817(6) 0.4428(5) 0.2726(3) 0.174(6) Uani 1 1 d . U
H194 H 0.7142 0.4648 0.2801 0.261 Uiso 1 1 calc . U
H195 H 0.6725 0.4198 0.2824 0.261 Uiso 1 1 calc . U
H196 H 0.6435 0.4557 0.2682 0.261 Uiso 1 1 calc . U
C225 C 1.0682(9) 0.8761(5) 0.4098(3) 0.240(7) Uani 1 1 d D U
H197 H 1.0871 0.8797 0.3969 0.288 Uiso 1 1 calc R U
C226 C 1.0487(10) 0.8358(5) 0.4193(3) 0.227(6) Uani 1 1 d D U
C227 C 1.0722(9) 0.7980(5) 0.4128(3) 0.219(6) Uani 1 1 d D U
C228 C 1.0687(9) 0.7592(5) 0.4249(3) 0.215(6) Uani 1 1 d D U
C229 C 1.0982(8) 0.7216(5) 0.4212(3) 0.226(6) Uani 1 1 d D U
H198 H 1.1176 0.7157 0.4088 0.271 Uiso 1 1 calc R U
C230 C 1.0939(9) 0.6955(5) 0.4384(3) 0.236(6) Uani 1 1 d D U
H199 H 1.1130 0.6703 0.4409 0.283 Uiso 1 1 calc R U
C231 C 1.0533(9) 0.7148(5) 0.4522(3) 0.213(6) Uani 1 1 d D U
C232 C 1.0262(8) 0.6951(5) 0.4692(3) 0.208(6) Uani 1 1 d D U
C233 C 0.9792(8) 0.7120(5) 0.4789(3) 0.199(5) Uani 1 1 d D U
C234 C 0.9380(7) 0.6852(5) 0.4918(2) 0.194(5) Uani 1 1 d D U
C235 C 0.8764(8) 0.7046(5) 0.4893(3) 0.194(5) Uani 1 1 d D U
C236 C 0.8925(7) 0.7463(5) 0.4805(3) 0.192(5) Uani 1 1 d D U
C237 C 0.8587(8) 0.7807(5) 0.4827(3) 0.202(5) Uani 1 1 d D U
C238 C 0.8819(8) 0.8237(5) 0.4784(3) 0.218(6) Uani 1 1 d D U
C239 C 0.8537(8) 0.8604(5) 0.4827(3) 0.252(7) Uani 1 1 d D U
H200 H 0.8145 0.8610 0.4880 0.302 Uiso 1 1 calc R U
C240 C 0.8959(9) 0.8968(5) 0.4777(3) 0.251(7) Uani 1 1 d D U
H201 H 0.8936 0.9262 0.4811 0.302 Uiso 1 1 calc R U
C241 C 0.9433(9) 0.8798(5) 0.4661(3) 0.228(6) Uani 1 1 d D U
C242 C 0.9867(8) 0.9042(5) 0.4544(3) 0.216(6) Uani 1 1 d D U
C243 C 1.0217(9) 0.8836(5) 0.4405(3) 0.226(6) Uani 1 1 d D U
C244 C 1.0538(9) 0.9081(5) 0.4233(3) 0.243(7) Uani 1 1 d D U
H202 H 1.0619 0.9382 0.4221 0.292 Uiso 1 1 calc R U
N23 N 1.0222(7) 0.8393(4) 0.4382(2) 0.216(5) Uani 1 1 d D U
N24 N 1.0416(6) 0.7543(4) 0.4447(2) 0.203(4) Uani 1 1 d D U
N25 N 0.9513(6) 0.7500(4) 0.47257(19) 0.202(5) Uani 1 1 d D U
N26 N 0.9335(6) 0.8346(4) 0.4672(2) 0.198(4) Uani 1 1 d D U
Ni5 Ni 0.98784(13) 0.79517(8) 0.45563(4) 0.2124(10) Uani 1 1 d D U
N27 N 0.8201(6) 0.6817(4) 0.49224(19) 0.185(4) Uani 1 1 d D U
C245 C 1.0694(10) 0.5789(7) 0.4700(3) 0.229(6) Uani 1 1 d . U
H203 H 1.0596 0.5542 0.4604 0.275 Uiso 1 1 calc R U
C246 C 0.8916(8) 0.6324(5) 0.5092(3) 0.196(5) Uani 1 1 d D U
C247 C 0.8808(7) 0.5961(5) 0.5230(3) 0.220(5) Uani 1 1 d D U
C248 C 0.9220(9) 0.5857(6) 0.5408(3) 0.229(6) Uani 1 1 d D U
C249 C 0.9028(8) 0.5608(6) 0.5586(3) 0.233(6) Uani 1 1 d D U
C250 C 0.9400(8) 0.5610(6) 0.5790(3) 0.267(7) Uani 1 1 d D U
H204 H 0.9820 0.5740 0.5833 0.321 Uiso 1 1 calc R U
C251 C 0.9003(8) 0.5377(6) 0.5913(3) 0.259(7) Uani 1 1 d D U
H205 H 0.9095 0.5333 0.6063 0.311 Uiso 1 1 calc R U
C252 C 0.8428(8) 0.5210(5) 0.5778(2) 0.222(5) Uani 1 1 d D U
C253 C 0.7942(8) 0.4874(6) 0.5819(2) 0.235(6) Uani 1 1 d D U
C254 C 0.7413(8) 0.4685(5) 0.5673(2) 0.223(5) Uani 1 1 d D U
C255 C 0.6999(8) 0.4291(5) 0.5702(2) 0.214(5) Uani 1 1 d D U
C256 C 0.6793(8) 0.4093(4) 0.5489(2) 0.219(5) Uani 1 1 d D U
C257 C 0.6923(8) 0.4444(4) 0.5338(2) 0.220(5) Uani 1 1 d D U
C258 C 0.6636(9) 0.4467(5) 0.5124(2) 0.222(5) Uani 1 1 d D U
C259 C 0.6665(9) 0.4857(5) 0.5007(3) 0.242(6) Uani 1 1 d D U
C260 C 0.6204(8) 0.4929(5) 0.4827(3) 0.255(6) Uani 1 1 d D U
H206 H 0.5877 0.4727 0.4752 0.306 Uiso 1 1 calc R U
C261 C 0.6350(8) 0.5367(5) 0.4787(3) 0.253(6) Uani 1 1 d D U
H207 H 0.6133 0.5520 0.4680 0.303 Uiso 1 1 calc R U
C262 C 0.6899(8) 0.5542(5) 0.4943(3) 0.226(5) Uani 1 1 d D U
C263 C 0.7214(8) 0.5984(5) 0.4959(3) 0.226(6) Uani 1 1 d D U
C264 C 0.7850(7) 0.6081(5) 0.5067(3) 0.205(5) Uani 1 1 d D U
C265 C 0.8296(7) 0.6439(5) 0.5017(2) 0.186(5) Uani 1 1 d D U
N28 N 0.8144(6) 0.5808(3) 0.5206(2) 0.211(5) Uani 1 1 d D U
N29 N 0.8415(6) 0.5380(4) 0.55723(17) 0.213(5) Uani 1 1 d D U
N30 N 0.7345(6) 0.4787(3) 0.54510(19) 0.207(4) Uani 1 1 d D U
N31 N 0.7073(6) 0.5236(4) 0.50927(17) 0.206(4) Uani 1 1 d D U
Ni6 Ni 0.77564(12) 0.52968(7) 0.53284(4) 0.2124(10) Uani 1 1 d D U
N32 N 0.6498(6) 0.3688(4) 0.54487(18) 0.215(5) Uani 1 1 d D U
N33 N 0.6786(6) 0.4161(4) 0.58903(17) 0.195(5) Uani 1 1 d D U
C266 C 0.6451(8) 0.3759(4) 0.5848(2) 0.188(5) Uani 1 1 d D U
C267 C 0.6038(7) 0.3512(4) 0.5987(2) 0.186(5) Uani 1 1 d D U
C268 C 0.5748(7) 0.3674(5) 0.6159(2) 0.183(5) Uani 1 1 d D U
C269 C 0.5251(7) 0.3460(4) 0.6254(2) 0.167(5) Uani 1 1 d D U
C270 C 0.4796(7) 0.3645(5) 0.6375(2) 0.180(6) Uani 1 1 d D U
H208 H 0.4809 0.3937 0.6421 0.216 Uiso 1 1 calc R U
C271 C 0.4341(7) 0.3301(5) 0.6406(2) 0.181(5) Uani 1 1 d D U
H209 H 0.3983 0.3318 0.6478 0.218 Uiso 1 1 calc R U
C272 C 0.4518(7) 0.2909(5) 0.6307(2) 0.172(5) Uani 1 1 d D U
C273 C 0.4198(7) 0.2482(4) 0.6309(2) 0.163(5) Uani 1 1 d D U
C274 C 0.4453(7) 0.2106(4) 0.6259(2) 0.168(5) Uani 1 1 d D U
C275 C 0.4318(7) 0.1695(4) 0.6340(2) 0.180(5) Uani 1 1 d D U
C276 C 0.4843(7) 0.1467(4) 0.6333(2) 0.174(5) Uani 1 1 d D U
C277 C 0.5210(7) 0.1719(4) 0.6184(2) 0.191(5) Uani 1 1 d D U
C278 C 0.5613(9) 0.1536(6) 0.6060(3) 0.229(6) Uani 1 1 d D U
C279 C 0.5829(9) 0.1771(5) 0.5889(3) 0.216(5) Uani 1 1 d D U
C280 C 0.6124(9) 0.1595(5) 0.5709(3) 0.243(6) Uani 1 1 d D U
H210 H 0.6228 0.1312 0.5697 0.291 Uiso 1 1 calc R U
C281 C 0.6223(9) 0.1910(5) 0.5561(3) 0.250(6) Uani 1 1 d D U
H211 H 0.6396 0.1881 0.5429 0.300 Uiso 1 1 calc R U
C282 C 0.6007(9) 0.2299(5) 0.5649(3) 0.219(5) Uani 1 1 d D U
C283 C 0.6105(9) 0.2700(5) 0.5562(2) 0.216(5) Uani 1 1 d D U
C284 C 0.6055(8) 0.3096(4) 0.5679(2) 0.201(5) Uani 1 1 d D U
C285 C 0.6362(8) 0.3522(4) 0.5642(2) 0.199(5) Uani 1 1 d D U
N34 N 0.5860(5) 0.3075(3) 0.58890(18) 0.183(4) Uani 1 1 d D U
N35 N 0.5042(6) 0.3006(3) 0.61995(16) 0.160(4) Uani 1 1 d D U
N36 N 0.5005(6) 0.2118(3) 0.61546(18) 0.182(4) Uani 1 1 d D U
N37 N 0.5810(6) 0.2201(3) 0.58456(19) 0.196(4) Uani 1 1 d D U
Ni7 Ni 0.54383(11) 0.25976(7) 0.60250(3) 0.1878(9) Uani 1 1 d D U
N38 N 0.4938(5) 0.1118(3) 0.64427(19) 0.187(5) Uani 1 1 d D U
N39 N 0.3794(6) 0.1526(4) 0.6426(2) 0.203(5) Uani 1 1 d D U
C286 C 0.3837(7) 0.1133(5) 0.6513(3) 0.213(6) Uani 1 1 d D U
C287 C 0.3394(7) 0.0803(5) 0.6596(3) 0.220(5) Uani 1 1 d D U
C288 C 0.2745(8) 0.0717(5) 0.6524(3) 0.229(6) Uani 1 1 d D U
C289 C 0.2328(8) 0.0339(5) 0.6562(3) 0.258(6) Uani 1 1 d D U
C290 C 0.1733(8) 0.0203(5) 0.6434(3) 0.266(7) Uani 1 1 d D U
H212 H 0.1486 0.0362 0.6338 0.320 Uiso 1 1 calc R U
C291 C 0.1603(8) -0.0242(5) 0.6488(3) 0.275(7) Uani 1 1 d D U
H213 H 0.1258 -0.0444 0.6424 0.331 Uiso 1 1 calc R U
C292 C 0.2090(8) -0.0324(5) 0.6654(3) 0.264(6) Uani 1 1 d D U
C293 C 0.2004(9) -0.0662(6) 0.6795(3) 0.278(6) Uani 1 1 d D U
C294 C 0.2441(9) -0.0694(6) 0.6986(3) 0.263(6) Uani 1 1 d D U
C295 C 0.2299(8) -0.0999(5) 0.7159(3) 0.253(6) Uani 1 1 d D U
H214 H 0.1928 -0.1193 0.7163 0.304 Uiso 1 1 calc R U
C296 C 0.2848(8) -0.0931(5) 0.7315(3) 0.244(6) Uani 1 1 d D U
H215 H 0.2952 -0.1098 0.7435 0.292 Uiso 1 1 calc R U
C297 C 0.3210(8) -0.0555(5) 0.7251(3) 0.212(5) Uani 1 1 d D U
C298 C 0.3823(7) -0.0398(5) 0.7366(3) 0.197(5) Uani 1 1 d D U
C299 C 0.4238(7) -0.0073(5) 0.7277(2) 0.197(5) Uani 1 1 d D U
C300 C 0.4907(7) 0.0024(4) 0.7376(2) 0.198(6) Uani 1 1 d D U
H216 H 0.5094 -0.0058 0.7512 0.238 Uiso 1 1 calc R U
C301 C 0.5199(7) 0.0264(4) 0.7222(2) 0.198(5) Uani 1 1 d D U
H217 H 0.5626 0.0391 0.7240 0.238 Uiso 1 1 calc R U
C302 C 0.4735(7) 0.0284(5) 0.7030(2) 0.189(5) Uani 1 1 d D U
C303 C 0.4864(8) 0.0518(5) 0.6850(2) 0.190(5) Uani 1 1 d D U
C304 C 0.4370(7) 0.0618(5) 0.6705(3) 0.202(5) Uani 1 1 d D U
C305 C 0.4419(7) 0.0956(5) 0.6540(3) 0.200(6) Uani 1 1 d D U
N40 N 0.3713(6) 0.0506(3) 0.67254(19) 0.202(4) Uani 1 1 d D U
N41 N 0.2571(6) 0.0021(4) 0.6690(2) 0.250(5) Uani 1 1 d D U
N42 N 0.2992(6) -0.0411(4) 0.7035(2) 0.211(4) Uani 1 1 d D U
N43 N 0.4158(5) 0.0084(4) 0.70740(19) 0.190(4) Uani 1 1 d D U
Ni8 Ni 0.33505(12) 0.00511(7) 0.68856(4) 0.2209(11) Uani 1 1 d D U
C306 C 0.9949(12) 0.9541(7) 0.4578(4) 0.243(6) Uani 1 1 d . U
C307 C 0.9533(11) 0.9743(7) 0.4419(4) 0.250(6) Uani 1 1 d . U
C308 C 0.9597(10) 1.0215(6) 0.4448(3) 0.265(7) Uani 1 1 d . U
H218 H 0.9326 1.0366 0.4356 0.317 Uiso 1 1 calc R U
C309 C 1.0067(13) 1.0462(8) 0.4614(5) 0.289(8) Uani 1 1 d . U
C310 C 1.0427(11) 1.0237(8) 0.4746(4) 0.284(7) Uani 1 1 d . U
H219 H 1.0717 1.0388 0.4859 0.341 Uiso 1 1 calc R U
C311 C 1.0395(13) 0.9772(8) 0.4724(4) 0.262(7) Uani 1 1 d . U
C312 C 1.0858(11) 0.9532(7) 0.4891(4) 0.308(11) Uani 1 1 d . U
H220 H 1.1161 0.9748 0.4980 0.463 Uiso 1 1 calc . U
H221 H 1.1084 0.9346 0.4809 0.463 Uiso 1 1 calc . U
H222 H 1.0609 0.9359 0.4985 0.463 Uiso 1 1 calc . U
C313 C 1.0195(13) 1.0953(5) 0.4623(4) 0.360(13) Uani 1 1 d . U
H223 H 0.9931 1.1061 0.4503 0.541 Uiso 1 1 calc . U
H224 H 1.0638 1.1044 0.4610 0.541 Uiso 1 1 calc . U
H225 H 1.0097 1.1069 0.4761 0.541 Uiso 1 1 calc . U
C314 C 0.9035(11) 0.9523(7) 0.4250(3) 0.336(13) Uani 1 1 d . U
H226 H 0.9097 0.9223 0.4229 0.504 Uiso 1 1 calc . U
H227 H 0.9057 0.9665 0.4113 0.504 Uiso 1 1 calc . U
H228 H 0.8622 0.9537 0.4296 0.504 Uiso 1 1 calc . U
C315 C 0.8067(13) 0.7786(6) 0.4957(4) 0.222(6) Uani 1 1 d . U
C316 C 0.7413(13) 0.7773(6) 0.4820(4) 0.227(7) Uani 1 1 d . U
C317 C 0.6941(11) 0.7789(6) 0.4947(4) 0.245(7) Uani 1 1 d . U
H229 H 0.6546 0.7789 0.4860 0.294 Uiso 1 1 calc R U
C318 C 0.6884(15) 0.7806(7) 0.5167(5) 0.249(7) Uani 1 1 d . U
C319 C 0.7532(12) 0.7826(5) 0.5274(4) 0.230(7) Uani 1 1 d . U
H230 H 0.7582 0.7869 0.5428 0.276 Uiso 1 1 calc R U
C320 C 0.8133(13) 0.7791(6) 0.5180(4) 0.216(6) Uani 1 1 d . U
C321 C 0.8842(12) 0.7843(7) 0.5334(5) 0.334(12) Uani 1 1 d . U
H231 H 0.8786 0.7825 0.5487 0.501 Uiso 1 1 calc . U
H232 H 0.9079 0.8122 0.5312 0.501 Uiso 1 1 calc . U
H233 H 0.9074 0.7613 0.5292 0.501 Uiso 1 1 calc . U
C322 C 0.6306(13) 0.7866(8) 0.5303(4) 0.361(13) Uani 1 1 d . U
H234 H 0.6442 0.7843 0.5458 0.542 Uiso 1 1 calc . U
H235 H 0.5952 0.7642 0.5254 0.542 Uiso 1 1 calc . U
H236 H 0.6174 0.8149 0.5279 0.542 Uiso 1 1 calc . U
C323 C 0.7281(9) 0.7719(6) 0.4560(3) 0.261(9) Uani 1 1 d . U
H237 H 0.7677 0.7698 0.4502 0.391 Uiso 1 1 calc . U
H238 H 0.7100 0.7968 0.4503 0.391 Uiso 1 1 calc . U
H239 H 0.6987 0.7457 0.4517 0.391 Uiso 1 1 calc . U
N44 N 0.9473(6) 0.6500(4) 0.5031(2) 0.192(5) Uani 1 1 d . U
C324 C 1.0542(11) 0.6567(7) 0.4770(4) 0.208(6) Uani 1 1 d . U
C325 C 1.0386(12) 0.6171(8) 0.4665(4) 0.232(7) Uani 1 1 d . U
C326 C 1.1116(12) 0.5809(8) 0.4873(4) 0.237(7) Uani 1 1 d . U
C327 C 1.1373(11) 0.6230(7) 0.4986(3) 0.264(7) Uani 1 1 d . U
H240 H 1.1746 0.6266 0.5087 0.317 Uiso 1 1 calc R U
C328 C 1.1036(13) 0.6567(8) 0.4936(4) 0.246(7) Uani 1 1 d . U
C329 C 1.1316(11) 0.7004(7) 0.5076(3) 0.283(10) Uani 1 1 d . U
H241 H 1.1089 0.7237 0.5024 0.425 Uiso 1 1 calc . U
H242 H 1.1763 0.7075 0.5062 0.425 Uiso 1 1 calc . U
H243 H 1.1268 0.6965 0.5229 0.425 Uiso 1 1 calc . U
C330 C 1.1472(10) 0.5401(6) 0.4915(4) 0.342(13) Uani 1 1 d . U
H244 H 1.1820 0.5472 0.5033 0.513 Uiso 1 1 calc . U
H245 H 1.1636 0.5317 0.4782 0.513 Uiso 1 1 calc . U
H246 H 1.1178 0.5162 0.4955 0.513 Uiso 1 1 calc . U
C331 C 0.9777(11) 0.6137(6) 0.4491(3) 0.258(9) Uani 1 1 d . U
H247 H 0.9713 0.5856 0.4413 0.387 Uiso 1 1 calc . U
H248 H 0.9829 0.6364 0.4389 0.387 Uiso 1 1 calc . U
H249 H 0.9411 0.6169 0.4565 0.387 Uiso 1 1 calc . U
C332 C 1.0924(13) 0.7929(6) 0.3901(4) 0.222(6) Uani 1 1 d . U
C333 C 1.0411(13) 0.7779(7) 0.3707(4) 0.221(6) Uani 1 1 d . U
C334 C 1.0648(11) 0.7698(6) 0.3505(4) 0.234(7) Uani 1 1 d . U
H250 H 1.0352 0.7585 0.3385 0.280 Uiso 1 1 calc R U
C335 C 1.1295(14) 0.7774(8) 0.3472(4) 0.254(7) Uani 1 1 d D U
C336 C 1.1724(11) 0.7972(7) 0.3669(4) 0.257(7) Uani 1 1 d . U
H251 H 1.2146 0.8063 0.3649 0.308 Uiso 1 1 calc R U
C337 C 1.1568(14) 0.8040(7) 0.3890(4) 0.250(7) Uani 1 1 d . U
C338 C 1.2033(9) 0.8177(7) 0.4090(4) 0.279(10) Uani 1 1 d . U
H252 H 1.2456 0.8239 0.4049 0.418 Uiso 1 1 calc . U
H253 H 1.2025 0.7945 0.4192 0.418 Uiso 1 1 calc . U
H254 H 1.1922 0.8435 0.4160 0.418 Uiso 1 1 calc . U
C339 C 1.1455(11) 0.7680(8) 0.3236(3) 0.318(11) Uani 1 1 d D U
H255 H 1.1911 0.7726 0.3237 0.477 Uiso 1 1 calc . U
H256 H 1.1261 0.7874 0.3136 0.477 Uiso 1 1 calc . U
H257 H 1.1291 0.7382 0.3188 0.477 Uiso 1 1 calc . U
C340 C 0.9687(10) 0.7731(7) 0.3720(3) 0.277(10) Uani 1 1 d . U
H258 H 0.9617 0.7818 0.3867 0.415 Uiso 1 1 calc . U
H259 H 0.9503 0.7432 0.3686 0.415 Uiso 1 1 calc . U
H260 H 0.9489 0.7915 0.3616 0.415 Uiso 1 1 calc . U
C341 C 0.6961(11) 0.6245(7) 0.4778(4) 0.230(7) Uani 1 1 d . U
C342 C 0.7049(13) 0.6192(7) 0.4546(4) 0.237(7) Uani 1 1 d . U
C343 C 0.6613(11) 0.6438(7) 0.4413(4) 0.253(8) Uani 1 1 d . U
H261 H 0.6615 0.6408 0.4261 0.304 Uiso 1 1 calc R U
C344 C 0.6158(13) 0.6733(7) 0.4487(4) 0.260(8) Uani 1 1 d . U
C345 C 0.6185(10) 0.6783(6) 0.4708(3) 0.258(7) Uani 1 1 d . U
H262 H 0.5943 0.6977 0.4768 0.309 Uiso 1 1 calc R U
C346 C 0.6576(11) 0.6548(7) 0.4852(4) 0.238(7) Uani 1 1 d . U
C347 C 0.6567(12) 0.6644(7) 0.5106(4) 0.316(11) Uani 1 1 d . U
H263 H 0.6806 0.6447 0.5189 0.475 Uiso 1 1 calc . U
H264 H 0.6132 0.6604 0.5138 0.475 Uiso 1 1 calc . U
H265 H 0.6756 0.6941 0.5147 0.475 Uiso 1 1 calc . U
C348 C 0.5811(11) 0.6948(7) 0.4316(3) 0.329(13) Uani 1 1 d . U
H266 H 0.5942 0.6873 0.4176 0.494 Uiso 1 1 calc . U
H267 H 0.5900 0.7259 0.4345 0.494 Uiso 1 1 calc . U
H268 H 0.5360 0.6855 0.4311 0.494 Uiso 1 1 calc . U
C349 C 0.7473(12) 0.5884(8) 0.4482(4) 0.294(12) Uani 1 1 d . U
H269 H 0.7681 0.5770 0.4612 0.440 Uiso 1 1 calc . U
H270 H 0.7790 0.6033 0.4402 0.440 Uiso 1 1 calc . U
H271 H 0.7224 0.5648 0.4390 0.440 Uiso 1 1 calc . U
C350 C 0.6184(9) 0.4081(4) 0.5005(2) 0.240(7) Uani 1 1 d G U
C351 C 0.6421(5) 0.3834(6) 0.4848(3) 0.244(8) Uani 1 1 d G U
C352 C 0.6009(10) 0.3520(5) 0.4711(2) 0.271(8) Uani 1 1 d G U
H272 H 0.6169 0.3354 0.4606 0.325 Uiso 1 1 calc R U
C353 C 0.5360(9) 0.3454(4) 0.4732(2) 0.269(8) Uani 1 1 d G U
C354 C 0.5122(6) 0.3701(6) 0.4889(3) 0.258(7) Uani 1 1 d G U
H273 H 0.4688 0.3657 0.4903 0.310 Uiso 1 1 calc R U
C355 C 0.5534(10) 0.4015(4) 0.5026(2) 0.250(7) Uani 1 1 d G U
C356 C 0.5336(9) 0.4293(6) 0.5211(3) 0.251(8) Uani 1 1 d . U
H274 H 0.5699 0.4495 0.5277 0.376 Uiso 1 1 calc . U
H275 H 0.5186 0.4106 0.5321 0.376 Uiso 1 1 calc . U
H276 H 0.5000 0.4452 0.5151 0.376 Uiso 1 1 calc . U
C357 C 0.4862(11) 0.3146(7) 0.4579(3) 0.340(12) Uani 1 1 d . U
H277 H 0.5073 0.2978 0.4482 0.511 Uiso 1 1 calc . U
H278 H 0.4581 0.3314 0.4492 0.511 Uiso 1 1 calc . U
H279 H 0.4617 0.2951 0.4665 0.511 Uiso 1 1 calc . U
C358 C 0.7153(14) 0.3911(7) 0.4813(3) 0.334(12) Uani 1 1 d . U
H280 H 0.7229 0.3702 0.4702 0.501 Uiso 1 1 calc . U
H281 H 0.7415 0.3876 0.4950 0.501 Uiso 1 1 calc . U
H282 H 0.7258 0.4202 0.4766 0.501 Uiso 1 1 calc . U
C359 C 0.8057(6) 0.4675(6) 0.6046(2) 0.283(7) Uani 1 1 d G U
C360 C 0.8374(7) 0.4310(5) 0.6076(2) 0.283(8) Uani 1 1 d G U
C361 C 0.8607(6) 0.4206(4) 0.6288(3) 0.325(9) Uani 1 1 d G U
H283 H 0.8819 0.3962 0.6308 0.389 Uiso 1 1 calc R U
C362 C 0.8523(6) 0.4466(6) 0.6470(2) 0.320(9) Uani 1 1 d G U
C363 C 0.8206(7) 0.4831(5) 0.6440(3) 0.336(9) Uani 1 1 d G U
H284 H 0.8150 0.5005 0.6562 0.403 Uiso 1 1 calc R U
C364 C 0.7973(6) 0.4935(4) 0.6228(4) 0.315(9) Uani 1 1 d G U
C365 C 0.7624(11) 0.5406(7) 0.6207(3) 0.293(10) Uani 1 1 d . U
H285 H 0.7461 0.5439 0.6056 0.440 Uiso 1 1 calc . U
H286 H 0.7937 0.5653 0.6260 0.440 Uiso 1 1 calc . U
H287 H 0.7278 0.5389 0.6295 0.440 Uiso 1 1 calc . U
C366 C 0.8954(10) 0.4350(8) 0.6688(3) 0.385(15) Uani 1 1 d . U
H288 H 0.9100 0.4073 0.6664 0.577 Uiso 1 1 calc . U
H289 H 0.8704 0.4335 0.6809 0.577 Uiso 1 1 calc . U
H290 H 0.9317 0.4574 0.6723 0.577 Uiso 1 1 calc . U
C367 C 0.8381(12) 0.4011(8) 0.5857(3) 0.330(12) Uani 1 1 d . U
H291 H 0.8176 0.4142 0.5732 0.494 Uiso 1 1 calc . U
H292 H 0.8156 0.3725 0.5872 0.494 Uiso 1 1 calc . U
H293 H 0.8817 0.3987 0.5837 0.494 Uiso 1 1 calc . U
C368 C 0.9839(13) 0.6049(9) 0.5428(4) 0.245(7) Uani 1 1 d . U
C369 C 1.0359(13) 0.5892(9) 0.5429(4) 0.251(8) Uani 1 1 d . U
C370 C 1.0971(11) 0.6023(7) 0.5482(3) 0.265(7) Uani 1 1 d . U
H294 H 1.1269 0.5843 0.5450 0.318 Uiso 1 1 calc R U
C371 C 1.1175(12) 0.6444(9) 0.5588(4) 0.259(8) Uani 1 1 d D U
C372 C 1.0665(13) 0.6698(8) 0.5614(4) 0.263(8) Uani 1 1 d . U
H295 H 1.0756 0.6987 0.5671 0.316 Uiso 1 1 calc R U
C373 C 1.0018(13) 0.6501(10) 0.5552(4) 0.242(8) Uani 1 1 d . U
C374 C 0.9473(14) 0.6773(8) 0.5574(4) 0.330(14) Uani 1 1 d . U
H296 H 0.9072 0.6602 0.5515 0.495 Uiso 1 1 calc . U
H297 H 0.9537 0.7032 0.5492 0.495 Uiso 1 1 calc . U
H298 H 0.9470 0.6854 0.5727 0.495 Uiso 1 1 calc . U
C375 C 1.1858(11) 0.6664(9) 0.5679(3) 0.352(13) Uani 1 1 d D U
H299 H 1.1835 0.6944 0.5750 0.528 Uiso 1 1 calc . U
H300 H 1.2109 0.6705 0.5559 0.528 Uiso 1 1 calc . U
H301 H 1.2054 0.6482 0.5785 0.528 Uiso 1 1 calc . U
C376 C 1.0246(10) 0.5413(6) 0.5314(3) 0.277(9) Uani 1 1 d . U
H302 H 1.0618 0.5271 0.5353 0.415 Uiso 1 1 calc . U
H303 H 1.0173 0.5432 0.5156 0.415 Uiso 1 1 calc . U
H304 H 0.9880 0.5247 0.5362 0.415 Uiso 1 1 calc . U
C377 C 0.6289(10) 0.2691(4) 0.5336(2) 0.235(6) Uani 1 1 d G U
C378 C 0.6937(8) 0.2755(4) 0.5313(2) 0.240(6) Uani 1 1 d G U
C379 C 0.7129(6) 0.2724(4) 0.5104(3) 0.283(7) Uani 1 1 d G U
H305 H 0.7562 0.2767 0.5089 0.339 Uiso 1 1 calc R U
C380 C 0.6672(10) 0.2630(4) 0.4918(2) 0.285(8) Uani 1 1 d DG U
C381 C 0.6024(8) 0.2566(4) 0.4941(2) 0.273(7) Uani 1 1 d G U
H306 H 0.5719 0.2503 0.4817 0.327 Uiso 1 1 calc R U
C382 C 0.5832(6) 0.2597(4) 0.5150(3) 0.239(7) Uani 1 1 d G U
C383 C 0.5144(11) 0.2534(8) 0.5174(4) 0.332(12) Uani 1 1 d . U
H307 H 0.5095 0.2545 0.5328 0.497 Uiso 1 1 calc . U
H308 H 0.4950 0.2254 0.5106 0.497 Uiso 1 1 calc . U
H309 H 0.4941 0.2761 0.5102 0.497 Uiso 1 1 calc . U
C384 C 0.6890(12) 0.2551(8) 0.4677(3) 0.375(13) Uani 1 1 d D U
H310 H 0.6517 0.2476 0.4569 0.562 Uiso 1 1 calc . U
H311 H 0.7148 0.2317 0.4681 0.562 Uiso 1 1 calc . U
H312 H 0.7135 0.2814 0.4638 0.562 Uiso 1 1 calc . U
C385 C 0.7456(11) 0.2859(7) 0.5516(3) 0.283(10) Uani 1 1 d . U
H313 H 0.7255 0.2870 0.5648 0.425 Uiso 1 1 calc . U
H314 H 0.7704 0.3137 0.5501 0.425 Uiso 1 1 calc . U
H315 H 0.7732 0.2635 0.5525 0.425 Uiso 1 1 calc . U
C386 C 0.5762(15) 0.1105(9) 0.6084(4) 0.264(7) Uani 1 1 d . U
C387 C 0.6297(17) 0.1002(9) 0.6179(5) 0.272(8) Uani 1 1 d . U
C388 C 0.6441(13) 0.0550(8) 0.6195(4) 0.283(8) Uani 1 1 d . U
H316 H 0.6825 0.0504 0.6278 0.340 Uiso 1 1 calc R U
C389 C 0.6073(16) 0.0219(8) 0.6104(4) 0.279(8) Uani 1 1 d D U
C390 C 0.5512(12) 0.0340(8) 0.5984(4) 0.276(8) Uani 1 1 d . U
H317 H 0.5233 0.0116 0.5903 0.331 Uiso 1 1 calc R U
C391 C 0.5331(16) 0.0762(10) 0.5975(4) 0.272(8) Uani 1 1 d . U
C392 C 0.4640(15) 0.0863(8) 0.5828(4) 0.356(13) Uani 1 1 d . U
H318 H 0.4421 0.0598 0.5752 0.535 Uiso 1 1 calc . U
H319 H 0.4733 0.1078 0.5722 0.535 Uiso 1 1 calc . U
H320 H 0.4373 0.0973 0.5927 0.535 Uiso 1 1 calc . U
C393 C 0.6247(15) -0.0256(7) 0.6139(4) 0.419(15) Uani 1 1 d D U
H321 H 0.5904 -0.0466 0.6066 0.629 Uiso 1 1 calc . U
H322 H 0.6309 -0.0305 0.6294 0.629 Uiso 1 1 calc . U
H323 H 0.6634 -0.0287 0.6077 0.629 Uiso 1 1 calc . U
C394 C 0.6803(12) 0.1316(8) 0.6338(4) 0.299(11) Uani 1 1 d . U
H324 H 0.7169 0.1171 0.6382 0.448 Uiso 1 1 calc . U
H325 H 0.6618 0.1396 0.6466 0.448 Uiso 1 1 calc . U
H326 H 0.6933 0.1574 0.6263 0.448 Uiso 1 1 calc . U
C395 C 0.3651(9) 0.2457(4) 0.6434(3) 0.173(5) Uani 1 1 d . U
C396 C 0.3677(9) 0.2431(5) 0.6666(3) 0.178(6) Uani 1 1 d . U
C397 C 0.3154(10) 0.2485(5) 0.6769(3) 0.190(6) Uani 1 1 d . U
H327 H 0.3196 0.2483 0.6923 0.228 Uiso 1 1 calc R U
C398 C 0.2535(12) 0.2546(6) 0.6649(4) 0.209(6) Uani 1 1 d . U
C399 C 0.2500(9) 0.2550(5) 0.6429(3) 0.201(6) Uani 1 1 d . U
H328 H 0.2106 0.2588 0.6352 0.241 Uiso 1 1 calc R U
C400 C 0.3009(10) 0.2502(5) 0.6300(3) 0.192(6) Uani 1 1 d . U
C401 C 0.2943(9) 0.2515(6) 0.6047(3) 0.256(9) Uani 1 1 d . U
H329 H 0.2501 0.2516 0.5989 0.385 Uiso 1 1 calc . U
H330 H 0.3095 0.2263 0.5987 0.385 Uiso 1 1 calc . U
H331 H 0.3193 0.2776 0.6007 0.385 Uiso 1 1 calc . U
C402 C 0.1998(10) 0.2599(7) 0.6777(4) 0.272(10) Uani 1 1 d . U
H332 H 0.2151 0.2615 0.6932 0.408 Uiso 1 1 calc . U
H333 H 0.1668 0.2353 0.6742 0.408 Uiso 1 1 calc . U
H334 H 0.1826 0.2863 0.6738 0.408 Uiso 1 1 calc . U
C403 C 0.4321(7) 0.2350(5) 0.6808(2) 0.199(7) Uani 1 1 d . U
H335 H 0.4637 0.2315 0.6711 0.299 Uiso 1 1 calc . U
H336 H 0.4247 0.2090 0.6888 0.299 Uiso 1 1 calc . U
H337 H 0.4473 0.2596 0.6910 0.299 Uiso 1 1 calc . U
C404 C 0.5853(6) 0.4147(3) 0.6210(2) 0.197(5) Uani 1 1 d G U
C405 C 0.6281(6) 0.4312(4) 0.6395(2) 0.215(6) Uani 1 1 d G U
C406 C 0.6353(5) 0.4755(4) 0.64584(16) 0.247(7) Uani 1 1 d DG U
H338 H 0.6639 0.4865 0.6582 0.297 Uiso 1 1 calc R U
C407 C 0.5996(6) 0.5033(3) 0.6337(2) 0.257(7) Uani 1 1 d DG U
C408 C 0.5568(5) 0.4869(4) 0.61518(19) 0.239(6) Uani 1 1 d DG U
H339 H 0.5329 0.5055 0.6070 0.287 Uiso 1 1 calc R U
C409 C 0.5496(5) 0.4426(4) 0.60884(16) 0.227(6) Uani 1 1 d G U
C410 C 0.5029(9) 0.4255(5) 0.5887(3) 0.267(10) Uani 1 1 d . U
H340 H 0.5038 0.3946 0.5863 0.400 Uiso 1 1 calc . U
H341 H 0.5146 0.4405 0.5760 0.400 Uiso 1 1 calc . U
H342 H 0.4604 0.4304 0.5910 0.400 Uiso 1 1 calc . U
C411 C 0.6102(12) 0.5544(5) 0.6398(4) 0.380(13) Uani 1 1 d D U
H343 H 0.5858 0.5689 0.6286 0.570 Uiso 1 1 calc . U
H344 H 0.6549 0.5654 0.6405 0.570 Uiso 1 1 calc . U
H345 H 0.5963 0.5597 0.6539 0.570 Uiso 1 1 calc . U
C412 C 0.6770(8) 0.4056(5) 0.6518(3) 0.252(9) Uani 1 1 d . U
H346 H 0.7022 0.4239 0.6637 0.378 Uiso 1 1 calc . U
H347 H 0.7047 0.3964 0.6418 0.378 Uiso 1 1 calc . U
H348 H 0.6551 0.3803 0.6577 0.378 Uiso 1 1 calc . U
C413 C 0.2432(11) 0.1028(7) 0.6377(4) 0.235(7) Uani 1 1 d . U
C414 C 0.2496(11) 0.0990(7) 0.6135(4) 0.240(7) Uani 1 1 d . U
C415 C 0.2221(10) 0.1272(6) 0.5992(4) 0.250(8) Uani 1 1 d . U
H349 H 0.2332 0.1290 0.5850 0.300 Uiso 1 1 calc R U
C416 C 0.1742(11) 0.1551(6) 0.6066(4) 0.244(8) Uani 1 1 d D U
C417 C 0.1712(9) 0.1554(5) 0.6289(3) 0.244(7) Uani 1 1 d . U
H350 H 0.1437 0.1731 0.6343 0.293 Uiso 1 1 calc R U
C418 C 0.2052(11) 0.1318(7) 0.6445(4) 0.226(7) Uani 1 1 d . U
C419 C 0.1979(10) 0.1334(6) 0.6691(4) 0.272(9) Uani 1 1 d . U
H351 H 0.1750 0.1572 0.6723 0.408 Uiso 1 1 calc . U
H352 H 0.2396 0.1378 0.6777 0.408 Uiso 1 1 calc . U
H353 H 0.1746 0.1064 0.6726 0.408 Uiso 1 1 calc . U
C420 C 0.1381(9) 0.1848(6) 0.5915(3) 0.298(11) Uani 1 1 d D U
H354 H 0.1452 0.1793 0.5765 0.447 Uiso 1 1 calc . U
H355 H 0.1534 0.2148 0.5960 0.447 Uiso 1 1 calc . U
H356 H 0.0931 0.1789 0.5925 0.447 Uiso 1 1 calc . U
C421 C 0.2940(11) 0.0673(8) 0.6031(4) 0.299(11) Uani 1 1 d . U
H357 H 0.3107 0.0492 0.6143 0.449 Uiso 1 1 calc . U
H358 H 0.3288 0.0847 0.5975 0.449 Uiso 1 1 calc . U
H359 H 0.2688 0.0491 0.5911 0.449 Uiso 1 1 calc . U
C422 C 0.0842(11) -0.0932(5) 0.6831(3) 0.347(9) Uani 1 1 d G U
C423 C 0.1392(7) -0.1005(6) 0.6742(3) 0.325(8) Uani 1 1 d G U
C424 C 0.1394(8) -0.1383(7) 0.6611(3) 0.357(10) Uani 1 1 d G U
C425 C 0.0845(11) -0.1688(5) 0.6569(3) 0.388(10) Uani 1 1 d G U
H360 H 0.0845 -0.1941 0.6481 0.466 Uiso 1 1 calc R U
C426 C 0.0294(8) -0.1615(5) 0.6658(3) 0.402(10) Uani 1 1 d DG U
C427 C 0.0293(7) -0.1238(7) 0.6789(3) 0.377(10) Uani 1 1 d G U
H361 H -0.0076 -0.1189 0.6848 0.453 Uiso 1 1 calc R U
C428 C 0.0777(12) -0.0495(9) 0.6976(5) 0.423(16) Uani 1 1 d . U
H362 H 0.0360 -0.0522 0.7024 0.634 Uiso 1 1 calc . U
H363 H 0.0831 -0.0245 0.6888 0.634 Uiso 1 1 calc . U
H364 H 0.1100 -0.0459 0.7103 0.634 Uiso 1 1 calc . U
C429 C -0.0367(13) -0.1939(9) 0.6595(6) 0.55(2) Uani 1 1 d D U
H365 H -0.0707 -0.1813 0.6653 0.831 Uiso 1 1 calc . U
H366 H -0.0325 -0.2216 0.6659 0.831 Uiso 1 1 calc . U
H367 H -0.0464 -0.1981 0.6437 0.831 Uiso 1 1 calc . U
C430 C 0.2046(13) -0.1468(9) 0.6530(6) 0.425(17) Uani 1 1 d . U
H368 H 0.1968 -0.1714 0.6424 0.637 Uiso 1 1 calc . U
H369 H 0.2340 -0.1530 0.6654 0.637 Uiso 1 1 calc . U
H370 H 0.2225 -0.1213 0.6462 0.637 Uiso 1 1 calc . U
C431 C 0.4062(6) -0.0574(5) 0.75977(19) 0.199(6) Uani 1 1 d G U
C432 C 0.4309(6) -0.0970(4) 0.7606(2) 0.209(6) Uani 1 1 d G U
C433 C 0.4504(5) -0.1135(3) 0.7809(3) 0.206(6) Uani 1 1 d G U
H371 H 0.4669 -0.1400 0.7814 0.247 Uiso 1 1 calc R U
C434 C 0.4452(5) -0.0903(5) 0.8004(2) 0.208(6) Uani 1 1 d G U
C435 C 0.4206(6) -0.0507(5) 0.7996(2) 0.217(6) Uani 1 1 d G U
H372 H 0.4187 -0.0357 0.8129 0.260 Uiso 1 1 calc R U
C436 C 0.3973(10) -0.0311(6) 0.7790(4) 0.214(6) Uani 1 1 d G U
C437 C 0.3600(9) 0.0087(6) 0.7800(3) 0.279(10) Uani 1 1 d . U
H373 H 0.3489 0.0178 0.7653 0.418 Uiso 1 1 calc . U
H374 H 0.3864 0.0323 0.7888 0.418 Uiso 1 1 calc . U
H375 H 0.3216 0.0006 0.7865 0.418 Uiso 1 1 calc . U
C438 C 0.4666(8) -0.1102(5) 0.8221(3) 0.242(8) Uani 1 1 d . U
H376 H 0.4582 -0.0921 0.8342 0.363 Uiso 1 1 calc . U
H377 H 0.5116 -0.1121 0.8233 0.363 Uiso 1 1 calc . U
H378 H 0.4433 -0.1390 0.8224 0.363 Uiso 1 1 calc . U
C439 C 0.4331(13) -0.1170(6) 0.7374(3) 0.331(12) Uani 1 1 d . U
H379 H 0.4151 -0.0987 0.7265 0.497 Uiso 1 1 calc . U
H380 H 0.4088 -0.1457 0.7357 0.497 Uiso 1 1 calc . U
H381 H 0.4768 -0.1190 0.7354 0.497 Uiso 1 1 calc . U
C440 C 0.5532(11) 0.0715(8) 0.6847(3) 0.196(6) Uani 1 1 d . U
C441 C 0.5940(13) 0.0455(7) 0.6784(3) 0.205(7) Uani 1 1 d D U
C442 C 0.6635(10) 0.0564(6) 0.6784(3) 0.206(6) Uani 1 1 d . U
H382 H 0.6893 0.0376 0.6729 0.247 Uiso 1 1 calc R U
C443 C 0.6859(12) 0.0982(9) 0.6877(3) 0.200(7) Uani 1 1 d . U
C444 C 0.6437(11) 0.1220(7) 0.6957(3) 0.196(7) Uani 1 1 d . U
H383 H 0.6599 0.1487 0.7031 0.235 Uiso 1 1 calc R U
C445 C 0.5779(11) 0.1092(7) 0.6934(3) 0.188(6) Uani 1 1 d . U
C446 C 0.5321(10) 0.1389(5) 0.7015(2) 0.202(7) Uani 1 1 d . U
H384 H 0.5559 0.1665 0.7073 0.302 Uiso 1 1 calc . U
H385 H 0.5110 0.1251 0.7130 0.302 Uiso 1 1 calc . U
H386 H 0.5006 0.1438 0.6894 0.302 Uiso 1 1 calc . U
C447 C 0.7569(9) 0.1133(6) 0.6908(3) 0.250(8) Uani 1 1 d . U
H387 H 0.7785 0.0918 0.6842 0.375 Uiso 1 1 calc . U
H388 H 0.7723 0.1172 0.7064 0.375 Uiso 1 1 calc . U
H389 H 0.7653 0.1406 0.6840 0.375 Uiso 1 1 calc . U
C448 C 0.5683(10) -0.0002(6) 0.6654(3) 0.260(9) Uani 1 1 d D U
H390 H 0.6040 -0.0144 0.6622 0.390 Uiso 1 1 calc . U
H391 H 0.5425 0.0045 0.6518 0.390 Uiso 1 1 calc . U
H392 H 0.5430 -0.0184 0.6744 0.390 Uiso 1 1 calc . U
C449 C 1.1945(7) 0.0006(5) 1.2870(2) 0.217(6) Uani 1 1 d D U
H393 H 1.2301 0.0051 1.2978 0.261 Uiso 1 1 calc R U
C450 C 1.1846(7) 0.0239(4) 1.2675(2) 0.188(5) Uani 1 1 d D U
C451 C 1.2265(7) 0.0603(5) 1.2636(2) 0.220(5) Uani 1 1 d D U
C452 C 1.2103(6) 0.0897(4) 1.2471(2) 0.178(5) Uani 1 1 d D U
C453 C 1.2449(6) 0.1308(4) 1.2436(2) 0.184(5) Uani 1 1 d D U
H394 H 1.2842 0.1427 1.2515 0.221 Uiso 1 1 calc R U
C454 C 1.2122(6) 0.1495(4) 1.2274(2) 0.166(5) Uani 1 1 d D U
H395 H 1.2218 0.1776 1.2227 0.199 Uiso 1 1 calc R U
C455 C 1.1585(6) 0.1173(4) 1.2187(2) 0.140(4) Uani 1 1 d D U
C456 C 1.1194(5) 0.1226(3) 1.20010(18) 0.112(3) Uani 1 1 d D U
C457 C 1.0770(5) 0.0876(3) 1.18970(16) 0.102(3) Uani 1 1 d D U
C458 C 1.0441(5) 0.0888(3) 1.16742(17) 0.102(3) Uani 1 1 d D U
C459 C 1.0353(5) 0.0435(4) 1.15845(19) 0.109(4) Uani 1 1 d D U
C460 C 1.0452(5) 0.0188(4) 1.17752(17) 0.114(4) Uani 1 1 d D U
C461 C 1.0187(5) -0.0244(4) 1.17810(18) 0.114(3) Uani 1 1 d D U
C462 C 1.0151(5) -0.0437(4) 1.19842(19) 0.123(4) Uani 1 1 d D U
C463 C 0.9779(5) -0.0838(4) 1.20085(19) 0.140(4) Uani 1 1 d D U
H396 H 0.9530 -0.1015 1.1894 0.168 Uiso 1 1 calc R U
C464 C 0.9840(6) -0.0930(4) 1.22291(19) 0.145(4) Uani 1 1 d D U
H397 H 0.9627 -0.1164 1.2294 0.175 Uiso 1 1 calc R U
C465 C 1.0308(6) -0.0582(4) 1.23378(19) 0.142(4) Uani 1 1 d D U
C466 C 1.0563(6) -0.0567(4) 1.25612(19) 0.130(4) Uani 1 1 d D U
C467 C 1.1042(7) -0.0241(4) 1.2651(2) 0.165(4) Uani 1 1 d D U
C468 C 1.1433(7) -0.0289(5) 1.2867(2) 0.206(6) Uani 1 1 d D U
H398 H 1.1338 -0.0482 1.2976 0.247 Uiso 1 1 calc R U
N45 N 1.1324(5) 0.0090(3) 1.25346(13) 0.136(3) Uani 1 1 d D U
N46 N 1.1583(4) 0.0808(3) 1.23042(15) 0.144(3) Uani 1 1 d D U
N47 N 1.0747(4) 0.0443(3) 1.19610(13) 0.111(3) Uani 1 1 d D U
N48 N 1.0464(4) -0.0275(3) 1.21853(15) 0.131(3) Uani 1 1 d D U
Ni9 Ni 1.10348(8) 0.02617(5) 1.22484(3) 0.1343(6) Uani 1 1 d D U
N49 N 1.0205(4) 0.0333(2) 1.13727(15) 0.098(3) Uani 1 1 d D U
N50 N 1.0261(4) 0.1225(3) 1.15589(16) 0.109(3) Uani 1 1 d D U
C469 C 1.0061(5) 0.1096(4) 1.13473(18) 0.102(4) Uani 1 1 d D U
C470 C 0.9772(5) 0.1334(4) 1.11719(18) 0.101(4) Uani 1 1 d D U
C471 C 0.9440(5) 0.1688(4) 1.1191(2) 0.109(4) Uani 1 1 d D U
C472 C 0.8959(5) 0.1804(3) 1.10204(19) 0.100(3) Uani 1 1 d D U
C473 C 0.8495(5) 0.2069(4) 1.10576(19) 0.124(4) Uani 1 1 d D U
H399 H 0.8447 0.2224 1.1187 0.148 Uiso 1 1 calc R U
C474 C 0.8128(5) 0.2041(4) 1.08551(19) 0.118(4) Uani 1 1 d D U
H400 H 0.7757 0.2170 1.0823 0.142 Uiso 1 1 calc R U
C475 C 0.8397(5) 0.1784(4) 1.0700(2) 0.106(3) Uani 1 1 d D U
C476 C 0.8199(6) 0.1725(4) 1.0472(2) 0.106(4) Uani 1 1 d D U
C477 C 0.8589(5) 0.1588(3) 1.03276(18) 0.095(3) Uani 1 1 d D U
C478 C 0.8555(6) 0.1659(3) 1.00968(18) 0.093(3) Uani 1 1 d D U
C479 C 0.9179(5) 0.1677(3) 1.00377(17) 0.091(3) Uani 1 1 d D U
C480 C 0.9545(5) 0.1516(3) 1.02304(17) 0.085(3) Uani 1 1 d D U
C481 C 1.0079(6) 0.1317(3) 1.02102(18) 0.093(3) Uani 1 1 d D U
C482 C 1.0302(5) 0.1032(3) 1.03741(18) 0.088(3) Uani 1 1 d D U
C483 C 1.0701(5) 0.0724(3) 1.03218(16) 0.100(3) Uani 1 1 d D U
H401 H 1.0918 0.0709 1.0199 0.120 Uiso 1 1 calc R U
C484 C 1.0692(5) 0.0445(3) 1.04980(18) 0.111(4) Uani 1 1 d D U
H402 H 1.0901 0.0198 1.0513 0.133 Uiso 1 1 calc R U
C485 C 1.0314(5) 0.0600(3) 1.06491(18) 0.091(3) Uani 1 1 d D U
C486 C 1.0230(5) 0.0457(4) 1.08672(19) 0.101(3) Uani 1 1 d D U
C487 C 1.0010(5) 0.0716(3) 1.10178(18) 0.094(3) Uani 1 1 d D U
C488 C 1.0117(5) 0.0680(4) 1.12543(17) 0.096(3) Uani 1 1 d D U
N51 N 0.9767(4) 0.1100(3) 1.09708(13) 0.095(3) Uani 1 1 d D U
N52 N 0.8926(4) 0.1624(2) 1.08073(14) 0.096(3) Uani 1 1 d D U
N53 N 0.9194(4) 0.1471(2) 1.04029(12) 0.089(3) Uani 1 1 d D U
N54 N 1.0046(4) 0.0960(3) 1.05668(13) 0.098(3) Uani 1 1 d D U
Ni10 Ni 0.94809(7) 0.12884(5) 1.06853(2) 0.0992(5) Uani 1 1 d D U
N55 N 0.9359(4) 0.1833(2) 0.98496(14) 0.091(3) Uani 1 1 d D U
N56 N 0.8030(4) 0.1688(2) 0.99517(15) 0.093(3) Uani 1 1 d D U
C489 C 0.8205(5) 0.1788(3) 0.97521(17) 0.084(3) Uani 1 1 d D U
C490 C 0.7806(5) 0.1817(3) 0.95410(16) 0.097(3) Uani 1 1 d D U
C491 C 0.7232(5) 0.1572(3) 0.94714(18) 0.106(3) Uani 1 1 d D U
C492 C 0.6982(5) 0.1525(3) 0.92553(18) 0.112(3) Uani 1 1 d D U
C493 C 0.6479(5) 0.1178(4) 0.91618(18) 0.141(4) Uani 1 1 d D U
H403 H 0.6226 0.0991 0.9241 0.169 Uiso 1 1 calc R U
C494 C 0.6444(5) 0.1176(3) 0.89375(19) 0.133(4) Uani 1 1 d D U
H404 H 0.6191 0.0974 0.8835 0.160 Uiso 1 1 calc R U
C495 C 0.6881(5) 0.1551(4) 0.88908(19) 0.124(4) Uani 1 1 d D U
C496 C 0.6955(5) 0.1684(3) 0.86788(18) 0.112(3) Uani 1 1 d D U
C497 C 0.7244(5) 0.2108(3) 0.86491(17) 0.105(3) Uani 1 1 d D U
C498 C 0.7182(5) 0.2353(3) 0.84602(17) 0.090(3) Uani 1 1 d D U
C499 C 0.7358(4) 0.2795(3) 0.85266(16) 0.091(3) Uani 1 1 d D U
C500 C 0.7698(5) 0.2796(3) 0.87476(15) 0.086(3) Uani 1 1 d D U
C501 C 0.8150(5) 0.3133(3) 0.88447(16) 0.090(3) Uani 1 1 d D U
C502 C 0.8581(4) 0.3060(3) 0.90221(15) 0.081(3) Uani 1 1 d D U
C503 C 0.9179(4) 0.3330(3) 0.91004(15) 0.091(3) Uani 1 1 d D U
H405 H 0.9298 0.3611 0.9055 0.109 Uiso 1 1 calc R U
C504 C 0.9542(4) 0.3121(3) 0.92483(15) 0.093(3) Uani 1 1 d D U
H406 H 0.9955 0.3217 0.9318 0.111 Uiso 1 1 calc R U
C505 C 0.9143(5) 0.2712(3) 0.92739(16) 0.088(3) Uani 1 1 d D U
C506 C 0.9280(5) 0.2436(3) 0.94397(16) 0.096(3) Uani 1 1 d D U
C507 C 0.8805(5) 0.2128(3) 0.95070(15) 0.087(3) Uani 1 1 d D U
C508 C 0.8840(5) 0.1912(3) 0.97114(16) 0.087(3) Uani 1 1 d D U
N57 N 0.8179(4) 0.2049(2) 0.93958(11) 0.090(2) Uani 1 1 d D U
N58 N 0.7234(3) 0.1734(2) 0.90828(14) 0.095(3) Uani 1 1 d D U
N59 N 0.7588(3) 0.2382(2) 0.88231(12) 0.086(2) Uani 1 1 d D U
N60 N 0.8566(4) 0.2686(2) 0.91406(12) 0.091(2) Uani 1 1 d D U
Ni11 Ni 0.78941(6) 0.22123(4) 0.91096(2) 0.0944(5) Uani 1 1 d D U
N61 N 0.7233(3) 0.3130(2) 0.84010(14) 0.089(3) Uani 1 1 d D U
N62 N 0.7026(4) 0.2214(3) 0.82472(15) 0.105(3) Uani 1 1 d D U
C509 C 0.6960(5) 0.2551(4) 0.81150(18) 0.106(3) Uani 1 1 d D U
C510 C 0.6834(5) 0.2560(4) 0.78706(18) 0.100(3) Uani 1 1 d D U
C511 C 0.7010(5) 0.2270(4) 0.77214(18) 0.096(3) Uani 1 1 d D U
C512 C 0.7064(5) 0.2370(3) 0.74956(18) 0.094(3) Uani 1 1 d D U
C513 C 0.7428(5) 0.2160(4) 0.73564(18) 0.119(4) Uani 1 1 d D U
H407 H 0.7646 0.1922 0.7388 0.142 Uiso 1 1 calc R U
C514 C 0.7389(5) 0.2384(4) 0.71639(17) 0.125(4) Uani 1 1 d D U
H408 H 0.7595 0.2338 0.7041 0.150 Uiso 1 1 calc R U
C515 C 0.6966(6) 0.2702(4) 0.7193(2) 0.118(4) Uani 1 1 d D U
C516 C 0.6712(6) 0.2938(4) 0.70178(18) 0.112(4) Uani 1 1 d D U
C517 C 0.6221(6) 0.3187(4) 0.7045(2) 0.123(4) Uani 1 1 d D U
C518 C 0.5812(6) 0.3315(4) 0.68548(19) 0.130(4) Uani 1 1 d D U
H409 H 0.5872 0.3294 0.6707 0.156 Uiso 1 1 calc R U
C519 C 0.5320(6) 0.3473(4) 0.69419(18) 0.121(4) Uani 1 1 d D U
H410 H 0.4983 0.3590 0.6863 0.145 Uiso 1 1 calc R U
C520 C 0.5414(6) 0.3428(4) 0.7172(2) 0.121(4) Uani 1 1 d D U
C521 C 0.5096(6) 0.3620(4) 0.7326(2) 0.121(4) Uani 1 1 d D U
C522 C 0.5352(6) 0.3683(4) 0.7551(2) 0.123(4) Uani 1 1 d D U
C523 C 0.5124(5) 0.3975(4) 0.7701(2) 0.130(4) Uani 1 1 d D U
H411 H 0.4774 0.4126 0.7670 0.155 Uiso 1 1 calc R U
C524 C 0.5510(5) 0.3989(4) 0.78932(18) 0.121(4) Uani 1 1 d D U
H412 H 0.5485 0.4154 0.8022 0.145 Uiso 1 1 calc R U
C525 C 0.5972(6) 0.3698(4) 0.7862(2) 0.112(4) Uani 1 1 d D U
C526 C 0.6428(5) 0.3603(4) 0.8033(2) 0.102(4) Uani 1 1 d D U
C527 C 0.6704(5) 0.3232(4) 0.80109(18) 0.096(3) Uani 1 1 d D U
C528 C 0.6994(4) 0.2991(3) 0.81938(17) 0.083(3) Uani 1 1 d D U
N63 N 0.6632(4) 0.2956(3) 0.78110(14) 0.112(3) Uani 1 1 d D U
N64 N 0.6799(4) 0.2717(3) 0.74038(15) 0.108(3) Uani 1 1 d D U
N65 N 0.5992(4) 0.3246(3) 0.72414(14) 0.109(3) Uani 1 1 d D U
N66 N 0.5859(4) 0.3517(3) 0.76562(15) 0.112(3) Uani 1 1 d D U
Ni12 Ni 0.63168(7) 0.31093(5) 0.75259(2) 0.1145(6) Uani 1 1 d D U
C529 C 1.0293(9) -0.0924(6) 1.2693(3) 0.165(5) Uani 1 1 d . U
C530 C 0.9763(9) -0.0898(6) 1.2802(3) 0.191(6) Uani 1 1 d . U
C531 C 0.9498(8) -0.1242(6) 1.2923(3) 0.215(6) Uani 1 1 d . U
H413 H 0.9146 -0.1217 1.2996 0.258 Uiso 1 1 calc R U
C532 C 0.9803(9) -0.1637(6) 1.2926(3) 0.197(7) Uani 1 1 d . U
C533 C 1.0310(8) -0.1673(5) 1.2820(3) 0.192(6) Uani 1 1 d . U
H414 H 1.0488 -0.1933 1.2819 0.230 Uiso 1 1 calc R U
C534 C 1.0573(8) -0.1312(6) 1.2709(2) 0.171(6) Uani 1 1 d . U
C535 C 1.1129(9) -0.1376(5) 1.2590(3) 0.214(7) Uani 1 1 d . U
H415 H 1.1281 -0.1106 1.2529 0.321 Uiso 1 1 calc . U
H416 H 1.0998 -0.1599 1.2474 0.321 Uiso 1 1 calc . U
H417 H 1.1466 -0.1463 1.2693 0.321 Uiso 1 1 calc . U
C536 C 0.9515(8) -0.2032(6) 1.3036(3) 0.268(9) Uani 1 1 d . U
H418 H 0.9155 -0.1960 1.3103 0.402 Uiso 1 1 calc . U
H419 H 0.9830 -0.2118 1.3147 0.402 Uiso 1 1 calc . U
H420 H 0.9375 -0.2268 1.2927 0.402 Uiso 1 1 calc . U
C537 C 0.9495(9) -0.0485(6) 1.2819(3) 0.241(9) Uani 1 1 d . U
H421 H 0.9170 -0.0515 1.2916 0.361 Uiso 1 1 calc . U
H422 H 0.9310 -0.0415 1.2675 0.361 Uiso 1 1 calc . U
H423 H 0.9830 -0.0256 1.2878 0.361 Uiso 1 1 calc . U
C538 C 0.9788(8) -0.0501(5) 1.1589(2) 0.126(4) Uani 1 1 d . U
C539 C 0.9115(9) -0.0427(5) 1.1537(3) 0.133(4) Uani 1 1 d . U
C540 C 0.8745(7) -0.0719(5) 1.1373(2) 0.147(5) Uani 1 1 d . U
H424 H 0.8320 -0.0674 1.1337 0.176 Uiso 1 1 calc R U
C541 C 0.8932(9) -0.1065(6) 1.1256(3) 0.163(6) Uani 1 1 d . U
C542 C 0.9593(8) -0.1092(4) 1.1300(2) 0.153(5) Uani 1 1 d . U
H425 H 0.9763 -0.1302 1.1221 0.184 Uiso 1 1 calc R U
C543 C 1.0007(9) -0.0810(5) 1.1460(3) 0.137(5) Uani 1 1 d . U
C544 C 1.0709(8) -0.0875(4) 1.1511(2) 0.166(5) Uani 1 1 d . U
H426 H 1.0800 -0.1099 1.1411 0.250 Uiso 1 1 calc . U
H427 H 1.0794 -0.0959 1.1660 0.250 Uiso 1 1 calc . U
H428 H 1.0976 -0.0605 1.1493 0.250 Uiso 1 1 calc . U
C545 C 0.8541(8) -0.1357(5) 1.1089(3) 0.251(9) Uani 1 1 d . U
H429 H 0.8102 -0.1308 1.1082 0.376 Uiso 1 1 calc . U
H430 H 0.8576 -0.1655 1.1124 0.376 Uiso 1 1 calc . U
H431 H 0.8685 -0.1305 1.0948 0.376 Uiso 1 1 calc . U
C546 C 0.8857(6) -0.0075(5) 1.1661(2) 0.166(5) Uani 1 1 d . U
H432 H 0.9195 0.0083 1.1764 0.249 Uiso 1 1 calc . U
H433 H 0.8522 -0.0204 1.1739 0.249 Uiso 1 1 calc . U
H434 H 0.8688 0.0123 1.1558 0.249 Uiso 1 1 calc . U
C547 C 1.1276(6) 0.1684(4) 1.1897(2) 0.112(4) Uani 1 1 d . U
C548 C 1.1026(7) 0.2016(5) 1.2002(2) 0.129(4) Uani 1 1 d . U
C549 C 1.1165(6) 0.2456(4) 1.1923(2) 0.149(5) Uani 1 1 d . U
H435 H 1.1002 0.2695 1.1980 0.179 Uiso 1 1 calc R U
C550 C 1.1578(7) 0.2497(5) 1.1747(3) 0.152(5) Uani 1 1 d D U
C551 C 1.1779(6) 0.2152(4) 1.1657(2) 0.133(4) Uani 1 1 d . U
H436 H 1.2010 0.2196 1.1539 0.160 Uiso 1 1 calc R U
C552 C 1.1675(6) 0.1734(5) 1.1726(3) 0.124(4) Uani 1 1 d . U
C553 C 1.1958(6) 0.1370(4) 1.16311(19) 0.137(5) Uani 1 1 d . U
H437 H 1.1837 0.1107 1.1704 0.206 Uiso 1 1 calc . U
H438 H 1.2417 0.1438 1.1652 0.206 Uiso 1 1 calc . U
H439 H 1.1806 0.1327 1.1476 0.206 Uiso 1 1 calc . U
C554 C 1.1733(7) 0.2955(4) 1.1656(3) 0.214(7) Uani 1 1 d D U
H440 H 1.1546 0.3165 1.1738 0.321 Uiso 1 1 calc . U
H441 H 1.1559 0.2949 1.1503 0.321 Uiso 1 1 calc . U
H442 H 1.2189 0.3036 1.1672 0.321 Uiso 1 1 calc . U
C555 C 1.0584(7) 0.1959(4) 1.2175(2) 0.164(5) Uani 1 1 d . U
H443 H 1.0484 0.2240 1.2222 0.245 Uiso 1 1 calc . U
H444 H 1.0788 0.1826 1.2300 0.245 Uiso 1 1 calc . U
H445 H 1.0196 0.1776 1.2114 0.245 Uiso 1 1 calc . U
C556 C 1.2912(6) 0.0733(5) 1.2793(2) 0.308(8) Uani 1 1 d G U
C557 C 1.2969(6) 0.1025(5) 1.2976(3) 0.347(10) Uani 1 1 d DG U
C558 C 1.3558(8) 0.1137(4) 1.3106(2) 0.377(11) Uani 1 1 d DG U
H446 H 1.3596 0.1333 1.3228 0.453 Uiso 1 1 calc R U
C559 C 1.4091(6) 0.0957(4) 1.3054(2) 0.381(10) Uani 1 1 d DG U
C560 C 1.4034(7) 0.0665(4) 1.2872(2) 0.370(10) Uani 1 1 d DG U
H447 H 1.4391 0.0544 1.2837 0.444 Uiso 1 1 calc R U
C561 C 1.3445(9) 0.0552(4) 1.27415(19) 0.324(10) Uani 1 1 d G U
C562 C 1.3407(10) 0.0219(8) 1.2547(5) 0.386(16) Uani 1 1 d . U
H448 H 1.2982 0.0180 1.2467 0.579 Uiso 1 1 calc . U
H449 H 1.3504 -0.0056 1.2602 0.579 Uiso 1 1 calc . U
H450 H 1.3711 0.0323 1.2451 0.579 Uiso 1 1 calc . U
C564 C 1.2320(10) 0.1190(8) 1.3003(3) 0.412(18) Uani 1 1 d D U
H451 H 1.2374 0.1385 1.3132 0.617 Uiso 1 1 calc . U
H452 H 1.2004 0.0944 1.3019 0.617 Uiso 1 1 calc . U
H453 H 1.2181 0.1342 1.2875 0.617 Uiso 1 1 calc . U
C565 C 1.0518(6) 0.0035(3) 1.09191(16) 0.095(3) Uani 1 1 d . U
C566 C 1.0105(6) -0.0373(4) 1.08834(16) 0.097(3) Uani 1 1 d . U
C567 C 1.0432(7) -0.0745(4) 1.08978(17) 0.118(4) Uani 1 1 d . U
H454 H 1.0177 -0.1016 1.0879 0.142 Uiso 1 1 calc R U
C568 C 1.1104(7) -0.0753(4) 1.09372(18) 0.108(4) Uani 1 1 d . U
C569 C 1.1445(5) -0.0347(4) 1.09872(16) 0.108(4) Uani 1 1 d . U
H455 H 1.1886 -0.0334 1.1026 0.130 Uiso 1 1 calc R U
C570 C 1.1195(5) 0.0055(3) 1.09851(17) 0.095(3) Uani 1 1 d . U
C571 C 1.1603(5) 0.0491(4) 1.1030(2) 0.148(5) Uani 1 1 d . U
H456 H 1.2041 0.0447 1.1074 0.222 Uiso 1 1 calc . U
H457 H 1.1455 0.0651 1.1147 0.222 Uiso 1 1 calc . U
H458 H 1.1577 0.0653 1.0899 0.222 Uiso 1 1 calc . U
C572 C 1.1370(5) -0.1153(3) 1.09472(19) 0.129(4) Uani 1 1 d . U
H459 H 1.1827 -0.1092 1.0984 0.193 Uiso 1 1 calc . U
H460 H 1.1267 -0.1312 1.0806 0.193 Uiso 1 1 calc . U
H461 H 1.1194 -0.1327 1.1058 0.193 Uiso 1 1 calc . U
C573 C 0.9396(6) -0.0367(3) 1.0846(2) 0.130(4) Uani 1 1 d . U
H462 H 0.9308 -0.0070 1.0845 0.195 Uiso 1 1 calc . U
H463 H 0.9203 -0.0512 1.0962 0.195 Uiso 1 1 calc . U
H464 H 0.9221 -0.0516 1.0706 0.195 Uiso 1 1 calc . U
C574 C 1.0481(6) 0.1352(4) 1.0019(2) 0.089(3) Uani 1 1 d . U
C575 C 1.0388(6) 0.1061(4) 0.9841(2) 0.110(4) Uani 1 1 d . U
C576 C 1.0824(6) 0.1063(4) 0.9695(2) 0.116(4) Uani 1 1 d . U
H465 H 1.0742 0.0858 0.9576 0.139 Uiso 1 1 calc R U
C577 C 1.1372(6) 0.1352(4) 0.9715(2) 0.104(4) Uani 1 1 d . U
C578 C 1.1462(6) 0.1662(4) 0.9884(2) 0.110(4) Uani 1 1 d . U
H466 H 1.1819 0.1875 0.9901 0.132 Uiso 1 1 calc R U
C579 C 1.1029(7) 0.1657(4) 1.0028(2) 0.101(4) Uani 1 1 d . U
C580 C 1.1096(5) 0.2039(5) 1.0211(2) 0.153(5) Uani 1 1 d . U
H467 H 1.0753 0.1988 1.0299 0.230 Uiso 1 1 calc . U
H468 H 1.1078 0.2312 1.0142 0.230 Uiso 1 1 calc . U
H469 H 1.1499 0.2049 1.0304 0.230 Uiso 1 1 calc . U
C581 C 1.1854(6) 0.1349(4) 0.9559(2) 0.148(5) Uani 1 1 d . U
H470 H 1.2198 0.1582 0.9602 0.222 Uiso 1 1 calc . U
H471 H 1.1655 0.1389 0.9412 0.222 Uiso 1 1 calc . U
H472 H 1.2020 0.1074 0.9562 0.222 Uiso 1 1 calc . U
C582 C 0.9780(5) 0.0705(3) 0.98077(16) 0.118(4) Uani 1 1 d . U
H473 H 0.9783 0.0526 0.9676 0.178 Uiso 1 1 calc . U
H474 H 0.9400 0.0846 0.9794 0.178 Uiso 1 1 calc . U
H475 H 0.9785 0.0525 0.9933 0.178 Uiso 1 1 calc . U
C583 C 0.7596(6) 0.1908(4) 1.03835(17) 0.103(3) Uani 1 1 d . U
C584 C 0.6993(8) 0.1671(5) 1.0376(2) 0.135(4) Uani 1 1 d . U
C585 C 0.6458(7) 0.1845(5) 1.0315(2) 0.142(4) Uani 1 1 d . U
H476 H 0.6068 0.1665 1.0309 0.170 Uiso 1 1 calc R U
C586 C 0.6443(7) 0.2276(5) 1.0261(2) 0.144(4) Uani 1 1 d . U
C587 C 0.7060(6) 0.2538(4) 1.02617(16) 0.114(3) Uani 1 1 d . U
H477 H 0.7091 0.2826 1.0220 0.136 Uiso 1 1 calc R U
C588 C 0.7636(6) 0.2335(5) 1.03305(18) 0.107(4) Uani 1 1 d . U
C589 C 0.8273(7) 0.2635(4) 1.0337(2) 0.167(5) Uani 1 1 d . U
H478 H 0.8191 0.2917 1.0287 0.251 Uiso 1 1 calc . U
H479 H 0.8536 0.2509 1.0242 0.251 Uiso 1 1 calc . U
H480 H 0.8490 0.2668 1.0486 0.251 Uiso 1 1 calc . U
C590 C 0.5839(5) 0.2504(5) 1.0203(2) 0.186(7) Uani 1 1 d . U
H481 H 0.5966 0.2805 1.0176 0.279 Uiso 1 1 calc . U
H482 H 0.5591 0.2487 1.0324 0.279 Uiso 1 1 calc . U
H483 H 0.5584 0.2360 1.0073 0.279 Uiso 1 1 calc . U
C591 C 0.6941(5) 0.1202(4) 1.0426(2) 0.157(5) Uani 1 1 d . U
H484 H 0.7360 0.1128 1.0475 0.236 Uiso 1 1 calc . U
H485 H 0.6755 0.1025 1.0296 0.236 Uiso 1 1 calc . U
H486 H 0.6675 0.1149 1.0541 0.236 Uiso 1 1 calc . U
C592 C 0.9458(6) 0.1946(5) 1.1414(2) 0.122(4) Uani 1 1 d . U
C593 C 0.9107(6) 0.1800(5) 1.1581(3) 0.125(4) Uani 1 1 d . U
C594 C 0.9112(6) 0.2065(5) 1.1771(3) 0.142(5) Uani 1 1 d . U
H487 H 0.8874 0.1958 1.1880 0.171 Uiso 1 1 calc R U
C595 C 0.9449(8) 0.2473(6) 1.1804(3) 0.153(5) Uani 1 1 d . U
C596 C 0.9821(7) 0.2609(5) 1.1636(3) 0.154(5) Uani 1 1 d . U
H488 H 1.0067 0.2883 1.1655 0.185 Uiso 1 1 calc R U
C597 C 0.9840(7) 0.2347(5) 1.1436(3) 0.147(4) Uani 1 1 d . U
C598 C 1.0214(7) 0.2510(4) 1.1262(3) 0.181(6) Uani 1 1 d . U
H489 H 1.0437 0.2797 1.1307 0.271 Uiso 1 1 calc . U
H490 H 0.9931 0.2524 1.1127 0.271 Uiso 1 1 calc . U
H491 H 1.0519 0.2315 1.1238 0.271 Uiso 1 1 calc . U
C599 C 0.9449(7) 0.2768(5) 1.2009(3) 0.217(7) Uani 1 1 d . U
H492 H 0.9686 0.3049 1.1992 0.325 Uiso 1 1 calc . U
H493 H 0.9645 0.2638 1.2136 0.325 Uiso 1 1 calc . U
H494 H 0.9016 0.2803 1.2027 0.325 Uiso 1 1 calc . U
C600 C 0.8693(6) 0.1340(5) 1.1555(2) 0.160(5) Uani 1 1 d . U
H495 H 0.8736 0.1199 1.1416 0.240 Uiso 1 1 calc . U
H496 H 0.8251 0.1374 1.1559 0.240 Uiso 1 1 calc . U
H497 H 0.8836 0.1165 1.1673 0.240 Uiso 1 1 calc . U
C601 C 0.9962(6) 0.2512(4) 0.9562(2) 0.084(3) Uani 1 1 d . U
C602 C 1.0432(7) 0.2324(4) 0.9485(2) 0.093(3) Uani 1 1 d . U
C603 C 1.1105(6) 0.2434(3) 0.95899(19) 0.100(3) Uani 1 1 d . U
H498 H 1.1432 0.2301 0.9540 0.120 Uiso 1 1 calc R U
C604 C 1.1222(6) 0.2731(4) 0.9759(2) 0.095(4) Uani 1 1 d . U
C605 C 1.0782(7) 0.2915(4) 0.9853(2) 0.115(4) Uani 1 1 d . U
H499 H 1.0893 0.3108 0.9976 0.138 Uiso 1 1 calc R U
C606 C 1.0083(7) 0.2793(4) 0.9747(2) 0.110(4) Uani 1 1 d . U
C607 C 0.9597(6) 0.3013(4) 0.9847(2) 0.143(5) Uani 1 1 d . U
H500 H 0.9800 0.3187 0.9977 0.214 Uiso 1 1 calc . U
H501 H 0.9271 0.2796 0.9887 0.214 Uiso 1 1 calc . U
H502 H 0.9406 0.3199 0.9742 0.214 Uiso 1 1 calc . U
C608 C 1.1932(5) 0.2889(4) 0.9855(2) 0.146(5) Uani 1 1 d . U
H503 H 1.1947 0.3099 0.9976 0.220 Uiso 1 1 calc . U
H504 H 1.2155 0.3021 0.9742 0.220 Uiso 1 1 calc . U
H505 H 1.2132 0.2643 0.9907 0.220 Uiso 1 1 calc . U
C609 C 1.0282(5) 0.1959(4) 0.9297(2) 0.126(4) Uani 1 1 d . U
H506 H 1.0675 0.1874 0.9259 0.189 Uiso 1 1 calc . U
H507 H 1.0051 0.2067 0.9169 0.189 Uiso 1 1 calc . U
H508 H 1.0026 0.1710 0.9346 0.189 Uiso 1 1 calc . U
C610 C 0.8248(6) 0.3570(4) 0.8744(2) 0.102(4) Uani 1 1 d . U
C611 C 0.8614(6) 0.3631(4) 0.8584(2) 0.110(4) Uani 1 1 d . U
C612 C 0.8766(5) 0.4039(4) 0.8490(2) 0.116(4) Uani 1 1 d . U
H509 H 0.9007 0.4067 0.8373 0.140 Uiso 1 1 calc R U
C613 C 0.8545(7) 0.4382(5) 0.8579(3) 0.134(5) Uani 1 1 d . U
C614 C 0.8187(6) 0.4347(5) 0.8745(2) 0.149(5) Uani 1 1 d . U
H510 H 0.8061 0.4597 0.8806 0.179 Uiso 1 1 calc R U
C615 C 0.7995(6) 0.3930(5) 0.8830(2) 0.125(4) Uani 1 1 d . U
C616 C 0.7553(7) 0.3879(4) 0.9004(2) 0.155(5) Uani 1 1 d . U
H511 H 0.7454 0.4161 0.9049 0.233 Uiso 1 1 calc . U
H512 H 0.7758 0.3748 0.9129 0.233 Uiso 1 1 calc . U
H513 H 0.7165 0.3694 0.8944 0.233 Uiso 1 1 calc . U
C617 C 0.8738(6) 0.4858(4) 0.8501(3) 0.200(7) Uani 1 1 d . U
H514 H 0.8548 0.5064 0.8585 0.300 Uiso 1 1 calc . U
H515 H 0.8586 0.4869 0.8347 0.300 Uiso 1 1 calc . U
H516 H 0.9196 0.4930 0.8525 0.300 Uiso 1 1 calc . U
C618 C 0.8906(5) 0.3247(5) 0.84883(17) 0.126(4) Uani 1 1 d . U
H517 H 0.9164 0.3349 0.8377 0.189 Uiso 1 1 calc . U
H518 H 0.8569 0.3024 0.8423 0.189 Uiso 1 1 calc . U
H519 H 0.9169 0.3127 0.8605 0.189 Uiso 1 1 calc . U
C619 C 0.6566(7) 0.1422(4) 0.8478(2) 0.115(4) Uani 1 1 d . U
C620 C 0.6832(8) 0.1084(4) 0.8371(2) 0.127(4) Uani 1 1 d . U
C621 C 0.6461(7) 0.0829(4) 0.8198(2) 0.150(5) Uani 1 1 d . U
H520 H 0.6645 0.0619 0.8125 0.180 Uiso 1 1 calc R U
C622 C 0.5819(9) 0.0875(5) 0.8131(2) 0.148(5) Uani 1 1 d D U
C623 C 0.5579(7) 0.1192(5) 0.8233(2) 0.151(5) Uani 1 1 d . U
H521 H 0.5153 0.1224 0.8188 0.181 Uiso 1 1 calc R U
C624 C 0.5919(9) 0.1485(5) 0.8403(2) 0.141(5) Uani 1 1 d . U
C625 C 0.5622(6) 0.1841(5) 0.8526(2) 0.167(6) Uani 1 1 d . U
H522 H 0.5947 0.2005 0.8633 0.251 Uiso 1 1 calc . U
H523 H 0.5284 0.1704 0.8601 0.251 Uiso 1 1 calc . U
H524 H 0.5452 0.2035 0.8422 0.251 Uiso 1 1 calc . U
C626 C 0.5401(7) 0.0574(4) 0.7948(2) 0.218(8) Uani 1 1 d D U
H525 H 0.5657 0.0378 0.7886 0.327 Uiso 1 1 calc . U
H526 H 0.5228 0.0748 0.7833 0.327 Uiso 1 1 calc . U
H527 H 0.5057 0.0407 0.8009 0.327 Uiso 1 1 calc . U
C627 C 0.7524(7) 0.1047(4) 0.8447(2) 0.149(5) Uani 1 1 d . U
H528 H 0.7653 0.0812 0.8364 0.224 Uiso 1 1 calc . U
H529 H 0.7577 0.0991 0.8602 0.224 Uiso 1 1 calc . U
H530 H 0.7783 0.1317 0.8424 0.224 Uiso 1 1 calc . U
C628 C 0.6895(5) 0.1304(4) 0.96265(14) 0.146(5) Uani 1 1 d G U
C629 C 0.7039(4) 0.0887(4) 0.96700(16) 0.179(6) Uani 1 1 d G U
C630 C 0.6675(5) 0.0623(3) 0.98004(16) 0.208(6) Uani 1 1 d DG U
H531 H 0.6772 0.0343 0.9830 0.250 Uiso 1 1 calc R U
C631 C 0.6167(4) 0.0776(3) 0.98873(13) 0.212(7) Uani 1 1 d DG U
C632 C 0.6023(4) 0.1194(4) 0.98438(16) 0.217(6) Uani 1 1 d DG U
H532 H 0.5683 0.1297 0.9902 0.261 Uiso 1 1 calc R U
C633 C 0.6386(6) 0.1458(3) 0.97134(17) 0.177(6) Uani 1 1 d G U
C634 C 0.6227(7) 0.1911(7) 0.9679(3) 0.231(8) Uani 1 1 d . U
H533 H 0.6525 0.2063 0.9593 0.347 Uiso 1 1 calc . U
H534 H 0.6253 0.2066 0.9820 0.347 Uiso 1 1 calc . U
H535 H 0.5800 0.1896 0.9603 0.347 Uiso 1 1 calc . U
C636 C 0.7602(9) 0.0725(4) 0.9579(3) 0.230(9) Uani 1 1 d . U
H536 H 0.7638 0.0433 0.9624 0.345 Uiso 1 1 calc . U
H537 H 0.7988 0.0915 0.9635 0.345 Uiso 1 1 calc . U
H538 H 0.7537 0.0725 0.9420 0.345 Uiso 1 1 calc . U
C637 C 0.6477(6) 0.3848(5) 0.8235(3) 0.114(4) Uani 1 1 d . U
C638 C 0.6850(6) 0.4244(5) 0.8265(3) 0.126(4) Uani 1 1 d . U
C639 C 0.6841(7) 0.4521(5) 0.8458(3) 0.142(5) Uani 1 1 d . U
H539 H 0.7119 0.4782 0.8477 0.171 Uiso 1 1 calc R U
C640 C 0.6435(7) 0.4420(6) 0.8619(3) 0.140(5) Uani 1 1 d . U
C641 C 0.6101(6) 0.4007(5) 0.8590(2) 0.124(4) Uani 1 1 d . U
H540 H 0.5854 0.3914 0.8699 0.149 Uiso 1 1 calc R U
C642 C 0.6098(6) 0.3716(5) 0.8412(3) 0.121(4) Uani 1 1 d . U
C643 C 0.5655(6) 0.3265(5) 0.83737(19) 0.148(5) Uani 1 1 d . U
H541 H 0.5734 0.3118 0.8241 0.222 Uiso 1 1 calc . U
H542 H 0.5214 0.3313 0.8360 0.222 Uiso 1 1 calc . U
H543 H 0.5744 0.3087 0.8497 0.222 Uiso 1 1 calc . U
C644 C 0.6419(7) 0.4728(6) 0.8823(3) 0.210(7) Uani 1 1 d . U
H544 H 0.6714 0.4990 0.8817 0.315 Uiso 1 1 calc . U
H545 H 0.6539 0.4583 0.8955 0.315 Uiso 1 1 calc . U
H546 H 0.5993 0.4802 0.8822 0.315 Uiso 1 1 calc . U
C645 C 0.7312(6) 0.4392(4) 0.8094(2) 0.170(6) Uani 1 1 d . U
H547 H 0.7518 0.4685 0.8134 0.255 Uiso 1 1 calc . U
H548 H 0.7071 0.4385 0.7949 0.255 Uiso 1 1 calc . U
H549 H 0.7630 0.4198 0.8093 0.255 Uiso 1 1 calc . U
C646 C 0.4529(8) 0.3794(6) 0.7236(2) 0.139(4) Uani 1 1 d . U
C647 C 0.4515(8) 0.4204(6) 0.7155(2) 0.151(5) Uani 1 1 d . U
C648 C 0.3925(8) 0.4363(5) 0.7073(2) 0.160(5) Uani 1 1 d . U
H550 H 0.3940 0.4645 0.7024 0.192 Uiso 1 1 calc R U
C649 C 0.3334(8) 0.4106(6) 0.7066(2) 0.155(5) Uani 1 1 d . U
C650 C 0.3332(7) 0.3691(5) 0.7143(2) 0.157(5) Uani 1 1 d . U
H551 H 0.2942 0.3511 0.7135 0.188 Uiso 1 1 calc R U
C651 C 0.3907(8) 0.3522(5) 0.7235(2) 0.141(4) Uani 1 1 d . U
C652 C 0.3887(6) 0.3072(5) 0.7322(2) 0.180(6) Uani 1 1 d . U
H552 H 0.3448 0.2943 0.7318 0.270 Uiso 1 1 calc . U
H553 H 0.4098 0.3091 0.7471 0.270 Uiso 1 1 calc . U
H554 H 0.4101 0.2894 0.7231 0.270 Uiso 1 1 calc . U
C653 C 0.2690(7) 0.4281(6) 0.6993(2) 0.245(9) Uani 1 1 d . U
H555 H 0.2343 0.4048 0.6992 0.367 Uiso 1 1 calc . U
H556 H 0.2691 0.4390 0.6848 0.367 Uiso 1 1 calc . U
H557 H 0.2639 0.4513 0.7096 0.367 Uiso 1 1 calc . U
C654 C 0.5117(8) 0.4507(5) 0.7167(3) 0.190(6) Uani 1 1 d . U
H558 H 0.5469 0.4364 0.7229 0.285 Uiso 1 1 calc . U
H559 H 0.5092 0.4762 0.7259 0.285 Uiso 1 1 calc . U
H560 H 0.5182 0.4593 0.7021 0.285 Uiso 1 1 calc . U
C655 C 0.6951(4) 0.2899(3) 0.68033(13) 0.132(4) Uani 1 1 d DG U
C656 C 0.7483(4) 0.3189(3) 0.67682(12) 0.169(5) Uani 1 1 d DG U
C657 C 0.7679(4) 0.3205(3) 0.65595(14) 0.176(5) Uani 1 1 d DG U
H561 H 0.8035 0.3398 0.6536 0.211 Uiso 1 1 calc R U
C658 C 0.7343(4) 0.2930(3) 0.63857(12) 0.165(5) Uani 1 1 d DG U
C659 C 0.6811(4) 0.2641(3) 0.64207(14) 0.161(5) Uani 1 1 d DG U
H562 H 0.6587 0.2457 0.6304 0.193 Uiso 1 1 calc R U
C660 C 0.6615(3) 0.2625(3) 0.66295(16) 0.154(5) Uani 1 1 d G U
C661 C 0.6045(6) 0.2290(5) 0.6666(2) 0.175(6) Uani 1 1 d . U
H563 H 0.5971 0.2314 0.6817 0.263 Uiso 1 1 calc . U
H564 H 0.6137 0.2000 0.6632 0.263 Uiso 1 1 calc . U
H565 H 0.5670 0.2345 0.6571 0.263 Uiso 1 1 calc . U
C662 C 0.7553(8) 0.2952(5) 0.6145(2) 0.262(9) Uani 1 1 d D U
H566 H 0.7965 0.3126 0.6152 0.393 Uiso 1 1 calc . U
H567 H 0.7243 0.3081 0.6049 0.393 Uiso 1 1 calc . U
H568 H 0.7579 0.2661 0.6088 0.393 Uiso 1 1 calc . U
C664 C 0.7272(6) 0.1855(4) 0.77821(18) 0.108(3) Uani 1 1 d . U
C665 C 0.7909(6) 0.1871(4) 0.78807(18) 0.109(3) Uani 1 1 d . U
C666 C 0.8162(6) 0.1456(5) 0.79100(18) 0.126(4) Uani 1 1 d . U
H569 H 0.8587 0.1455 0.7970 0.151 Uiso 1 1 calc R U
C667 C 0.7774(7) 0.1063(5) 0.7849(2) 0.131(4) Uani 1 1 d . U
C668 C 0.7170(7) 0.1066(5) 0.7761(2) 0.139(4) Uani 1 1 d . U
H570 H 0.6916 0.0801 0.7718 0.167 Uiso 1 1 calc R U
C669 C 0.6902(7) 0.1450(5) 0.77327(19) 0.117(4) Uani 1 1 d . U
C670 C 0.6178(6) 0.1429(4) 0.7631(2) 0.158(5) Uani 1 1 d . U
H571 H 0.5982 0.1129 0.7614 0.237 Uiso 1 1 calc . U
H572 H 0.6153 0.1555 0.7489 0.237 Uiso 1 1 calc . U
H573 H 0.5959 0.1590 0.7728 0.237 Uiso 1 1 calc . U
C671 C 0.8092(6) 0.0648(4) 0.7883(2) 0.158(5) Uani 1 1 d . U
H574 H 0.8530 0.0728 0.7948 0.236 Uiso 1 1 calc . U
H575 H 0.8078 0.0493 0.7743 0.236 Uiso 1 1 calc . U
H576 H 0.7867 0.0465 0.7980 0.236 Uiso 1 1 calc . U
C672 C 0.8351(6) 0.2303(4) 0.7946(2) 0.143(5) Uani 1 1 d . U
H577 H 0.8753 0.2243 0.8021 0.215 Uiso 1 1 calc . U
H578 H 0.8153 0.2481 0.8042 0.215 Uiso 1 1 calc . U
H579 H 0.8422 0.2457 0.7815 0.215 Uiso 1 1 calc . U
C663 C 0.7860(6) 0.3491(4) 0.6963(2) 0.225(7) Uani 1 1 d D U
H580 H 0.7805 0.3358 0.7100 0.337 Uiso 1 1 calc . U
H581 H 0.7701 0.3769 0.6962 0.337 Uiso 1 1 calc . U
H582 H 0.8307 0.3534 0.6946 0.337 Uiso 1 1 calc . U
C563 C 1.4772(9) 0.1096(7) 1.3194(4) 0.55(2) Uani 1 1 d D U
H583 H 1.4721 0.1179 1.3343 0.830 Uiso 1 1 calc . U
H584 H 1.4994 0.1340 1.3129 0.830 Uiso 1 1 calc . U
H585 H 1.5015 0.0855 1.3194 0.830 Uiso 1 1 calc . U
C635 C 0.5826(7) 0.0482(6) 1.0019(3) 0.368(14) Uani 1 1 d D U
H586 H 0.5988 0.0206 1.0016 0.552 Uiso 1 1 calc . U
H587 H 0.5379 0.0441 0.9962 0.552 Uiso 1 1 calc . U
H588 H 0.5882 0.0602 1.0169 0.552 Uiso 1 1 calc . U

loop_
_atom_site_aniso_label
_atom_site_aniso_U_11
_atom_site_aniso_U_22
_atom_site_aniso_U_33
_atom_site_aniso_U_23
_atom_site_aniso_U_13
_atom_site_aniso_U_12
C1 0.113(9) 0.122(8) 0.150(10) 0.046(7) -0.020(9) -0.009(8)
C2 0.117(9) 0.111(7) 0.111(9) 0.036(7) 0.002(8) -0.009(7)
C3 0.149(9) 0.081(6) 0.086(8) 0.034(6) 0.016(8) -0.033(7)
C4 0.127(9) 0.090(7) 0.101(8) 0.035(7) -0.020(8) -0.027(6)
C5 0.126(9) 0.118(8) 0.103(9) 0.010(7) -0.011(8) -0.025(7)
C6 0.123(9) 0.126(8) 0.086(8) 0.036(7) -0.008(7) -0.033(7)
C7 0.104(8) 0.093(7) 0.096(8) 0.034(6) 0.013(7) -0.027(6)
C8 0.100(7) 0.080(6) 0.105(8) 0.045(6) 0.038(7) 0.001(6)
C9 0.111(8) 0.068(6) 0.097(7) 0.036(5) 0.007(7) 0.002(6)
C10 0.103(8) 0.081(7) 0.100(8) 0.030(6) -0.005(6) 0.002(6)
C11 0.065(7) 0.090(7) 0.103(7) 0.031(6) 0.004(6) -0.014(5)
C12 0.091(8) 0.091(7) 0.093(7) 0.033(6) -0.012(7) -0.015(6)
C13 0.101(8) 0.085(7) 0.100(8) 0.023(6) -0.005(7) -0.011(6)
C14 0.086(7) 0.094(7) 0.128(8) 0.053(6) 0.014(7) -0.005(6)
C15 0.083(8) 0.118(8) 0.120(9) 0.044(6) -0.007(7) 0.002(6)
C16 0.096(8) 0.129(8) 0.146(10) 0.050(7) -0.020(8) -0.013(7)
C17 0.097(8) 0.113(7) 0.136(9) 0.055(7) -0.015(8) -0.001(7)
C18 0.115(9) 0.150(8) 0.140(9) 0.070(7) -0.023(8) -0.001(8)
C19 0.110(9) 0.150(8) 0.138(9) 0.082(7) -0.018(8) -0.015(8)
C20 0.111(9) 0.168(9) 0.166(10) 0.075(8) -0.012(9) 0.033(9)
N1 0.119(8) 0.115(6) 0.133(8) 0.049(6) -0.010(6) -0.013(6)
N2 0.106(7) 0.110(6) 0.086(7) 0.029(5) 0.004(6) -0.017(5)
N3 0.101(6) 0.091(6) 0.106(6) 0.026(5) -0.015(5) -0.012(5)
N4 0.100(7) 0.103(6) 0.131(7) 0.044(5) -0.008(6) -0.029(5)
Ni1 0.1075(12) 0.1019(11) 0.1081(12) 0.0400(9) -0.0103(9) -0.0151(9)
N5 0.083(6) 0.084(6) 0.108(7) 0.022(5) -0.002(5) -0.011(5)
N6 0.094(6) 0.087(6) 0.093(7) 0.034(5) -0.003(5) -0.017(5)
C21 0.094(7) 0.084(7) 0.086(7) 0.040(6) -0.005(6) -0.013(5)
C22 0.103(7) 0.084(7) 0.096(8) 0.053(6) -0.005(6) -0.002(6)
C23 0.121(7) 0.069(7) 0.109(8) 0.034(7) 0.013(7) -0.025(6)
C24 0.110(7) 0.107(8) 0.106(8) 0.036(7) 0.012(7) -0.022(7)
C25 0.143(8) 0.081(8) 0.116(10) 0.016(7) 0.006(8) -0.008(7)
C26 0.147(8) 0.075(7) 0.117(9) 0.002(7) 0.010(8) -0.016(7)
C27 0.103(7) 0.073(7) 0.086(7) 0.010(6) 0.006(6) -0.009(6)
C28 0.100(7) 0.085(7) 0.091(8) 0.021(7) -0.007(6) -0.024(7)
C29 0.094(7) 0.095(8) 0.082(7) 0.019(7) 0.006(6) -0.022(7)
C30 0.086(7) 0.092(8) 0.098(8) 0.027(7) -0.003(7) -0.019(6)
C31 0.093(8) 0.069(7) 0.084(8) 0.014(6) -0.002(6) -0.025(6)
C32 0.097(7) 0.083(7) 0.092(8) 0.006(7) 0.009(6) -0.023(6)
C33 0.084(7) 0.088(7) 0.105(8) 0.022(7) 0.011(6) -0.001(6)
C34 0.107(7) 0.073(7) 0.108(8) 0.021(6) -0.035(6) -0.010(6)
C35 0.127(9) 0.098(8) 0.111(9) 0.018(7) -0.030(7) -0.021(7)
C36 0.123(9) 0.087(7) 0.099(8) 0.022(6) -0.020(6) -0.034(7)
C37 0.098(7) 0.081(7) 0.088(7) 0.007(6) -0.005(6) -0.024(6)
C38 0.107(7) 0.084(7) 0.072(7) 0.022(6) -0.004(6) -0.009(6)
C39 0.116(8) 0.081(7) 0.090(7) 0.027(6) -0.014(6) -0.011(6)
C40 0.096(8) 0.090(7) 0.095(8) 0.019(6) -0.007(6) -0.019(6)
N7 0.093(6) 0.096(6) 0.089(6) 0.027(5) -0.005(5) -0.002(5)
N8 0.088(5) 0.090(6) 0.082(6) 0.027(5) -0.012(5) -0.013(4)
N9 0.103(6) 0.072(6) 0.091(6) 0.017(5) -0.008(5) -0.015(5)
N10 0.102(6) 0.084(6) 0.099(6) 0.035(5) -0.015(5) -0.008(5)
Ni2 0.0998(11) 0.0873(11) 0.1002(11) 0.0288(9) -0.0104(8) -0.0154(8)
N11 0.078(6) 0.093(6) 0.090(7) 0.019(5) -0.012(5) -0.008(4)
N12 0.111(6) 0.074(6) 0.106(7) 0.028(6) 0.002(6) -0.017(5)
C41 0.071(7) 0.079(7) 0.086(7) 0.040(6) 0.013(6) -0.003(5)
C42 0.081(8) 0.106(7) 0.089(8) 0.036(6) -0.008(7) -0.020(6)
C43 0.076(8) 0.121(8) 0.093(8) 0.037(6) -0.004(7) 0.010(6)
C44 0.098(8) 0.120(8) 0.104(8) 0.034(6) -0.007(7) 0.005(7)
C45 0.088(8) 0.153(9) 0.101(8) 0.057(7) 0.006(7) 0.013(7)
C46 0.100(8) 0.125(8) 0.102(8) 0.022(6) 0.026(7) -0.006(7)
C47 0.097(8) 0.098(7) 0.106(8) 0.040(6) 0.015(7) -0.021(6)
C48 0.093(8) 0.094(7) 0.105(8) 0.024(6) 0.013(7) 0.002(6)
C49 0.100(8) 0.108(7) 0.087(7) 0.033(6) -0.010(7) 0.012(6)
C50 0.101(8) 0.124(8) 0.083(7) 0.034(6) 0.009(7) -0.003(6)
C51 0.085(8) 0.109(7) 0.096(8) 0.027(6) -0.029(7) 0.000(6)
C52 0.117(8) 0.082(7) 0.100(8) 0.011(6) -0.010(7) -0.008(6)
C53 0.113(8) 0.100(7) 0.086(8) 0.013(6) -0.011(7) -0.005(6)
C54 0.086(8) 0.109(7) 0.098(8) 0.023(7) -0.002(7) -0.007(6)
C55 0.115(8) 0.113(7) 0.086(8) 0.048(7) 0.002(7) -0.017(7)
C56 0.107(8) 0.117(8) 0.101(8) 0.031(7) -0.009(7) -0.008(7)
C57 0.085(7) 0.101(7) 0.072(7) 0.014(6) 0.003(7) -0.010(6)
C58 0.096(8) 0.089(6) 0.062(7) 0.020(6) 0.003(7) -0.027(6)
C59 0.077(8) 0.095(7) 0.075(7) 0.006(6) -0.022(7) -0.019(6)
C60 0.080(7) 0.089(7) 0.072(7) 0.023(7) -0.015(7) -0.027(6)
N13 0.083(6) 0.085(6) 0.096(7) 0.015(5) -0.010(6) -0.021(5)
N14 0.105(7) 0.101(6) 0.097(6) 0.034(5) 0.006(5) -0.024(5)
N15 0.087(6) 0.103(6) 0.091(6) 0.021(5) -0.003(5) -0.007(5)
N16 0.088(6) 0.112(6) 0.073(6) 0.030(5) -0.016(5) -0.018(5)
Ni3 0.0901(11) 0.0973(11) 0.0973(11) 0.0331(9) -0.0040(9) -0.0120(8)
N17 0.093(7) 0.128(7) 0.109(8) 0.029(6) -0.014(6) -0.015(5)
N18 0.107(7) 0.106(6) 0.110(8) 0.013(6) 0.003(6) -0.010(5)
C61 0.117(8) 0.115(8) 0.114(8) 0.030(7) -0.011(7) -0.011(7)
C62 0.125(8) 0.116(8) 0.115(8) 0.046(7) -0.010(7) -0.020(7)
C63 0.132(8) 0.128(9) 0.121(9) 0.039(8) -0.011(7) 0.002(7)
C64 0.152(9) 0.095(8) 0.134(9) 0.033(8) -0.017(7) 0.008(7)
C65 0.165(10) 0.124(9) 0.162(10) 0.067(8) -0.041(8) 0.000(8)
C66 0.189(11) 0.125(9) 0.181(12) 0.054(9) -0.014(9) 0.002(9)
C67 0.214(10) 0.137(10) 0.148(10) 0.025(9) -0.031(9) -0.004(9)
C68 0.275(11) 0.173(11) 0.119(10) 0.042(9) -0.036(9) 0.008(10)
C69 0.287(10) 0.171(11) 0.103(9) 0.048(9) -0.030(9) 0.006(11)
C70 0.382(14) 0.199(12) 0.133(10) 0.057(11) -0.026(11) 0.050(14)
C71 0.387(14) 0.209(13) 0.123(10) 0.066(11) -0.040(11) 0.021(14)
C72 0.311(11) 0.182(11) 0.102(10) 0.041(9) -0.002(10) 0.000(11)
C73 0.238(10) 0.171(10) 0.107(9) 0.042(9) 0.011(9) 0.003(10)
C74 0.197(9) 0.145(10) 0.112(9) 0.022(9) 0.001(9) -0.015(9)
C75 0.185(10) 0.151(10) 0.144(11) 0.014(10) -0.012(10) -0.017(9)
C76 0.181(10) 0.146(10) 0.149(11) 0.024(10) -0.001(10) -0.043(9)
C77 0.165(8) 0.125(9) 0.123(9) 0.028(9) -0.011(9) -0.023(8)
C78 0.135(8) 0.125(9) 0.106(8) 0.031(8) -0.031(8) -0.014(7)
C79 0.134(8) 0.120(8) 0.087(8) 0.044(7) -0.013(7) 0.003(7)
C80 0.097(7) 0.121(8) 0.103(8) 0.040(7) -0.018(7) -0.015(6)
N19 0.119(7) 0.126(7) 0.109(7) 0.042(6) -0.006(5) 0.005(6)
N20 0.186(8) 0.107(7) 0.134(8) 0.042(6) -0.023(7) 0.007(6)
N21 0.242(9) 0.167(9) 0.098(8) 0.042(7) -0.014(7) -0.007(8)
N22 0.176(7) 0.116(8) 0.101(7) 0.012(6) -0.006(7) -0.025(6)
Ni4 0.1569(15) 0.1304(15) 0.1180(14) 0.0379(11) -0.0119(11) 0.0059(11)
C81 0.123(9) 0.163(11) 0.182(10) 0.088(9) -0.008(8) -0.005(9)
C82 0.156(11) 0.139(11) 0.196(12) 0.078(10) -0.028(9) 0.019(10)
C83 0.173(11) 0.189(12) 0.198(11) 0.088(11) -0.034(9) 0.018(11)
C84 0.177(11) 0.183(14) 0.244(13) 0.094(12) -0.047(10) 0.023(11)
C85 0.163(12) 0.169(12) 0.244(13) 0.096(10) -0.041(10) 0.008(10)
C86 0.140(10) 0.153(11) 0.224(12) 0.112(10) 0.001(9) 0.039(10)
C87 0.229(15) 0.101(10) 0.192(14) 0.017(9) -0.071(12) -0.006(10)
C88 0.182(14) 0.228(17) 0.33(2) 0.114(15) -0.112(14) 0.048(12)
C89 0.200(14) 0.189(15) 0.166(13) 0.088(12) -0.009(10) -0.004(12)
C90 0.107(7) 0.065(7) 0.076(7) 0.000(6) 0.005(6) 0.009(6)
C91 0.100(8) 0.077(8) 0.108(9) 0.019(7) 0.000(7) 0.001(7)
C92 0.107(8) 0.090(8) 0.114(9) 0.030(7) 0.014(8) -0.003(7)
C93 0.101(8) 0.102(9) 0.107(9) 0.026(8) -0.001(8) 0.000(7)
C94 0.113(9) 0.110(9) 0.099(8) 0.002(7) 0.006(7) 0.029(7)
C95 0.089(8) 0.085(8) 0.096(9) 0.007(7) 0.008(7) 0.013(7)
C96 0.114(9) 0.116(10) 0.105(9) 0.009(7) 0.017(7) 0.025(7)
C97 0.152(11) 0.086(9) 0.143(12) -0.006(8) 0.006(9) -0.025(8)
C98 0.162(11) 0.120(10) 0.173(12) 0.062(9) 0.069(10) 0.026(8)
C99 0.092(8) 0.092(8) 0.101(7) 0.035(6) 0.005(6) -0.019(7)
C100 0.106(9) 0.078(8) 0.133(9) 0.039(7) 0.002(7) -0.004(7)
C101 0.112(9) 0.114(9) 0.129(9) 0.023(8) -0.006(7) -0.009(8)
C102 0.092(9) 0.132(10) 0.109(8) 0.015(8) 0.006(7) 0.009(8)
C103 0.077(9) 0.125(9) 0.115(8) 0.013(7) 0.002(7) -0.022(7)
C104 0.098(8) 0.103(8) 0.087(7) 0.030(6) 0.011(6) 0.004(7)
C105 0.121(10) 0.117(10) 0.155(11) 0.049(8) -0.046(8) -0.036(8)
C106 0.087(9) 0.166(12) 0.172(12) 0.059(9) 0.012(8) -0.020(8)
C107 0.127(9) 0.086(9) 0.157(11) 0.010(8) -0.009(8) 0.027(7)
C108 0.153(9) 0.135(9) 0.095(9) 0.029(8) 0.008(7) -0.026(8)
C109 0.169(10) 0.154(10) 0.110(10) 0.016(10) 0.027(9) -0.021(10)
C110 0.191(11) 0.162(11) 0.119(10) 0.004(9) 0.046(9) -0.012(9)
C111 0.172(10) 0.172(12) 0.110(10) 0.015(9) 0.028(9) -0.025(10)
C112 0.170(10) 0.168(11) 0.100(10) 0.015(10) -0.022(9) -0.052(9)
C113 0.164(10) 0.181(11) 0.084(9) 0.039(10) 0.006(8) -0.038(9)
C114 0.33(2) 0.143(13) 0.163(15) 0.024(11) 0.037(13) -0.074(13)
C115 0.282(19) 0.31(2) 0.181(16) -0.007(15) 0.108(15) -0.089(16)
C116 0.234(15) 0.133(11) 0.210(15) 0.024(10) 0.095(12) -0.053(10)
C117 0.108(8) 0.081(7) 0.092(8) 0.017(6) -0.014(8) -0.017(7)
C118 0.111(9) 0.098(9) 0.105(9) 0.034(8) -0.008(8) 0.008(7)
C119 0.145(10) 0.100(8) 0.108(9) 0.028(7) -0.019(9) -0.017(8)
C120 0.120(9) 0.088(9) 0.103(9) 0.005(7) -0.021(9) -0.035(8)
C121 0.124(9) 0.090(9) 0.093(9) 0.018(7) -0.017(8) -0.044(7)
C122 0.129(10) 0.082(8) 0.105(9) 0.031(7) 0.005(9) -0.014(8)
C123 0.108(9) 0.089(9) 0.147(12) 0.036(8) -0.019(8) -0.015(7)
C124 0.167(11) 0.113(9) 0.115(10) -0.007(8) 0.009(8) -0.048(8)
C125 0.176(13) 0.129(10) 0.098(9) 0.001(7) 0.003(9) -0.004(9)
C126 0.114(8) 0.098(8) 0.107(8) 0.011(7) 0.001(7) 0.001(8)
C127 0.124(9) 0.100(8) 0.103(8) 0.011(7) -0.019(7) 0.018(8)
C128 0.134(9) 0.080(8) 0.145(9) 0.011(7) -0.008(7) 0.021(7)
C129 0.124(10) 0.087(8) 0.147(10) 0.027(7) -0.005(8) 0.015(9)
C130 0.151(11) 0.075(8) 0.132(9) 0.020(7) 0.005(8) 0.002(9)
C131 0.132(10) 0.086(8) 0.121(9) 0.019(7) 0.007(8) -0.003(8)
C132 0.151(12) 0.144(11) 0.143(12) 0.083(9) -0.009(10) -0.027(9)
C133 0.226(14) 0.109(10) 0.155(12) 0.042(9) -0.003(10) 0.010(10)
C134 0.149(10) 0.146(11) 0.124(10) 0.060(8) 0.018(8) 0.014(8)
C135 0.120(10) 0.106(8) 0.103(9) 0.026(7) -0.015(9) -0.029(8)
C136 0.176(11) 0.098(9) 0.107(10) 0.013(7) 0.007(10) -0.024(9)
C137 0.206(12) 0.101(10) 0.138(11) 0.019(8) 0.033(12) -0.040(10)
C138 0.191(14) 0.102(9) 0.148(11) -0.011(8) 0.050(11) -0.008(10)
C139 0.203(12) 0.113(11) 0.158(13) 0.018(9) 0.024(11) -0.007(10)
C140 0.185(12) 0.126(10) 0.120(11) 0.016(8) 0.022(12) -0.023(11)
C141 0.113(12) 0.279(19) 0.195(16) 0.062(13) 0.004(11) 0.012(11)
C142 0.42(2) 0.138(13) 0.194(16) -0.047(12) 0.118(17) 0.005(15)
C143 0.161(12) 0.183(13) 0.115(11) 0.022(9) -0.004(10) -0.086(11)
C144 0.124(9) 0.092(8) 0.096(7) 0.012(6) -0.001(7) -0.003(7)
C145 0.128(10) 0.118(9) 0.119(8) 0.041(7) -0.003(8) -0.025(8)
C146 0.164(11) 0.107(10) 0.133(9) 0.028(8) 0.018(9) -0.023(8)
C147 0.179(13) 0.104(10) 0.150(9) 0.035(8) 0.019(10) -0.021(9)
C148 0.184(11) 0.118(10) 0.155(10) 0.027(8) 0.009(10) 0.023(9)
C149 0.153(11) 0.093(9) 0.120(8) 0.025(7) 0.012(8) -0.014(8)
C150 0.158(12) 0.152(12) 0.210(15) 0.046(10) 0.054(11) 0.044(10)
C151 0.299(17) 0.084(9) 0.232(16) 0.058(10) 0.061(13) -0.007(10)
C152 0.121(11) 0.183(14) 0.183(14) 0.074(11) -0.003(10) -0.012(10)
C153 0.090(7) 0.095(8) 0.077(7) 0.004(7) -0.001(6) 0.000(7)
C154 0.099(8) 0.081(8) 0.095(9) 0.012(8) -0.020(7) -0.009(7)
C155 0.126(9) 0.097(9) 0.129(10) -0.012(10) -0.004(8) 0.001(9)
C156 0.091(8) 0.132(10) 0.102(9) 0.005(9) 0.024(7) -0.015(8)
C157 0.125(9) 0.118(9) 0.114(9) -0.036(8) 0.005(8) 0.008(7)
C158 0.112(8) 0.096(8) 0.082(8) -0.003(8) 0.014(6) 0.017(7)
C159 0.165(11) 0.104(9) 0.144(11) 0.048(8) 0.047(8) -0.019(8)
C160 0.146(12) 0.239(16) 0.146(13) 0.008(11) 0.019(10) 0.027(11)
C161 0.165(11) 0.080(8) 0.106(9) 0.037(7) -0.013(8) -0.033(8)
C162 0.103(8) 0.130(9) 0.078(7) 0.027(7) 0.001(6) -0.007(7)
C163 0.109(9) 0.131(9) 0.097(8) 0.015(8) 0.001(7) -0.026(8)
C164 0.105(10) 0.164(11) 0.109(9) 0.032(8) 0.003(8) -0.039(8)
C165 0.105(10) 0.191(13) 0.113(9) 0.026(9) 0.007(8) 0.001(9)
C166 0.105(9) 0.178(11) 0.119(9) 0.010(9) -0.020(7) 0.014(8)
C167 0.091(9) 0.156(10) 0.109(9) 0.028(8) 0.003(7) -0.009(8)
C168 0.145(11) 0.142(12) 0.154(12) 0.034(9) -0.042(9) 0.015(9)
C169 0.078(9) 0.298(17) 0.142(12) 0.050(11) -0.042(8) -0.042(9)
C170 0.103(9) 0.118(10) 0.153(11) 0.028(8) -0.018(8) -0.036(7)
C171 0.091(7) 0.090(8) 0.101(8) 0.037(7) 0.010(7) 0.007(6)
C172 0.116(8) 0.091(8) 0.090(8) 0.029(7) 0.007(7) 0.005(7)
C173 0.128(9) 0.102(8) 0.094(8) 0.024(7) 0.008(7) 0.006(7)
C174 0.126(9) 0.114(10) 0.129(10) 0.025(9) 0.022(9) 0.014(8)
C175 0.136(9) 0.115(10) 0.157(11) 0.032(9) 0.012(9) -0.009(8)
C176 0.114(9) 0.102(9) 0.113(9) 0.032(8) 0.019(7) 0.008(7)
C177 0.119(10) 0.164(12) 0.102(10) -0.006(9) 0.045(8) -0.015(8)
C178 0.140(10) 0.152(11) 0.172(12) 0.069(9) 0.066(9) 0.012(8)
C179 0.133(10) 0.095(9) 0.125(10) 0.000(7) -0.005(7) 0.008(7)
C180 0.094(9) 0.133(9) 0.092(8) 0.037(7) 0.017(7) -0.012(8)
C181 0.104(10) 0.142(11) 0.104(9) 0.023(8) 0.012(8) 0.005(10)
C182 0.096(11) 0.167(12) 0.147(10) 0.052(8) 0.008(9) 0.014(9)
C183 0.134(11) 0.189(12) 0.142(11) 0.084(10) 0.031(9) -0.002(12)
C184 0.086(8) 0.182(11) 0.154(10) 0.080(10) 0.002(8) -0.016(10)
C185 0.082(9) 0.153(10) 0.134(10) 0.061(8) 0.004(8) 0.002(9)
C186 0.102(9) 0.162(12) 0.150(12) 0.030(10) -0.025(8) -0.002(9)
C187 0.102(10) 0.260(17) 0.272(18) 0.153(14) 0.020(11) 0.078(11)
C188 0.180(14) 0.157(13) 0.136(12) 0.018(10) 0.009(10) 0.061(10)
C189 0.167(11) 0.122(9) 0.112(8) 0.036(7) -0.012(8) -0.032(8)
C190 0.227(13) 0.124(10) 0.139(10) 0.056(8) 0.008(10) -0.021(10)
C191 0.258(13) 0.127(10) 0.148(10) 0.019(8) 0.017(11) -0.016(11)
C192 0.273(16) 0.135(12) 0.144(11) 0.018(9) 0.032(12) -0.048(11)
C193 0.233(14) 0.146(12) 0.158(12) 0.012(10) 0.029(10) -0.054(11)
C194 0.199(13) 0.139(11) 0.152(11) 0.025(9) 0.021(11) -0.049(10)
C195 0.165(14) 0.249(18) 0.130(12) 0.016(11) -0.027(10) -0.032(12)
C196 0.46(3) 0.154(14) 0.152(14) 0.033(11) 0.039(15) -0.077(16)
C197 0.186(14) 0.123(11) 0.202(15) 0.036(10) -0.002(12) 0.009(10)
C198 0.251(14) 0.178(10) 0.132(10) 0.023(9) 0.034(12) -0.002(12)
C199 0.236(14) 0.202(13) 0.176(13) 0.021(11) 0.043(16) 0.000(13)
C200 0.244(15) 0.212(14) 0.134(13) 0.037(11) 0.037(13) -0.004(12)
C201 0.279(18) 0.187(12) 0.112(12) -0.012(10) 0.022(15) -0.004(15)
C202 0.315(17) 0.182(12) 0.115(11) 0.006(9) 0.034(16) -0.003(15)
C203 0.302(16) 0.195(12) 0.103(11) 0.024(10) 0.002(14) -0.013(14)
C204 0.212(18) 0.41(3) 0.24(2) -0.097(19) 0.034(17) 0.008(19)
C205 0.39(2) 0.156(14) 0.148(15) -0.010(12) 0.029(16) -0.028(15)
C206 0.183(17) 0.35(3) 0.29(2) -0.100(19) -0.032(15) 0.019(16)
C207 0.350(15) 0.194(12) 0.162(11) 0.051(9) -0.071(12) 0.040(12)
C208 0.415(18) 0.221(15) 0.190(13) 0.074(11) -0.049(14) 0.069(15)
C209 0.469(19) 0.273(15) 0.156(12) 0.086(10) -0.051(14) 0.071(16)
C210 0.441(19) 0.262(15) 0.172(12) 0.090(11) -0.078(14) 0.096(15)
C211 0.397(17) 0.250(16) 0.197(14) 0.043(12) -0.124(13) 0.064(14)
C212 0.356(17) 0.227(14) 0.184(12) 0.046(11) -0.116(14) 0.061(14)
C213 0.207(16) 0.221(19) 0.37(3) 0.033(17) -0.064(17) 0.055(14)
C214 0.64(4) 0.32(3) 0.30(3) 0.11(2) -0.13(3) 0.19(3)
C215 0.53(3) 0.25(2) 0.25(2) 0.141(17) 0.14(2) 0.09(2)
C216 0.155(10) 0.138(9) 0.113(9) 0.051(8) 0.008(9) 0.005(8)
C217 0.171(12) 0.133(11) 0.126(11) 0.040(9) 0.005(11) -0.007(9)
C218 0.158(12) 0.135(11) 0.162(13) 0.042(11) -0.017(11) -0.025(9)
C219 0.167(12) 0.108(9) 0.142(11) 0.021(9) -0.003(11) -0.035(9)
C220 0.166(12) 0.129(10) 0.135(10) 0.038(8) 0.022(10) -0.013(9)
C221 0.176(11) 0.127(10) 0.109(10) 0.018(9) 0.022(10) 0.015(9)
C222 0.142(11) 0.159(12) 0.237(16) 0.061(11) 0.072(11) -0.009(9)
C223 0.240(15) 0.118(10) 0.145(12) 0.036(9) -0.020(11) -0.022(10)
C224 0.139(12) 0.202(15) 0.166(14) 0.037(12) 0.004(11) -0.024(10)
C225 0.334(14) 0.165(13) 0.218(14) 0.058(11) 0.065(12) -0.019(13)
C226 0.325(12) 0.158(11) 0.201(12) 0.050(11) 0.072(11) -0.004(11)
C227 0.309(12) 0.184(11) 0.173(11) 0.069(10) 0.068(11) 0.013(11)
C228 0.300(12) 0.185(12) 0.165(11) 0.052(10) 0.065(10) 0.009(11)
C229 0.308(14) 0.196(14) 0.177(13) 0.047(11) 0.037(12) 0.027(12)
C230 0.316(14) 0.214(14) 0.178(14) 0.043(11) 0.045(12) 0.020(12)
C231 0.299(13) 0.157(11) 0.180(12) 0.042(10) 0.024(10) 0.016(11)
C232 0.291(13) 0.159(11) 0.178(11) 0.060(9) 0.061(10) 0.004(10)
C233 0.279(12) 0.142(10) 0.180(11) 0.051(9) 0.069(10) -0.004(10)
C234 0.261(12) 0.136(10) 0.173(10) 0.060(8) 0.017(10) -0.022(10)
C235 0.270(12) 0.130(10) 0.173(10) 0.044(8) 0.023(11) -0.006(10)
C236 0.273(12) 0.144(10) 0.163(10) 0.036(9) 0.070(10) -0.001(10)
C237 0.286(13) 0.141(10) 0.179(10) 0.038(10) 0.065(10) -0.016(11)
C238 0.290(13) 0.152(11) 0.220(11) 0.038(11) 0.063(10) 0.020(11)
C239 0.309(15) 0.161(13) 0.284(14) 0.031(13) 0.074(12) -0.013(12)
C240 0.323(16) 0.163(13) 0.277(14) 0.048(12) 0.099(12) -0.004(12)
C241 0.305(13) 0.146(11) 0.236(12) 0.052(10) 0.054(11) 0.014(11)
C242 0.300(13) 0.131(10) 0.217(12) 0.050(10) 0.051(10) 0.001(10)
C243 0.322(13) 0.154(11) 0.205(12) 0.041(10) 0.078(10) 0.000(11)
C244 0.343(14) 0.174(13) 0.216(15) 0.058(11) 0.078(12) -0.004(13)
N23 0.334(11) 0.126(8) 0.178(9) 0.033(8) 0.055(9) -0.031(9)
N24 0.290(10) 0.146(9) 0.186(10) 0.015(8) 0.071(9) 0.036(9)
N25 0.290(11) 0.150(8) 0.164(8) 0.059(7) 0.066(8) -0.023(9)
N26 0.278(11) 0.118(8) 0.218(10) 0.032(8) 0.071(8) 0.055(9)
Ni5 0.298(3) 0.1486(19) 0.180(2) 0.0353(16) 0.0365(19) -0.0227(19)
N27 0.255(11) 0.127(9) 0.160(9) 0.033(7) 0.030(8) -0.040(8)
C245 0.343(17) 0.176(13) 0.178(14) 0.040(14) 0.025(12) 0.074(13)
C246 0.250(12) 0.138(10) 0.180(10) 0.056(8) 0.007(11) -0.048(10)
C247 0.271(12) 0.181(10) 0.183(11) 0.063(9) -0.013(11) -0.041(10)
C248 0.258(13) 0.209(11) 0.187(11) 0.050(10) -0.017(11) -0.058(11)
C249 0.266(13) 0.228(11) 0.167(11) 0.083(10) -0.026(11) -0.073(10)
C250 0.304(15) 0.283(14) 0.181(13) 0.096(12) -0.022(12) -0.055(12)
C251 0.282(15) 0.287(14) 0.171(13) 0.097(11) -0.040(11) -0.057(12)
C252 0.268(12) 0.225(11) 0.135(10) 0.085(9) -0.037(10) -0.063(10)
C253 0.287(12) 0.243(12) 0.145(10) 0.102(9) -0.021(10) -0.049(10)
C254 0.291(12) 0.202(10) 0.141(10) 0.079(9) -0.025(10) -0.056(10)
C255 0.298(11) 0.175(10) 0.136(10) 0.067(9) -0.029(10) -0.055(9)
C256 0.321(11) 0.153(10) 0.144(10) 0.079(9) -0.032(10) -0.069(9)
C257 0.315(12) 0.159(10) 0.154(10) 0.054(9) -0.017(10) -0.051(9)
C258 0.345(12) 0.170(10) 0.127(10) 0.054(9) -0.019(10) -0.023(10)
C259 0.338(13) 0.184(11) 0.168(11) 0.059(10) -0.016(10) -0.057(11)
C260 0.357(15) 0.193(12) 0.176(12) 0.085(11) -0.029(11) -0.068(12)
C261 0.344(15) 0.191(12) 0.181(12) 0.054(11) -0.037(11) -0.059(12)
C262 0.311(13) 0.172(11) 0.165(11) 0.073(9) -0.028(10) -0.038(10)
C263 0.301(13) 0.175(11) 0.170(11) 0.057(10) -0.020(10) -0.048(11)
C264 0.259(12) 0.159(10) 0.167(10) 0.047(9) -0.028(10) -0.038(10)
C265 0.240(11) 0.139(10) 0.159(10) 0.051(8) 0.002(9) -0.034(10)
N28 0.284(11) 0.156(9) 0.166(9) 0.053(7) -0.009(9) -0.046(8)
N29 0.288(11) 0.199(9) 0.118(8) 0.047(7) -0.057(9) -0.025(8)
N30 0.287(10) 0.149(8) 0.156(9) 0.059(7) -0.014(8) -0.051(8)
N31 0.275(10) 0.182(9) 0.130(8) 0.068(7) -0.044(8) -0.029(8)
Ni6 0.296(3) 0.1686(19) 0.1543(19) 0.0537(15) 0.0107(19) -0.0307(18)
N32 0.318(11) 0.137(9) 0.165(9) 0.054(8) 0.012(9) -0.052(9)
N33 0.276(11) 0.157(9) 0.127(9) 0.053(8) 0.005(8) -0.052(8)
C266 0.288(11) 0.138(10) 0.122(9) 0.043(9) 0.021(10) -0.035(9)
C267 0.279(11) 0.130(10) 0.132(10) 0.039(9) -0.004(9) -0.019(10)
C268 0.273(12) 0.120(9) 0.135(10) 0.039(9) -0.013(9) -0.018(9)
C269 0.242(12) 0.120(10) 0.122(10) 0.054(8) -0.020(9) -0.011(9)
C270 0.231(14) 0.157(12) 0.142(11) 0.033(10) 0.003(10) 0.001(10)
C271 0.232(13) 0.148(12) 0.159(11) 0.039(10) 0.011(10) 0.014(10)
C272 0.201(11) 0.162(11) 0.147(10) 0.047(9) 0.023(9) -0.012(10)
C273 0.216(11) 0.127(9) 0.143(9) 0.052(9) 0.020(8) 0.002(9)
C274 0.248(12) 0.106(9) 0.141(9) 0.048(8) 0.014(9) -0.011(10)
C275 0.254(12) 0.120(10) 0.147(9) 0.064(8) -0.017(10) -0.015(10)
C276 0.248(11) 0.108(9) 0.149(9) 0.070(8) -0.036(9) 0.002(9)
C277 0.286(12) 0.121(10) 0.155(10) 0.055(9) 0.002(9) -0.006(10)
C278 0.338(13) 0.150(11) 0.200(12) 0.066(10) 0.034(11) 0.017(11)
C279 0.352(12) 0.127(10) 0.176(12) 0.045(10) 0.044(11) 0.037(11)
C280 0.394(15) 0.185(13) 0.155(13) 0.049(10) 0.054(12) 0.034(12)
C281 0.402(15) 0.188(14) 0.165(13) 0.039(11) 0.061(12) 0.022(13)
C282 0.357(12) 0.170(11) 0.134(10) 0.035(10) 0.070(10) 0.008(11)
C283 0.355(12) 0.171(11) 0.121(10) 0.045(9) 0.055(10) -0.001(11)
C284 0.317(11) 0.164(10) 0.113(9) 0.049(9) 0.030(10) -0.016(10)
C285 0.314(11) 0.155(10) 0.116(9) 0.055(8) 0.037(10) -0.037(9)
N34 0.271(9) 0.146(8) 0.129(8) 0.071(7) 0.017(8) 0.014(8)
N35 0.232(10) 0.122(7) 0.134(8) 0.044(7) 0.030(7) 0.039(8)
N36 0.266(10) 0.119(7) 0.151(8) 0.065(7) 0.008(8) -0.005(8)
N37 0.325(10) 0.128(8) 0.141(9) -0.007(8) 0.046(9) 0.043(9)
Ni7 0.262(2) 0.1495(18) 0.1420(18) 0.0562(15) 0.0111(16) -0.0046(17)
N38 0.245(11) 0.101(8) 0.191(10) 0.044(7) -0.036(9) -0.015(8)
N39 0.261(11) 0.136(9) 0.182(10) 0.060(7) -0.026(9) -0.041(9)
C286 0.256(12) 0.143(10) 0.206(10) 0.070(9) -0.020(10) -0.070(10)
C287 0.261(12) 0.148(10) 0.217(11) 0.090(8) -0.047(10) -0.044(10)
C288 0.268(13) 0.163(10) 0.222(11) 0.078(9) -0.063(11) -0.028(10)
C289 0.264(13) 0.202(11) 0.256(12) 0.099(10) -0.092(10) -0.065(10)
C290 0.277(14) 0.207(12) 0.261(13) 0.121(11) -0.103(11) -0.062(12)
C291 0.311(14) 0.196(12) 0.270(14) 0.115(11) -0.110(11) -0.035(12)
C292 0.286(13) 0.196(11) 0.259(12) 0.103(10) -0.078(11) -0.072(10)
C293 0.301(13) 0.206(11) 0.272(13) 0.091(11) -0.059(11) -0.093(11)
C294 0.305(13) 0.185(11) 0.259(13) 0.101(10) -0.031(11) -0.069(10)
C295 0.308(15) 0.170(11) 0.252(15) 0.096(11) -0.023(12) -0.042(12)
C296 0.277(15) 0.171(11) 0.242(14) 0.104(11) -0.053(11) -0.058(11)
C297 0.254(12) 0.136(10) 0.217(11) 0.051(9) -0.034(10) -0.029(9)
C298 0.240(12) 0.124(9) 0.208(11) 0.041(9) 0.004(10) -0.026(9)
C299 0.228(11) 0.141(9) 0.192(11) 0.067(8) -0.034(10) -0.039(9)
C300 0.223(12) 0.138(10) 0.206(12) 0.065(9) -0.029(11) -0.042(10)
C301 0.248(13) 0.135(10) 0.183(12) 0.064(9) -0.031(10) -0.034(9)
C302 0.218(11) 0.137(9) 0.188(11) 0.085(8) -0.028(10) -0.031(9)
C303 0.227(12) 0.134(9) 0.192(10) 0.100(8) -0.022(10) -0.019(9)
C304 0.253(12) 0.144(9) 0.183(10) 0.083(8) -0.015(10) -0.042(10)
C305 0.253(12) 0.123(9) 0.199(10) 0.073(8) -0.025(11) -0.039(10)
N40 0.257(10) 0.131(8) 0.190(8) 0.088(6) -0.026(9) -0.043(8)
N41 0.258(10) 0.197(10) 0.236(10) 0.097(8) -0.108(9) -0.078(8)
N42 0.249(10) 0.151(8) 0.206(9) 0.093(7) -0.023(8) -0.045(7)
N43 0.214(9) 0.140(8) 0.192(9) 0.073(7) -0.039(9) -0.020(7)
Ni8 0.269(3) 0.1543(18) 0.209(2) 0.0707(16) -0.023(2) -0.0475(17)
C306 0.331(14) 0.132(12) 0.253(14) 0.056(11) 0.023(12) -0.015(12)
C307 0.343(16) 0.132(12) 0.269(15) 0.052(13) 0.013(13) 0.022(13)
C308 0.377(17) 0.108(12) 0.289(16) 0.040(12) -0.010(13) 0.003(13)
C309 0.396(18) 0.160(15) 0.296(18) 0.042(13) -0.004(15) 0.017(14)
C310 0.386(17) 0.163(15) 0.282(17) 0.030(14) 0.008(14) -0.013(15)
C311 0.358(17) 0.145(14) 0.263(16) 0.041(13) 0.012(13) -0.026(14)
C312 0.36(3) 0.23(2) 0.28(2) 0.059(17) -0.067(19) -0.051(18)
C313 0.60(4) 0.087(12) 0.38(3) 0.033(15) 0.03(3) -0.002(18)
C314 0.39(3) 0.27(2) 0.26(2) -0.018(17) -0.13(2) -0.099(19)
C315 0.296(15) 0.172(9) 0.196(14) 0.004(11) 0.091(13) -0.035(11)
C316 0.269(17) 0.201(11) 0.207(16) -0.017(12) 0.122(13) -0.069(13)
C317 0.295(17) 0.220(12) 0.203(16) -0.021(14) 0.090(15) -0.077(12)
C318 0.319(18) 0.193(11) 0.216(17) -0.023(13) 0.086(17) -0.077(14)
C319 0.310(19) 0.166(10) 0.208(15) -0.004(10) 0.110(14) -0.063(14)
C320 0.287(16) 0.174(10) 0.191(15) 0.008(12) 0.127(13) -0.044(12)
C321 0.30(2) 0.26(2) 0.42(3) 0.03(2) 0.08(2) -0.084(19)
C322 0.38(3) 0.36(3) 0.36(3) 0.02(2) 0.19(2) -0.04(2)
C323 0.33(2) 0.26(2) 0.197(18) -0.031(16) 0.105(17) -0.018(16)
N44 0.241(11) 0.133(9) 0.187(10) 0.064(7) 0.006(9) -0.029(8)
C324 0.323(14) 0.117(10) 0.191(13) 0.055(11) 0.035(11) 0.041(12)
C325 0.353(16) 0.153(14) 0.193(14) 0.047(13) 0.028(12) 0.043(15)
C326 0.352(18) 0.168(13) 0.192(15) 0.011(14) 0.039(13) 0.042(14)
C327 0.385(18) 0.175(15) 0.230(15) 0.043(14) 0.032(14) 0.027(15)
C328 0.365(18) 0.147(13) 0.230(15) 0.049(13) 0.032(13) 0.051(14)
C329 0.43(3) 0.22(2) 0.183(18) 0.003(15) -0.002(17) 0.000(19)
C330 0.33(2) 0.171(17) 0.55(4) 0.05(2) 0.05(2) 0.135(17)
C331 0.39(3) 0.163(15) 0.24(2) 0.058(15) 0.093(19) 0.042(17)
C332 0.281(15) 0.221(11) 0.182(13) 0.087(11) 0.075(13) 0.040(12)
C333 0.275(16) 0.236(12) 0.169(15) 0.068(13) 0.050(15) 0.059(13)
C334 0.286(17) 0.249(13) 0.188(14) 0.051(13) 0.055(16) 0.084(14)
C335 0.305(18) 0.273(14) 0.199(15) 0.085(13) 0.050(17) 0.056(15)
C336 0.319(17) 0.285(14) 0.183(16) 0.097(14) 0.068(15) 0.042(13)
C337 0.296(17) 0.271(13) 0.198(15) 0.125(13) 0.065(16) 0.030(14)
C338 0.25(2) 0.31(2) 0.26(2) 0.132(18) -0.046(16) 0.011(16)
C339 0.41(3) 0.43(3) 0.194(19) 0.145(19) 0.154(19) 0.20(2)
C340 0.25(2) 0.35(3) 0.224(19) 0.052(17) 0.069(18) -0.015(19)
C341 0.317(14) 0.172(12) 0.168(12) 0.061(12) -0.024(12) -0.050(11)
C342 0.344(17) 0.198(14) 0.145(14) 0.097(12) 0.000(14) -0.048(13)
C343 0.365(19) 0.194(15) 0.180(15) 0.094(12) 0.001(14) -0.026(13)
C344 0.384(18) 0.203(15) 0.170(15) 0.089(14) -0.011(16) -0.020(13)
C345 0.386(17) 0.197(13) 0.171(14) 0.091(12) -0.026(15) 0.014(12)
C346 0.337(17) 0.189(15) 0.159(14) 0.058(12) -0.041(13) -0.014(12)
C347 0.49(3) 0.27(2) 0.181(19) 0.063(17) 0.01(2) 0.02(2)
C348 0.38(3) 0.33(2) 0.24(2) 0.189(19) -0.013(18) -0.084(19)
C349 0.36(3) 0.30(3) 0.19(2) 0.034(19) -0.063(18) 0.02(2)
C350 0.350(15) 0.176(11) 0.161(12) 0.044(10) -0.021(12) -0.042(12)
C351 0.349(17) 0.186(14) 0.166(15) 0.057(11) -0.020(13) -0.041(13)
C352 0.381(19) 0.211(14) 0.186(13) 0.028(11) -0.018(14) -0.038(14)
C353 0.380(18) 0.198(13) 0.178(14) 0.035(11) -0.063(14) -0.056(14)
C354 0.378(16) 0.187(14) 0.167(15) 0.004(11) -0.030(12) -0.057(12)
C355 0.365(17) 0.183(13) 0.162(13) 0.033(11) -0.022(13) -0.062(14)
C356 0.35(2) 0.207(18) 0.183(18) 0.004(14) 0.011(15) -0.001(15)
C357 0.44(3) 0.30(2) 0.21(2) 0.010(17) -0.125(19) -0.06(2)
C358 0.52(4) 0.29(2) 0.192(19) -0.009(17) 0.12(2) -0.02(2)
C359 0.298(12) 0.318(15) 0.178(12) 0.126(12) -0.060(11) -0.108(12)
C360 0.299(14) 0.298(16) 0.212(14) 0.176(13) -0.059(13) -0.060(14)
C361 0.319(14) 0.339(16) 0.264(17) 0.185(14) -0.066(15) -0.091(14)
C362 0.323(15) 0.346(18) 0.224(15) 0.178(14) -0.074(13) -0.143(14)
C363 0.340(16) 0.360(18) 0.227(14) 0.124(15) -0.076(13) -0.168(15)
C364 0.313(15) 0.348(16) 0.200(16) 0.100(15) -0.071(14) -0.183(14)
C365 0.40(3) 0.29(2) 0.165(16) -0.029(16) 0.050(17) -0.05(2)
C366 0.36(2) 0.48(3) 0.26(2) 0.24(2) -0.065(19) -0.12(2)
C367 0.44(3) 0.36(3) 0.20(2) 0.039(19) 0.10(2) 0.02(2)
C368 0.245(17) 0.221(14) 0.235(12) 0.017(11) 0.001(14) -0.066(13)
C369 0.231(19) 0.220(14) 0.261(13) 0.011(12) 0.008(16) -0.095(15)
C370 0.272(17) 0.230(16) 0.249(14) 0.023(13) -0.031(15) -0.070(15)
C371 0.265(18) 0.261(18) 0.221(14) 0.040(14) 0.005(15) -0.055(15)
C372 0.29(2) 0.264(18) 0.211(13) 0.041(13) 0.029(16) -0.056(15)
C373 0.238(18) 0.251(17) 0.204(13) 0.014(13) 0.002(15) -0.069(14)
C374 0.40(3) 0.30(3) 0.23(2) 0.01(2) -0.03(2) -0.12(2)
C375 0.30(2) 0.47(3) 0.25(2) 0.09(2) 0.013(19) -0.13(2)
C376 0.35(2) 0.176(17) 0.30(2) 0.020(16) 0.071(19) -0.013(17)
C377 0.368(14) 0.195(10) 0.147(11) 0.052(10) 0.089(12) -0.011(12)
C378 0.367(16) 0.221(12) 0.152(12) 0.082(11) 0.122(13) 0.015(13)
C379 0.408(17) 0.255(13) 0.195(15) 0.075(14) 0.081(14) 0.027(14)
C380 0.402(19) 0.253(13) 0.204(14) 0.050(13) 0.088(15) 0.008(16)
C381 0.365(18) 0.261(13) 0.189(13) 0.042(12) 0.075(14) -0.016(15)
C382 0.336(16) 0.221(12) 0.160(14) 0.054(12) 0.080(13) -0.019(14)
C383 0.29(2) 0.39(3) 0.30(2) 0.04(2) 0.03(2) -0.05(2)
C384 0.51(3) 0.44(3) 0.23(2) 0.07(2) 0.21(2) 0.06(3)
C385 0.45(3) 0.31(2) 0.101(13) 0.016(14) 0.041(15) 0.07(2)
C386 0.387(17) 0.177(14) 0.234(13) 0.075(12) 0.067(13) 0.024(14)
C387 0.42(2) 0.179(15) 0.243(16) 0.094(14) 0.088(15) 0.068(16)
C388 0.44(2) 0.191(17) 0.247(16) 0.077(15) 0.090(14) 0.092(16)
C389 0.43(2) 0.188(16) 0.242(16) 0.068(14) 0.077(15) 0.095(16)
C390 0.42(2) 0.186(15) 0.238(16) 0.061(14) 0.078(14) 0.066(17)
C391 0.411(19) 0.185(16) 0.235(15) 0.049(15) 0.079(14) 0.048(17)
C392 0.47(4) 0.25(2) 0.32(3) -0.01(2) 0.11(3) -0.08(3)
C393 0.72(4) 0.156(17) 0.41(3) 0.028(19) 0.08(3) 0.18(2)
C394 0.40(3) 0.25(2) 0.27(3) 0.094(19) 0.08(2) 0.08(2)
C395 0.205(12) 0.150(8) 0.166(11) 0.082(9) 0.040(10) -0.005(9)
C396 0.202(14) 0.176(10) 0.148(13) 0.067(10) 0.032(11) -0.031(11)
C397 0.212(16) 0.189(11) 0.153(14) 0.043(10) -0.004(11) -0.017(12)
C398 0.225(15) 0.201(11) 0.185(15) 0.086(12) 0.016(14) -0.034(12)
C399 0.221(14) 0.184(10) 0.186(15) 0.101(11) 0.014(12) -0.024(10)
C400 0.214(15) 0.171(10) 0.182(14) 0.087(10) 0.021(11) -0.022(11)
C401 0.32(2) 0.267(19) 0.170(16) 0.104(14) -0.031(15) 0.033(15)
C402 0.26(2) 0.27(2) 0.29(2) 0.128(17) 0.077(18) -0.006(17)
C403 0.192(14) 0.217(15) 0.151(13) 0.013(11) -0.046(11) -0.043(11)
C404 0.285(12) 0.120(9) 0.161(11) 0.048(9) -0.026(9) -0.022(10)
C405 0.310(14) 0.130(11) 0.187(13) 0.024(11) -0.003(11) -0.010(12)
C406 0.351(15) 0.163(12) 0.200(13) 0.010(11) -0.004(11) -0.031(13)
C407 0.351(16) 0.144(12) 0.247(15) -0.002(12) -0.007(13) -0.025(12)
C408 0.333(15) 0.153(11) 0.208(14) 0.024(11) -0.007(12) -0.016(12)
C409 0.327(14) 0.124(11) 0.201(13) 0.033(11) -0.019(11) -0.032(12)
C410 0.36(2) 0.221(17) 0.184(16) 0.010(13) -0.135(15) 0.076(15)
C411 0.53(3) 0.157(17) 0.44(3) -0.052(19) 0.10(3) -0.02(2)
C412 0.245(17) 0.209(17) 0.26(2) 0.051(14) -0.105(14) 0.010(13)
C413 0.296(14) 0.172(13) 0.205(13) 0.068(12) -0.040(13) -0.025(11)
C414 0.304(16) 0.176(13) 0.203(15) 0.077(12) -0.054(14) -0.033(12)
C415 0.309(17) 0.179(15) 0.222(15) 0.087(12) -0.067(14) -0.036(12)
C416 0.321(16) 0.188(14) 0.193(14) 0.081(13) -0.046(15) -0.017(12)
C417 0.330(15) 0.186(12) 0.189(14) 0.086(12) -0.033(14) -0.018(11)
C418 0.283(16) 0.164(14) 0.203(14) 0.079(12) -0.040(13) -0.022(11)
C419 0.33(2) 0.27(2) 0.21(2) 0.060(18) 0.035(18) 0.027(17)
C420 0.31(2) 0.26(2) 0.28(2) 0.129(17) -0.126(17) 0.025(16)
C421 0.32(3) 0.27(3) 0.29(3) -0.01(2) 0.03(2) -0.03(2)
C422 0.337(19) 0.253(16) 0.372(19) 0.047(14) -0.056(16) -0.161(14)
C423 0.331(16) 0.238(14) 0.337(16) 0.064(12) -0.076(13) -0.117(13)
C424 0.353(19) 0.259(18) 0.383(19) 0.042(15) -0.063(17) -0.131(15)
C425 0.37(2) 0.283(16) 0.43(2) 0.022(15) -0.056(18) -0.148(16)
C426 0.405(19) 0.279(17) 0.44(2) 0.043(15) -0.045(17) -0.162(16)
C427 0.354(18) 0.279(19) 0.41(2) 0.021(16) -0.063(16) -0.173(15)
C428 0.38(3) 0.31(3) 0.48(4) -0.01(3) -0.10(3) -0.12(2)
C429 0.50(4) 0.39(3) 0.63(4) -0.03(3) -0.07(3) -0.31(3)
C430 0.34(3) 0.31(3) 0.56(4) 0.00(3) -0.04(3) -0.09(2)
C431 0.273(11) 0.110(10) 0.203(12) 0.054(10) 0.033(11) -0.031(10)
C432 0.278(12) 0.140(11) 0.203(13) 0.025(11) 0.060(12) -0.027(11)
C433 0.252(11) 0.148(11) 0.212(14) 0.075(11) 0.033(13) -0.014(10)
C434 0.249(12) 0.143(12) 0.214(14) 0.041(12) -0.002(12) -0.013(11)
C435 0.254(13) 0.159(12) 0.220(13) 0.064(11) -0.002(11) -0.021(11)
C436 0.266(13) 0.150(12) 0.210(14) 0.045(11) 0.032(13) -0.040(11)
C437 0.30(2) 0.201(18) 0.31(2) 0.026(17) -0.055(17) 0.049(16)
C438 0.317(19) 0.189(15) 0.180(15) 0.086(12) -0.056(14) -0.044(13)
C439 0.65(4) 0.199(18) 0.175(17) 0.096(14) 0.15(2) 0.05(2)
C440 0.226(14) 0.150(13) 0.198(11) 0.058(11) -0.017(11) 0.002(11)
C441 0.257(17) 0.153(13) 0.191(12) 0.069(11) -0.010(13) -0.002(14)
C442 0.224(15) 0.188(14) 0.190(12) 0.052(11) -0.006(12) -0.008(14)
C443 0.218(16) 0.194(16) 0.184(13) 0.053(12) 0.007(12) 0.022(14)
C444 0.221(18) 0.173(14) 0.186(12) 0.066(11) 0.001(13) 0.006(13)
C445 0.209(16) 0.153(14) 0.186(12) 0.040(11) -0.005(13) -0.015(13)
C446 0.32(2) 0.148(14) 0.130(13) 0.035(10) 0.012(13) 0.020(14)
C447 0.178(16) 0.26(2) 0.30(2) 0.050(16) 0.000(16) 0.013(15)
C448 0.37(2) 0.166(16) 0.24(2) 0.090(15) 0.033(17) 0.034(17)
C449 0.275(13) 0.200(12) 0.125(9) 0.093(9) -0.082(10) -0.079(10)
C450 0.225(11) 0.166(10) 0.136(9) 0.082(8) -0.061(9) -0.050(8)
C451 0.247(11) 0.180(10) 0.184(10) 0.098(9) -0.087(9) -0.066(9)
C452 0.196(10) 0.148(9) 0.152(10) 0.063(8) -0.052(8) -0.057(8)
C453 0.193(11) 0.166(10) 0.160(11) 0.069(9) -0.051(9) -0.049(9)
C454 0.173(11) 0.159(10) 0.136(10) 0.075(8) -0.050(8) -0.040(8)
C455 0.155(9) 0.129(9) 0.114(8) 0.050(7) -0.033(7) -0.026(7)
C456 0.126(8) 0.102(8) 0.095(8) 0.019(7) -0.001(6) -0.020(7)
C457 0.106(7) 0.097(7) 0.093(7) 0.005(7) -0.004(6) -0.011(6)
C458 0.093(7) 0.100(7) 0.107(8) 0.038(7) -0.011(6) 0.001(6)
C459 0.114(7) 0.104(8) 0.099(8) 0.027(8) 0.002(7) -0.015(6)
C460 0.127(8) 0.108(8) 0.093(8) 0.029(7) -0.018(7) -0.008(7)
C461 0.134(8) 0.108(8) 0.094(8) 0.043(7) -0.003(7) -0.004(7)
C462 0.143(8) 0.103(8) 0.105(8) 0.043(7) -0.011(7) -0.025(7)
C463 0.157(9) 0.123(9) 0.128(9) 0.039(8) -0.009(8) -0.006(7)
C464 0.165(10) 0.145(9) 0.119(9) 0.049(8) 0.005(8) -0.006(8)
C465 0.181(9) 0.131(9) 0.101(8) 0.034(8) 0.015(8) -0.028(7)
C466 0.169(9) 0.124(8) 0.089(8) 0.040(7) 0.010(7) -0.008(7)
C467 0.212(11) 0.146(9) 0.119(9) 0.053(8) 0.009(8) -0.046(8)
C468 0.253(13) 0.178(11) 0.143(10) 0.074(9) -0.047(10) -0.074(9)
N45 0.184(8) 0.109(6) 0.100(7) 0.048(5) -0.024(6) -0.007(6)
N46 0.172(8) 0.120(7) 0.111(7) 0.049(6) -0.036(6) -0.040(6)
N47 0.131(6) 0.092(6) 0.096(6) 0.023(5) -0.003(5) -0.018(5)
N48 0.173(7) 0.112(6) 0.090(7) 0.035(6) 0.008(6) -0.046(6)
Ni9 0.1588(15) 0.1181(13) 0.1107(13) 0.0382(10) -0.0111(11) -0.0187(11)
N49 0.110(6) 0.085(6) 0.096(7) 0.027(6) 0.015(6) -0.010(5)
N50 0.100(6) 0.114(7) 0.110(7) 0.037(6) 0.003(6) 0.013(5)
C469 0.106(7) 0.104(8) 0.093(8) 0.051(7) 0.000(7) 0.002(7)
C470 0.104(8) 0.099(8) 0.089(8) 0.035(7) 0.002(7) -0.022(6)
C471 0.106(8) 0.089(8) 0.129(9) 0.016(7) 0.004(7) 0.007(7)
C472 0.100(8) 0.092(8) 0.105(8) 0.021(7) -0.009(7) 0.018(6)
C473 0.097(9) 0.150(9) 0.123(9) 0.025(8) -0.019(7) 0.041(7)
C474 0.116(9) 0.140(9) 0.103(9) 0.019(8) 0.015(7) 0.025(7)
C475 0.103(8) 0.104(8) 0.113(9) 0.019(7) 0.012(8) 0.022(7)
C476 0.101(9) 0.114(8) 0.106(8) 0.038(7) 0.019(7) 0.010(7)
C477 0.100(8) 0.083(7) 0.101(8) 0.024(6) 0.015(7) -0.001(6)
C478 0.099(8) 0.079(6) 0.096(8) 0.015(6) 0.009(7) -0.004(6)
C479 0.093(8) 0.077(6) 0.099(8) 0.029(6) 0.002(7) 0.000(6)
C480 0.098(8) 0.072(7) 0.084(7) 0.025(6) 0.010(7) 0.003(6)
C481 0.123(9) 0.067(7) 0.084(7) 0.001(6) 0.002(7) 0.002(6)
C482 0.092(7) 0.077(7) 0.095(8) -0.009(7) 0.017(7) 0.007(6)
C483 0.119(8) 0.104(8) 0.079(8) 0.019(6) 0.024(6) 0.006(7)
C484 0.118(8) 0.116(9) 0.098(9) 0.007(7) 0.026(7) 0.005(7)
C485 0.095(7) 0.081(7) 0.093(8) 0.019(6) -0.001(6) 0.002(6)
C486 0.092(7) 0.092(8) 0.109(9) 0.004(7) -0.004(7) -0.005(6)
C487 0.107(7) 0.073(7) 0.097(8) 0.014(7) 0.009(7) -0.007(6)
C488 0.109(7) 0.093(7) 0.082(7) 0.035(7) 0.003(6) -0.005(7)
N51 0.098(6) 0.097(7) 0.088(6) 0.014(5) 0.014(5) 0.001(5)
N52 0.103(6) 0.086(6) 0.093(6) 0.023(5) -0.015(6) 0.008(5)
N53 0.101(6) 0.075(5) 0.093(6) 0.019(5) 0.026(5) 0.002(5)
N54 0.101(6) 0.093(6) 0.091(6) 0.031(5) -0.003(5) -0.008(5)
Ni10 0.1019(11) 0.0899(11) 0.1018(12) 0.0257(9) 0.0041(9) 0.0023(9)
N55 0.085(6) 0.074(5) 0.109(7) 0.030(5) -0.002(5) -0.001(4)
N56 0.070(6) 0.096(6) 0.112(7) 0.020(5) 0.016(5) -0.002(5)
C489 0.070(7) 0.076(6) 0.106(8) 0.020(6) 0.020(7) 0.005(5)
C490 0.096(8) 0.092(7) 0.095(7) 0.050(6) -0.002(6) -0.012(6)
C491 0.093(8) 0.117(8) 0.100(8) 0.040(7) 0.003(7) -0.013(6)
C492 0.091(7) 0.124(8) 0.106(8) 0.036(7) 0.005(7) -0.041(6)
C493 0.123(8) 0.157(9) 0.116(9) 0.047(8) -0.023(8) -0.059(7)
C494 0.124(8) 0.128(8) 0.126(9) 0.031(8) -0.014(8) -0.037(7)
C495 0.118(8) 0.128(8) 0.108(8) 0.025(7) -0.008(7) -0.037(7)
C496 0.110(7) 0.108(8) 0.104(8) 0.027(7) -0.006(7) -0.029(6)
C497 0.110(7) 0.107(8) 0.092(8) 0.034(7) 0.004(6) -0.004(6)
C498 0.097(7) 0.087(7) 0.082(7) 0.033(7) 0.000(6) 0.007(6)
C499 0.085(7) 0.083(7) 0.099(7) 0.032(6) 0.012(6) -0.014(6)
C500 0.089(7) 0.080(7) 0.085(7) 0.030(6) 0.003(6) -0.007(6)
C501 0.079(7) 0.080(7) 0.105(8) 0.015(6) -0.001(6) 0.002(6)
C502 0.065(7) 0.083(7) 0.088(7) 0.027(6) -0.004(5) -0.001(5)
C503 0.083(7) 0.088(7) 0.093(7) 0.014(6) 0.003(6) -0.016(6)
C504 0.092(7) 0.088(7) 0.089(7) 0.041(6) -0.015(6) -0.007(6)
C505 0.084(7) 0.078(6) 0.092(7) 0.023(6) -0.001(6) -0.017(6)
C506 0.089(7) 0.089(7) 0.099(7) 0.015(6) -0.010(6) -0.007(6)
C507 0.093(7) 0.072(6) 0.092(7) 0.023(5) -0.005(6) 0.005(6)
C508 0.095(8) 0.070(6) 0.093(7) 0.030(5) 0.001(7) 0.003(6)
N57 0.080(6) 0.092(5) 0.089(6) 0.021(5) -0.001(5) -0.010(5)
N58 0.077(5) 0.109(6) 0.089(6) 0.023(5) 0.003(5) -0.027(4)
N59 0.091(6) 0.072(5) 0.089(6) 0.018(5) 0.004(5) -0.013(4)
N60 0.090(6) 0.092(6) 0.082(6) 0.032(4) -0.005(5) -0.013(5)
Ni11 0.0901(10) 0.0923(10) 0.0918(11) 0.0265(8) -0.0032(8) -0.0121(8)
N61 0.083(6) 0.089(6) 0.094(7) 0.033(5) 0.007(5) 0.004(5)
N62 0.086(6) 0.124(7) 0.101(7) 0.033(6) -0.003(6) 0.005(5)
C509 0.087(7) 0.130(8) 0.096(8) 0.002(8) 0.002(6) 0.001(7)
C510 0.098(7) 0.110(8) 0.089(8) 0.002(7) 0.014(7) -0.004(7)
C511 0.098(7) 0.102(8) 0.085(8) 0.026(7) 0.007(6) -0.003(6)
C512 0.109(8) 0.081(7) 0.090(8) 0.014(6) 0.019(7) 0.002(6)
C513 0.141(9) 0.118(9) 0.096(9) 0.028(7) 0.016(7) 0.010(7)
C514 0.143(9) 0.146(9) 0.096(8) 0.053(7) 0.023(7) 0.034(7)
C515 0.132(8) 0.121(8) 0.105(8) 0.013(8) 0.007(8) 0.037(7)
C516 0.135(9) 0.123(8) 0.085(8) 0.030(7) 0.022(7) 0.026(7)
C517 0.149(10) 0.123(8) 0.097(9) 0.016(8) 0.004(8) 0.025(7)
C518 0.183(11) 0.129(9) 0.084(9) 0.010(7) 0.008(8) 0.049(8)
C519 0.150(10) 0.128(9) 0.084(9) 0.026(7) -0.006(8) 0.035(8)
C520 0.138(9) 0.125(8) 0.101(9) 0.032(7) -0.004(8) 0.028(7)
C521 0.121(9) 0.144(9) 0.103(9) 0.031(8) 0.000(8) 0.041(7)
C522 0.117(9) 0.138(9) 0.112(10) 0.033(8) -0.006(8) 0.020(7)
C523 0.102(9) 0.154(10) 0.128(11) 0.034(8) -0.021(8) 0.028(7)
C524 0.114(9) 0.149(9) 0.097(9) 0.022(7) -0.013(7) 0.028(7)
C525 0.110(9) 0.122(8) 0.101(8) 0.016(8) 0.001(8) 0.016(7)
C526 0.087(8) 0.109(8) 0.107(8) 0.020(8) 0.006(7) 0.007(7)
C527 0.079(7) 0.108(8) 0.098(8) 0.030(7) -0.001(7) 0.006(6)
C528 0.072(6) 0.092(7) 0.084(8) 0.012(7) 0.010(6) 0.000(6)
N63 0.115(6) 0.115(7) 0.104(7) 0.036(6) 0.002(6) 0.013(6)
N64 0.116(6) 0.107(6) 0.100(7) 0.027(6) 0.000(6) 0.021(6)
N65 0.124(7) 0.106(6) 0.098(7) 0.017(6) 0.010(6) 0.023(5)
N66 0.114(7) 0.138(7) 0.081(6) 0.019(6) -0.019(6) 0.033(6)
Ni12 0.1198(13) 0.1263(13) 0.0947(12) 0.0342(10) 0.0007(10) 0.0125(11)
C529 0.193(11) 0.160(10) 0.133(9) 0.059(9) 0.018(8) -0.022(10)
C530 0.221(13) 0.178(12) 0.165(12) 0.069(10) 0.026(10) -0.026(12)
C531 0.247(14) 0.212(14) 0.174(11) 0.085(11) 0.032(10) -0.037(12)
C532 0.240(15) 0.192(12) 0.151(11) 0.094(11) 0.031(10) -0.027(13)
C533 0.236(14) 0.165(11) 0.164(12) 0.077(9) 0.035(10) -0.034(11)
C534 0.188(12) 0.187(12) 0.125(10) 0.069(10) 0.030(9) -0.045(11)
C535 0.28(2) 0.150(13) 0.215(17) 0.077(12) 0.060(15) 0.004(13)
C536 0.311(19) 0.275(19) 0.191(15) 0.153(14) 0.019(14) -0.083(15)
C537 0.34(2) 0.170(15) 0.248(19) 0.087(14) 0.118(16) 0.074(16)
C538 0.161(10) 0.113(9) 0.096(9) 0.044(7) 0.023(9) -0.023(9)
C539 0.165(12) 0.127(10) 0.105(10) 0.018(8) 0.040(10) -0.015(10)
C540 0.161(11) 0.138(12) 0.122(11) 0.016(9) 0.001(9) -0.033(10)
C541 0.183(12) 0.150(12) 0.137(11) 0.042(9) 0.011(11) -0.042(12)
C542 0.194(12) 0.128(10) 0.120(10) 0.021(8) 0.012(10) -0.041(10)
C543 0.168(12) 0.117(11) 0.109(11) 0.032(8) 0.000(9) -0.028(10)
C544 0.209(15) 0.115(11) 0.162(13) -0.010(9) -0.001(12) 0.005(11)
C545 0.284(19) 0.219(17) 0.175(15) 0.005(12) -0.067(13) -0.144(14)
C546 0.160(12) 0.180(14) 0.151(13) 0.013(11) 0.030(10) -0.012(11)
C547 0.136(9) 0.096(8) 0.088(9) 0.004(7) -0.016(7) -0.011(8)
C548 0.156(10) 0.107(10) 0.111(10) 0.018(8) -0.016(8) 0.001(9)
C549 0.183(11) 0.102(9) 0.149(11) 0.010(9) -0.013(9) 0.003(9)
C550 0.182(11) 0.099(10) 0.167(12) 0.030(10) 0.013(9) -0.006(10)
C551 0.154(10) 0.087(9) 0.144(10) 0.014(8) -0.002(8) -0.018(9)
C552 0.127(9) 0.099(9) 0.133(10) 0.019(9) -0.002(8) -0.016(8)
C553 0.184(13) 0.107(10) 0.103(10) 0.019(8) 0.003(9) -0.032(9)
C554 0.233(15) 0.112(11) 0.303(19) 0.120(12) 0.053(13) -0.001(10)
C555 0.215(14) 0.122(11) 0.161(13) 0.021(9) 0.063(11) 0.009(10)
C556 0.340(15) 0.227(14) 0.273(14) 0.134(11) -0.134(12) -0.133(12)
C557 0.370(18) 0.257(16) 0.307(17) 0.169(13) -0.191(14) -0.174(15)
C558 0.399(19) 0.275(15) 0.327(16) 0.178(12) -0.249(14) -0.192(15)
C559 0.407(18) 0.270(16) 0.340(17) 0.155(13) -0.259(15) -0.157(14)
C560 0.392(17) 0.264(17) 0.344(19) 0.149(14) -0.236(15) -0.124(14)
C561 0.328(18) 0.241(15) 0.308(17) 0.180(13) -0.190(14) -0.127(14)
C562 0.25(2) 0.34(3) 0.50(4) 0.21(3) -0.16(2) -0.067(19)
C564 0.66(4) 0.31(3) 0.173(19) 0.055(18) -0.14(2) -0.09(3)
C565 0.132(8) 0.059(6) 0.091(7) 0.021(5) 0.000(6) 0.013(7)
C566 0.122(9) 0.067(7) 0.096(7) 0.023(6) 0.007(7) -0.004(7)
C567 0.163(10) 0.064(7) 0.119(8) 0.014(6) 0.005(8) -0.006(8)
C568 0.134(9) 0.074(8) 0.104(8) 0.015(6) -0.010(8) -0.001(8)
C569 0.111(8) 0.091(8) 0.111(8) 0.004(7) -0.029(6) 0.013(7)
C570 0.094(8) 0.068(7) 0.115(8) 0.032(6) -0.010(6) -0.004(7)
C571 0.159(11) 0.093(9) 0.167(12) 0.048(8) -0.044(9) -0.021(8)
C572 0.155(11) 0.057(7) 0.171(12) 0.008(7) -0.008(8) 0.034(7)
C573 0.095(9) 0.102(9) 0.189(13) 0.025(8) 0.001(8) 0.010(7)
C574 0.112(8) 0.064(7) 0.093(8) 0.015(6) 0.017(7) 0.013(6)
C575 0.129(9) 0.084(8) 0.109(10) 0.003(7) 0.005(8) -0.005(8)
C576 0.119(10) 0.115(9) 0.119(9) 0.007(8) 0.038(8) 0.012(8)
C577 0.102(9) 0.109(10) 0.113(9) 0.024(7) 0.043(8) 0.026(8)
C578 0.125(9) 0.097(9) 0.111(10) 0.031(7) 0.033(8) 0.007(8)
C579 0.118(10) 0.079(8) 0.098(9) 0.015(7) -0.016(8) 0.015(8)
C580 0.101(9) 0.187(14) 0.183(14) 0.096(11) 0.048(9) 0.009(9)
C581 0.141(11) 0.146(11) 0.168(12) 0.032(9) 0.069(10) 0.010(9)
C582 0.142(10) 0.112(9) 0.094(9) -0.013(7) 0.010(7) -0.001(8)
C583 0.102(9) 0.116(9) 0.090(7) 0.023(7) 0.008(7) 0.005(8)
C584 0.114(11) 0.146(11) 0.145(9) 0.049(8) 0.011(9) 0.017(9)
C585 0.109(10) 0.159(11) 0.159(10) 0.042(9) 0.024(8) 0.011(10)
C586 0.110(10) 0.182(12) 0.139(9) 0.035(9) 0.035(8) -0.002(10)
C587 0.086(9) 0.156(10) 0.108(8) 0.022(7) 0.020(7) 0.041(8)
C588 0.073(8) 0.148(10) 0.098(8) 0.006(7) 0.009(7) 0.006(8)
C589 0.172(13) 0.158(12) 0.177(13) 0.060(10) 0.012(10) 0.040(10)
C590 0.087(9) 0.249(16) 0.239(15) 0.108(12) -0.013(9) 0.094(10)
C591 0.095(9) 0.143(11) 0.217(14) 0.073(10) -0.029(8) -0.016(8)
C592 0.108(9) 0.135(10) 0.113(9) 0.008(8) -0.018(8) 0.016(7)
C593 0.114(9) 0.152(11) 0.111(10) 0.024(9) -0.015(9) 0.052(9)
C594 0.138(10) 0.164(12) 0.123(10) -0.005(10) -0.008(9) 0.040(9)
C595 0.175(12) 0.155(12) 0.127(11) -0.024(11) 0.004(10) 0.032(10)
C596 0.167(11) 0.136(11) 0.161(13) -0.019(10) 0.006(10) 0.052(9)
C597 0.162(10) 0.128(11) 0.151(11) -0.020(10) 0.021(10) 0.027(9)
C598 0.235(15) 0.114(11) 0.189(14) -0.009(10) 0.093(12) -0.051(10)
C599 0.230(16) 0.233(18) 0.167(15) -0.059(13) -0.031(13) 0.028(13)
C600 0.132(11) 0.174(13) 0.170(13) 0.067(10) 0.012(9) 0.004(10)
C601 0.092(8) 0.072(7) 0.094(8) 0.027(6) 0.023(7) 0.013(6)
C602 0.105(9) 0.082(8) 0.100(8) 0.034(7) 0.032(8) 0.018(7)
C603 0.119(9) 0.082(8) 0.099(9) 0.022(6) 0.020(8) 0.010(7)
C604 0.122(10) 0.075(8) 0.089(9) -0.003(6) 0.029(8) 0.000(7)
C605 0.143(11) 0.091(8) 0.099(9) 0.011(7) 0.010(8) -0.026(8)
C606 0.134(10) 0.074(8) 0.113(10) 0.017(7) 0.007(9) -0.010(8)
C607 0.134(12) 0.161(13) 0.113(11) 0.023(9) -0.033(9) -0.015(9)
C608 0.094(9) 0.139(10) 0.178(12) 0.026(9) -0.033(8) -0.042(7)
C609 0.138(10) 0.097(9) 0.146(11) 0.027(8) 0.033(9) 0.012(8)
C610 0.096(8) 0.080(8) 0.118(9) 0.004(8) -0.020(7) -0.003(7)
C611 0.100(9) 0.094(9) 0.127(10) 0.009(8) -0.013(8) 0.009(8)
C612 0.097(8) 0.104(10) 0.142(10) 0.041(8) -0.006(7) 0.002(8)
C613 0.117(10) 0.117(10) 0.163(12) 0.058(10) -0.005(8) 0.010(9)
C614 0.122(10) 0.133(10) 0.178(12) 0.053(10) -0.034(9) 0.006(8)
C615 0.103(9) 0.123(10) 0.139(10) 0.043(9) -0.019(8) 0.002(8)
C616 0.172(13) 0.122(11) 0.180(14) 0.017(10) 0.015(11) 0.059(10)
C617 0.174(12) 0.113(10) 0.295(18) 0.089(11) -0.012(12) -0.029(9)
C618 0.106(9) 0.172(12) 0.086(9) 0.038(8) 0.007(7) -0.040(9)
C619 0.143(10) 0.097(8) 0.085(8) 0.040(7) -0.016(7) -0.029(8)
C620 0.174(11) 0.079(9) 0.112(10) 0.037(8) -0.021(9) -0.017(9)
C621 0.181(12) 0.116(9) 0.125(10) 0.028(8) -0.030(9) -0.038(9)
C622 0.189(12) 0.124(11) 0.113(11) 0.036(9) 0.002(10) -0.038(11)
C623 0.170(12) 0.140(12) 0.108(11) 0.038(9) -0.027(9) -0.069(9)
C624 0.176(12) 0.133(10) 0.095(10) 0.024(8) 0.002(9) -0.040(10)
C625 0.138(12) 0.222(16) 0.106(11) 0.004(10) -0.023(9) -0.070(11)
C626 0.277(16) 0.185(13) 0.121(11) -0.002(10) -0.058(11) -0.145(12)
C627 0.184(13) 0.104(9) 0.135(11) 0.018(8) -0.021(10) -0.036(9)
C628 0.106(9) 0.192(10) 0.122(9) 0.059(8) -0.012(7) -0.036(8)
C629 0.140(11) 0.215(13) 0.149(11) 0.058(10) -0.002(9) -0.087(10)
C630 0.163(12) 0.260(13) 0.168(11) 0.084(10) 0.013(9) -0.104(10)
C631 0.151(11) 0.307(15) 0.144(10) 0.094(11) 0.015(9) -0.119(11)
C632 0.146(10) 0.324(16) 0.147(11) 0.065(11) -0.017(9) -0.079(11)
C633 0.120(11) 0.264(14) 0.123(10) 0.066(10) -0.003(9) -0.060(10)
C634 0.169(14) 0.40(3) 0.157(14) 0.088(16) 0.050(11) 0.099(16)
C636 0.36(2) 0.102(10) 0.177(15) 0.051(10) -0.047(15) -0.080(13)
C637 0.095(8) 0.110(9) 0.136(10) 0.028(8) 0.002(8) 0.014(7)
C638 0.115(9) 0.105(10) 0.156(11) 0.025(9) 0.001(9) 0.024(8)
C639 0.135(10) 0.129(11) 0.159(13) 0.012(9) -0.006(10) 0.026(9)
C640 0.145(11) 0.127(10) 0.144(11) 0.001(10) -0.008(9) 0.036(9)
C641 0.126(9) 0.135(11) 0.113(10) 0.012(9) 0.004(8) 0.036(9)
C642 0.117(9) 0.122(10) 0.118(11) 0.001(8) -0.020(8) 0.034(8)
C643 0.147(11) 0.182(13) 0.106(10) 0.039(9) -0.003(8) 0.003(10)
C644 0.220(15) 0.239(18) 0.176(15) -0.060(13) -0.011(12) 0.111(13)
C645 0.165(12) 0.137(11) 0.193(14) 0.036(10) 0.022(11) -0.037(9)
C646 0.138(10) 0.175(11) 0.100(8) 0.013(8) -0.010(8) 0.031(10)
C647 0.153(12) 0.193(13) 0.106(9) 0.027(9) -0.010(9) 0.050(11)
C648 0.156(13) 0.197(13) 0.128(9) 0.011(9) -0.019(10) 0.066(10)
C649 0.148(12) 0.178(13) 0.140(10) -0.010(10) -0.026(10) 0.076(11)
C650 0.150(10) 0.209(13) 0.107(9) -0.024(9) -0.026(8) 0.060(11)
C651 0.137(11) 0.183(12) 0.103(9) 0.003(9) -0.023(9) 0.060(10)
C652 0.172(13) 0.195(15) 0.160(14) 0.011(11) -0.004(10) 0.006(12)
C653 0.197(15) 0.37(2) 0.189(15) -0.008(14) -0.049(12) 0.193(16)
C654 0.205(15) 0.138(12) 0.223(16) 0.063(11) -0.008(13) 0.025(11)
C655 0.165(10) 0.147(9) 0.091(8) 0.041(7) 0.025(8) 0.035(7)
C656 0.224(12) 0.175(11) 0.118(10) 0.073(9) 0.053(9) 0.016(9)
C657 0.235(12) 0.160(11) 0.142(11) 0.062(9) 0.067(10) 0.003(9)
C658 0.218(13) 0.166(12) 0.122(10) 0.039(9) 0.066(10) 0.014(9)
C659 0.208(12) 0.165(10) 0.117(9) 0.026(9) 0.029(9) 0.041(9)
C660 0.191(11) 0.184(11) 0.098(10) 0.022(9) 0.049(9) 0.035(9)
C661 0.177(13) 0.224(15) 0.117(11) 0.041(10) -0.003(9) 0.011(11)
C662 0.40(2) 0.265(19) 0.160(15) 0.079(13) 0.161(15) 0.053(17)
C664 0.118(9) 0.104(8) 0.100(8) 0.011(7) -0.001(7) 0.020(7)
C665 0.127(9) 0.112(9) 0.095(8) 0.029(7) 0.015(7) 0.036(8)
C666 0.122(9) 0.147(10) 0.116(8) 0.050(8) 0.021(7) 0.032(8)
C667 0.127(10) 0.122(9) 0.132(9) 0.040(8) 0.005(8) -0.026(9)
C668 0.122(10) 0.135(10) 0.140(9) 0.009(8) -0.024(8) -0.014(9)
C669 0.140(10) 0.103(9) 0.098(8) 0.000(8) 0.005(7) -0.007(8)
C670 0.140(11) 0.167(12) 0.140(11) 0.034(9) -0.011(9) -0.059(9)
C671 0.194(13) 0.110(10) 0.167(13) 0.043(9) -0.008(10) 0.036(9)
C672 0.144(11) 0.108(10) 0.169(12) 0.016(9) 0.008(9) -0.009(8)
C663 0.156(13) 0.260(19) 0.250(19) 0.046(15) 0.051(13) -0.037(12)
C563 0.60(4) 0.44(3) 0.43(3) 0.18(3) -0.32(3) -0.34(3)
C635 0.235(19) 0.59(4) 0.207(19) 0.14(2) -0.019(15) -0.19(2)

loop_
_atom_type_symbol
_atom_type_description
_atom_type_scat_dispersion_real
_atom_type_scat_dispersion_imag
_atom_type_scat_source
C C 0.0033 0.0016 'International Tables Vol C Tables 4.2.6.8 and 6.1.1.4'
H H 0.0000 0.0000 'International Tables Vol C Tables 4.2.6.8 and 6.1.1.4'
N N 0.0061 0.0033 'International Tables Vol C Tables 4.2.6.8 and 6.1.1.4'
Ni Ni 0.3393 1.1124 'International Tables Vol C Tables 4.2.6.8 and 6.1.1.4'

loop_
_geom_angle_atom_site_label_1
_geom_angle_atom_site_label_2
_geom_angle_atom_site_label_3
_geom_angle
C20 C1 C2 105.9(12)
C20 C1 H1 127.0
C2 C1 H1 127.0
N1 C2 C3 123.0(12)
N1 C2 C1 115.1(11)
C3 C2 C1 121.4(12)
C2 C3 C4 121.7(12)
C2 C3 C108 120.4(11)
C4 C3 C108 117.9(11)
N2 C4 C5 107.0(9)
N2 C4 C3 125.6(11)
C5 C4 C3 126.9(12)
C6 C5 C4 110.7(11)
C6 C5 H2 124.6
C4 C5 H2 124.6
C5 C6 C7 106.3(10)
C5 C6 H3 126.9
C7 C6 H3 126.9
C8 C7 N2 125.9(11)
C8 C7 C6 125.3(10)
N2 C7 C6 108.5(9)
C7 C8 C9 121.8(10)
C7 C8 C99 116.7(9)
C9 C8 C99 120.6(9)
C8 C9 N3 124.0(9)
C8 C9 C10 124.6(9)
N3 C9 C10 109.8(8)
N6 C10 C9 131.9(9)
N6 C10 C11 124.3(8)
C9 C10 C11 103.8(8)
N5 C11 C12 132.7(8)
N5 C11 C10 120.8(8)
C12 C11 C10 106.5(8)
C13 C12 N3 125.5(9)
C13 C12 C11 122.7(9)
N3 C12 C11 109.6(8)
C12 C13 C14 121.0(9)
C12 C13 C90 122.5(9)
C14 C13 C90 115.7(9)
N4 C14 C15 109.7(9)
N4 C14 C13 124.8(10)
C15 C14 C13 125.5(10)
C16 C15 C14 108.9(10)
C16 C15 H4 125.5
C14 C15 H4 125.5
C15 C16 C17 105.3(10)
C15 C16 H5 127.3
C17 C16 H5 127.3
C18 C17 N4 125.6(11)
C18 C17 C16 124.0(11)
N4 C17 C16 109.7(9)
C17 C18 C19 118.7(11)
C17 C18 C81 119.1(12)
C19 C18 C81 122.1(11)
N1 C19 C18 128.6(12)
N1 C19 C20 110.5(11)
C18 C19 C20 119.9(12)
C1 C20 C19 105.4(11)
C1 C20 H6 127.3
C19 C20 H6 127.3
C2 N1 C19 103.0(10)
C2 N1 Ni1 130.0(9)
C19 N1 Ni1 127.0(9)
C7 N2 C4 107.3(9)
C7 N2 Ni1 127.8(8)
C4 N2 Ni1 124.8(7)
C12 N3 C9 107.8(7)
C12 N3 Ni1 125.3(6)
C9 N3 Ni1 126.7(6)
C14 N4 C17 106.2(8)
C14 N4 Ni1 126.9(7)
C17 N4 Ni1 126.9(7)
N1 Ni1 N3 177.8(4)
N1 Ni1 N2 91.1(4)
N3 Ni1 N2 89.3(4)
N1 Ni1 N4 90.0(4)
N3 Ni1 N4 89.7(4)
N2 Ni1 N4 177.7(4)
C11 N5 C40 113.4(8)
C21 N6 C10 111.8(7)
N6 C21 C22 130.5(8)
N6 C21 C40 122.7(8)
C22 C21 C40 106.9(8)
C23 C22 N7 121.9(9)
C23 C22 C21 128.7(8)
N7 C22 C21 108.0(8)
C22 C23 C24 123.9(9)
C22 C23 C144 119.8(9)
C24 C23 C144 115.9(9)
C25 C24 C23 127.3(10)
C25 C24 N8 110.2(9)
C23 C24 N8 122.2(10)
C26 C25 C24 108.7(10)
C26 C25 H7 125.7
C24 C25 H7 125.7
C25 C26 C27 106.7(10)
C25 C26 H8 126.6
C27 C26 H8 126.6
N8 C27 C28 123.0(10)
N8 C27 C26 110.4(8)
C28 C27 C26 126.3(10)
C29 C28 C27 121.9(11)
C29 C28 C135 123.9(10)
C27 C28 C135 114.0(10)
C28 C29 N9 123.2(10)
C28 C29 C30 127.0(11)
N9 C29 C30 108.0(10)
N12 C30 C31 124.5(10)
N12 C30 C29 127.4(11)
C31 C30 C29 108.1(10)
N11 C31 C30 124.7(10)
N11 C31 C32 132.6(11)
C30 C31 C32 102.7(10)
N9 C32 C33 124.7(10)
N9 C32 C31 111.7(9)
C33 C32 C31 122.2(10)
C32 C33 C34 121.0(10)
C32 C33 C126 125.0(10)
C34 C33 C126 113.4(10)
N10 C34 C33 122.8(9)
N10 C34 C35 114.0(8)
C33 C34 C35 123.0(9)
C36 C35 C34 103.2(9)
C36 C35 H9 128.4
C34 C35 H9 128.4
C35 C36 C37 109.2(8)
C35 C36 H10 125.4
C37 C36 H10 125.4
N10 C37 C38 122.5(9)
N10 C37 C36 109.4(8)
C38 C37 C36 127.9(9)
C39 C38 C37 120.9(9)
C39 C38 C117 124.9(9)
C37 C38 C117 112.9(8)
C38 C39 N7 125.6(9)
C38 C39 C40 124.2(9)
N7 C39 C40 109.7(8)
N5 C40 C21 124.0(8)
N5 C40 C39 131.3(9)
C21 C40 C39 104.7(8)
C39 N7 C22 107.9(7)
C39 N7 Ni2 125.6(6)
C22 N7 Ni2 126.3(6)
C27 N8 C24 103.8(8)
C27 N8 Ni2 128.7(6)
C24 N8 Ni2 127.5(7)
C32 N9 C29 107.1(9)
C32 N9 Ni2 125.8(8)
C29 N9 Ni2 127.0(7)
C34 N10 C37 103.8(8)
C34 N10 Ni2 128.3(7)
C37 N10 Ni2 127.8(6)
N10 Ni2 N8 178.2(4)
N10 Ni2 N9 90.2(3)
N8 Ni2 N9 88.5(3)
N10 Ni2 N7 90.7(3)
N8 Ni2 N7 90.6(3)
N9 Ni2 N7 178.8(4)
C60 N11 C31 110.2(9)
C41 N12 C30 108.0(9)
N12 C41 C60 126.6(9)
N12 C41 C42 128.6(11)
C60 C41 C42 104.6(9)
C43 C42 N13 122.5(9)
C43 C42 C41 126.7(10)
N13 C42 C41 109.0(9)
C44 C43 C42 124.4(10)
C44 C43 C180 115.5(10)
C42 C43 C180 118.7(10)
C43 C44 N14 122.5(10)
C43 C44 C45 127.8(10)
N14 C44 C45 109.6(8)
C46 C45 C44 105.4(9)
C46 C45 H11 127.3
C44 C45 H11 127.3
C45 C46 C47 108.7(9)
C45 C46 H12 125.6
C47 C46 H12 125.6
N14 C47 C48 125.8(10)
N14 C47 C46 109.0(9)
C48 C47 C46 124.9(10)
C49 C48 C47 121.3(9)
C49 C48 C171 121.9(9)
C47 C48 C171 116.0(9)
C48 C49 N15 122.8(9)
C48 C49 C50 128.1(10)
N15 C49 C50 108.2(9)
N18 C50 C51 123.6(9)
N18 C50 C49 126.9(10)
C51 C50 C49 109.4(9)
N17 C51 C50 124.7(10)
N17 C51 C52 131.2(10)
C50 C51 C52 103.5(9)
N15 C52 C53 126.5(10)
N15 C52 C51 109.6(9)
C53 C52 C51 122.3(10)
C52 C53 C54 119.5(10)
C52 C53 C162 124.5(10)
C54 C53 C162 115.4(10)
C53 C54 N16 125.8(10)
C53 C54 C55 127.8(10)
N16 C54 C55 105.6(9)
C56 C55 C54 108.5(10)
C56 C55 H13 125.8
C54 C55 H13 125.8
C55 C56 C57 106.5(10)
C55 C56 H14 126.7
C57 C56 H14 126.7
N16 C57 C58 127.9(10)
N16 C57 C56 109.5(9)
C58 C57 C56 121.8(10)
C57 C58 C59 120.0(10)
C57 C58 C153 118.9(10)
C59 C58 C153 121.0(10)
N13 C59 C58 123.0(9)
N13 C59 C60 109.8(9)
C58 C59 C60 125.3(10)
N11 C60 C41 123.2(9)
N11 C60 C59 129.2(11)
C41 C60 C59 107.6(10)
C59 N13 C42 106.7(8)
C59 N13 Ni3 127.3(7)
C42 N13 Ni3 126.0(7)
C47 N14 C44 106.7(8)
C47 N14 Ni3 125.9(7)
C44 N14 Ni3 127.1(7)
C52 N15 C49 107.1(8)
C52 N15 Ni3 125.2(7)
C49 N15 Ni3 127.4(6)
C57 N16 C54 109.9(8)
C57 N16 Ni3 124.4(7)
C54 N16 Ni3 125.6(7)
N13 Ni3 N15 179.7(4)
N13 Ni3 N14 90.6(4)
N15 Ni3 N14 89.6(4)
N13 Ni3 N16 89.9(4)
N15 Ni3 N16 89.9(3)
N14 Ni3 N16 178.7(4)
C51 N17 C80 112.0(8)
C50 N18 C61 110.4(9)
N18 C61 C80 124.0(9)
N18 C61 C62 131.3(10)
C80 C61 C62 104.5(9)
C63 C62 N19 120.9(10)
C63 C62 C61 126.9(11)
N19 C62 C61 111.0(9)
C62 C63 C64 124.4(11)
C62 C63 C216 121.6(10)
C64 C63 C216 112.8(10)
N20 C64 C65 116.0(10)
N20 C64 C63 119.9(11)
C65 C64 C63 124.1(11)
C66 C65 C64 100.3(10)
C66 C65 H15 129.8
C64 C65 H15 129.8
C65 C66 C67 110.3(11)
C65 C66 H16 124.8
C67 C66 H16 124.8
N20 C67 C66 109.8(11)
N20 C67 C68 125.8(13)
C66 C67 C68 124.2(13)
C69 C68 C67 117.4(14)
C69 C68 C207 119.6(13)
C67 C68 C207 121.5(13)
C68 C69 N21 123.9(13)
C68 C69 C70 123.2(13)
N21 C69 C70 112.8(12)
C71 C70 C69 104.3(12)
C71 C70 H17 127.9
C69 C70 H17 127.9
C70 C71 C72 108.0(13)
C70 C71 H18 126.0
C72 C71 H18 126.0
C73 C72 N21 121.9(13)
C73 C72 C71 123.2(14)
N21 C72 C71 110.9(12)
C72 C73 C74 122.3(14)
C72 C73 C198 116.7(13)
C74 C73 C198 120.9(13)
N22 C74 C73 125.2(13)
N22 C74 C75 113.1(11)
C73 C74 C75 121.6(13)
C76 C75 C74 102.5(12)
C76 C75 H19 128.8
C74 C75 H19 128.8
C75 C76 C77 109.1(11)
C75 C76 H20 125.4
C77 C76 H20 125.4
N22 C77 C78 128.6(12)
N22 C77 C76 107.1(11)
C78 C77 C76 124.0(12)
C79 C78 C77 119.6(12)
C79 C78 C189 123.0(11)
C77 C78 C189 115.8(12)
C78 C79 N19 124.7(10)
C78 C79 C80 125.1(10)
N19 C79 C80 107.2(9)
N17 C80 C61 120.9(9)
N17 C80 C79 130.2(10)
C61 C80 C79 108.8(9)
C62 N19 C79 106.6(8)
C62 N19 Ni4 126.7(7)
C79 N19 Ni4 126.4(7)
C67 N20 C64 103.0(9)
C67 N20 Ni4 127.6(9)
C64 N20 Ni4 129.3(8)
C69 N21 C72 102.9(10)
C69 N21 Ni4 129.8(10)
C72 N21 Ni4 126.5(9)
C74 N22 C77 107.5(10)
C74 N22 Ni4 126.5(9)
C77 N22 Ni4 125.9(9)
N21 Ni4 N19 178.7(5)
N21 Ni4 N20 89.2(5)
N19 Ni4 N20 89.8(4)
N21 Ni4 N22 91.2(5)
N19 Ni4 N22 89.8(4)
N20 Ni4 N22 179.5(5)
C86 C81 C82 128.3(17)
C86 C81 C18 119.1(16)
C82 C81 C18 111.9(15)
C81 C82 C83 115.1(15)
C81 C82 C89 127.4(15)
C83 C82 C89 117.4(16)
C84 C83 C82 120.8(16)
C84 C83 H21 119.6
C82 C83 H21 119.6
C83 C84 C85 121.3(14)
C83 C84 C88 122.4(18)
C85 C84 C88 115.1(16)
C86 C85 C84 116.6(16)
C86 C85 H22 121.7
C84 C85 H22 121.7
C81 C86 C85 116.4(18)
C81 C86 C87 124.1(15)
C85 C86 C87 119.5(15)
C86 C87 H23 109.4
C86 C87 H24 109.5
H23 C87 H24 109.5
C86 C87 H25 109.5
H23 C87 H25 109.5
H24 C87 H25 109.5
C84 C88 H26 109.5
C84 C88 H27 109.5
H26 C88 H27 109.5
C84 C88 H28 109.5
H26 C88 H28 109.5
H27 C88 H28 109.5
C82 C89 H29 109.5
C82 C89 H30 109.5
H29 C89 H30 109.5
C82 C89 H31 109.5
H29 C89 H31 109.5
H30 C89 H31 109.5
C95 C90 C91 124.2(12)
C95 C90 C13 119.0(11)
C91 C90 C13 116.4(11)
C92 C91 C90 114.7(12)
C92 C91 C97 121.6(11)
C90 C91 C97 123.7(12)
C93 C92 C91 124.3(13)
C93 C92 H32 117.8
C91 C92 H32 117.8
C92 C93 C94 116.1(13)
C92 C93 C98 120.6(12)
C94 C93 C98 123.0(14)
C93 C94 C95 122.8(12)
C93 C94 H33 118.6
C95 C94 H33 118.6
C90 C95 C94 117.6(12)
C90 C95 C96 126.5(12)
C94 C95 C96 115.8(12)
C95 C96 H34 109.5
C95 C96 H35 109.5
H34 C96 H35 109.5
C95 C96 H36 109.5
H34 C96 H36 109.5
H35 C96 H36 109.5
C91 C97 H37 109.5
C91 C97 H38 109.5
H37 C97 H38 109.5
C91 C97 H39 109.5
H37 C97 H39 109.5
H38 C97 H39 109.5
C93 C98 H40 109.5
C93 C98 H41 109.5
H40 C98 H41 109.5
C93 C98 H42 109.5
H40 C98 H42 109.5
H41 C98 H42 109.5
C100 C99 C104 122.3(12)
C100 C99 C8 119.9(11)
C104 C99 C8 117.7(11)
C99 C100 C101 117.6(12)
C99 C100 C107 122.1(12)
C101 C100 C107 120.2(12)
C102 C101 C100 121.8(13)
C102 C101 H43 119.1
C100 C101 H43 119.1
C103 C102 C101 117.3(13)
C103 C102 C106 121.9(13)
C101 C102 C106 120.8(13)
C104 C103 C102 124.7(13)
C104 C103 H44 117.7
C102 C103 H44 117.7
C103 C104 C99 116.2(12)
C103 C104 C105 125.1(12)
C99 C104 C105 118.6(11)
C104 C105 H45 109.5
C104 C105 H46 109.5
H45 C105 H46 109.5
C104 C105 H47 109.5
H45 C105 H47 109.5
H46 C105 H47 109.5
C102 C106 H48 109.5
C102 C106 H49 109.5
H48 C106 H49 109.5
C102 C106 H50 109.5
H48 C106 H50 109.5
H49 C106 H50 109.5
C100 C107 H51 109.5
C100 C107 H52 109.5
H51 C107 H52 109.5
C100 C107 H53 109.5
H51 C107 H53 109.5
H52 C107 H53 109.5
C109 C108 C113 124.6(15)
C109 C108 C3 119.0(13)
C113 C108 C3 116.3(14)
C108 C109 C110 117.0(15)
C108 C109 C116 124.8(15)
C110 C109 C116 118.1(16)
C109 C110 C111 121.4(15)
C109 C110 H54 119.3
C111 C110 H54 119.3
C112 C111 C110 116.4(15)
C112 C111 C115 124.3(16)
C110 C111 C115 119.2(16)
C113 C112 C111 126.2(17)
C113 C112 H55 116.9
C111 C112 H55 116.9
C112 C113 C108 113.8(16)
C112 C113 C114 121.9(15)
C108 C113 C114 124.0(14)
C113 C114 H56 109.5
C113 C114 H57 109.5
H56 C114 H57 109.5
C113 C114 H58 109.5
H56 C114 H58 109.5
H57 C114 H58 109.5
C111 C115 H59 109.5
C111 C115 H60 109.5
H59 C115 H60 109.5
C111 C115 H61 109.5
H59 C115 H61 109.5
H60 C115 H61 109.5
C109 C116 H62 109.5
C109 C116 H63 109.5
H62 C116 H63 109.5
C109 C116 H64 109.5
H62 C116 H64 109.5
H63 C116 H64 109.5
C118 C117 C122 117.4(13)
C118 C117 C38 126.0(13)
C122 C117 C38 116.3(13)
C117 C118 C119 121.2(14)
C117 C118 C125 118.9(14)
C119 C118 C125 119.8(14)
C120 C119 C118 120.7(14)
C120 C119 H65 119.7
C118 C119 H65 119.7
C121 C120 C119 117.2(12)
C121 C120 C124 124.1(14)
C119 C120 C124 118.8(14)
C120 C121 C122 127.9(14)
C120 C121 H66 116.0
C122 C121 H66 116.0
C121 C122 C117 115.5(14)
C121 C122 C123 123.9(14)
C117 C122 C123 120.6(14)
C122 C123 H67 109.5
C122 C123 H68 109.5
H67 C123 H68 109.5
C122 C123 H69 109.5
H67 C123 H69 109.5
H68 C123 H69 109.5
C120 C124 H70 109.5
C120 C124 H71 109.5
H70 C124 H71 109.5
C120 C124 H72 109.5
H70 C124 H72 109.5
H71 C124 H72 109.5
C118 C125 H73 109.5
C118 C125 H74 109.5
H73 C125 H74 109.5
C118 C125 H75 109.5
H73 C125 H75 109.5
H74 C125 H75 109.5
C127 C126 C131 117.9(13)
C127 C126 C33 121.1(12)
C131 C126 C33 120.8(12)
C128 C127 C126 123.1(13)
C128 C127 C134 116.9(13)
C126 C127 C134 120.0(12)
C127 C128 C129 118.0(13)
C127 C128 H76 121.0
C129 C128 H76 121.0
C130 C129 C128 119.7(14)
C130 C129 C133 121.2(14)
C128 C129 C133 119.1(14)
C131 C130 C129 123.9(14)
C131 C130 H77 118.0
C129 C130 H77 118.0
C130 C131 C126 117.3(14)
C130 C131 C132 123.6(13)
C126 C131 C132 119.1(13)
C131 C132 H78 109.5
C131 C132 H79 109.5
H78 C132 H79 109.5
C131 C132 H80 109.5
H78 C132 H80 109.5
H79 C132 H80 109.5
C129 C133 H81 109.5
C129 C133 H82 109.5
H81 C133 H82 109.5
C129 C133 H83 109.5
H81 C133 H83 109.5
H82 C133 H83 109.5
C127 C134 H84 109.5
C127 C134 H85 109.5
H84 C134 H85 109.5
C127 C134 H86 109.5
H84 C134 H86 109.5
H85 C134 H86 109.5
C140 C135 C136 121.5(18)
C140 C135 C28 117.5(14)
C136 C135 C28 121.0(16)
C135 C136 C137 118.8(18)
C135 C136 C143 119.0(16)
C137 C136 C143 122.2(16)
C136 C137 C138 123.3(18)
C136 C137 H87 118.3
C138 C137 H87 118.3
C139 C138 C137 111.7(17)
C139 C138 C142 129(2)
C137 C138 C142 119.3(18)
C138 C139 C140 130.1(19)
C138 C139 H88 115.0
C140 C139 H88 114.9
C135 C140 C139 114.0(17)
C135 C140 C141 125.8(18)
C139 C140 C141 120(2)
C140 C141 H89 109.5
C140 C141 H90 109.5
H89 C141 H90 109.5
C140 C141 H91 109.5
H89 C141 H91 109.5
H90 C141 H91 109.5
C138 C142 H92 109.5
C138 C142 H93 109.5
H92 C142 H93 109.5
C138 C142 H94 109.5
H92 C142 H94 109.5
H93 C142 H94 109.5
C136 C143 H95 109.5
C136 C143 H96 109.5
H95 C143 H96 109.5
C136 C143 H97 109.5
H95 C143 H97 109.5
H96 C143 H97 109.5
C149 C144 C145 118.5(12)
C149 C144 C23 116.6(12)
C145 C144 C23 123.7(12)
C146 C145 C144 118.4(13)
C146 C145 C152 125.4(14)
C144 C145 C152 116.0(12)
C147 C146 C145 122.7(14)
C147 C146 H98 118.7
C145 C146 H98 118.7
C146 C147 C148 120.4(13)
C146 C147 C151 117.9(15)
C148 C147 C151 121.7(15)
C147 C148 C149 119.7(14)
C147 C148 H99 120.2
C149 C148 H99 120.1
C144 C149 C148 119.5(13)
C144 C149 C150 123.8(12)
C148 C149 C150 115.4(14)
C149 C150 H100 109.5
C149 C150 H101 109.5
H100 C150 H101 109.5
C149 C150 H102 109.5
H100 C150 H102 109.5
H101 C150 H102 109.5
C147 C151 H103 109.5
C147 C151 H104 109.5
H103 C151 H104 109.5
C147 C151 H105 109.5
H103 C151 H105 109.5
H104 C151 H105 109.5
C145 C152 H106 109.5
C145 C152 H107 109.5
H106 C152 H107 109.5
C145 C152 H108 109.5
H106 C152 H108 109.5
H107 C152 H108 109.5
C158 C153 C58 123.5(11)
C158 C153 C154 117.5(12)
C58 C153 C154 118.5(11)
C155 C154 C161 123.1(13)
C155 C154 C153 120.1(14)
C161 C154 C153 116.8(12)
C156 C155 C154 121.3(16)
C156 C155 H109 119.3
C154 C155 H109 119.3
C155 C156 C157 122.2(15)
C155 C156 C160 123.4(15)
C157 C156 C160 114.4(14)
C158 C157 C156 117.9(12)
C158 C157 H110 121.1
C156 C157 H110 121.1
C153 C158 C157 121.0(12)
C153 C158 C159 120.3(12)
C157 C158 C159 118.8(12)
C158 C159 H111 109.5
C158 C159 H112 109.5
H111 C159 H112 109.5
C158 C159 H113 109.5
H111 C159 H113 109.5
H112 C159 H113 109.5
C156 C160 H114 109.5
C156 C160 H115 109.5
H114 C160 H115 109.5
C156 C160 H116 109.5
H114 C160 H116 109.5
H115 C160 H116 109.5
C154 C161 H117 109.5
C154 C161 H118 109.5
H117 C161 H118 109.5
C154 C161 H119 109.5
H117 C161 H119 109.5
H118 C161 H119 109.5
C163 C162 C167 119.2(13)
C163 C162 C53 120.0(13)
C167 C162 C53 120.8(12)
C162 C163 C164 119.9(14)
C162 C163 C170 118.8(12)
C164 C163 C170 121.1(12)
C165 C164 C163 123.8(14)
C165 C164 H120 118.1
C163 C164 H120 118.1
C164 C165 C166 114.6(14)
C164 C165 C169 122.0(15)
C166 C165 C169 123.3(14)
C165 C166 C167 125.0(14)
C165 C166 H121 117.5
C167 C166 H121 117.5
C162 C167 C166 117.2(13)
C162 C167 C168 122.1(12)
C166 C167 C168 120.6(13)
C167 C168 H122 109.5
C167 C168 H123 109.5
H122 C168 H123 109.5
C167 C168 H124 109.5
H122 C168 H124 109.5
H123 C168 H124 109.5
C165 C169 H125 109.5
C165 C169 H126 109.5
H125 C169 H126 109.5
C165 C169 H127 109.5
H125 C169 H127 109.5
H126 C169 H127 109.5
C163 C170 H128 109.5
C163 C170 H129 109.5
H128 C170 H129 109.5
C163 C170 H130 109.5
H128 C170 H130 109.5
H129 C170 H130 109.5
C176 C171 C172 120.4(12)
C176 C171 C48 119.2(13)
C172 C171 C48 120.3(11)
C171 C172 C173 121.8(12)
C171 C172 C179 120.9(11)
C173 C172 C179 117.2(12)
C174 C173 C172 118.2(13)
C174 C173 H131 120.9
C172 C173 H131 120.9
C175 C174 C173 120.1(14)
C175 C174 C178 120.3(14)
C173 C174 C178 119.5(14)
C174 C175 C176 122.8(14)
C174 C175 H132 118.6
C176 C175 H132 118.6
C171 C176 C175 116.5(13)
C171 C176 C177 123.7(13)
C175 C176 C177 119.9(13)
C176 C177 H133 109.5
C176 C177 H134 109.5
H133 C177 H134 109.5
C176 C177 H135 109.5
H133 C177 H135 109.5
H134 C177 H135 109.5
C174 C178 H136 109.5
C174 C178 H137 109.5
H136 C178 H137 109.5
C174 C178 H138 109.5
H136 C178 H138 109.5
H137 C178 H138 109.5
C172 C179 H139 109.5
C172 C179 H140 109.5
H139 C179 H140 109.5
C172 C179 H141 109.5
H139 C179 H141 109.5
H140 C179 H141 109.5
C185 C180 C181 116.4(14)
C185 C180 C43 122.1(14)
C181 C180 C43 121.3(12)
C182 C181 C180 124.4(14)
C182 C181 C188 116.7(16)
C180 C181 C188 118.8(14)
C183 C182 C181 120.0(18)
C183 C182 H142 120.0
C181 C182 H142 120.0
C182 C183 C184 121.3(17)
C182 C183 C187 126.1(19)
C184 C183 C187 112.6(16)
C183 C184 C185 118.2(14)
C183 C184 H143 120.9
C185 C184 H143 120.9
C180 C185 C184 119.4(15)
C180 C185 C186 120.3(13)
C184 C185 C186 120.3(13)
C185 C186 H144 109.5
C185 C186 H145 109.5
H144 C186 H145 109.5
C185 C186 H146 109.5
H144 C186 H146 109.5
H145 C186 H146 109.5
C183 C187 H147 109.5
C183 C187 H148 109.5
H147 C187 H148 109.5
C183 C187 H149 109.5
H147 C187 H149 109.5
H148 C187 H149 109.5
C181 C188 H150 109.5
C181 C188 H151 109.5
H150 C188 H151 109.5
C181 C188 H152 109.5
H150 C188 H152 109.5
H151 C188 H152 109.5
C190 C189 C194 116.7(16)
C190 C189 C78 124.3(15)
C194 C189 C78 119.1(15)
C189 C190 C191 126.5(18)
C189 C190 C197 118.6(14)
C191 C190 C197 114.8(18)
C190 C191 C192 113.8(16)
C190 C191 H153 123.1
C192 C191 H153 123.1
C193 C192 C191 120.8(15)
C193 C192 C196 124(2)
C191 C192 C196 115.3(18)
C194 C193 C192 117.9(19)
C194 C193 H154 121.1
C192 C193 H154 121.1
C193 C194 C189 123.8(19)
C193 C194 C195 112.4(18)
C189 C194 C195 123.6(16)
C194 C195 H155 109.5
C194 C195 H156 109.5
H155 C195 H156 109.5
C194 C195 H157 109.5
H155 C195 H157 109.5
H156 C195 H157 109.5
C192 C196 H158 109.5
C192 C196 H159 109.5
H158 C196 H159 109.5
C192 C196 H160 109.5
H158 C196 H160 109.5
H159 C196 H160 109.5
C190 C197 H161 109.5
C190 C197 H162 109.5
H161 C197 H162 109.5
C190 C197 H163 109.5
H161 C197 H163 109.5
H162 C197 H163 109.5
C199 C198 C203 127(2)
C199 C198 C73 122(2)
C203 C198 C73 111(2)
C200 C199 C198 112(2)
C200 C199 C206 126(2)
C198 C199 C206 122(2)
C201 C200 C199 126(3)
C201 C200 H164 116.9
C199 C200 H164 116.9
C200 C201 C202 121(3)
C200 C201 C205 114(3)
C202 C201 C205 124(3)
C201 C202 C203 124(3)
C201 C202 H165 117.9
C203 C202 H165 117.8
C204 C203 C202 122(2)
C204 C203 C198 130(2)
C202 C203 C198 108(2)
C203 C204 H166 109.4
C203 C204 H167 109.5
H166 C204 H167 109.5
C203 C204 H168 109.5
H166 C204 H168 109.5
H167 C204 H168 109.5
C201 C205 H169 109.5
C201 C205 H170 109.5
H169 C205 H170 109.5
C201 C205 H171 109.5
H169 C205 H171 109.5
H170 C205 H171 109.5
C199 C206 H172 109.5
C199 C206 H173 109.5
H172 C206 H173 109.5
C199 C206 H174 109.5
H172 C206 H174 109.5
H173 C206 H174 109.5
C208 C207 C212 120.0
C208 C207 C68 123.6(17)
C212 C207 C68 116.2(17)
C207 C208 C209 120.0
C207 C208 C215 120.6(17)
C209 C208 C215 119.3(17)
C210 C209 C208 120.0
C210 C209 H175 120.0
C208 C209 H175 120.0
C209 C210 C211 120.0
C209 C210 C214 109.9(18)
C211 C210 C214 129.2(19)
C212 C211 C210 120.0
C212 C211 H176 120.0
C210 C211 H176 120.0
C211 C212 C207 120.0
C211 C212 C213 120.1(17)
C207 C212 C213 119.7(17)
C212 C213 H177 109.5
C212 C213 H178 109.5
H177 C213 H178 109.5
C212 C213 H179 109.5
H177 C213 H179 109.5
H178 C213 H179 109.5
C210 C214 H180 109.5
C210 C214 H181 109.5
H180 C214 H181 109.5
C210 C214 H182 109.5
H180 C214 H182 109.5
H181 C214 H182 109.5
C208 C215 H183 109.5
C208 C215 H184 109.5
H183 C215 H184 109.5
C208 C215 H185 109.5
H183 C215 H185 109.5
H184 C215 H185 109.5
C221 C216 C217 117.4(17)
C221 C216 C63 124.4(16)
C217 C216 C63 118.2(16)
C218 C217 C216 120.4(19)
C218 C217 C224 121.5(19)
C216 C217 C224 117.9(17)
C217 C218 C219 119.4(19)
C217 C218 H186 120.3
C219 C218 H186 120.3
C220 C219 C218 124.3(18)
C220 C219 C223 119.4(17)
C218 C219 C223 116.2(18)
C219 C220 C221 116.5(16)
C219 C220 H187 121.7
C221 C220 H187 121.7
C220 C221 C216 121.5(16)
C220 C221 C222 117.9(15)
C216 C221 C222 120.2(16)
C221 C222 H188 109.5
C221 C222 H189 109.5
H188 C222 H189 109.5
C221 C222 H190 109.5
H188 C222 H190 109.5
H189 C222 H190 109.5
C219 C223 H191 109.5
C219 C223 H192 109.5
H191 C223 H192 109.5
C219 C223 H193 109.5
H191 C223 H193 109.5
H192 C223 H193 109.5
C217 C224 H194 109.5
C217 C224 H195 109.5
H194 C224 H195 109.5
C217 C224 H196 109.5
H194 C224 H196 109.5
H195 C224 H196 109.5
C244 C225 C226 106.1(14)
C244 C225 H197 127.0
C226 C225 H197 127.0
N23 C226 C227 122.3(15)
N23 C226 C225 115.7(13)
C227 C226 C225 119.6(16)
C226 C227 C228 123.4(15)
C226 C227 C332 120.7(15)
C228 C227 C332 115.1(15)
N24 C228 C229 107.6(12)
N24 C228 C227 124.9(15)
C229 C228 C227 127.1(15)
C230 C229 C228 109.5(14)
C230 C229 H198 125.2
C228 C229 H198 125.2
C229 C230 C231 105.7(14)
C229 C230 H199 127.2
C231 C230 H199 127.2
N24 C231 C232 124.4(15)
N24 C231 C230 109.7(13)
C232 C231 C230 125.7(15)
C233 C232 C231 122.2(16)
C233 C232 C324 123.1(16)
C231 C232 C324 114.6(15)
C232 C233 N25 125.8(14)
C232 C233 C234 121.2(15)
N25 C233 C234 110.2(12)
N44 C234 C233 131.3(15)
N44 C234 C235 124.1(13)
C233 C234 C235 104.6(12)
N27 C235 C236 132.5(14)
N27 C235 C234 122.5(12)
C236 C235 C234 104.3(12)
C237 C236 N25 123.5(14)
C237 C236 C235 123.5(14)
N25 C236 C235 112.3(12)
C236 C237 C238 123.2(16)
C236 C237 C315 121.8(15)
C238 C237 C315 112.5(16)
C239 C238 N26 110.2(13)
C239 C238 C237 125.9(16)
N26 C238 C237 123.6(15)
C238 C239 C240 106.6(14)
C238 C239 H200 126.7
C240 C239 H200 126.7
C239 C240 C241 106.8(14)
C239 C240 H201 126.6
C241 C240 H201 126.6
C242 C241 N26 126.9(15)
C242 C241 C240 125.9(15)
N26 C241 C240 107.0(13)
C241 C242 C243 120.8(15)
C241 C242 C306 117.7(16)
C243 C242 C306 121.5(16)
N23 C243 C242 125.4(15)
N23 C243 C244 112.5(13)
C242 C243 C244 121.2(15)
C225 C244 C243 103.9(13)
C225 C244 H202 128.0
C243 C244 H202 128.0
C226 N23 C243 101.5(11)
C226 N23 Ni5 129.9(11)
C243 N23 Ni5 128.3(11)
C231 N24 C228 106.9(11)
C231 N24 Ni5 129.2(11)
C228 N24 Ni5 123.4(10)
C236 N25 C233 106.3(10)
C236 N25 Ni5 128.0(10)
C233 N25 Ni5 125.7(10)
C238 N26 C241 108.1(12)
C238 N26 Ni5 127.6(10)
C241 N26 Ni5 124.2(11)
N23 Ni5 N25 178.4(6)
N23 Ni5 N26 90.9(5)
N25 Ni5 N26 89.2(5)
N23 Ni5 N24 90.8(6)
N25 Ni5 N24 89.1(5)
N26 Ni5 N24 178.2(5)
C235 N27 C265 110.4(12)
C326 C245 C325 116(3)
C326 C245 H203 122.0
C325 C245 H203 122.0
N44 C246 C265 126.3(13)
N44 C246 C247 127.7(15)
C265 C246 C247 105.9(13)
C248 C247 N28 121.6(14)
C248 C247 C246 126.6(14)
N28 C247 C246 109.0(12)
C368 C248 C247 117.5(17)
C368 C248 C249 117.3(16)
C247 C248 C249 124.7(16)
C250 C249 N29 115.1(12)
C250 C249 C248 123.7(14)
N29 C249 C248 120.8(14)
C251 C250 C249 103.2(13)
C251 C250 H204 128.4
C249 C250 H204 128.4
C250 C251 C252 109.4(13)
C250 C251 H205 125.3
C252 C251 H205 125.3
N29 C252 C251 110.3(12)
N29 C252 C253 120.2(13)
C251 C252 C253 129.0(13)
C254 C253 C252 127.4(13)
C254 C253 C359 117.5(12)
C252 C253 C359 114.8(12)
C253 C254 N30 120.9(13)
C253 C254 C255 126.2(13)
N30 C254 C255 110.3(11)
N33 C255 C256 126.0(12)
N33 C255 C254 127.2(14)
C256 C255 C254 106.3(12)
N32 C256 C255 124.6(11)
N32 C256 C257 130.5(13)
C255 C256 C257 104.6(11)
C258 C257 N30 123.1(12)
C258 C257 C256 127.2(13)
N30 C257 C256 109.4(11)
C257 C258 C259 123.8(14)
C257 C258 C350 121.2(12)
C259 C258 C350 114.5(12)
N31 C259 C258 121.1(13)
N31 C259 C260 113.9(12)
C258 C259 C260 123.6(14)
C261 C260 C259 104.5(12)
C261 C260 H206 127.7
C259 C260 H206 127.7
C260 C261 C262 107.4(13)
C260 C261 H207 126.3
C262 C261 H207 126.3
N31 C262 C263 122.1(13)
N31 C262 C261 111.7(11)
C263 C262 C261 126.1(13)
C264 C263 C262 119.7(15)
C264 C263 C341 121.9(15)
C262 C263 C341 112.4(14)
N28 C264 C263 124.1(13)
N28 C264 C265 111.1(12)
C263 C264 C265 124.0(13)
N27 C265 C264 130.8(14)
N27 C265 C246 123.7(13)
C264 C265 C246 105.5(12)
C264 N28 C247 106.5(10)
C264 N28 Ni6 127.5(10)
C247 N28 Ni6 125.8(10)
C252 N29 C249 101.5(10)
C252 N29 Ni6 129.4(10)
C249 N29 Ni6 129.0(10)
C257 N30 C254 106.1(10)
C257 N30 Ni6 127.4(9)
C254 N30 Ni6 126.6(9)
C262 N31 C259 102.0(10)
C262 N31 Ni6 128.7(9)
C259 N31 Ni6 128.8(9)
N29 Ni6 N31 176.8(6)
N29 Ni6 N28 89.6(5)
N31 Ni6 N28 90.1(5)
N29 Ni6 N30 91.4(5)
N31 Ni6 N30 88.8(5)
N28 Ni6 N30 178.6(6)
C256 N32 C285 108.6(11)
C255 N33 C266 107.6(11)
N33 C266 C285 124.9(12)
N33 C266 C267 128.3(13)
C285 C266 C267 106.3(11)
C268 C267 N34 122.8(13)
C268 C267 C266 127.6(14)
N34 C267 C266 108.4(11)
C269 C268 C267 126.7(14)
C269 C268 C404 113.4(13)
C267 C268 C404 117.9(13)
C268 C269 N35 120.0(13)
C268 C269 C270 128.5(14)
N35 C269 C270 110.3(12)
C271 C270 C269 105.9(13)
C271 C270 H208 127.1
C269 C270 H208 127.1
C270 C271 C272 107.6(13)
C270 C271 H209 126.2
C272 C271 H209 126.2
N35 C272 C273 122.7(14)
N35 C272 C271 111.0(12)
C273 C272 C271 126.3(14)
C274 C273 C272 124.6(14)
C274 C273 C395 119.9(13)
C272 C273 C395 113.0(13)
C273 C274 C275 127.8(14)
C273 C274 N36 121.8(12)
C275 C274 N36 109.0(12)
N39 C275 C274 128.5(14)
N39 C275 C276 122.0(11)
C274 C275 C276 109.4(12)
N38 C276 C275 124.7(13)
N38 C276 C277 132.8(14)
C275 C276 C277 102.4(10)
C278 C277 N36 125.5(14)
C278 C277 C276 122.3(14)
N36 C277 C276 111.0(12)
C277 C278 C279 117.8(16)
C277 C278 C386 123.2(17)
C279 C278 C386 118.6(17)
N37 C279 C278 129.7(15)
N37 C279 C280 104.7(12)
C278 C279 C280 125.6(14)
C281 C280 C279 109.3(13)
C281 C280 H210 125.3
C279 C280 H210 125.3
C280 C281 C282 106.6(13)
C280 C281 H211 126.7
C282 C281 H211 126.7
N37 C282 C283 128.0(14)
N37 C282 C281 107.0(12)
C283 C282 C281 124.0(15)
C282 C283 C284 123.6(14)
C282 C283 C377 114.4(13)
C284 C283 C377 122.0(12)
N34 C284 C283 118.5(12)
N34 C284 C285 111.8(11)
C283 C284 C285 126.7(14)
N32 C285 C266 125.4(12)
N32 C285 C284 128.2(13)
C266 C285 C284 106.1(11)
C284 N34 C267 104.7(10)
C284 N34 Ni7 129.9(9)
C267 N34 Ni7 125.4(9)
C272 N35 C269 104.7(11)
C272 N35 Ni7 126.9(10)
C269 N35 Ni7 128.3(10)
C277 N36 C274 105.5(10)
C277 N36 Ni7 126.0(10)
C274 N36 Ni7 128.2(9)
C282 N37 C279 112.2(11)
C282 N37 Ni7 123.9(10)
C279 N37 Ni7 123.4(10)
N36 Ni7 N34 178.7(5)
N36 Ni7 N37 90.2(5)
N34 Ni7 N37 89.5(5)
N36 Ni7 N35 90.4(5)
N34 Ni7 N35 89.9(5)
N37 Ni7 N35 178.2(5)
C276 N38 C305 112.5(12)
C286 N39 C275 114.2(12)
N39 C286 C305 121.7(12)
N39 C286 C287 135.2(15)
C305 C286 C287 103.2(12)
C288 C287 N40 121.1(12)
C288 C287 C286 125.3(13)
N40 C287 C286 112.2(12)
C287 C288 C289 126.7(14)
C287 C288 C413 119.4(14)
C289 C288 C413 113.8(14)
N41 C289 C288 118.8(14)
N41 C289 C290 115.0(12)
C288 C289 C290 124.0(14)
C289 C290 C291 102.1(12)
C289 C290 H212 129.0
C291 C290 H212 128.9
C292 C291 C290 107.9(12)
C292 C291 H213 126.1
C290 C291 H213 126.1
N41 C292 C293 124.6(14)
N41 C292 C291 111.5(12)
C293 C292 C291 122.2(15)
C292 C293 C294 122.0(14)
C292 C293 C423 118.0(14)
C294 C293 C423 119.9(13)
N42 C294 C293 121.9(13)
N42 C294 C295 115.1(13)
C293 C294 C295 122.6(15)
C296 C295 C294 104.3(13)
C296 C295 H214 127.8
C294 C295 H214 127.8
C295 C296 C297 104.9(12)
C295 C296 H215 127.5
C297 C296 H215 127.5
C296 C297 C298 121.0(14)
C296 C297 N42 115.1(12)
C298 C297 N42 122.1(13)
C297 C298 C299 120.8(14)
C297 C298 C431 121.1(12)
C299 C298 C431 118.0(12)
N43 C299 C298 127.4(13)
N43 C299 C300 110.3(12)
C298 C299 C300 119.7(13)
C301 C300 C299 104.4(12)
C301 C300 H216 127.8
C299 C300 H216 127.8
C300 C301 C302 108.5(12)
C300 C301 H217 125.7
C302 C301 H217 125.7
N43 C302 C303 127.9(13)
N43 C302 C301 108.2(11)
C303 C302 C301 123.4(13)
C304 C303 C302 119.4(14)
C304 C303 C440 122.8(13)
C302 C303 C440 116.9(14)
C303 C304 N40 124.9(12)
C303 C304 C305 125.4(13)
N40 C304 C305 107.7(11)
N38 C305 C286 122.8(12)
N38 C305 C304 128.9(13)
C286 C305 C304 108.0(13)
C287 N40 C304 105.2(10)
C287 N40 Ni8 127.9(9)
C304 N40 Ni8 126.9(9)
C292 N41 C289 102.9(11)
C292 N41 Ni8 126.9(10)
C289 N41 Ni8 130.0(10)
C294 N42 C297 99.2(10)
C294 N42 Ni8 131.9(10)
C297 N42 Ni8 128.8(9)
C299 N43 C302 108.4(11)
C299 N43 Ni8 125.0(10)
C302 N43 Ni8 126.5(9)
N42 Ni8 N40 178.0(6)
N42 Ni8 N41 89.9(5)
N40 Ni8 N41 89.3(5)
N42 Ni8 N43 91.7(5)
N40 Ni8 N43 89.0(5)
N41 Ni8 N43 177.8(6)
C311 C306 C307 123(2)
C311 C306 C242 124(3)
C307 C306 C242 113(2)
C308 C307 C306 114(2)
C308 C307 C314 118(2)
C306 C307 C314 127(2)
C307 C308 C309 122(2)
C307 C308 H218 118.8
C309 C308 H218 118.8
C310 C309 C308 117(3)
C310 C309 C313 121(3)
C308 C309 C313 122(2)
C309 C310 C311 123(3)
C309 C310 H219 118.3
C311 C310 H219 118.3
C306 C311 C310 120(3)
C306 C311 C312 121(2)
C310 C311 C312 119(2)
C311 C312 H220 109.5
C311 C312 H221 109.5
H220 C312 H221 109.5
C311 C312 H222 109.5
H220 C312 H222 109.5
H221 C312 H222 109.5
C309 C313 H223 109.5
C309 C313 H224 109.5
H223 C313 H224 109.5
C309 C313 H225 109.5
H223 C313 H225 109.5
H224 C313 H225 109.5
C307 C314 H226 109.4
C307 C314 H227 109.5
H226 C314 H227 109.5
C307 C314 H228 109.4
H226 C314 H228 109.5
H227 C314 H228 109.5
C320 C315 C237 125(3)
C320 C315 C316 121(3)
C237 C315 C316 114(2)
C317 C316 C315 113(3)
C317 C316 C323 123(3)
C315 C316 C323 125(2)
C316 C317 C318 137(3)
C316 C317 H229 111.4
C318 C317 H229 111.4
C317 C318 C319 104(3)
C317 C318 C322 133(3)
C319 C318 C322 122(3)
C318 C319 C320 131(3)
C318 C319 H230 114.7
C320 C319 H230 114.7
C315 C320 C319 114(3)
C315 C320 C321 122(3)
C319 C320 C321 123(2)
C320 C321 H231 109.5
C320 C321 H232 109.4
H231 C321 H232 109.5
C320 C321 H233 109.5
H231 C321 H233 109.5
H232 C321 H233 109.5
C318 C322 H234 109.5
C318 C322 H235 109.5
H234 C322 H235 109.5
C318 C322 H236 109.5
H234 C322 H236 109.5
H235 C322 H236 109.5
C316 C323 H237 109.5
C316 C323 H238 109.4
H237 C323 H238 109.5
C316 C323 H239 109.4
H237 C323 H239 109.5
H238 C323 H239 109.5
C234 N44 C246 109.1(14)
C325 C324 C328 111(2)
C325 C324 C232 122(2)
C328 C324 C232 126(2)
C324 C325 C245 128(2)
C324 C325 C331 114(3)
C245 C325 C331 118(2)
C245 C326 C327 120(3)
C245 C326 C330 117(3)
C327 C326 C330 121(2)
C328 C327 C326 116(3)
C328 C327 H240 122.0
C326 C327 H240 122.0
C324 C328 C327 127(3)
C324 C328 C329 120(2)
C327 C328 C329 113(3)
C328 C329 H241 109.5
C328 C329 H242 109.5
H241 C329 H242 109.5
C328 C329 H243 109.5
H241 C329 H243 109.5
H242 C329 H243 109.5
C326 C330 H244 109.5
C326 C330 H245 109.5
H244 C330 H245 109.5
C326 C330 H246 109.5
H244 C330 H246 109.5
H245 C330 H246 109.5
C325 C331 H247 109.5
C325 C331 H248 109.5
H247 C331 H248 109.5
C325 C331 H249 109.5
H247 C331 H249 109.5
H248 C331 H249 109.5
C337 C332 C227 116(3)
C337 C332 C333 126(3)
C227 C332 C333 118(2)
C334 C333 C332 115(2)
C334 C333 C340 121(3)
C332 C333 C340 124(2)
C335 C334 C333 125(3)
C335 C334 H250 117.4
C333 C334 H250 117.4
C334 C335 C336 113(2)
C334 C335 C339 117(3)
C336 C335 C339 129(3)
C337 C336 C335 128(3)
C337 C336 H251 116.1
C335 C336 H251 116.1
C332 C337 C336 112(3)
C332 C337 C338 122(3)
C336 C337 C338 126(3)
C337 C338 H252 109.4
C337 C338 H253 109.5
H252 C338 H253 109.5
C337 C338 H254 109.5
H252 C338 H254 109.5
H253 C338 H254 109.5
C335 C339 H255 109.4
C335 C339 H256 109.5
H255 C339 H256 109.5
C335 C339 H257 109.5
H255 C339 H257 109.5
H256 C339 H257 109.5
C333 C340 H258 109.5
C333 C340 H259 109.5
H258 C340 H259 109.5
C333 C340 H260 109.5
H258 C340 H260 109.5
H259 C340 H260 109.5
C346 C341 C342 122(3)
C346 C341 C263 112(3)
C342 C341 C263 126(2)
C343 C342 C341 109(3)
C343 C342 C349 131(3)
C341 C342 C349 119(2)
C342 C343 C344 129(3)
C342 C343 H261 115.3
C344 C343 H261 115.4
C345 C344 C348 130(3)
C345 C344 C343 114(2)
C348 C344 C343 116(3)
C344 C345 C346 121(3)
C344 C345 H262 119.4
C346 C345 H262 119.4
C341 C346 C345 124(3)
C341 C346 C347 120(2)
C345 C346 C347 116(2)
C346 C347 H263 109.5
C346 C347 H264 109.5
H263 C347 H264 109.5
C346 C347 H265 109.5
H263 C347 H265 109.5
H264 C347 H265 109.5
C344 C348 H266 109.5
C344 C348 H267 109.5
H266 C348 H267 109.5
C344 C348 H268 109.5
H266 C348 H268 109.5
H267 C348 H268 109.5
C342 C349 H269 109.5
C342 C349 H270 109.5
H269 C349 H270 109.5
C342 C349 H271 109.5
H269 C349 H271 109.5
H270 C349 H271 109.5
C351 C350 C355 120.0
C351 C350 C258 117.2(18)
C355 C350 C258 122.0(18)
C352 C351 C350 120.0
C352 C351 C358 118.4(18)
C350 C351 C358 121.6(18)
C351 C352 C353 120.0
C351 C352 H272 120.0
C353 C352 H272 120.0
C354 C353 C352 120.0
C354 C353 C357 115.7(19)
C352 C353 C357 124.1(19)
C353 C354 C355 120.0
C353 C354 H273 120.0
C355 C354 H273 120.0
C354 C355 C350 120.0
C354 C355 C356 124.9(18)
C350 C355 C356 115.1(18)
C355 C356 H274 109.5
C355 C356 H275 109.5
H274 C356 H275 109.5
C355 C356 H276 109.5
H274 C356 H276 109.5
H275 C356 H276 109.5
C353 C357 H277 109.5
C353 C357 H278 109.5
H277 C357 H278 109.5
C353 C357 H279 109.5
H277 C357 H279 109.5
H278 C357 H279 109.5
C351 C358 H280 109.5
C351 C358 H281 109.5
H280 C358 H281 109.4
C351 C358 H282 109.5
H280 C358 H282 109.5
H281 C358 H282 109.5
C364 C359 C360 120.0
C364 C359 C253 116.1(17)
C360 C359 C253 122.1(17)
C361 C360 C359 120.0
C361 C360 C367 124.3(17)
C359 C360 C367 115.4(17)
C360 C361 C362 120.0
C360 C361 H283 120.0
C362 C361 H283 120.0
C361 C362 C363 120.0
C361 C362 C366 111.2(18)
C363 C362 C366 127.4(18)
C364 C363 C362 120.0
C364 C363 H284 120.0
C362 C363 H284 120.0
C363 C364 C359 120.0
C363 C364 C365 116.3(16)
C359 C364 C365 123.6(16)
C364 C365 H285 109.5
C364 C365 H286 109.5
H285 C365 H286 109.5
C364 C365 H287 109.5
H285 C365 H287 109.5
H286 C365 H287 109.5
C362 C366 H288 109.4
C362 C366 H289 109.5
H288 C366 H289 109.5
C362 C366 H290 109.5
H288 C366 H290 109.5
H289 C366 H290 109.5
C360 C367 H291 109.4
C360 C367 H292 109.5
H291 C367 H292 109.5
C360 C367 H293 109.4
H291 C367 H293 109.5
H292 C367 H293 109.5
C369 C368 C248 132(3)
C369 C368 C373 105(3)
C248 C368 C373 118(3)
C368 C369 C370 138(3)
C368 C369 C376 111(3)
C370 C369 C376 110(3)
C369 C370 C371 119(3)
C369 C370 H294 120.4
C371 C370 H294 120.4
C370 C371 C372 114(2)
C370 C371 C375 130(3)
C372 C371 C375 116(3)
C373 C372 C371 119(3)
C373 C372 H295 120.5
C371 C372 H295 120.5
C372 C373 C368 123(3)
C372 C373 C374 119(3)
C368 C373 C374 117(3)
C373 C374 H296 109.5
C373 C374 H297 109.5
H296 C374 H297 109.5
C373 C374 H298 109.5
H296 C374 H298 109.5
H297 C374 H298 109.5
C371 C375 H299 109.4
C371 C375 H300 109.5
H299 C375 H300 109.5
C371 C375 H301 109.5
H299 C375 H301 109.5
H300 C375 H301 109.5
C369 C376 H302 109.5
C369 C376 H303 109.5
H302 C376 H303 109.5
C369 C376 H304 109.5
H302 C376 H304 109.5
H303 C376 H304 109.5
C378 C377 C382 120.0
C378 C377 C283 118.4(17)
C382 C377 C283 121.5(17)
C377 C378 C379 120.0
C377 C378 C385 121.3(17)
C379 C378 C385 118.7(17)
C378 C379 C380 120.0
C378 C379 H305 120.0
C380 C379 H305 120.0
C379 C380 C381 120.0
C379 C380 C384 120.4(17)
C381 C380 C384 119.4(17)
C382 C381 C380 120.0
C382 C381 H306 120.0
C380 C381 H306 120.0
C381 C382 C377 120.0
C381 C382 C383 119.9(18)
C377 C382 C383 120.1(18)
C382 C383 H307 109.5
C382 C383 H308 109.5
H307 C383 H308 109.5
C382 C383 H309 109.5
H307 C383 H309 109.5
H308 C383 H309 109.5
C380 C384 H310 109.5
C380 C384 H311 109.5
H310 C384 H311 109.5
C380 C384 H312 109.5
H310 C384 H312 109.5
H311 C384 H312 109.5
C378 C385 H313 109.5
C378 C385 H314 109.5
H313 C385 H314 109.5
C378 C385 H315 109.5
H313 C385 H315 109.5
H314 C385 H315 109.5
C387 C386 C391 116(3)
C387 C386 C278 126(3)
C391 C386 C278 118(3)
C386 C387 C388 124(3)
C386 C387 C394 125(3)
C388 C387 C394 110(3)
C389 C388 C387 124(3)
C389 C388 H316 118.1
C387 C388 H316 118.0
C388 C389 C390 112(2)
C388 C389 C393 121(3)
C390 C389 C393 128(3)
C391 C390 C389 127(3)
C391 C390 H317 116.6
C389 C390 H317 116.6
C390 C391 C386 117(3)
C390 C391 C392 122(3)
C386 C391 C392 120(3)
C391 C392 H318 109.5
C391 C392 H319 109.5
H318 C392 H319 109.5
C391 C392 H320 109.5
H318 C392 H320 109.5
H319 C392 H320 109.5
C389 C393 H321 109.5
C389 C393 H322 109.5
H321 C393 H322 109.5
C389 C393 H323 109.5
H321 C393 H323 109.5
H322 C393 H323 109.5
C387 C394 H324 109.3
C387 C394 H325 109.4
H324 C394 H325 109.6
C387 C394 H326 109.4
H324 C394 H326 109.5
H325 C394 H326 109.6
C396 C395 C273 126.1(19)
C396 C395 C400 118.2(18)
C273 C395 C400 115.5(17)
C397 C396 C395 121(2)
C397 C396 C403 119.7(19)
C395 C396 C403 119.5(18)
C396 C397 C398 123(2)
C396 C397 H327 118.5
C398 C397 H327 118.6
C399 C398 C397 116(2)
C399 C398 C402 125(3)
C397 C398 C402 119(2)
C398 C399 C400 127(2)
C398 C399 H328 116.7
C400 C399 H328 116.7
C399 C400 C395 114.9(19)
C399 C400 C401 124(2)
C395 C400 C401 120.7(19)
C400 C401 H329 109.5
C400 C401 H330 109.5
H329 C401 H330 109.5
C400 C401 H331 109.5
H329 C401 H331 109.5
H330 C401 H331 109.5
C398 C402 H332 109.5
C398 C402 H333 109.5
H332 C402 H333 109.5
C398 C402 H334 109.5
H332 C402 H334 109.5
H333 C402 H334 109.5
C396 C403 H335 109.5
C396 C403 H336 109.5
H335 C403 H336 109.5
C396 C403 H337 109.5
H335 C403 H337 109.5
H336 C403 H337 109.5
C405 C404 C409 120.0
C405 C404 C268 118.5(11)
C409 C404 C268 121.3(11)
C406 C405 C404 120.0
C406 C405 C412 114.9(11)
C404 C405 C412 124.4(11)
C405 C406 C407 120.0
C405 C406 H338 120.0
C407 C406 H338 120.0
C406 C407 C408 120.0
C406 C407 C411 120.7(7)
C408 C407 C411 119.2(7)
C409 C408 C407 120.0
C409 C408 H339 120.0
C407 C408 H339 120.0
C408 C409 C404 120.0
C408 C409 C410 119.1(11)
C404 C409 C410 120.9(11)
C409 C410 H340 109.5
C409 C410 H341 109.5
H340 C410 H341 109.5
C409 C410 H342 109.5
H340 C410 H342 109.5
H341 C410 H342 109.5
C407 C411 H343 109.5
C407 C411 H344 109.5
H343 C411 H344 109.5
C407 C411 H345 109.5
H343 C411 H345 109.5
H344 C411 H345 109.5
C405 C412 H346 109.5
C405 C412 H347 109.5
H346 C412 H347 109.5
C405 C412 H348 109.5
H346 C412 H348 109.5
H347 C412 H348 109.5
C418 C413 C288 124(3)
C418 C413 C414 118(2)
C288 C413 C414 117(2)
C415 C414 C413 120(3)
C415 C414 C421 116(3)
C413 C414 C421 124(2)
C414 C415 C416 120(2)
C414 C415 H349 119.8
C416 C415 H349 119.8
C417 C416 C415 113.6(18)
C417 C416 C420 122(2)
C415 C416 C420 124(2)
C416 C417 C418 127(2)
C416 C417 H350 116.6
C418 C417 H350 116.6
C413 C418 C417 120(3)
C413 C418 C419 117(2)
C417 C418 C419 123(3)
C418 C419 H351 109.5
C418 C419 H352 109.5
H351 C419 H352 109.5
C418 C419 H353 109.5
H351 C419 H353 109.5
H352 C419 H353 109.5
C416 C420 H354 109.5
C416 C420 H355 109.5
H354 C420 H355 109.5
C416 C420 H356 109.5
H354 C420 H356 109.5
H355 C420 H356 109.5
C414 C421 H357 109.5
C414 C421 H358 109.4
H357 C421 H358 109.5
C414 C421 H359 109.5
H357 C421 H359 109.5
H358 C421 H359 109.5
C423 C422 C427 120.0
C423 C422 C428 124.2(18)
C427 C422 C428 115.8(18)
C422 C423 C424 120.0
C422 C423 C293 119(2)
C424 C423 C293 121(2)
C425 C424 C423 120.0
C425 C424 C430 122(2)
C423 C424 C430 118(2)
C424 C425 C426 120.0
C424 C425 H360 120.0
C426 C425 H360 120.0
C425 C426 C427 120.0
C425 C426 C429 121(2)
C427 C426 C429 118(2)
C426 C427 C422 120.0
C426 C427 H361 120.0
C422 C427 H361 120.0
C422 C428 H362 109.4
C422 C428 H363 109.5
H362 C428 H363 109.5
C422 C428 H364 109.4
H362 C428 H364 109.5
H363 C428 H364 109.5
C426 C429 H365 109.4
C426 C429 H366 109.5
H365 C429 H366 109.5
C426 C429 H367 109.5
H365 C429 H367 109.5
H366 C429 H367 109.5
C424 C430 H368 109.5
C424 C430 H369 109.5
H368 C430 H369 109.5
C424 C430 H370 109.5
H368 C430 H370 109.4
H369 C430 H370 109.5
C432 C431 C436 124.7(8)
C432 C431 C298 119.4(14)
C436 C431 C298 115.8(16)
C431 C432 C433 120.0
C431 C432 C439 111.8(14)
C433 C432 C439 128.2(14)
C434 C433 C432 120.0
C434 C433 H371 120.0
C432 C433 H371 120.0
C433 C434 C435 120.0
C433 C434 C438 117.6(14)
C435 C434 C438 122.4(14)
C436 C435 C434 124.1(8)
C436 C435 H372 117.9
C434 C435 H372 117.9
C435 C436 C431 111.1(14)
C435 C436 C437 119.7(19)
C431 C436 C437 129(2)
C436 C437 H373 109.4
C436 C437 H374 109.5
H373 C437 H374 109.5
C436 C437 H375 109.5
H373 C437 H375 109.5
H374 C437 H375 109.5
C434 C438 H376 109.5
C434 C438 H377 109.5
H376 C438 H377 109.5
C434 C438 H378 109.5
H376 C438 H378 109.5
H377 C438 H378 109.5
C432 C439 H379 109.5
C432 C439 H380 109.5
H379 C439 H380 109.5
C432 C439 H381 109.5
H379 C439 H381 109.5
H380 C439 H381 109.5
C445 C440 C441 117(3)
C445 C440 C303 125(3)
C441 C440 C303 117(3)
C440 C441 C442 128(2)
C440 C441 C448 121(3)
C442 C441 C448 111(2)
C443 C442 C441 112(2)
C443 C442 H382 124.2
C441 C442 H382 124.2
C444 C443 C442 119(3)
C444 C443 C447 122(3)
C442 C443 C447 119(3)
C443 C444 C445 124(3)
C443 C444 H383 117.8
C445 C444 H383 117.8
C440 C445 C444 121(3)
C440 C445 C446 117(3)
C444 C445 C446 122(2)
C445 C446 H384 109.5
C445 C446 H385 109.5
H384 C446 H385 109.5
C445 C446 H386 109.5
H384 C446 H386 109.5
H385 C446 H386 109.5
C443 C447 H387 109.5
C443 C447 H388 109.5
H387 C447 H388 109.5
C443 C447 H389 109.5
H387 C447 H389 109.5
H388 C447 H389 109.5
C441 C448 H390 109.5
C441 C448 H391 109.5
H390 C448 H391 109.5
C441 C448 H392 109.5
H390 C448 H392 109.5
H391 C448 H392 109.5
C468 C449 C450 106.5(11)
C468 C449 H393 126.7
C450 C449 H393 126.7
N45 C450 C451 122.4(11)
N45 C450 C449 115.8(11)
C451 C450 C449 121.8(12)
C450 C451 C452 122.4(12)
C450 C451 C556 120.1(11)
C452 C451 C556 117.2(11)
N46 C452 C453 108.6(9)
N46 C452 C451 124.0(11)
C453 C452 C451 127.3(12)
C454 C453 C452 109.0(11)
C454 C453 H394 125.5
C452 C453 H394 125.5
C453 C454 C455 105.7(10)
C453 C454 H395 127.1
C455 C454 H395 127.1
C456 C455 N46 126.6(11)
C456 C455 C454 122.5(10)
N46 C455 C454 110.6(9)
C455 C456 C457 120.7(10)
C455 C456 C547 117.6(9)
C457 C456 C547 121.5(9)
C456 C457 N47 124.4(9)
C456 C457 C458 122.7(9)
N47 C457 C458 110.4(8)
N50 C458 C457 131.1(10)
N50 C458 C459 124.0(9)
C457 C458 C459 104.9(9)
N49 C459 C460 134.2(11)
N49 C459 C458 122.0(9)
C460 C459 C458 103.8(9)
C461 C460 N47 123.7(10)
C461 C460 C459 122.6(10)
N47 C460 C459 112.9(9)
C460 C461 C462 120.3(11)
C460 C461 C538 124.1(9)
C462 C461 C538 114.0(10)
N48 C462 C463 109.6(9)
N48 C462 C461 126.5(10)
C463 C462 C461 123.9(11)
C464 C463 C462 109.1(10)
C464 C463 H396 125.5
C462 C463 H396 125.5
C463 C464 C465 104.9(10)
C463 C464 H397 127.5
C465 C464 H397 127.5
C466 C465 N48 126.3(11)
C466 C465 C464 124.4(10)
N48 C465 C464 109.3(10)
C467 C466 C465 121.3(11)
C467 C466 C529 122.6(11)
C465 C466 C529 116.1(11)
N45 C467 C466 125.0(11)
N45 C467 C468 112.0(10)
C466 C467 C468 120.9(11)
C449 C468 C467 104.2(11)
C449 C468 H398 127.9
C467 C468 H398 127.9
C450 N45 C467 101.2(9)
C450 N45 Ni9 130.7(8)
C467 N45 Ni9 128.0(8)
C455 N46 C452 105.5(9)
C455 N46 Ni9 128.9(8)
C452 N46 Ni9 125.5(7)
C460 N47 C457 105.1(8)
C460 N47 Ni9 128.8(7)
C457 N47 Ni9 126.1(7)
C462 N48 C465 106.8(8)
C462 N48 Ni9 127.3(7)
C465 N48 Ni9 125.9(8)
N45 Ni9 N47 179.3(4)
N45 Ni9 N48 91.4(4)
N47 Ni9 N48 89.2(4)
N45 Ni9 N46 90.4(4)
N47 Ni9 N46 88.9(4)
N48 Ni9 N46 177.8(4)
C459 N49 C488 112.9(9)
C469 N50 C458 110.6(9)
N50 C469 C488 123.8(9)
N50 C469 C470 129.4(11)
C488 C469 C470 106.7(10)
C471 C470 N51 122.8(10)
C471 C470 C469 127.6(11)
N51 C470 C469 108.6(10)
C470 C471 C472 124.1(11)
C470 C471 C592 122.1(11)
C472 C471 C592 112.8(10)
N52 C472 C473 116.5(10)
N52 C472 C471 119.0(11)
C473 C472 C471 124.4(11)
C474 C473 C472 101.9(11)
C474 C473 H399 129.1
C472 C473 H399 129.1
C473 C474 C475 110.2(11)
C473 C474 H400 124.9
C475 C474 H400 124.9
N52 C475 C476 123.9(11)
N52 C475 C474 109.4(10)
C476 C475 C474 126.6(11)
C477 C476 C475 122.2(12)
C477 C476 C583 119.6(11)
C475 C476 C583 117.0(11)
C476 C477 N53 121.5(11)
C476 C477 C478 127.4(11)
N53 C477 C478 108.7(10)
N56 C478 C479 123.9(10)
N56 C478 C477 127.9(11)
C479 C478 C477 108.2(10)
N55 C479 C478 124.9(9)
N55 C479 C480 131.4(10)
C478 C479 C480 103.6(9)
N53 C480 C481 124.8(9)
N53 C480 C479 111.2(9)
C481 C480 C479 121.2(10)
C480 C481 C482 120.6(10)
C480 C481 C574 126.6(10)
C482 C481 C574 112.8(10)
N54 C482 C483 113.9(9)
N54 C482 C481 124.4(10)
C483 C482 C481 120.0(10)
C484 C483 C482 103.6(10)
C484 C483 H401 128.2
C482 C483 H401 128.2
C483 C484 C485 108.5(10)
C483 C484 H402 125.8
C485 C484 H402 125.8
N54 C485 C484 109.8(9)
N54 C485 C486 121.2(10)
C484 C485 C486 128.8(10)
C487 C486 C485 121.3(11)
C487 C486 C565 125.0(10)
C485 C486 C565 112.9(10)
C486 C487 N51 124.5(10)
C486 C487 C488 124.8(11)
N51 C487 C488 109.6(9)
N49 C488 C469 123.9(10)
N49 C488 C487 130.3(11)
C469 C488 C487 105.6(9)
C487 N51 C470 107.5(9)
C487 N51 Ni10 126.9(7)
C470 N51 Ni10 125.6(7)
C475 N52 C472 101.9(9)
C475 N52 Ni10 128.1(8)
C472 N52 Ni10 129.8(8)
C480 N53 C477 106.7(8)
C480 N53 Ni10 125.7(7)
C477 N53 Ni10 127.6(7)
C482 N54 C485 104.1(9)
C482 N54 Ni10 126.2(7)
C485 N54 Ni10 129.7(7)
N54 Ni10 N52 179.0(4)
N54 Ni10 N53 91.1(4)
N52 Ni10 N53 89.4(4)
N54 Ni10 N51 89.0(4)
N52 Ni10 N51 90.6(4)
N53 Ni10 N51 179.6(4)
C479 N55 C508 110.0(8)
C478 N56 C489 109.6(8)
N56 C489 C508 124.9(9)
N56 C489 C490 129.6(9)
C508 C489 C490 105.4(9)
C491 C490 N57 123.0(9)
C491 C490 C489 125.8(9)
N57 C490 C489 109.1(8)
C492 C491 C490 121.8(10)
C492 C491 C628 117.2(9)
C490 C491 C628 120.6(9)
C491 C492 N58 126.4(9)
C491 C492 C493 124.3(9)
N58 C492 C493 108.2(9)
C494 C493 C492 108.1(9)
C494 C493 H403 126.0
C492 C493 H403 126.0
C493 C494 C495 105.9(9)
C493 C494 H404 127.1
C495 C494 H404 127.1
N58 C495 C496 125.6(9)
N58 C495 C494 110.1(9)
C496 C495 C494 124.2(10)
C495 C496 C497 120.1(10)
C495 C496 C619 119.7(9)
C497 C496 C619 118.2(9)
C496 C497 N59 122.9(9)
C496 C497 C498 128.6(10)
N59 C497 C498 108.0(8)
N62 C498 C499 122.5(9)
N62 C498 C497 129.2(10)
C499 C498 C497 108.1(9)
N61 C499 C498 124.7(9)
N61 C499 C500 130.2(9)
C498 C499 C500 105.1(8)
C501 C500 N59 126.1(8)
C501 C500 C499 124.3(8)
N59 C500 C499 108.4(8)
C502 C501 C500 120.1(9)
C502 C501 C610 117.4(9)
C500 C501 C610 122.0(9)
C501 C502 N60 126.3(8)
C501 C502 C503 126.2(8)
N60 C502 C503 107.0(7)
C504 C503 C502 110.5(8)
C504 C503 H405 124.7
C502 C503 H405 124.8
C503 C504 C505 104.4(8)
C503 C504 H406 127.8
C505 C504 H406 127.8
N60 C505 C506 124.9(8)
N60 C505 C504 110.6(8)
C506 C505 C504 123.3(9)
C505 C506 C507 121.8(9)
C505 C506 C601 116.3(8)
C507 C506 C601 121.6(8)
C506 C507 N57 122.6(8)
C506 C507 C508 126.7(9)
N57 C507 C508 109.8(8)
N55 C508 C489 123.4(8)
N55 C508 C507 129.7(10)
C489 C508 C507 106.9(9)
C507 N57 C490 106.1(7)
C507 N57 Ni11 126.9(6)
C490 N57 Ni11 127.0(6)
C495 N58 C492 107.1(8)
C495 N58 Ni11 126.6(7)
C492 N58 Ni11 126.2(7)
C500 N59 C497 108.0(7)
C500 N59 Ni11 125.5(6)
C497 N59 Ni11 126.5(6)
C505 N60 C502 107.3(7)
C505 N60 Ni11 126.6(6)
C502 N60 Ni11 126.0(6)
N57 Ni11 N58 89.2(3)
N57 Ni11 N60 89.8(3)
N58 Ni11 N60 178.9(4)
N57 Ni11 N59 178.6(4)
N58 Ni11 N59 90.4(3)
N60 Ni11 N59 90.7(3)
C528 N61 C499 111.5(8)
C498 N62 C509 111.6(9)
N62 C509 C528 123.9(10)
N62 C509 C510 130.9(11)
C528 C509 C510 105.1(10)
C511 C510 N63 122.8(11)
C511 C510 C509 125.8(11)
N63 C510 C509 110.1(10)
C510 C511 C512 122.7(11)
C510 C511 C664 124.3(10)
C512 C511 C664 112.2(10)
N64 C512 C513 114.1(10)
N64 C512 C511 120.6(11)
C513 C512 C511 125.0(11)
C514 C513 C512 105.2(10)
C514 C513 H407 127.4
C512 C513 H407 127.4
C513 C514 C515 105.7(10)
C513 C514 H408 127.1
C515 C514 H408 127.1
N64 C515 C516 124.8(11)
N64 C515 C514 112.4(10)
C516 C515 C514 122.6(12)
C517 C516 C515 120.3(11)
C517 C516 C655 120.9(10)
C515 C516 C655 118.6(11)
N65 C517 C516 123.6(11)
N65 C517 C518 113.7(11)
C516 C517 C518 121.1(12)
C519 C518 C517 104.8(11)
C519 C518 H409 127.6
C517 C518 H409 127.6
C518 C519 C520 107.9(11)
C518 C519 H410 126.0
C520 C519 H410 126.0
C521 C520 C519 126.0(12)
C521 C520 N65 120.5(11)
C519 C520 N65 111.8(11)
C520 C521 C522 121.9(12)
C520 C521 C646 115.2(12)
C522 C521 C646 122.6(12)
N66 C522 C521 127.8(12)
N66 C522 C523 109.4(11)
C521 C522 C523 122.6(12)
C524 C523 C522 107.0(11)
C524 C523 H411 126.5
C522 C523 H411 126.5
C523 C524 C525 106.4(11)
C523 C524 H412 126.8
C525 C524 H412 126.8
N66 C525 C526 126.9(12)
N66 C525 C524 109.9(10)
C526 C525 C524 122.9(12)
C527 C526 C525 118.5(12)
C527 C526 C637 123.3(12)
C525 C526 C637 116.9(12)
C526 C527 N63 125.0(10)
C526 C527 C528 125.8(11)
N63 C527 C528 107.8(9)
N61 C528 C509 122.7(9)
N61 C528 C527 129.9(10)
C509 C528 C527 107.3(10)
C510 N63 C527 106.9(8)
C510 N63 Ni12 127.2(8)
C527 N63 Ni12 125.8(7)
C515 N64 C512 102.1(9)
C515 N64 Ni12 127.8(8)
C512 N64 Ni12 130.0(8)
C517 N65 C520 101.7(9)
C517 N65 Ni12 129.9(9)
C520 N65 Ni12 128.4(8)
C525 N66 C522 107.2(10)
C525 N66 Ni12 127.9(8)
C522 N66 Ni12 124.8(8)
N65 Ni12 N64 89.8(4)
N65 Ni12 N63 178.4(4)
N64 Ni12 N63 89.6(4)
N65 Ni12 N66 91.5(4)
N64 Ni12 N66 177.7(4)
N63 Ni12 N66 89.2(4)
C530 C529 C534 117.2(17)
C530 C529 C466 123.2(18)
C534 C529 C466 119.6(17)
C529 C530 C531 123(2)
C529 C530 C537 120.6(18)
C531 C530 C537 116(2)
C530 C531 C532 116.6(19)
C530 C531 H413 121.7
C532 C531 H413 121.7
C533 C532 C531 121.6(16)
C533 C532 C536 119(2)
C531 C532 C536 119.7(19)
C532 C533 C534 119.4(19)
C532 C533 H414 120.3
C534 C533 H414 120.3
C533 C534 C529 122.1(18)
C533 C534 C535 117(2)
C529 C534 C535 121.0(15)
C534 C535 H415 109.5
C534 C535 H416 109.5
H415 C535 H416 109.5
C534 C535 H417 109.5
H415 C535 H417 109.5
H416 C535 H417 109.5
C532 C536 H418 109.5
C532 C536 H419 109.5
H418 C536 H419 109.5
C532 C536 H420 109.5
H418 C536 H420 109.5
H419 C536 H420 109.5
C530 C537 H421 109.5
C530 C537 H422 109.5
H421 C537 H422 109.5
C530 C537 H423 109.5
H421 C537 H423 109.5
H422 C537 H423 109.5
C543 C538 C539 118.0(18)
C543 C538 C461 124.1(17)
C539 C538 C461 117.9(16)
C540 C539 C538 114.7(16)
C540 C539 C546 124.3(18)
C538 C539 C546 120.9(17)
C541 C540 C539 128.6(19)
C541 C540 H424 115.7
C539 C540 H424 115.7
C540 C541 C542 113.3(18)
C540 C541 C545 127(2)
C542 C541 C545 119(2)
C543 C542 C541 122.3(18)
C543 C542 H425 118.9
C541 C542 H425 118.9
C538 C543 C542 122.4(18)
C538 C543 C544 117.5(17)
C542 C543 C544 119.8(18)
C543 C544 H426 109.5
C543 C544 H427 109.5
H426 C544 H427 109.5
C543 C544 H428 109.5
H426 C544 H428 109.5
H427 C544 H428 109.5
C541 C545 H429 109.5
C541 C545 H430 109.5
H429 C545 H430 109.5
C541 C545 H431 109.5
H429 C545 H431 109.5
H430 C545 H431 109.5
C539 C546 H432 109.5
C539 C546 H433 109.5
H432 C546 H433 109.5
C539 C546 H434 109.5
H432 C546 H434 109.5
H433 C546 H434 109.5
C548 C547 C552 126.2(15)
C548 C547 C456 116.0(14)
C552 C547 C456 117.1(14)
C547 C548 C549 116.5(15)
C547 C548 C555 126.1(14)
C549 C548 C555 117.2(15)
C548 C549 C550 115.8(14)
C548 C549 H435 122.1
C550 C549 H435 122.1
C551 C550 C549 121.7(13)
C551 C550 C554 120.5(17)
C549 C550 C554 117.6(15)
C550 C551 C552 125.2(16)
C550 C551 H436 117.4
C552 C551 H436 117.4
C551 C552 C547 114.3(15)
C551 C552 C553 122.5(15)
C547 C552 C553 123.2(14)
C552 C553 H437 109.5
C552 C553 H438 109.5
H437 C553 H438 109.5
C552 C553 H439 109.5
H437 C553 H439 109.5
H438 C553 H439 109.5
C550 C554 H440 109.5
C550 C554 H441 109.5
H440 C554 H441 109.5
C550 C554 H442 109.5
H440 C554 H442 109.5
H441 C554 H442 109.5
C548 C555 H443 109.5
C548 C555 H444 109.5
H443 C555 H444 109.5
C548 C555 H445 109.5
H443 C555 H445 109.5
H444 C555 H445 109.5
C557 C556 C561 120.0
C557 C556 C451 122.5(15)
C561 C556 C451 117.5(15)
C556 C557 C558 120.0
C556 C557 C564 111.7(15)
C558 C557 C564 128.3(15)
C559 C558 C557 120.0
C559 C558 H446 120.0
C557 C558 H446 120.0
C558 C559 C560 120.0
C558 C559 C563 120.8(8)
C560 C559 C563 119.1(8)
C561 C560 C559 120.0
C561 C560 H447 120.0
C559 C560 H447 120.0
C560 C561 C556 120.0
C560 C561 C562 117.7(15)
C556 C561 C562 122.3(15)
C561 C562 H448 109.5
C561 C562 H449 109.5
H448 C562 H449 109.5
C561 C562 H450 109.5
H448 C562 H450 109.5
H449 C562 H450 109.5
C557 C564 H451 109.5
C557 C564 H452 109.5
H451 C564 H452 109.5
C557 C564 H453 109.5
H451 C564 H453 109.5
H452 C564 H453 109.5
C566 C565 C570 121.7(10)
C566 C565 C486 118.4(11)
C570 C565 C486 119.8(10)
C567 C566 C565 114.0(11)
C567 C566 C573 127.4(11)
C565 C566 C573 118.6(11)
C568 C567 C566 127.7(12)
C568 C567 H454 116.2
C566 C567 H454 116.2
C569 C568 C567 113.0(12)
C569 C568 C572 124.8(13)
C567 C568 C572 121.8(12)
C568 C569 C570 126.3(11)
C568 C569 H455 116.8
C570 C569 H455 116.8
C569 C570 C565 116.7(10)
C569 C570 C571 123.3(11)
C565 C570 C571 119.8(10)
C570 C571 H456 109.5
C570 C571 H457 109.5
H456 C571 H457 109.5
C570 C571 H458 109.5
H456 C571 H458 109.5
H457 C571 H458 109.5
C568 C572 H459 109.5
C568 C572 H460 109.5
H459 C572 H460 109.5
C568 C572 H461 109.5
H459 C572 H461 109.5
H460 C572 H461 109.5
C566 C573 H462 109.5
C566 C573 H463 109.5
H462 C573 H463 109.5
C566 C573 H464 109.5
H462 C573 H464 109.5
H463 C573 H464 109.5
C575 C574 C579 114.2(13)
C575 C574 C481 123.8(12)
C579 C574 C481 121.5(12)
C574 C575 C576 121.4(13)
C574 C575 C582 119.5(13)
C576 C575 C582 119.0(13)
C577 C576 C575 122.9(14)
C577 C576 H465 118.6
C575 C576 H465 118.6
C576 C577 C578 117.1(14)
C576 C577 C581 123.0(14)
C578 C577 C581 119.8(14)
C579 C578 C577 119.5(14)
C579 C578 H466 120.3
C577 C578 H466 120.3
C578 C579 C574 124.8(14)
C578 C579 C580 119.7(13)
C574 C579 C580 115.3(14)
C579 C580 H467 109.5
C579 C580 H468 109.5
H467 C580 H468 109.5
C579 C580 H469 109.5
H467 C580 H469 109.5
H468 C580 H469 109.5
C577 C581 H470 109.5
C577 C581 H471 109.5
H470 C581 H471 109.5
C577 C581 H472 109.5
H470 C581 H472 109.5
H471 C581 H472 109.5
C575 C582 H473 109.5
C575 C582 H474 109.5
H473 C582 H474 109.5
C575 C582 H475 109.5
H473 C582 H475 109.5
H474 C582 H475 109.5
C588 C583 C584 118.2(13)
C588 C583 C476 119.3(12)
C584 C583 C476 122.2(12)
C585 C584 C583 122.2(14)
C585 C584 C591 118.9(15)
C583 C584 C591 118.8(13)
C584 C585 C586 124.4(15)
C584 C585 H476 117.8
C586 C585 H476 117.8
C585 C586 C587 115.9(13)
C585 C586 C590 126.7(14)
C587 C586 C590 117.4(13)
C586 C587 C588 117.9(12)
C586 C587 H477 121.0
C588 C587 H477 121.0
C583 C588 C587 121.4(12)
C583 C588 C589 123.3(12)
C587 C588 C589 115.3(12)
C588 C589 H478 109.5
C588 C589 H479 109.5
H478 C589 H479 109.5
C588 C589 H480 109.5
H478 C589 H480 109.5
H479 C589 H480 109.5
C586 C590 H481 109.5
C586 C590 H482 109.5
H481 C590 H482 109.5
C586 C590 H483 109.5
H481 C590 H483 109.5
H482 C590 H483 109.5
C584 C591 H484 109.5
C584 C591 H485 109.5
H484 C591 H485 109.5
C584 C591 H486 109.5
H484 C591 H486 109.5
H485 C591 H486 109.5
C597 C592 C593 121.1(17)
C597 C592 C471 115.1(15)
C593 C592 C471 123.7(15)
C594 C593 C592 120.3(17)
C594 C593 C600 119.4(16)
C592 C593 C600 120.3(16)
C595 C594 C593 122.9(18)
C595 C594 H487 118.6
C593 C594 H487 118.5
C594 C595 C596 115.7(18)
C594 C595 C599 123.2(19)
C596 C595 C599 121.0(19)
C595 C596 C597 123.9(18)
C595 C596 H488 118.1
C597 C596 H488 118.1
C592 C597 C596 115.9(17)
C592 C597 C598 122.1(16)
C596 C597 C598 121.9(16)
C597 C598 H489 109.5
C597 C598 H490 109.5
H489 C598 H490 109.5
C597 C598 H491 109.5
H489 C598 H491 109.5
H490 C598 H491 109.5
C595 C599 H492 109.5
C595 C599 H493 109.5
H492 C599 H493 109.5
C595 C599 H494 109.5
H492 C599 H494 109.5
H493 C599 H494 109.5
C593 C600 H495 109.5
C593 C600 H496 109.5
H495 C600 H496 109.5
C593 C600 H497 109.5
H495 C600 H497 109.5
H496 C600 H497 109.5
C602 C601 C606 121.4(15)
C602 C601 C506 120.7(13)
C606 C601 C506 117.9(13)
C601 C602 C603 120.6(13)
C601 C602 C609 121.3(13)
C603 C602 C609 117.9(12)
C604 C603 C602 117.3(13)
C604 C603 H498 121.3
C602 C603 H498 121.3
C603 C604 C605 125.7(15)
C603 C604 C608 118.2(13)
C605 C604 C608 116.1(13)
C604 C605 C606 116.7(14)
C604 C605 H499 121.6
C606 C605 H499 121.6
C601 C606 C607 125.6(15)
C601 C606 C605 117.9(14)
C607 C606 C605 116.4(13)
C606 C607 H500 109.5
C606 C607 H501 109.5
H500 C607 H501 109.5
C606 C607 H502 109.5
H500 C607 H502 109.5
H501 C607 H502 109.5
C604 C608 H503 109.5
C604 C608 H504 109.5
H503 C608 H504 109.5
C604 C608 H505 109.5
H503 C608 H505 109.5
H504 C608 H505 109.5
C602 C609 H506 109.5
C602 C609 H507 109.5
H506 C609 H507 109.5
C602 C609 H508 109.5
H506 C609 H508 109.5
H507 C609 H508 109.5
C611 C610 C615 118.6(14)
C611 C610 C501 120.5(14)
C615 C610 C501 120.7(14)
C610 C611 C612 124.3(15)
C610 C611 C618 120.2(14)
C612 C611 C618 115.5(15)
C613 C612 C611 116.3(15)
C613 C612 H509 121.8
C611 C612 H509 121.8
C612 C613 C614 122.7(16)
C612 C613 C617 120.4(16)
C614 C613 C617 116.7(17)
C613 C614 C615 121.0(17)
C613 C614 H510 119.5
C615 C614 H510 119.5
C610 C615 C614 116.8(15)
C610 C615 C616 121.2(14)
C614 C615 C616 122.0(17)
C615 C616 H511 109.5
C615 C616 H512 109.5
H511 C616 H512 109.5
C615 C616 H513 109.5
H511 C616 H513 109.5
H512 C616 H513 109.5
C613 C617 H514 109.5
C613 C617 H515 109.5
H514 C617 H515 109.5
C613 C617 H516 109.5
H514 C617 H516 109.5
H515 C617 H516 109.5
C611 C618 H517 109.5
C611 C618 H518 109.5
H517 C618 H518 109.5
C611 C618 H519 109.5
H517 C618 H519 109.5
H518 C618 H519 109.5
C624 C619 C620 118.7(15)
C624 C619 C496 121.3(15)
C620 C619 C496 119.8(14)
C621 C620 C619 119.2(16)
C621 C620 C627 124.2(16)
C619 C620 C627 116.5(15)
C620 C621 C622 122.6(16)
C620 C621 H520 118.7
C622 C621 H520 118.7
C623 C622 C621 117.1(16)
C623 C622 C626 120.7(18)
C621 C622 C626 122.1(17)
C622 C623 C624 125.3(18)
C622 C623 H521 117.3
C624 C623 H521 117.3
C623 C624 C619 116.8(16)
C623 C624 C625 124.5(17)
C619 C624 C625 118.5(15)
C624 C625 H522 109.5
C624 C625 H523 109.5
H522 C625 H523 109.5
C624 C625 H524 109.5
H522 C625 H524 109.5
H523 C625 H524 109.5
C622 C626 H525 109.5
C622 C626 H526 109.5
H525 C626 H526 109.5
C622 C626 H527 109.5
H525 C626 H527 109.5
H526 C626 H527 109.5
C620 C627 H528 109.5
C620 C627 H529 109.5
H528 C627 H529 109.5
C620 C627 H530 109.5
H528 C627 H530 109.5
H529 C627 H530 109.5
C629 C628 C633 120.0
C629 C628 C491 120.7(10)
C633 C628 C491 119.0(10)
C630 C629 C628 120.0
C630 C629 C636 120.3(10)
C628 C629 C636 119.6(10)
C629 C630 C631 120.0
C629 C630 H531 120.0
C631 C630 H531 120.0
C632 C631 C630 120.0
C632 C631 C635 124.3(4)
C630 C631 C635 115.7(4)
C631 C632 C633 120.0
C631 C632 H532 120.0
C633 C632 H532 120.0
C632 C633 C628 120.0
C632 C633 C634 117.8(11)
C628 C633 C634 122.2(11)
C633 C634 H533 109.5
C633 C634 H534 109.5
H533 C634 H534 109.5
C633 C634 H535 109.5
H533 C634 H535 109.5
H534 C634 H535 109.5
C629 C636 H536 109.5
C629 C636 H537 109.5
H536 C636 H537 109.5
C629 C636 H538 109.5
H536 C636 H538 109.5
H537 C636 H538 109.5
C638 C637 C526 119.8(16)
C638 C637 C642 116.8(16)
C526 C637 C642 123.2(14)
C637 C638 C639 120.4(17)
C637 C638 C645 120.1(15)
C639 C638 C645 119.5(15)
C640 C639 C638 123.8(17)
C640 C639 H539 118.1
C638 C639 H539 118.1
C641 C640 C639 113.5(17)
C641 C640 C644 123.1(18)
C639 C640 C644 123.1(18)
C640 C641 C642 125.9(17)
C640 C641 H540 117.0
C642 C641 H540 117.0
C641 C642 C637 119.2(15)
C641 C642 C643 124.0(16)
C637 C642 C643 116.5(13)
C642 C643 H541 109.5
C642 C643 H542 109.5
H541 C643 H542 109.5
C642 C643 H543 109.5
H541 C643 H543 109.5
H542 C643 H543 109.5
C640 C644 H544 109.5
C640 C644 H545 109.5
H544 C644 H545 109.5
C640 C644 H546 109.5
H544 C644 H546 109.5
H545 C644 H546 109.5
C638 C645 H547 109.5
C638 C645 H548 109.5
H547 C645 H548 109.5
C638 C645 H549 109.5
H547 C645 H549 109.5
H548 C645 H549 109.5
C647 C646 C521 125.3(16)
C647 C646 C651 116.6(16)
C521 C646 C651 118.0(15)
C646 C647 C648 122.3(17)
C646 C647 C654 119.4(16)
C648 C647 C654 118.2(17)
C649 C648 C647 122.0(17)
C649 C648 H550 119.0
C647 C648 H550 119.0
C648 C649 C650 117.2(15)
C648 C649 C653 122.8(18)
C650 C649 C653 119.8(18)
C649 C650 C651 123.2(16)
C649 C650 H551 118.4
C651 C650 H551 118.4
C650 C651 C646 118.6(15)
C650 C651 C652 121.9(16)
C646 C651 C652 119.5(14)
C651 C652 H552 109.5
C651 C652 H553 109.5
H552 C652 H553 109.5
C651 C652 H554 109.5
H552 C652 H554 109.5
H553 C652 H554 109.5
C649 C653 H555 109.5
C649 C653 H556 109.5
H555 C653 H556 109.5
C649 C653 H557 109.5
H555 C653 H557 109.5
H556 C653 H557 109.5
C647 C654 H558 109.5
C647 C654 H559 109.5
H558 C654 H559 109.5
C647 C654 H560 109.5
H558 C654 H560 109.5
H559 C654 H560 109.5
C656 C655 C660 120.0
C656 C655 C516 117.7(7)
C660 C655 C516 121.8(7)
C655 C656 C657 120.0
C655 C656 C663 119.9(4)
C657 C656 C663 120.1(4)
C658 C657 C656 120.0
C658 C657 H561 120.0
C656 C657 H561 120.0
C657 C658 C659 120.0
C657 C658 C662 120.5(6)
C659 C658 C662 119.5(6)
C658 C659 C660 120.0
C658 C659 H562 120.0
C660 C659 H562 120.0
C659 C660 C655 120.0
C659 C660 C661 118.9(8)
C655 C660 C661 121.1(8)
C660 C661 H563 109.5
C660 C661 H564 109.5
H563 C661 H564 109.5
C660 C661 H565 109.5
H563 C661 H565 109.5
H564 C661 H565 109.5
C658 C662 H566 109.5
C658 C662 H567 109.5
H566 C662 H567 109.5
C658 C662 H568 109.5
H566 C662 H568 109.5
H567 C662 H568 109.5
C669 C664 C665 118.9(13)
C669 C664 C511 121.0(13)
C665 C664 C511 120.1(12)
C664 C665 C666 117.6(12)
C664 C665 C672 122.7(12)
C666 C665 C672 119.6(12)
C667 C666 C665 120.4(13)
C667 C666 H569 119.8
C665 C666 H569 119.8
C668 C667 C666 119.5(15)
C668 C667 C671 124.4(14)
C666 C667 C671 116.0(14)
C667 C668 C669 122.4(15)
C667 C668 H570 118.8
C669 C668 H570 118.8
C668 C669 C664 120.9(14)
C668 C669 C670 119.8(13)
C664 C669 C670 119.2(13)
C669 C670 H571 109.5
C669 C670 H572 109.5
H571 C670 H572 109.5
C669 C670 H573 109.5
H571 C670 H573 109.5
H572 C670 H573 109.5
C667 C671 H574 109.5
C667 C671 H575 109.5
H574 C671 H575 109.5
C667 C671 H576 109.5
H574 C671 H576 109.5
H575 C671 H576 109.5
C665 C672 H577 109.5
C665 C672 H578 109.5
H577 C672 H578 109.5
C665 C672 H579 109.5
H577 C672 H579 109.5
H578 C672 H579 109.5
C656 C663 H580 109.5
C656 C663 H581 109.5
H580 C663 H581 109.5
C656 C663 H582 109.5
H580 C663 H582 109.5
H581 C663 H582 109.5
C559 C563 H583 109.5
C559 C563 H584 109.5
H583 C563 H584 109.5
C559 C563 H585 109.5
H583 C563 H585 109.5
H584 C563 H585 109.4
C631 C635 H586 109.5
C631 C635 H587 109.5
H586 C635 H587 109.5
C631 C635 H588 109.5
H586 C635 H588 109.5
H587 C635 H588 109.5

loop_
_geom_bond_atom_site_label_1
_geom_bond_atom_site_label_2
_geom_bond_distance
C1 C20 1.334(12)
C1 C2 1.410(12)
C1 H1 0.9300
C2 N1 1.350(11)
C2 C3 1.391(12)
C3 C4 1.423(11)
C3 C108 1.534(15)
C4 N2 1.394(11)
C4 C5 1.405(11)
C5 C6 1.308(10)
C5 H2 0.9300
C6 C7 1.451(11)
C6 H3 0.9300
C7 C8 1.357(11)
C7 N2 1.355(9)
C8 C9 1.374(10)
C8 C99 1.558(13)
C9 N3 1.402(9)
C9 C10 1.452(10)
C10 N6 1.350(9)
C10 C11 1.473(10)
C11 N5 1.334(9)
C11 C12 1.425(10)
C12 C13 1.364(10)
C12 N3 1.390(9)
C13 C14 1.404(10)
C13 C90 1.504(13)
C14 N4 1.377(10)
C14 C15 1.397(10)
C15 C16 1.383(10)
C15 H4 0.9300
C16 C17 1.431(11)
C16 H5 0.9300
C17 C18 1.384(12)
C17 N4 1.394(10)
C18 C19 1.393(12)
C18 C81 1.549(16)
C19 N1 1.361(11)
C19 C20 1.498(13)
C20 H6 0.9300
N1 Ni1 1.889(8)
N2 Ni1 1.909(8)
N3 Ni1 1.903(7)
N4 Ni1 1.931(8)
N5 C40 1.341(9)
N6 C21 1.339(9)
C21 C22 1.431(10)
C21 C40 1.441(10)
C22 C23 1.373(10)
C22 N7 1.419(9)
C23 C24 1.410(11)
C23 C144 1.486(13)
C24 C25 1.382(11)
C24 N8 1.426(10)
C25 C26 1.341(11)
C25 H7 0.9300
C26 C27 1.438(10)
C26 H8 0.9300
C27 N8 1.369(9)
C27 C28 1.415(11)
C28 C29 1.342(11)
C28 C135 1.455(16)
C29 N9 1.388(10)
C29 C30 1.454(11)
C30 N12 1.360(10)
C30 C31 1.390(11)
C31 N11 1.347(10)
C31 C32 1.474(11)
C32 N9 1.344(10)
C32 C33 1.376(11)
C33 C34 1.404(10)
C33 C126 1.547(14)
C34 N10 1.360(9)
C34 C35 1.441(10)
C35 C36 1.375(10)
C35 H9 0.9300
C36 C37 1.426(10)
C36 H10 0.9300
C37 N10 1.408(9)
C37 C38 1.407(10)
C38 C39 1.369(10)
C38 C117 1.495(13)
C39 N7 1.378(9)
C39 C40 1.451(10)
N7 Ni2 1.899(7)
N8 Ni2 1.864(7)
N9 Ni2 1.893(7)
N10 Ni2 1.851(7)
N11 C60 1.336(10)
N12 C41 1.344(9)
C41 C60 1.399(11)
C41 C42 1.465(11)
C42 C43 1.382(11)
C42 N13 1.413(10)
C43 C44 1.361(11)
C43 C180 1.491(14)
C44 N14 1.412(9)
C44 C45 1.439(11)
C45 C46 1.361(10)
C45 H11 0.9300
C46 C47 1.454(10)
C46 H12 0.9300
C47 N14 1.348(9)
C47 C48 1.390(10)
C48 C49 1.374(10)
C48 C171 1.514(13)
C49 N15 1.395(10)
C49 C50 1.405(10)
C50 N18 1.335(9)
C50 C51 1.388(10)
C51 N17 1.318(9)
C51 C52 1.468(11)
C52 N15 1.373(9)
C52 C53 1.379(11)
C53 C54 1.385(11)
C53 C162 1.498(13)
C54 N16 1.391(9)
C54 C55 1.450(11)
C55 C56 1.370(10)
C55 H13 0.9300
C56 C57 1.427(10)
C56 H14 0.9300
C57 N16 1.338(10)
C57 C58 1.395(10)
C58 C59 1.404(11)
C58 C153 1.458(13)
C59 N13 1.372(10)
C59 C60 1.440(10)
N13 Ni3 1.886(7)
N14 Ni3 1.906(7)
N15 Ni3 1.886(7)
N16 Ni3 1.914(7)
N17 C80 1.350(10)
N18 C61 1.348(10)
C61 C80 1.425(11)
C61 C62 1.448(11)
C62 C63 1.350(11)
C62 N19 1.413(10)
C63 C64 1.443(11)
C63 C216 1.526(16)
C64 N20 1.369(10)
C64 C65 1.410(11)
C65 C66 1.389(11)
C65 H15 0.9300
C66 C67 1.407(12)
C66 H16 0.9300
C67 N20 1.364(11)
C67 C68 1.405(13)
C68 C69 1.386(14)
C68 C207 1.454(15)
C69 N21 1.392(12)
C69 C70 1.461(14)
C70 C71 1.392(14)
C70 H17 0.9300
C71 C72 1.432(13)
C71 H18 0.9300
C72 C73 1.399(13)
C72 N21 1.417(13)
C73 C74 1.403(13)
C73 C198 1.576(15)
C74 N22 1.330(12)
C74 C75 1.442(13)
C75 C76 1.367(12)
C75 H19 0.9300
C76 C77 1.460(13)
C76 H20 0.9300
C77 N22 1.356(11)
C77 C78 1.367(12)
C78 C79 1.354(11)
C78 C189 1.456(15)
C79 N19 1.435(10)
C79 C80 1.459(11)
N19 Ni4 1.878(7)
N20 Ni4 1.881(8)
N21 Ni4 1.850(8)
N22 Ni4 1.909(8)
C81 C86 1.315(18)
C81 C82 1.432(18)
C82 C83 1.440(16)
C82 C89 1.473(17)
C83 C84 1.315(18)
C83 H21 0.9300
C84 C85 1.52(2)
C84 C88 1.550(13)
C85 C86 1.446(16)
C85 H22 0.9300
C86 C87 1.488(17)
C87 H23 0.9599
C87 H24 0.9598
C87 H25 0.9600
C88 H26 0.9600
C88 H27 0.9600
C88 H28 0.9600
C89 H29 0.9600
C89 H30 0.9600
C89 H31 0.9600
C90 C95 1.322(12)
C90 C91 1.432(13)
C91 C92 1.427(13)
C91 C97 1.474(14)
C92 C93 1.376(13)
C92 H32 0.9300
C93 C94 1.395(13)
C93 C98 1.529(14)
C94 C95 1.438(13)
C94 H33 0.9300
C95 C96 1.524(13)
C96 H34 0.9600
C96 H35 0.9600
C96 H36 0.9600
C97 H37 0.9600
C97 H38 0.9600
C97 H39 0.9600
C98 H40 0.9600
C98 H41 0.9600
C98 H42 0.9600
C99 C100 1.331(13)
C99 C104 1.443(13)
C100 C101 1.427(13)
C100 C107 1.508(13)
C101 C102 1.370(14)
C101 H43 0.9300
C102 C103 1.371(13)
C102 C106 1.496(14)
C103 C104 1.342(12)
C103 H44 0.9300
C104 C105 1.569(13)
C105 H45 0.9600
C105 H46 0.9600
C105 H47 0.9600
C106 H48 0.9599
C106 H49 0.9599
C106 H50 0.9600
C107 H51 0.9600
C107 H52 0.9601
C107 H53 0.9600
C108 C109 1.391(16)
C108 C113 1.446(16)
C109 C110 1.381(16)
C109 C116 1.496(16)
C110 C111 1.436(16)
C110 H54 0.9300
C111 C112 1.396(17)
C111 C115 1.539(18)
C112 C113 1.343(16)
C112 H55 0.9300
C113 C114 1.554(18)
C114 H56 0.9600
C114 H57 0.9600
C114 H58 0.9599
C115 H59 0.9600
C115 H60 0.9600
C115 H61 0.9600
C116 H62 0.9599
C116 H63 0.9600
C116 H64 0.9600
C117 C118 1.378(14)
C117 C122 1.425(15)
C118 C119 1.400(14)
C118 C125 1.519(15)
C119 C120 1.341(15)
C119 H65 0.9300
C120 C121 1.304(15)
C120 C124 1.548(12)
C121 C122 1.370(15)
C121 H66 0.9300
C122 C123 1.458(15)
C123 H67 0.9601
C123 H68 0.9600
C123 H69 0.9599
C124 H70 0.9599
C124 H71 0.9601
C124 H72 0.9600
C125 H73 0.9600
C125 H74 0.9600
C125 H75 0.9599
C126 C127 1.413(14)
C126 C131 1.444(15)
C127 C128 1.379(13)
C127 C134 1.594(14)
C128 C129 1.403(14)
C128 H76 0.9300
C129 C130 1.381(14)
C129 C133 1.501(15)
C130 C131 1.373(14)
C130 H77 0.9300
C131 C132 1.507(15)
C132 H78 0.9600
C132 H79 0.9600
C132 H80 0.9600
C133 H81 0.9601
C133 H82 0.9600
C133 H83 0.9600
C134 H84 0.9600
C134 H85 0.9600
C134 H86 0.9600
C135 C140 1.389(18)
C135 C136 1.379(17)
C136 C137 1.398(17)
C136 C143 1.556(17)
C137 C138 1.439(17)
C137 H87 0.9300
C138 C139 1.328(17)
C138 C142 1.519(14)
C139 C140 1.419(18)
C139 H88 0.9300
C140 C141 1.419(17)
C141 H89 0.9600
C141 H90 0.9600
C141 H91 0.9600
C142 H92 0.9600
C142 H93 0.9600
C142 H94 0.9600
C143 H95 0.9600
C143 H96 0.9600
C143 H97 0.9600
C144 C149 1.401(14)
C144 C145 1.440(14)
C145 C146 1.390(14)
C145 C152 1.469(15)
C146 C147 1.355(15)
C146 H98 0.9300
C147 C148 1.372(16)
C147 C151 1.555(12)
C148 C149 1.432(15)
C148 H99 0.9300
C149 C150 1.535(15)
C150 H100 0.9599
C150 H101 0.9600
C150 H102 0.9599
C151 H103 0.9601
C151 H104 0.9600
C151 H105 0.9600
C152 H106 0.9599
C152 H107 0.9600
C152 H108 0.9600
C153 C158 1.336(13)
C153 C154 1.515(14)
C154 C155 1.356(14)
C154 C161 1.430(14)
C155 C156 1.290(14)
C155 H109 0.9300
C156 C157 1.453(15)
C156 C160 1.581(16)
C157 C158 1.423(13)
C157 H110 0.9300
C158 C159 1.549(13)
C159 H111 0.9600
C159 H112 0.9601
C159 H113 0.9599
C160 H114 0.9601
C160 H115 0.9599
C160 H116 0.9601
C161 H117 0.9600
C161 H118 0.9600
C161 H119 0.9600
C162 C163 1.377(14)
C162 C167 1.397(14)
C163 C164 1.414(14)
C163 C170 1.549(14)
C164 C165 1.345(15)
C164 H120 0.9300
C165 C166 1.394(15)
C165 C169 1.569(12)
C166 C167 1.410(13)
C166 H121 0.9300
C167 C168 1.551(15)
C168 H122 0.9600
C168 H123 0.9600
C168 H124 0.9599
C169 H125 0.9600
C169 H126 0.9600
C169 H127 0.9599
C170 H128 0.9600
C170 H129 0.9600
C170 H130 0.9600
C171 C176 1.379(14)
C171 C172 1.403(13)
C172 C173 1.408(13)
C172 C179 1.517(13)
C173 C174 1.372(14)
C173 H131 0.9300
C174 C175 1.378(15)
C174 C178 1.556(15)
C175 C176 1.435(15)
C175 H132 0.9300
C176 C177 1.446(14)
C177 H133 0.9600
C177 H134 0.9600
C177 H135 0.9600
C178 H136 0.9600
C178 H137 0.9599
C178 H138 0.9600
C179 H139 0.9600
C179 H140 0.9600
C179 H141 0.9600
C180 C185 1.413(15)
C180 C181 1.436(16)
C181 C182 1.403(16)
C181 C188 1.460(15)
C182 C183 1.312(16)
C182 H142 0.9300
C183 C184 1.473(18)
C183 C187 1.569(17)
C184 C185 1.480(15)
C184 H143 0.9300
C185 C186 1.508(16)
C186 H144 0.9600
C186 H145 0.9600
C186 H146 0.9599
C187 H147 0.9600
C187 H148 0.9600
C187 H149 0.9600
C188 H150 0.9601
C188 H151 0.9600
C188 H152 0.9600
C189 C190 1.341(17)
C189 C194 1.388(18)
C190 C191 1.366(16)
C190 C197 1.496(17)
C191 C192 1.49(2)
C191 H153 0.9300
C192 C193 1.38(2)
C192 C196 1.572(14)
C193 C194 1.355(18)
C193 H154 0.9300
C194 C195 1.504(18)
C195 H155 0.9600
C195 H156 0.9600
C195 H157 0.9600
C196 H158 0.9598
C196 H159 0.9601
C196 H160 0.9601
C197 H161 0.9600
C197 H162 0.9600
C197 H163 0.9600
C198 C199 1.40(2)
C198 C203 1.51(2)
C199 C200 1.41(2)
C199 C206 1.54(2)
C200 C201 1.31(2)
C200 H164 0.9300
C201 C202 1.34(2)
C201 C205 1.51(2)
C202 C203 1.49(2)
C202 H165 0.9300
C203 C204 1.48(2)
C204 H166 0.9603
C204 H167 0.9598
C204 H168 0.9599
C205 H169 0.9600
C205 H170 0.9600
C205 H171 0.9601
C206 H172 0.9600
C206 H173 0.9599
C206 H174 0.9601
C207 C208 1.3900
C207 C212 1.3900
C208 C209 1.3900
C208 C215 1.57(3)
C209 C210 1.3900
C209 H175 0.9300
C210 C211 1.3900
C210 C214 1.528(14)
C211 C212 1.3900
C211 H176 0.9300
C212 C213 1.47(2)
C213 H177 0.9599
C213 H178 0.9599
C213 H179 0.9601
C214 H180 0.9600
C214 H181 0.9600
C214 H182 0.9600
C215 H183 0.9600
C215 H184 0.9600
C215 H185 0.9600
C216 C221 1.413(17)
C216 C217 1.431(18)
C217 C218 1.365(18)
C217 C224 1.481(18)
C218 C219 1.365(18)
C218 H186 0.9300
C219 C220 1.372(17)
C219 C223 1.574(17)
C220 C221 1.411(16)
C220 H187 0.9300
C221 C222 1.572(17)
C222 H188 0.9600
C222 H189 0.9600
C222 H190 0.9600
C223 H191 0.9600
C223 H192 0.9600
C223 H193 0.9600
C224 H194 0.9600
C224 H195 0.9600
C224 H196 0.9600
C225 C244 1.354(14)
C225 C226 1.425(14)
C225 H197 0.9300
C226 N23 1.355(13)
C226 C227 1.392(14)
C227 C228 1.428(14)
C227 C332 1.51(2)
C228 N24 1.408(13)
C228 C229 1.414(14)
C229 C230 1.352(13)
C229 H198 0.9300
C230 C231 1.446(14)
C230 H199 0.9300
C231 N24 1.359(12)
C231 C232 1.373(14)
C232 C233 1.369(14)
C232 C324 1.46(2)
C233 N25 1.424(13)
C233 C234 1.451(13)
C234 N44 1.328(14)
C234 C235 1.500(14)
C235 N27 1.343(12)
C235 C236 1.428(13)
C236 C237 1.370(14)
C236 N25 1.387(12)
C237 C238 1.397(13)
C237 C315 1.44(2)
C238 C239 1.380(14)
C238 N26 1.379(13)
C239 C240 1.413(14)
C239 H200 0.9300
C240 C241 1.443(14)
C240 H201 0.9300
C241 C242 1.395(14)
C241 N26 1.389(13)
C242 C243 1.384(14)
C242 C306 1.53(2)
C243 N23 1.372(13)
C243 C244 1.499(15)
C244 H202 0.9300
N23 Ni5 1.886(9)
N24 Ni5 1.960(10)
N25 Ni5 1.907(9)
N26 Ni5 1.952(10)
N27 C265 1.346(12)
C245 C326 1.29(2)
C245 C325 1.43(3)
C245 H203 0.9300
C246 N44 1.339(16)
C246 C265 1.430(14)
C246 C247 1.436(13)
C247 C248 1.375(13)
C247 N28 1.414(13)
C248 C368 1.36(2)
C248 C249 1.427(14)
C249 C250 1.386(13)
C249 N29 1.387(12)
C250 C251 1.354(14)
C250 H204 0.9300
C251 C252 1.408(13)
C251 H205 0.9300
C252 N29 1.375(12)
C252 C253 1.416(13)
C253 C254 1.391(13)
C253 C359 1.534(14)
C254 N30 1.393(12)
C254 C255 1.437(13)
C255 N33 1.342(12)
C255 C256 1.406(13)
C256 N32 1.322(11)
C256 C257 1.472(12)
C257 C258 1.375(12)
C257 N30 1.393(12)
C258 C259 1.415(13)
C258 C350 1.525(15)
C259 N31 1.402(12)
C259 C260 1.421(13)
C260 C261 1.383(13)
C260 H206 0.9300
C261 C262 1.437(13)
C261 H207 0.9300
C262 N31 1.390(12)
C262 C263 1.434(13)
C263 C264 1.414(13)
C263 C341 1.47(2)
C264 N28 1.366(12)
C264 C265 1.425(13)
N28 Ni6 1.906(9)
N29 Ni6 1.892(9)
N30 Ni6 1.920(8)
N31 Ni6 1.893(9)
N32 C285 1.350(11)
N33 C266 1.344(11)
C266 C285 1.407(13)
C266 C267 1.460(13)
C267 C268 1.396(13)
C267 N34 1.436(12)
C268 C269 1.373(13)
C268 C404 1.464(14)
C269 N35 1.425(12)
C269 C270 1.448(13)
C270 C271 1.375(13)
C270 H208 0.9300
C271 C272 1.449(13)
C271 H209 0.9300
C272 N35 1.365(12)
C272 C273 1.403(13)
C273 C274 1.384(13)
C273 C395 1.465(18)
C274 C275 1.385(12)
C274 N36 1.401(12)
C275 N39 1.343(12)
C275 C276 1.397(13)
C276 N38 1.313(11)
C276 C277 1.450(13)
C277 C278 1.373(14)
C277 N36 1.369(12)
C278 C279 1.382(14)
C278 C386 1.41(3)
C279 N37 1.367(12)
C279 C280 1.452(14)
C280 C281 1.365(13)
C280 H210 0.9300
C281 C282 1.448(14)
C281 H211 0.9300
C282 N37 1.353(12)
C282 C283 1.362(13)
C283 C284 1.412(13)
C283 C377 1.484(15)
C284 N34 1.399(12)
C284 C285 1.430(13)
N34 Ni7 1.896(8)
N35 Ni7 1.959(9)
N36 Ni7 1.890(8)
N37 Ni7 1.921(9)
N38 C305 1.367(13)
N39 C286 1.346(12)
C286 C305 1.408(14)
C286 C287 1.447(13)
C287 C288 1.379(13)
C287 N40 1.411(12)
C288 C289 1.413(13)
C288 C413 1.50(2)
C289 N41 1.385(12)
C289 C290 1.403(13)
C290 C291 1.423(13)
C290 H212 0.9300
C291 C292 1.405(13)
C291 H213 0.9300
C292 N41 1.366(12)
C292 C293 1.386(14)
C293 C294 1.407(14)
C293 C423 1.556(17)
C294 N42 1.358(13)
C294 C295 1.471(14)
C295 C296 1.394(13)
C295 H214 0.9300
C296 C297 1.400(13)
C296 H215 0.9300
C297 C298 1.411(13)
C297 N42 1.445(13)
C298 C299 1.414(13)
C298 C431 1.580(15)
C299 N43 1.347(12)
C299 C300 1.459(13)
C300 C301 1.374(13)
C300 H216 0.9300
C301 C302 1.439(13)
C301 H217 0.9300
C302 N43 1.360(12)
C302 C303 1.375(13)
C303 C304 1.357(13)
C303 C440 1.47(2)
C304 N40 1.415(12)
C304 C305 1.476(13)
N40 Ni8 1.878(8)
N41 Ni8 1.901(9)
N42 Ni8 1.854(9)
N43 Ni8 1.926(9)
C306 C311 1.32(2)
C306 C307 1.44(2)
C307 C308 1.45(2)
C307 C314 1.46(2)
C308 C309 1.45(3)
C308 H218 0.9300
C309 C310 1.31(2)
C309 C313 1.50(2)
C310 C311 1.43(2)
C310 H219 0.9300
C311 C312 1.59(2)
C312 H220 0.9601
C312 H221 0.9599
C312 H222 0.9598
C313 H223 0.9600
C313 H224 0.9600
C313 H225 0.9600
C314 H226 0.9598
C314 H227 0.9597
C314 H228 0.9600
C315 C320 1.35(2)
C315 C316 1.52(3)
C316 C317 1.35(2)
C316 C323 1.58(2)
C317 C318 1.37(3)
C317 H229 0.9300
C318 C319 1.44(3)
C318 C322 1.59(3)
C319 C320 1.48(2)
C319 H230 0.9300
C320 C321 1.65(3)
C321 H231 0.9599
C321 H232 0.9601
C321 H233 0.9598
C322 H234 0.9599
C322 H235 0.9599
C322 H236 0.9599
C323 H237 0.9599
C323 H238 0.9597
C323 H239 0.9599
C324 C325 1.34(2)
C324 C328 1.36(2)
C325 C331 1.55(2)
C326 C327 1.45(2)
C326 C330 1.56(2)
C327 C328 1.36(2)
C327 H240 0.9300
C328 C329 1.57(2)
C329 H241 0.9601
C329 H242 0.9600
C329 H243 0.9600
C330 H244 0.9600
C330 H245 0.9600
C330 H246 0.9600
C331 H247 0.9600
C331 H248 0.9599
C331 H249 0.9600
C332 C337 1.37(3)
C332 C333 1.52(3)
C333 C334 1.42(2)
C333 C340 1.54(2)
C334 C335 1.40(3)
C334 H250 0.9300
C335 C336 1.47(3)
C335 C339 1.549(17)
C336 C337 1.44(3)
C336 H251 0.9300
C337 C338 1.48(3)
C338 H252 0.9601
C338 H253 0.9598
C338 H254 0.9598
C339 H255 0.9600
C339 H256 0.9599
C339 H257 0.9599
C340 H258 0.9600
C340 H259 0.9600
C340 H260 0.9600
C341 C346 1.42(3)
C341 C342 1.46(3)
C342 C343 1.46(3)
C342 C349 1.47(3)
C343 C344 1.51(3)
C343 H261 0.9300
C344 C345 1.34(3)
C344 C348 1.43(2)
C345 C346 1.41(2)
C345 H262 0.9300
C346 C347 1.57(3)
C347 H263 0.9601
C347 H264 0.9599
C347 H265 0.9600
C348 H266 0.9600
C348 H267 0.9600
C348 H268 0.9600
C349 H269 0.9599
C349 H270 0.9600
C349 H271 0.9599
C350 C351 1.3900
C350 C355 1.3900
C351 C352 1.3900
C351 C358 1.58(3)
C352 C353 1.3900
C352 H272 0.9300
C353 C354 1.3900
C353 C357 1.522(18)
C354 C355 1.3900
C354 H273 0.9300
C355 C356 1.527(19)
C356 H274 0.9599
C356 H275 0.9600
C356 H276 0.9600
C357 H277 0.9598
C357 H278 0.9602
C357 H279 0.9599
C358 H280 0.9602
C358 H281 0.9602
C358 H282 0.9596
C359 C364 1.3900
C359 C360 1.3900
C360 C361 1.3900
C360 C367 1.60(2)
C361 C362 1.3900
C361 H283 0.9300
C362 C363 1.3900
C362 C366 1.594(18)
C363 C364 1.3900
C363 H284 0.9300
C364 C365 1.72(2)
C365 H285 0.9599
C365 H286 0.9601
C365 H287 0.9601
C366 H288 0.9599
C366 H289 0.9601
C366 H290 0.9600
C367 H291 0.9599
C367 H292 0.9595
C367 H293 0.9600
C368 C369 1.26(3)
C368 C373 1.54(3)
C369 C370 1.30(2)
C369 C376 1.59(3)
C370 C371 1.42(3)
C370 H294 0.9300
C371 C372 1.44(3)
C371 C375 1.543(16)
C372 C373 1.42(3)
C372 H295 0.9300
C373 C374 1.53(3)
C374 H296 0.9597
C374 H297 0.9600
C374 H298 0.9600
C375 H299 0.9601
C375 H300 0.9600
C375 H301 0.9598
C376 H302 0.9599
C376 H303 0.9599
C376 H304 0.9600
C377 C378 1.3900
C377 C382 1.3900
C378 C379 1.3900
C378 C385 1.542(19)
C379 C380 1.3900
C379 H305 0.9300
C380 C381 1.3900
C380 C384 1.617(14)
C381 C382 1.3900
C381 H306 0.9300
C382 C383 1.47(2)
C383 H307 0.9599
C383 H308 0.9601
C383 H309 0.9600
C384 H310 0.9598
C384 H311 0.9601
C384 H312 0.9601
C385 H313 0.9600
C385 H314 0.9600
C385 H315 0.9600
C386 C387 1.29(3)
C386 C391 1.39(3)
C387 C388 1.47(3)
C387 C394 1.56(3)
C388 C389 1.27(3)
C388 H316 0.9300
C389 C390 1.42(3)
C389 C393 1.573(17)
C390 C391 1.41(3)
C390 H317 0.9300
C391 C392 1.69(3)
C392 H318 0.9600
C392 H319 0.9601
C392 H320 0.9601
C393 H321 0.9598
C393 H322 0.9601
C393 H323 0.9601
C394 H324 0.9596
C394 H325 0.9594
C394 H326 0.9595
C395 C396 1.41(2)
C395 C400 1.52(2)
C396 C397 1.370(19)
C396 C403 1.574(19)
C397 C398 1.46(2)
C397 H327 0.9300
C398 C399 1.34(2)
C398 C402 1.48(2)
C399 C400 1.43(2)
C399 H328 0.9300
C400 C401 1.54(2)
C401 H329 0.9600
C401 H330 0.9599
C401 H331 0.9600
C402 H332 0.9600
C402 H333 0.9599
C402 H334 0.9601
C403 H335 0.9600
C403 H336 0.9599
C403 H337 0.9600
C404 C405 1.3900
C404 C409 1.3900
C405 C406 1.3900
C405 C412 1.524(15)
C406 C407 1.3900
C406 H338 0.9300
C407 C408 1.3900
C407 C411 1.585(12)
C408 C409 1.3900
C408 H339 0.9300
C409 C410 1.510(15)
C410 H340 0.9599
C410 H341 0.9600
C410 H342 0.9601
C411 H343 0.9600
C411 H344 0.9601
C411 H345 0.9599
C412 H346 0.9600
C412 H347 0.9600
C412 H348 0.9599
C413 C418 1.37(3)
C413 C414 1.50(3)
C414 C415 1.38(2)
C414 C421 1.61(3)
C415 C416 1.51(3)
C415 H349 0.9300
C416 C417 1.37(2)
C416 C420 1.528(15)
C417 C418 1.40(2)
C417 H350 0.9300
C418 C419 1.52(3)
C419 H351 0.9599
C419 H352 0.9599
C419 H353 0.9600
C420 H354 0.9600
C420 H355 0.9599
C420 H356 0.9601
C421 H357 0.9599
C421 H358 0.9601
C421 H359 0.9598
C422 C423 1.3900
C422 C427 1.3900
C422 C428 1.62(3)
C423 C424 1.3900
C424 C425 1.3900
C424 C430 1.58(3)
C425 C426 1.3900
C425 H360 0.9300
C426 C427 1.3900
C426 C429 1.606(15)
C427 H361 0.9300
C428 H362 0.9598
C428 H363 0.9596
C428 H364 0.9601
C429 H365 0.9602
C429 H366 0.9599
C429 H367 0.9598
C430 H368 0.9601
C430 H369 0.9599
C430 H370 0.9603
C431 C432 1.3900
C431 C436 1.45(2)
C432 C433 1.3900
C432 C439 1.530(19)
C433 C434 1.3900
C433 H371 0.9300
C434 C435 1.3900
C434 C438 1.518(14)
C435 C436 1.470(19)
C435 H372 0.9300
C436 C437 1.55(2)
C437 H373 0.9601
C437 H374 0.9599
C437 H375 0.9599
C438 H376 0.9599
C438 H377 0.9601
C438 H378 0.9599
C439 H379 0.9599
C439 H380 0.9599
C439 H381 0.9602
C440 C445 1.28(2)
C440 C441 1.34(2)
C441 C442 1.47(3)
C441 C448 1.587(16)
C442 C443 1.39(2)
C442 H382 0.9300
C443 C444 1.36(2)
C443 C447 1.51(2)
C444 C445 1.39(2)
C444 H383 0.9300
C445 C446 1.54(2)
C446 H384 0.9600
C446 H385 0.9599
C446 H386 0.9599
C447 H387 0.9600
C447 H388 0.9600
C447 H389 0.9600
C448 H390 0.9600
C448 H391 0.9601
C448 H392 0.9600
C449 C468 1.322(12)
C449 C450 1.417(12)
C449 H393 0.9300
C450 N45 1.332(11)
C450 C451 1.385(12)
C451 C452 1.421(12)
C451 C556 1.569(14)
C452 N46 1.392(10)
C452 C453 1.414(12)
C453 C454 1.328(11)
C453 H394 0.9300
C454 C455 1.442(11)
C454 H395 0.9300
C455 C456 1.347(10)
C455 N46 1.353(10)
C456 C457 1.390(10)
C456 C547 1.568(14)
C457 N47 1.401(10)
C457 C458 1.450(10)
C458 N50 1.344(10)
C458 C459 1.464(11)
C459 N49 1.306(10)
C459 C460 1.420(11)
C460 C461 1.380(11)
C460 N47 1.386(10)
C461 C462 1.402(11)
C461 C538 1.490(16)
C462 N48 1.363(10)
C462 C463 1.401(11)
C463 C464 1.378(11)
C463 H396 0.9300
C464 C465 1.441(12)
C464 H397 0.9300
C465 C466 1.397(11)
C465 N48 1.390(10)
C466 C467 1.378(12)
C466 C529 1.485(16)
C467 N45 1.379(11)
C467 C468 1.489(12)
C468 H398 0.9300
N45 Ni9 1.892(7)
N46 Ni9 1.913(7)
N47 Ni9 1.908(7)
N48 Ni9 1.915(7)
N49 C488 1.330(9)
N50 C469 1.335(10)
C469 C488 1.411(11)
C469 C470 1.436(11)
C470 C471 1.384(11)
C470 N51 1.398(10)
C471 C472 1.449(11)
C471 C592 1.546(16)
C472 N52 1.385(10)
C472 C473 1.395(11)
C473 C474 1.367(11)
C473 H399 0.9300
C474 C475 1.431(11)
C474 H400 0.9300
C475 N52 1.382(10)
C475 C476 1.397(11)
C476 C477 1.377(11)
C476 C583 1.510(14)
C477 N53 1.404(10)
C477 C478 1.426(11)
C478 N56 1.346(10)
C478 C479 1.411(11)
C479 N55 1.341(10)
C479 C480 1.463(10)
C480 N53 1.367(10)
C480 C481 1.374(11)
C481 C482 1.430(11)
C481 C574 1.530(14)
C482 N54 1.370(10)
C482 C483 1.405(10)
C483 C484 1.401(10)
C483 H401 0.9300
C484 C485 1.409(11)
C484 H402 0.9300
C485 N54 1.392(9)
C485 C486 1.442(11)
C486 C487 1.362(11)
C486 C565 1.534(13)
C487 N51 1.376(10)
C487 C488 1.442(11)
N51 Ni10 1.905(7)
N52 Ni10 1.870(8)
N53 Ni10 1.883(7)
N54 Ni10 1.864(8)
N55 C508 1.353(9)
N56 C489 1.352(9)
C489 C508 1.408(10)
C489 C490 1.460(10)
C490 C491 1.358(10)
C490 N57 1.413(9)
C491 C492 1.352(10)
C491 C628 1.471(11)
C492 N58 1.383(9)
C492 C493 1.453(11)
C493 C494 1.360(11)
C493 H403 0.9300
C494 C495 1.448(11)
C494 H404 0.9300
C495 N58 1.367(10)
C495 C496 1.392(11)
C496 C497 1.398(10)
C496 C619 1.529(14)
C497 N59 1.397(9)
C497 C498 1.403(10)
C498 N62 1.339(10)
C498 C499 1.395(10)
C499 N61 1.342(9)
C499 C500 1.445(10)
C500 C501 1.380(10)
C500 N59 1.373(9)
C501 C502 1.370(9)
C501 C610 1.500(14)
C502 N60 1.380(8)
C502 C503 1.441(9)
C503 C504 1.348(9)
C503 H405 0.9300
C504 C505 1.450(9)
C504 H406 0.9300
C505 N60 1.373(8)
C505 C506 1.371(10)
C506 C507 1.405(10)
C506 C601 1.526(13)
C507 N57 1.400(9)
C507 C508 1.433(10)
N57 Ni11 1.881(7)
N58 Ni11 1.884(6)
N59 Ni11 1.900(7)
N60 Ni11 1.890(6)
N61 C528 1.333(9)
N62 C509 1.348(10)
C509 C528 1.414(11)
C509 C510 1.482(11)
C510 C511 1.372(11)
C510 N63 1.391(10)
C511 C512 1.437(11)
C511 C664 1.501(13)
C512 N64 1.378(10)
C512 C513 1.412(11)
C513 C514 1.382(10)
C513 H407 0.9300
C514 C515 1.436(11)
C514 H408 0.9300
C515 N64 1.378(11)
C515 C516 1.404(12)
C516 C517 1.395(12)
C516 C655 1.469(12)
C517 N65 1.365(11)
C517 C518 1.455(12)
C518 C519 1.366(11)
C518 H409 0.9300
C519 C520 1.407(12)
C519 H410 0.9300
C520 C521 1.384(12)
C520 N65 1.436(11)
C521 C522 1.407(12)
C521 C646 1.435(16)
C522 N66 1.350(11)
C522 C523 1.430(12)
C523 C524 1.339(11)
C523 H411 0.9300
C524 C525 1.436(11)
C524 H412 0.9300
C525 N66 1.337(11)
C525 C526 1.397(12)
C526 C527 1.362(11)
C526 C637 1.405(15)
C527 N63 1.441(10)
C527 C528 1.475(11)
N63 Ni12 1.881(7)
N64 Ni12 1.875(9)
N65 Ni12 1.867(8)
N66 Ni12 1.898(9)
C529 C530 1.39(2)
C529 C534 1.40(2)
C530 C531 1.410(19)
C530 C537 1.47(2)
C531 C532 1.45(2)
C531 H413 0.9300
C532 C533 1.34(2)
C532 C536 1.507(18)
C533 C534 1.414(17)
C533 H414 0.9300
C534 C535 1.49(2)
C535 H415 0.9600
C535 H416 0.9600
C535 H417 0.9601
C536 H418 0.9601
C536 H419 0.9599
C536 H420 0.9599
C537 H421 0.9599
C537 H422 0.9601
C537 H423 0.9599
C538 C543 1.379(17)
C538 C539 1.474(18)
C539 C540 1.410(17)
C539 C546 1.498(17)
C540 C541 1.389(19)
C540 H424 0.9300
C541 C542 1.408(18)
C541 C545 1.437(19)
C542 C543 1.414(17)
C542 H425 0.9300
C543 C544 1.523(17)
C544 H426 0.9600
C544 H427 0.9600
C544 H428 0.9600
C545 H429 0.9600
C545 H430 0.9599
C545 H431 0.9600
C546 H432 0.9600
C546 H433 0.9600
C546 H434 0.9599
C547 C548 1.388(16)
C547 C552 1.426(16)
C548 C549 1.465(16)
C548 C555 1.499(16)
C549 C550 1.471(17)
C549 H435 0.9300
C550 C551 1.323(16)
C550 C554 1.546(13)
C551 C552 1.366(15)
C551 H436 0.9300
C552 C553 1.476(16)
C553 H437 0.9600
C553 H438 0.9600
C553 H439 0.9600
C554 H440 0.9600
C554 H441 0.9600
C554 H442 0.9600
C555 H443 0.9600
C555 H444 0.9599
C555 H445 0.9600
C556 C557 1.3900
C556 C561 1.3900
C557 C558 1.3900
C557 C564 1.555(18)
C558 C559 1.3900
C558 H446 0.9300
C559 C560 1.3900
C559 C563 1.579(12)
C560 C561 1.3900
C560 H447 0.9300
C561 C562 1.53(3)
C562 H448 0.9601
C562 H449 0.9600
C562 H450 0.9600
C564 H451 0.9599
C564 H452 0.9600
C564 H453 0.9599
C565 C566 1.431(12)
C565 C570 1.434(12)
C566 C567 1.416(13)
C566 C573 1.496(13)
C567 C568 1.418(13)
C567 H454 0.9300
C568 C569 1.367(13)
C568 C572 1.423(13)
C569 C570 1.412(12)
C569 H455 0.9300
C570 C571 1.497(12)
C571 H456 0.9600
C571 H457 0.9600
C571 H458 0.9600
C572 H459 0.9600
C572 H460 0.9600
C572 H461 0.9600
C573 H462 0.9600
C573 H463 0.9600
C573 H464 0.9601
C574 C575 1.357(13)
C574 C579 1.392(14)
C575 C576 1.367(14)
C575 C582 1.569(14)
C576 C577 1.360(14)
C576 H465 0.9300
C577 C578 1.358(14)
C577 C581 1.486(15)
C578 C579 1.348(14)
C578 H466 0.9300
C579 C580 1.572(16)
C580 H467 0.9600
C580 H468 0.9600
C580 H469 0.9600
C581 H470 0.9601
C581 H471 0.9599
C581 H472 0.9600
C582 H473 0.9600
C582 H474 0.9600
C582 H475 0.9600
C583 C588 1.361(14)
C583 C584 1.383(15)
C584 C585 1.335(14)
C584 C591 1.483(15)
C585 C586 1.384(15)
C585 H476 0.9300
C586 C587 1.446(14)
C586 C590 1.550(15)
C587 C588 1.466(13)
C587 H477 0.9300
C588 C589 1.530(15)
C589 H478 0.9600
C589 H479 0.9601
C589 H480 0.9601
C590 H481 0.9601
C590 H482 0.9600
C590 H483 0.9600
C591 H484 0.9601
C591 H485 0.9600
C591 H486 0.9600
C592 C597 1.380(17)
C592 C593 1.391(16)
C593 C594 1.391(16)
C593 C600 1.559(16)
C594 C595 1.360(18)
C594 H487 0.9300
C595 C596 1.413(18)
C595 C599 1.521(19)
C596 C597 1.441(17)
C596 H488 0.9300
C597 C598 1.474(17)
C598 H489 0.9599
C598 H490 0.9600
C598 H491 0.9599
C599 H492 0.9599
C599 H493 0.9599
C599 H494 0.9601
C600 H495 0.9600
C600 H496 0.9600
C600 H497 0.9601
C601 C602 1.344(13)
C601 C606 1.372(14)
C602 C603 1.479(14)
C602 C609 1.551(14)
C603 C604 1.331(13)
C603 H498 0.9300
C604 C605 1.333(13)
C604 C608 1.554(14)
C605 C606 1.533(15)
C605 H499 0.9300
C606 C607 1.489(15)
C607 H500 0.9600
C607 H501 0.9600
C607 H502 0.9600
C608 H503 0.9599
C608 H504 0.9600
C608 H505 0.9600
C609 H506 0.9599
C609 H507 0.9600
C609 H508 0.9599
C610 C611 1.330(15)
C610 C615 1.407(16)
C611 C612 1.416(15)
C611 C618 1.539(15)
C612 C613 1.337(16)
C612 H509 0.9300
C613 C614 1.339(17)
C613 C617 1.579(16)
C614 C615 1.431(16)
C614 H510 0.9300
C615 C616 1.504(16)
C616 H511 0.9600
C616 H512 0.9600
C616 H513 0.9601
C617 H514 0.9600
C617 H515 0.9600
C617 H516 0.9600
C618 H517 0.9600
C618 H518 0.9600
C618 H519 0.9600
C619 C624 1.431(17)
C619 C620 1.424(16)
C620 C621 1.383(15)
C620 C627 1.501(16)
C621 C622 1.399(18)
C621 H520 0.9300
C622 C623 1.332(18)
C622 C626 1.534(14)
C623 C624 1.411(17)
C623 H521 0.9300
C624 C625 1.553(18)
C625 H522 0.9600
C625 H523 0.9600
C625 H524 0.9600
C626 H525 0.9600
C626 H526 0.9600
C626 H527 0.9600
C627 H528 0.9600
C627 H529 0.9601
C627 H530 0.9600
C628 C629 1.3900
C628 C633 1.3900
C629 C630 1.3900
C629 C636 1.51(2)
C630 C631 1.3900
C630 H531 0.9300
C631 C632 1.3900
C631 C635 1.424(8)
C632 C633 1.3900
C632 H532 0.9300
C633 C634 1.496(19)
C634 H533 0.9600
C634 H534 0.9600
C634 H535 0.9600
C636 H536 0.9600
C636 H537 0.9600
C636 H538 0.9600
C637 C638 1.359(16)
C637 C642 1.467(16)
C638 C639 1.432(16)
C638 C645 1.564(17)
C639 C640 1.406(17)
C639 H539 0.9300
C640 C641 1.370(16)
C640 C644 1.540(18)
C641 C642 1.379(15)
C641 H540 0.9300
C642 C643 1.568(16)
C643 H541 0.9600
C643 H542 0.9599
C643 H543 0.9600
C644 H544 0.9599
C644 H545 0.9600
C644 H546 0.9600
C645 H547 0.9600
C645 H548 0.9600
C645 H549 0.9600
C646 C647 1.377(17)
C646 C651 1.469(17)
C647 C648 1.439(17)
C647 C654 1.474(17)
C648 C649 1.387(17)
C648 H550 0.9300
C649 C650 1.379(17)
C649 C653 1.551(17)
C650 C651 1.447(16)
C650 H551 0.9300
C651 C652 1.498(17)
C652 H552 0.9600
C652 H553 0.9601
C652 H554 0.9601
C653 H555 0.9601
C653 H556 0.9601
C653 H557 0.9600
C654 H558 0.9601
C654 H559 0.9600
C654 H560 0.9599
C655 C656 1.3900
C655 C660 1.3900
C656 C657 1.3900
C656 C663 1.548(9)
C657 C658 1.3900
C657 H561 0.9300
C658 C659 1.3900
C658 C662 1.590(12)
C659 C660 1.3900
C659 H562 0.9300
C660 C661 1.531(14)
C661 H563 0.9600
C661 H564 0.9599
C661 H565 0.9600
C662 H566 0.9600
C662 H567 0.9600
C662 H568 0.9600
C664 C669 1.388(14)
C664 C665 1.401(13)
C665 C666 1.460(13)
C665 C672 1.536(14)
C666 C667 1.384(14)
C666 H569 0.9300
C667 C668 1.325(14)
C667 C671 1.532(15)
C668 C669 1.385(14)
C668 H570 0.9300
C669 C670 1.574(15)
C670 H571 0.9600
C670 H572 0.9600
C670 H573 0.9600
C671 H574 0.9600
C671 H575 0.9600
C671 H576 0.9600
C672 H577 0.9599
C672 H578 0.9600
C672 H579 0.9600
C663 H580 0.9601
C663 H581 0.9599
C663 H582 0.9600
C563 H583 0.9597
C563 H584 0.9601
C563 H585 0.9602
C635 H586 0.9601
C635 H587 0.9599
C635 H588 0.9600

loop_
_geom_torsion_atom_site_label_1
_geom_torsion_atom_site_label_2
_geom_torsion_atom_site_label_3
_geom_torsion_atom_site_label_4
_geom_torsion
C20 C1 C2 N1 1.3(15)
C20 C1 C2 C3 -170.9(11)
N1 C2 C3 C4 -5.0(17)
C1 C2 C3 C4 166.6(10)
N1 C2 C3 C108 177.6(11)
C1 C2 C3 C108 -10.9(17)
C2 C3 C4 N2 5.9(16)
C108 C3 C4 N2 -176.6(10)
C2 C3 C4 C5 -164.9(11)
C108 C3 C4 C5 12.7(17)
N2 C4 C5 C6 -2.2(13)
C3 C4 C5 C6 169.9(11)
C4 C5 C6 C7 3.8(13)
C5 C6 C7 C8 170.6(10)
C5 C6 C7 N2 -4.1(12)
N2 C7 C8 C9 9.4(17)
C6 C7 C8 C9 -164.4(10)
N2 C7 C8 C99 178.5(10)
C6 C7 C8 C99 4.7(16)
C7 C8 C9 N3 -4.1(16)
C99 C8 C9 N3 -172.7(10)
C7 C8 C9 C10 159.6(10)
C99 C8 C9 C10 -9.0(16)
C8 C9 C10 N6 27.6(18)
N3 C9 C10 N6 -166.7(11)
C8 C9 C10 C11 -153.0(10)
N3 C9 C10 C11 12.6(11)
N6 C10 C11 N5 -16.9(16)
C9 C10 C11 N5 163.7(10)
N6 C10 C11 C12 163.9(10)
C9 C10 C11 C12 -15.4(11)
N5 C11 C12 C13 30.3(19)
C10 C11 C12 C13 -150.7(10)
N5 C11 C12 N3 -165.7(11)
C10 C11 C12 N3 13.3(12)
N3 C12 C13 C14 0.6(18)
C11 C12 C13 C14 162.0(10)
N3 C12 C13 C90 -169.2(10)
C11 C12 C13 C90 -7.7(17)
C12 C13 C14 N4 11.8(18)
C90 C13 C14 N4 -177.8(10)
C12 C13 C14 C15 -165.3(11)
C90 C13 C14 C15 5.1(16)
N4 C14 C15 C16 -1.1(13)
C13 C14 C15 C16 176.4(10)
C14 C15 C16 C17 3.4(13)
C15 C16 C17 C18 165.7(11)
C15 C16 C17 N4 -4.6(13)
N4 C17 C18 C19 2(2)
C16 C17 C18 C19 -167.2(12)
N4 C17 C18 C81 178.1(12)
C16 C17 C18 C81 9(2)
C17 C18 C19 N1 -5(2)
C81 C18 C19 N1 178.7(13)
C17 C18 C19 C20 162.4(11)
C81 C18 C19 C20 -14(2)
C2 C1 C20 C19 0.1(14)
N1 C19 C20 C1 -1.4(15)
C18 C19 C20 C1 -170.8(12)
C3 C2 N1 C19 169.9(10)
C1 C2 N1 C19 -2.2(14)
C3 C2 N1 Ni1 -12.2(18)
C1 C2 N1 Ni1 175.7(7)
C18 C19 N1 C2 170.3(13)
C20 C19 N1 C2 2.1(13)
C18 C19 N1 Ni1 -7.7(19)
C20 C19 N1 Ni1 -175.9(8)
C8 C7 N2 C4 -171.9(10)
C6 C7 N2 C4 2.8(11)
C8 C7 N2 Ni1 5.6(16)
C6 C7 N2 Ni1 -179.7(7)
C5 C4 N2 C7 -0.5(12)
C3 C4 N2 C7 -172.8(9)
C5 C4 N2 Ni1 -178.1(6)
C3 C4 N2 Ni1 9.6(15)
C13 C12 N3 C9 158.1(10)
C11 C12 N3 C9 -5.4(12)
C13 C12 N3 Ni1 -25.2(16)
C11 C12 N3 Ni1 171.4(7)
C8 C9 N3 C12 160.9(9)
C10 C9 N3 C12 -4.9(12)
C8 C9 N3 Ni1 -15.8(14)
C10 C9 N3 Ni1 178.4(7)
C15 C14 N4 C17 -1.8(12)
C13 C14 N4 C17 -179.3(10)
C15 C14 N4 Ni1 178.4(7)
C13 C14 N4 Ni1 0.9(16)
C18 C17 N4 C14 -166.2(12)
C16 C17 N4 C14 4.0(13)
C18 C17 N4 Ni1 13.6(17)
C16 C17 N4 Ni1 -176.3(7)
C2 N1 Ni1 N2 20.6(11)
C19 N1 Ni1 N2 -162.0(10)
C2 N1 Ni1 N4 -161.4(11)
C19 N1 Ni1 N4 16.0(10)
C12 C11 N5 C40 -174.2(11)
C10 C11 N5 C40 6.9(15)
C9 C10 N6 C21 -172.8(11)
C11 C10 N6 C21 8.0(15)
C10 N6 C21 C22 -171.9(11)
C10 N6 C21 C40 8.1(15)
N6 C21 C22 C23 28(2)
C40 C21 C22 C23 -152.1(11)
N6 C21 C22 N7 -165.8(10)
C40 C21 C22 N7 14.2(12)
N7 C22 C23 C24 -4.1(18)
C21 C22 C23 C24 160.5(11)
N7 C22 C23 C144 -177.1(10)
C21 C22 C23 C144 -12.5(19)
C22 C23 C24 C25 -160.4(12)
C144 C23 C24 C25 12.8(18)
C22 C23 C24 N8 12.2(18)
C144 C23 C24 N8 -174.6(10)
C23 C24 C25 C26 169.2(11)
N8 C24 C25 C26 -4.1(14)
C24 C25 C26 C27 4.7(14)
C25 C26 C27 N8 -3.8(13)
C25 C26 C27 C28 170.7(11)
N8 C27 C28 C29 11.1(16)
C26 C27 C28 C29 -162.6(10)
N8 C27 C28 C135 -173.1(11)
C26 C27 C28 C135 13.1(16)
C27 C28 C29 N9 -4.5(16)
C135 C28 C29 N9 -179.8(11)
C27 C28 C29 C30 158.6(10)
C135 C28 C29 C30 -16.7(18)
C28 C29 C30 N12 29.9(17)
N9 C29 C30 N12 -165.0(9)
C28 C29 C30 C31 -152.3(11)
N9 C29 C30 C31 12.8(11)
N12 C30 C31 N11 -17.8(16)
C29 C30 C31 N11 164.3(8)
N12 C30 C31 C32 162.4(9)
C29 C30 C31 C32 -15.4(10)
N11 C31 C32 N9 -165.8(9)
C30 C31 C32 N9 14.0(11)
N11 C31 C32 C33 27.2(16)
C30 C31 C32 C33 -153.0(10)
N9 C32 C33 C34 -9.7(16)
C31 C32 C33 C34 155.6(9)
N9 C32 C33 C126 179.4(10)
C31 C32 C33 C126 -15.4(16)
C32 C33 C34 N10 16.1(16)
C126 C33 C34 N10 -172.0(10)
C32 C33 C34 C35 -159.4(10)
C126 C33 C34 C35 12.5(15)
N10 C34 C35 C36 -5.5(13)
C33 C34 C35 C36 170.3(10)
C34 C35 C36 C37 6.1(12)
C35 C36 C37 N10 -5.0(12)
C35 C36 C37 C38 169.9(10)
N10 C37 C38 C39 14.8(16)
C36 C37 C38 C39 -159.5(11)
N10 C37 C38 C117 -177.9(10)
C36 C37 C38 C117 7.7(16)
C37 C38 C39 N7 -13.7(18)
C117 C38 C39 N7 -179.4(11)
C37 C38 C39 C40 156.6(11)
C117 C38 C39 C40 -9.1(19)
C11 N5 C40 C21 9.0(16)
C11 N5 C40 C39 -172.7(12)
N6 C21 C40 N5 -18.3(17)
C22 C21 C40 N5 161.7(10)
N6 C21 C40 C39 163.0(10)
C22 C21 C40 C39 -17.0(12)
C38 C39 C40 N5 24(2)
N7 C39 C40 N5 -164.4(11)
C38 C39 C40 C21 -157.6(11)
N7 C39 C40 C21 14.1(13)
C38 C39 N7 C22 166.0(11)
C40 C39 N7 C22 -5.6(12)
C38 C39 N7 Ni2 -10.2(16)
C40 C39 N7 Ni2 178.2(7)
C23 C22 N7 C39 162.0(11)
C21 C22 N7 C39 -5.4(11)
C23 C22 N7 Ni2 -21.8(14)
C21 C22 N7 Ni2 170.8(7)
C28 C27 N8 C24 -173.4(9)
C26 C27 N8 C24 1.2(11)
C28 C27 N8 Ni2 8.5(15)
C26 C27 N8 Ni2 -176.9(6)
C25 C24 N8 C27 1.7(12)
C23 C24 N8 C27 -172.1(10)
C25 C24 N8 Ni2 179.8(7)
C23 C24 N8 Ni2 6.1(15)
C33 C32 N9 C29 160.3(9)
C31 C32 N9 C29 -6.3(11)
C33 C32 N9 Ni2 -16.4(15)
C31 C32 N9 Ni2 177.0(6)
C28 C29 N9 C32 162.1(9)
C30 C29 N9 C32 -3.7(11)
C28 C29 N9 Ni2 -21.3(14)
C30 C29 N9 Ni2 172.9(6)
C33 C34 N10 C37 -173.4(10)
C35 C34 N10 C37 2.5(12)
C33 C34 N10 Ni2 4.4(16)
C35 C34 N10 Ni2 -179.8(7)
C38 C37 N10 C34 -173.8(10)
C36 C37 N10 C34 1.5(11)
C38 C37 N10 Ni2 8.5(14)
C36 C37 N10 Ni2 -176.3(7)
C34 N10 Ni2 N9 -21.1(9)
C37 N10 Ni2 N9 156.1(8)
C34 N10 Ni2 N7 159.7(9)
C37 N10 Ni2 N7 -23.1(8)
C27 N8 Ni2 N9 -23.4(9)
C24 N8 Ni2 N9 158.9(8)
C27 N8 Ni2 N7 155.9(9)
C24 N8 Ni2 N7 -21.8(8)
C32 N9 Ni2 N10 26.7(8)
C29 N9 Ni2 N10 -149.2(8)
C32 N9 Ni2 N8 -154.5(8)
C29 N9 Ni2 N8 29.6(8)
C39 N7 Ni2 N10 23.9(9)
C22 N7 Ni2 N10 -151.6(8)
C39 N7 Ni2 N8 -154.9(9)
C22 N7 Ni2 N8 29.6(9)
C30 C31 N11 C60 9.4(13)
C32 C31 N11 C60 -170.9(10)
C31 C30 N12 C41 7.9(13)
C29 C30 N12 C41 -174.7(9)
C30 N12 C41 C60 7.5(13)
C30 N12 C41 C42 -175.9(9)
N12 C41 C42 C43 31.1(17)
C60 C41 C42 C43 -151.7(10)
N12 C41 C42 N13 -164.0(8)
C60 C41 C42 N13 13.2(11)
N13 C42 C43 C44 -7.4(18)
C41 C42 C43 C44 155.7(11)
N13 C42 C43 C180 -173.4(10)
C41 C42 C43 C180 -10.4(17)
C42 C43 C44 N14 17.1(18)
C180 C43 C44 N14 -176.4(10)
C42 C43 C44 C45 -161.8(11)
C180 C43 C44 C45 4.6(19)
C43 C44 C45 C46 171.7(12)
N14 C44 C45 C46 -7.3(13)
C44 C45 C46 C47 6.4(13)
C45 C46 C47 N14 -3.4(13)
C45 C46 C47 C48 170.1(11)
N14 C47 C48 C49 12.7(18)
C46 C47 C48 C49 -159.7(11)
N14 C47 C48 C171 -177.9(11)
C46 C47 C48 C171 9.7(17)
C47 C48 C49 N15 -13.0(18)
C171 C48 C49 N15 178.2(10)
C47 C48 C49 C50 155.0(11)
C171 C48 C49 C50 -13.8(19)
C48 C49 C50 N18 21(2)
N15 C49 C50 N18 -169.7(11)
C48 C49 C50 C51 -156.0(11)
N15 C49 C50 C51 13.4(13)
N18 C50 C51 N17 -20.1(19)
C49 C50 C51 N17 156.8(11)
N18 C50 C51 C52 168.4(11)
C49 C50 C51 C52 -14.7(13)
N17 C51 C52 N15 -159.5(11)
C50 C51 C52 N15 11.2(12)
N17 C51 C52 C53 34.1(19)
C50 C51 C52 C53 -155.2(11)
N15 C52 C53 C54 -2.5(17)
C51 C52 C53 C54 161.5(10)
N15 C52 C53 C162 -173.1(11)
C51 C52 C53 C162 -9.1(18)
C52 C53 C54 N16 10.3(17)
C162 C53 C54 N16 -178.2(10)
C52 C53 C54 C55 -157.4(11)
C162 C53 C54 C55 14.0(17)
C53 C54 C55 C56 169.8(10)
N16 C54 C55 C56 0.1(11)
C54 C55 C56 C57 -0.2(11)
C55 C56 C57 N16 0.2(12)
C55 C56 C57 C58 170.4(9)
N16 C57 C58 C59 6.7(15)
C56 C57 C58 C59 -161.5(9)
N16 C57 C58 C153 -178.0(10)
C56 C57 C58 C153 13.8(15)
C57 C58 C59 N13 -4.1(14)
C153 C58 C59 N13 -179.3(9)
C57 C58 C59 C60 158.7(9)
C153 C58 C59 C60 -16.6(15)
C31 N11 C60 C41 5.6(13)
C31 N11 C60 C59 -171.7(9)
N12 C41 C60 N11 -15.4(16)
C42 C41 C60 N11 167.3(8)
N12 C41 C60 C59 162.4(8)
C42 C41 C60 C59 -14.9(10)
N13 C59 C60 N11 -170.3(9)
C58 C59 C60 N11 25.1(16)
N13 C59 C60 C41 12.1(11)
C58 C59 C60 C41 -152.6(10)
C58 C59 N13 C42 161.6(8)
C60 C59 N13 C42 -3.5(11)
C58 C59 N13 Ni3 -19.2(14)
C60 C59 N13 Ni3 175.8(6)
C43 C42 N13 C59 159.7(10)
C41 C42 N13 C59 -6.0(11)
C43 C42 N13 Ni3 -19.6(14)
C41 C42 N13 Ni3 174.7(6)
C48 C47 N14 C44 -174.7(11)
C46 C47 N14 C44 -1.2(12)
C48 C47 N14 Ni3 11.3(16)
C46 C47 N14 Ni3 -175.3(7)
C43 C44 N14 C47 -173.8(11)
C45 C44 N14 C47 5.3(12)
C43 C44 N14 Ni3 0.1(16)
C45 C44 N14 Ni3 179.2(7)
C53 C52 N15 C49 162.3(11)
C51 C52 N15 C49 -3.4(12)
C53 C52 N15 Ni3 -22.7(16)
C51 C52 N15 Ni3 171.7(7)
C48 C49 N15 C52 164.2(10)
C50 C49 N15 C52 -5.9(12)
C48 C49 N15 Ni3 -10.7(16)
C50 C49 N15 Ni3 179.2(7)
C58 C57 N16 C54 -169.6(9)
C56 C57 N16 C54 -0.2(11)
C58 C57 N16 Ni3 13.4(15)
C56 C57 N16 Ni3 -177.2(6)
C53 C54 N16 C57 -169.9(10)
C55 C54 N16 C57 0.0(11)
C53 C54 N16 Ni3 7.1(15)
C55 C54 N16 Ni3 177.1(6)
C59 N13 Ni3 N14 -152.3(8)
C42 N13 Ni3 N14 26.8(8)
C59 N13 Ni3 N16 28.9(8)
C42 N13 Ni3 N16 -152.0(8)
C52 N15 Ni3 N14 -149.4(9)
C49 N15 Ni3 N14 24.6(9)
C52 N15 Ni3 N16 29.4(9)
C49 N15 Ni3 N16 -156.6(9)
C50 C51 N17 C80 9.4(16)
C52 C51 N17 C80 178.4(12)
C51 C50 N18 C61 8.0(17)
C49 C50 N18 C61 -168.4(11)
C50 N18 C61 C80 11.3(17)
C50 N18 C61 C62 -174.8(13)
N18 C61 C62 C63 29(2)
C80 C61 C62 C63 -155.7(13)
N18 C61 C62 N19 -162.9(12)
C80 C61 C62 N19 11.9(15)
N19 C62 C63 C64 -9(2)
C61 C62 C63 C64 157.8(13)
N19 C62 C63 C216 -175.4(13)
C61 C62 C63 C216 -9(2)
C62 C63 C64 N20 21(2)
C216 C63 C64 N20 -171.2(13)
C62 C63 C64 C65 -160.6(14)
C216 C63 C64 C65 7(2)
N20 C64 C65 C66 -5.8(16)
C63 C64 C65 C66 175.7(13)
C64 C65 C66 C67 7.5(17)
C65 C66 C67 N20 -7.3(19)
C65 C66 C67 C68 167.1(15)
N20 C67 C68 C69 14(3)
C66 C67 C68 C69 -159.4(17)
N20 C67 C68 C207 -180.0(17)
C66 C67 C68 C207 6(3)
C67 C68 C69 N21 -21(3)
C207 C68 C69 N21 172.4(16)
C67 C68 C69 C70 162.1(16)
C207 C68 C69 C70 -4(3)
C68 C69 C70 C71 -178.1(19)
N21 C69 C70 C71 5(2)
C69 C70 C71 C72 2(2)
C70 C71 C72 C73 -166.0(18)
C70 C71 C72 N21 -8(2)
N21 C72 C73 C74 -2(3)
C71 C72 C73 C74 153.8(17)
N21 C72 C73 C198 173.8(17)
C71 C72 C73 C198 -30(3)
C72 C73 C74 N22 7(3)
C198 C73 C74 N22 -168.4(17)
C72 C73 C74 C75 -167.5(15)
C198 C73 C74 C75 17(3)
N22 C74 C75 C76 -6.0(18)
C73 C74 C75 C76 169.3(14)
C74 C75 C76 C77 8.3(16)
C75 C76 C77 N22 -8.3(17)
C75 C76 C77 C78 166.1(13)
N22 C77 C78 C79 9(2)
C76 C77 C78 C79 -164.3(13)
N22 C77 C78 C189 174.6(14)
C76 C77 C78 C189 2(2)
C77 C78 C79 N19 -4(2)
C189 C78 C79 N19 -168.4(12)
C77 C78 C79 C80 154.1(12)
C189 C78 C79 C80 -11(2)
C51 N17 C80 C61 9.6(16)
C51 N17 C80 C79 -174.4(12)
N18 C61 C80 N17 -21.6(19)
C62 C61 C80 N17 163.1(11)
N18 C61 C80 C79 161.6(11)
C62 C61 C80 C79 -13.7(14)
C78 C79 C80 N17 34(2)
N19 C79 C80 N17 -165.4(12)
C78 C79 C80 C61 -150.0(13)
N19 C79 C80 C61 10.9(13)
C63 C62 N19 C79 163.1(12)
C61 C62 N19 C79 -5.3(14)
C63 C62 N19 Ni4 -22.5(18)
C61 C62 N19 Ni4 169.1(8)
C78 C79 N19 C62 157.7(12)
C80 C79 N19 C62 -3.4(12)
C78 C79 N19 Ni4 -16.8(17)
C80 C79 N19 Ni4 -177.8(8)
C66 C67 N20 C64 3.4(17)
C68 C67 N20 C64 -171.0(16)
C66 C67 N20 Ni4 -174.3(10)
C68 C67 N20 Ni4 11(2)
C65 C64 N20 C67 1.6(17)
C63 C64 N20 C67 -179.8(12)
C65 C64 N20 Ni4 179.2(9)
C63 C64 N20 Ni4 -2.2(19)
C68 C69 N21 C72 173.7(18)
C70 C69 N21 C72 -9(2)
C68 C69 N21 Ni4 3(3)
C70 C69 N21 Ni4 -179.9(12)
C73 C72 N21 C69 168.9(16)
C71 C72 N21 C69 10(2)
C73 C72 N21 Ni4 -20(3)
C71 C72 N21 Ni4 -178.7(11)
C73 C74 N22 C77 -174.1(14)
C75 C74 N22 C77 1.0(18)
C73 C74 N22 Ni4 9(2)
C75 C74 N22 Ni4 -175.4(8)
C78 C77 N22 C74 -169.8(14)
C76 C77 N22 C74 4.2(16)
C78 C77 N22 Ni4 7(2)
C76 C77 N22 Ni4 -179.4(8)
C69 N21 Ni4 N20 15.3(14)
C72 N21 Ni4 N20 -153.1(14)
C69 N21 Ni4 N22 -164.3(14)
C72 N21 Ni4 N22 27.3(14)
C62 N19 Ni4 N20 30.5(10)
C79 N19 Ni4 N20 -156.2(10)
C62 N19 Ni4 N22 -149.9(10)
C79 N19 Ni4 N22 23.4(10)
C67 N20 Ni4 N21 -22.0(13)
C64 N20 Ni4 N21 161.0(13)
C67 N20 Ni4 N19 158.8(13)
C64 N20 Ni4 N19 -18.2(12)
C17 C18 C81 C86 94.3(16)
C19 C18 C81 C86 -89(2)
C17 C18 C81 C82 -93.9(16)
C19 C18 C81 C82 82.4(16)
C86 C81 C82 C83 -1(3)
C18 C81 C82 C83 -171.8(12)
C86 C81 C82 C89 -178.7(16)
C18 C81 C82 C89 10(2)
C81 C82 C83 C84 4(2)
C89 C82 C83 C84 -177.9(17)
C82 C83 C84 C85 -11(3)
C82 C83 C84 C88 -177.6(15)
C83 C84 C85 C86 15(3)
C88 C84 C85 C86 -177.7(13)
C82 C81 C86 C85 5(3)
C18 C81 C86 C85 175.3(12)
C82 C81 C86 C87 -175.4(15)
C18 C81 C86 C87 -5(2)
C84 C85 C86 C81 -11(2)
C84 C85 C86 C87 169.2(15)
C12 C13 C90 C95 81.5(14)
C14 C13 C90 C95 -88.7(13)
C12 C13 C90 C91 -105.6(12)
C14 C13 C90 C91 84.1(12)
C95 C90 C91 C92 5.2(15)
C13 C90 C91 C92 -167.2(9)
C95 C90 C91 C97 -177.4(11)
C13 C90 C91 C97 10.2(15)
C90 C91 C92 C93 -5.7(16)
C97 C91 C92 C93 176.8(11)
C91 C92 C93 C94 4.7(17)
C91 C92 C93 C98 178.8(9)
C92 C93 C94 C95 -3.0(16)
C98 C93 C94 C95 -176.8(10)
C91 C90 C95 C94 -3.8(16)
C13 C90 C95 C94 168.5(9)
C91 C90 C95 C96 178.8(9)
C13 C90 C95 C96 -9.0(16)
C93 C94 C95 C90 2.6(16)
C93 C94 C95 C96 -179.7(9)
C7 C8 C99 C100 -84.9(12)
C9 C8 C99 C100 84.3(14)
C7 C8 C99 C104 91.6(12)
C9 C8 C99 C104 -99.2(11)
C104 C99 C100 C101 -3.0(17)
C8 C99 C100 C101 173.3(9)
C104 C99 C100 C107 178.7(10)
C8 C99 C100 C107 -5.0(16)
C99 C100 C101 C102 0.3(18)
C107 C100 C101 C102 178.6(11)
C100 C101 C102 C103 2.0(18)
C100 C101 C102 C106 -177.1(10)
C101 C102 C103 C104 -1.6(18)
C106 C102 C103 C104 177.5(10)
C102 C103 C104 C99 -0.9(17)
C102 C103 C104 C105 -178.0(11)
C100 C99 C104 C103 3.3(16)
C8 C99 C104 C103 -173.1(9)
C100 C99 C104 C105 -179.4(10)
C8 C99 C104 C105 4.2(14)
C2 C3 C108 C109 -79.4(16)
C4 C3 C108 C109 103.0(13)
C2 C3 C108 C113 97.4(13)
C4 C3 C108 C113 -80.2(13)
C113 C108 C109 C110 -3(2)
C3 C108 C109 C110 173.8(12)
C113 C108 C109 C116 177.3(13)
C3 C108 C109 C116 -6(2)
C108 C109 C110 C111 2(2)
C116 C109 C110 C111 -177.6(13)
C109 C110 C111 C112 -5(2)
C109 C110 C111 C115 178.2(14)
C110 C111 C112 C113 8(2)
C115 C111 C112 C113 -174.9(15)
C111 C112 C113 C108 -8(2)
C111 C112 C113 C114 178.1(14)
C109 C108 C113 C112 5(2)
C3 C108 C113 C112 -171.3(12)
C109 C108 C113 C114 178.8(14)
C3 C108 C113 C114 2.2(19)
C39 C38 C117 C118 90.0(15)
C37 C38 C117 C118 -76.7(14)
C39 C38 C117 C122 -96.7(13)
C37 C38 C117 C122 96.7(12)
C122 C117 C118 C119 -4.3(16)
C38 C117 C118 C119 169.0(9)
C122 C117 C118 C125 179.9(9)
C38 C117 C118 C125 -6.9(17)
C117 C118 C119 C120 2.1(17)
C125 C118 C119 C120 177.9(11)
C118 C119 C120 C121 1.0(18)
C118 C119 C120 C124 -178.5(9)
C119 C120 C121 C122 -2(2)
C124 C120 C121 C122 177.7(10)
C120 C121 C122 C117 -0.5(18)
C120 C121 C122 C123 177.4(12)
C118 C117 C122 C121 3.4(15)
C38 C117 C122 C121 -170.5(9)
C118 C117 C122 C123 -174.5(10)
C38 C117 C122 C123 11.6(15)
C32 C33 C126 C127 -102.3(13)
C34 C33 C126 C127 86.2(13)
C32 C33 C126 C131 83.4(14)
C34 C33 C126 C131 -88.1(13)
C131 C126 C127 C128 2.4(17)
C33 C126 C127 C128 -172.1(10)
C131 C126 C127 C134 -176.7(9)
C33 C126 C127 C134 8.8(16)
C126 C127 C128 C129 -2.5(17)
C134 C127 C128 C129 176.6(10)
C127 C128 C129 C130 1.1(18)
C127 C128 C129 C133 -177.0(10)
C128 C129 C130 C131 0(2)
C133 C129 C130 C131 178.5(11)
C129 C130 C131 C126 -0.6(19)
C129 C130 C131 C132 179.1(12)
C127 C126 C131 C130 -0.7(16)
C33 C126 C131 C130 173.8(10)
C127 C126 C131 C132 179.5(11)
C33 C126 C131 C132 -6.0(16)
C29 C28 C135 C140 -99.9(15)
C27 C28 C135 C140 84.5(13)
C29 C28 C135 C136 81.2(15)
C27 C28 C135 C136 -94.5(13)
C140 C135 C136 C137 -7.5(19)
C28 C135 C136 C137 171.5(11)
C140 C135 C136 C143 174.7(12)
C28 C135 C136 C143 -6.4(17)
C135 C136 C137 C138 2(2)
C143 C136 C137 C138 -179.7(12)
C136 C137 C138 C139 0(2)
C136 C137 C138 C142 -179.6(12)
C137 C138 C139 C140 2(2)
C142 C138 C139 C140 -178.2(14)
C136 C135 C140 C139 8.8(19)
C28 C135 C140 C139 -170.2(10)
C136 C135 C140 C141 -177.1(13)
C28 C135 C140 C141 4(2)
C138 C139 C140 C135 -6(2)
C138 C139 C140 C141 179.3(14)
C22 C23 C144 C149 88.6(15)
C24 C23 C144 C149 -84.9(13)
C22 C23 C144 C145 -104.5(13)
C24 C23 C144 C145 82.0(15)
C149 C144 C145 C146 -3.7(17)
C23 C144 C145 C146 -170.3(11)
C149 C144 C145 C152 179.6(12)
C23 C144 C145 C152 13.0(18)
C144 C145 C146 C147 -1(2)
C152 C145 C146 C147 175.7(14)
C145 C146 C147 C148 -1(2)
C145 C146 C147 C151 179.5(12)
C146 C147 C148 C149 7(2)
C151 C147 C148 C149 -173.8(12)
C145 C144 C149 C148 9.3(18)
C23 C144 C149 C148 176.8(10)
C145 C144 C149 C150 175.6(11)
C23 C144 C149 C150 -16.8(18)
C147 C148 C149 C144 -11(2)
C147 C148 C149 C150 -178.3(13)
C57 C58 C153 C158 81.9(13)
C59 C58 C153 C158 -102.8(13)
C57 C58 C153 C154 -90.1(12)
C59 C58 C153 C154 85.2(12)
C158 C153 C154 C155 0.3(15)
C58 C153 C154 C155 172.7(10)
C158 C153 C154 C161 -177.6(10)
C58 C153 C154 C161 -5.2(14)
C161 C154 C155 C156 176.2(11)
C153 C154 C155 C156 -1.6(19)
C154 C155 C156 C157 3(2)
C154 C155 C156 C160 -177.5(11)
C155 C156 C157 C158 -2.2(18)
C160 C156 C157 C158 177.8(10)
C58 C153 C158 C157 -172.0(10)
C154 C153 C158 C157 0.0(15)
C58 C153 C158 C159 9.9(16)
C154 C153 C158 C159 -178.1(8)
C156 C157 C158 C153 0.9(16)
C156 C157 C158 C159 179.0(9)
C52 C53 C162 C163 -99.8(14)
C54 C53 C162 C163 89.3(14)
C52 C53 C162 C167 78.5(16)
C54 C53 C162 C167 -92.4(13)
C167 C162 C163 C164 3.4(17)
C53 C162 C163 C164 -178.2(10)
C167 C162 C163 C170 178.5(10)
C53 C162 C163 C170 -3.2(16)
C162 C163 C164 C165 -1.9(19)
C170 C163 C164 C165 -176.8(12)
C163 C164 C165 C166 -2(2)
C163 C164 C165 C169 180.0(11)
C164 C165 C166 C167 5(2)
C169 C165 C166 C167 -177.4(11)
C163 C162 C167 C166 -1.1(17)
C53 C162 C167 C166 -179.4(10)
C163 C162 C167 C168 177.1(11)
C53 C162 C167 C168 -1.2(18)
C165 C166 C167 C162 -3(2)
C165 C166 C167 C168 178.6(13)
C49 C48 C171 C176 -102.4(13)
C47 C48 C171 C176 88.3(13)
C49 C48 C171 C172 79.4(14)
C47 C48 C171 C172 -90.0(13)
C176 C171 C172 C173 -4.0(17)
C48 C171 C172 C173 174.2(9)
C176 C171 C172 C179 178.8(9)
C48 C171 C172 C179 -3.0(16)
C171 C172 C173 C174 0.7(16)
C179 C172 C173 C174 178.1(10)
C172 C173 C174 C175 2.9(18)
C172 C173 C174 C178 -178.2(10)
C173 C174 C175 C176 -3(2)
C178 C174 C175 C176 177.7(10)
C172 C171 C176 C175 3.4(16)
C48 C171 C176 C175 -174.8(10)
C172 C171 C176 C177 -176.8(11)
C48 C171 C176 C177 4.9(17)
C174 C175 C176 C171 0.2(18)
C174 C175 C176 C177 -179.6(12)
C44 C43 C180 C185 -83.8(14)
C42 C43 C180 C185 83.5(13)
C44 C43 C180 C181 92.0(13)
C42 C43 C180 C181 -100.7(13)
C185 C180 C181 C182 4.6(17)
C43 C180 C181 C182 -171.4(10)
C185 C180 C181 C188 -178.3(10)
C43 C180 C181 C188 5.6(17)
C180 C181 C182 C183 -2.6(19)
C188 C181 C182 C183 -179.7(12)
C181 C182 C183 C184 -2(2)
C181 C182 C183 C187 178.9(11)
C182 C183 C184 C185 4.9(19)
C187 C183 C184 C185 -176.2(9)
C181 C180 C185 C184 -1.8(16)
C43 C180 C185 C184 174.2(10)
C181 C180 C185 C186 178.2(10)
C43 C180 C185 C186 -5.8(17)
C183 C184 C185 C180 -2.6(16)
C183 C184 C185 C186 177.4(11)
C79 C78 C189 C190 77(2)
C77 C78 C189 C190 -87.9(18)
C79 C78 C189 C194 -102.8(16)
C77 C78 C189 C194 91.8(18)
C194 C189 C190 C191 -1(3)
C78 C189 C190 C191 178.7(14)
C194 C189 C190 C197 179.4(13)
C78 C189 C190 C197 -1(2)
C189 C190 C191 C192 -3(2)
C197 C190 C191 C192 176.7(13)
C190 C191 C192 C193 1(2)
C190 C191 C192 C196 -175.5(13)
C191 C192 C193 C194 4(3)
C196 C192 C193 C194 -179.3(14)
C192 C193 C194 C189 -9(3)
C192 C193 C194 C195 176.6(15)
C190 C189 C194 C193 7(2)
C78 C189 C194 C193 -172.5(14)
C190 C189 C194 C195 -178.5(15)
C78 C189 C194 C195 2(2)
C72 C73 C198 C199 -88(2)
C74 C73 C198 C199 88(2)
C72 C73 C198 C203 95.0(18)
C74 C73 C198 C203 -89.1(19)
C203 C198 C199 C200 -8(3)
C73 C198 C199 C200 175.7(13)
C203 C198 C199 C206 178.7(16)
C73 C198 C199 C206 2(3)
C198 C199 C200 C201 10(3)
C206 C199 C200 C201 -177.0(19)
C199 C200 C201 C202 -8(3)
C199 C200 C201 C205 179.6(17)
C200 C201 C202 C203 3(3)
C205 C201 C202 C203 174.5(15)
C201 C202 C203 C204 -180(2)
C201 C202 C203 C198 -1(3)
C199 C198 C203 C204 -177(2)
C73 C198 C203 C204 -1(3)
C199 C198 C203 C202 4(3)
C73 C198 C203 C202 -179.4(13)
C69 C68 C207 C208 85.9(19)
C67 C68 C207 C208 -80(2)
C69 C68 C207 C212 -98.6(18)
C67 C68 C207 C212 95.9(18)
C212 C207 C208 C209 0.0
C68 C207 C208 C209 175.3(12)
C212 C207 C208 C215 -179.0(16)
C68 C207 C208 C215 -3.7(16)
C207 C208 C209 C210 0.0
C215 C208 C209 C210 179.0(15)
C208 C209 C210 C211 0.0
C208 C209 C210 C214 -169.9(11)
C209 C210 C211 C212 0.0
C214 C210 C211 C212 167.8(13)
C210 C211 C212 C207 0.0
C210 C211 C212 C213 -175.2(15)
C208 C207 C212 C211 0.0
C68 C207 C212 C211 -175.7(11)
C208 C207 C212 C213 175.2(15)
C68 C207 C212 C213 -0.5(15)
C62 C63 C216 C221 71.9(19)
C64 C63 C216 C221 -96.3(15)
C62 C63 C216 C217 -109.4(15)
C64 C63 C216 C217 82.4(15)
C221 C216 C217 C218 5.7(19)
C63 C216 C217 C218 -173.1(12)
C221 C216 C217 C224 -178.4(12)
C63 C216 C217 C224 2.8(18)
C216 C217 C218 C219 -6(2)
C224 C217 C218 C219 178.2(14)
C217 C218 C219 C220 5(2)
C217 C218 C219 C223 -178.0(11)
C218 C219 C220 C221 -4(2)
C223 C219 C220 C221 179.3(11)
C219 C220 C221 C216 3.8(19)
C219 C220 C221 C222 176.7(11)
C217 C216 C221 C220 -4.6(19)
C63 C216 C221 C220 174.1(11)
C217 C216 C221 C222 -177.4(11)
C63 C216 C221 C222 1.3(19)
C244 C225 C226 N23 0(3)
C244 C225 C226 C227 -163(2)
N23 C226 C227 C228 2(4)
C225 C226 C227 C228 163.8(18)
N23 C226 C227 C332 171(2)
C225 C226 C227 C332 -27(3)
C226 C227 C228 N24 0(3)
C332 C227 C228 N24 -170(2)
C226 C227 C228 C229 -171(2)
C332 C227 C228 C229 19(3)
N24 C228 C229 C230 -4(2)
C227 C228 C229 C230 168.7(19)
C228 C229 C230 C231 7(2)
C229 C230 C231 N24 -8(2)
C229 C230 C231 C232 167.0(18)
N24 C231 C232 C233 7(3)
C230 C231 C232 C233 -167.8(19)
N24 C231 C232 C324 -169.5(19)
C230 C231 C232 C324 16(3)
C231 C232 C233 N25 2(3)
C324 C232 C233 N25 178.0(18)
C231 C232 C233 C234 161.3(16)
C324 C232 C233 C234 -23(3)
C232 C233 C234 N44 26(3)
N25 C233 C234 N44 -171.8(16)
C232 C233 C234 C235 -151.1(18)
N25 C233 C234 C235 11(2)
N44 C234 C235 N27 -20(3)
C233 C234 C235 N27 157.1(15)
N44 C234 C235 C236 167.7(15)
C233 C234 C235 C236 -14.9(19)
N27 C235 C236 C237 33(3)
C234 C235 C236 C237 -156.2(18)
N27 C235 C236 N25 -156.4(18)
C234 C235 C236 N25 14(2)
N25 C236 C237 C238 -4(3)
C235 C236 C237 C238 165.6(17)
N25 C236 C237 C315 -164.4(19)
C235 C236 C237 C315 5(3)
C236 C237 C238 C239 -172(2)
C315 C237 C238 C239 -10(3)
C236 C237 C238 N26 15(3)
C315 C237 C238 N26 177(2)
N26 C238 C239 C240 -11(3)
C237 C238 C239 C240 175.1(19)
C238 C239 C240 C241 11(2)
C239 C240 C241 C242 167.1(19)
C239 C240 C241 N26 -8(2)
N26 C241 C242 C243 6(3)
C240 C241 C242 C243 -168(2)
N26 C241 C242 C306 -172.8(19)
C240 C241 C242 C306 13(3)
C241 C242 C243 N23 -6(4)
C306 C242 C243 N23 173.1(19)
C241 C242 C243 C244 162.5(17)
C306 C242 C243 C244 -19(3)
C226 C225 C244 C243 -3(3)
N23 C243 C244 C225 5(3)
C242 C243 C244 C225 -165(2)
C227 C226 N23 C243 165(2)
C225 C226 N23 C243 3(3)
C227 C226 N23 Ni5 -20(3)
C225 C226 N23 Ni5 177.9(13)
C242 C243 N23 C226 164(2)
C244 C243 N23 C226 -5(2)
C242 C243 N23 Ni5 -11(3)
C244 C243 N23 Ni5 -179.7(12)
C232 C231 N24 C228 -169.5(18)
C230 C231 N24 C228 6(2)
C232 C231 N24 Ni5 2(3)
C230 C231 N24 Ni5 177.4(12)
C229 C228 N24 C231 -1(2)
C227 C228 N24 C231 -174.1(18)
C229 C228 N24 Ni5 -173.6(12)
C227 C228 N24 Ni5 14(3)
C237 C236 N25 C233 162.9(17)
C235 C236 N25 C233 -8(2)
C237 C236 N25 Ni5 -19(3)
C235 C236 N25 Ni5 170.1(11)
C232 C233 N25 C236 158.5(19)
C234 C233 N25 C236 -3(2)
C232 C233 N25 Ni5 -19(3)
C234 C233 N25 Ni5 179.4(10)
C239 C238 N26 C241 6(2)
C237 C238 N26 C241 -179.8(17)
C239 C238 N26 Ni5 -176.6(12)
C237 C238 N26 Ni5 -3(3)
C242 C241 N26 C238 -174(2)
C240 C241 N26 C238 1(2)
C242 C241 N26 Ni5 9(3)
C240 C241 N26 Ni5 -176.2(13)
C226 N23 Ni5 N26 -154.8(19)
C243 N23 Ni5 N26 18.7(17)
C226 N23 Ni5 N24 25.5(19)
C243 N23 Ni5 N24 -160.9(17)
C236 C235 N27 C265 -178.7(18)
C234 C235 N27 C265 12(2)
N44 C246 C247 C248 34(3)
C265 C246 C247 C248 -150(2)
N44 C246 C247 N28 -164.5(17)
C265 C246 C247 N28 11(2)
N28 C247 C248 C368 -174(2)
C246 C247 C248 C368 -16(4)
N28 C247 C248 C249 -3(3)
C246 C247 C248 C249 156(2)
C368 C248 C249 C250 11(4)
C247 C248 C249 C250 -161(2)
C368 C248 C249 N29 -176(2)
C247 C248 C249 N29 12(3)
N29 C249 C250 C251 -1(3)
C248 C249 C250 C251 173(2)
C249 C250 C251 C252 5(3)
C250 C251 C252 N29 -8(3)
C250 C251 C252 C253 164(2)
N29 C252 C253 C254 -1(4)
C251 C252 C253 C254 -173(2)
N29 C252 C253 C359 172.8(17)
C251 C252 C253 C359 2(3)
C252 C253 C254 N30 7(4)
C359 C253 C254 N30 -167.2(17)
C252 C253 C254 C255 167(2)
C359 C253 C254 C255 -7(3)
C253 C254 C255 N33 40(3)
N30 C254 C255 N33 -158.5(17)
C253 C254 C255 C256 -147(2)
N30 C254 C255 C256 14(2)
N33 C255 C256 N32 -20(3)
C254 C255 C256 N32 167.5(18)
N33 C255 C256 C257 155.1(17)
C254 C255 C256 C257 -18(2)
N32 C256 C257 C258 17(4)
C255 C256 C257 C258 -157(2)
N32 C256 C257 N30 -169.5(19)
C255 C256 C257 N30 16(2)
N30 C257 C258 C259 -9(3)
C256 C257 C258 C259 164(2)
N30 C257 C258 C350 179.2(18)
C256 C257 C258 C350 -8(3)
C257 C258 C259 N31 9(3)
C350 C258 C259 N31 -178.3(18)
C257 C258 C259 C260 -156(2)
C350 C258 C259 C260 16(3)
N31 C259 C260 C261 4(3)
C258 C259 C260 C261 170(2)
C259 C260 C261 C262 1(2)
C260 C261 C262 N31 -5(3)
C260 C261 C262 C263 179.5(19)
N31 C262 C263 C264 25(3)
C261 C262 C263 C264 -160(2)
N31 C262 C263 C341 178.4(19)
C261 C262 C263 C341 -7(3)
C262 C263 C264 N28 -17(3)
C341 C263 C264 N28 -168(2)
C262 C263 C264 C265 152.4(18)
C341 C263 C264 C265 2(3)
C235 N27 C265 C264 -175.4(18)
C235 N27 C265 C246 5(2)
N28 C264 C265 N27 -166.6(17)
C263 C264 C265 N27 23(3)
N28 C264 C265 C246 13(2)
C263 C264 C265 C246 -157.8(18)
N44 C246 C265 N27 -19(3)
C247 C246 C265 N27 165.6(15)
N44 C246 C265 C264 161.4(17)
C247 C246 C265 C264 -14(2)
C263 C264 N28 C247 164.5(18)
C265 C264 N28 C247 -6(2)
C263 C264 N28 Ni6 -12(3)
C265 C264 N28 Ni6 177.8(11)
C248 C247 N28 C264 159.1(18)
C246 C247 N28 C264 -3(2)
C248 C247 N28 Ni6 -25(3)
C246 C247 N28 Ni6 173.1(11)
C251 C252 N29 C249 6(2)
C253 C252 N29 C249 -166.2(19)
C251 C252 N29 Ni6 -176.8(13)
C253 C252 N29 Ni6 10(3)
C250 C249 N29 C252 -4(2)
C248 C249 N29 C252 -177.2(19)
C250 C249 N29 Ni6 179.7(14)
C248 C249 N29 Ni6 6(3)
C258 C257 N30 C254 166.2(19)
C256 C257 N30 C254 -8(2)
C258 C257 N30 Ni6 -14(3)
C256 C257 N30 Ni6 172.2(12)
C253 C254 N30 C257 158.9(19)
C255 C254 N30 C257 -4(2)
C253 C254 N30 Ni6 -21(3)
C255 C254 N30 Ni6 176.4(12)
C263 C262 N31 C259 -177.5(19)
C261 C262 N31 C259 7(2)
C263 C262 N31 Ni6 -5(3)
C261 C262 N31 Ni6 179.7(13)
C258 C259 N31 C262 -173.5(19)
C260 C259 N31 C262 -7(2)
C258 C259 N31 Ni6 14(3)
C260 C259 N31 Ni6 -179.3(13)
C252 N29 Ni6 N28 161.4(17)
C249 N29 Ni6 N28 -22.8(17)
C252 N29 Ni6 N30 -17.5(17)
C249 N29 Ni6 N30 158.3(17)
C262 N31 Ni6 N28 -15.7(16)
C259 N31 Ni6 N28 155.2(17)
C262 N31 Ni6 N30 163.2(16)
C259 N31 Ni6 N30 -25.8(17)
C255 C256 N32 C285 7(3)
C257 C256 N32 C285 -165.9(19)
C256 C255 N33 C266 13(3)
C254 C255 N33 C266 -175.6(18)
C255 N33 C266 C285 2(2)
C255 N33 C266 C267 -168.8(16)
N33 C266 C267 C268 21(3)
C285 C266 C267 C268 -150.9(17)
N33 C266 C267 N34 -171.3(15)
C285 C266 C267 N34 16.9(19)
N34 C267 C268 C269 -3(3)
C266 C267 C268 C269 163.7(15)
N34 C267 C268 C404 -165.5(13)
C266 C267 C268 C404 1(3)
C267 C268 C269 N35 9(2)
C404 C268 C269 N35 172.8(12)
C267 C268 C269 C270 -157.0(17)
C404 C268 C269 C270 7(2)
C268 C269 C270 C271 171.2(14)
N35 C269 C270 C271 3.9(17)
C269 C270 C271 C272 0.4(17)
C270 C271 C272 N35 -4.8(18)
C270 C271 C272 C273 177.3(14)
N35 C272 C273 C274 18(2)
C271 C272 C273 C274 -164.3(15)
N35 C272 C273 C395 179.9(15)
C271 C272 C273 C395 -2(2)
C272 C273 C274 C275 150.6(15)
C395 C273 C274 C275 -10(3)
C272 C273 C274 N36 -14(3)
C395 C273 C274 N36 -175.1(15)
C273 C274 C275 N39 23(3)
N36 C274 C275 N39 -170.9(16)
C273 C274 C275 C276 -153.9(16)
N36 C274 C275 C276 12.5(19)
N39 C275 C276 N38 -14(3)
C274 C275 C276 N38 163.0(13)
N39 C275 C276 C277 167.1(14)
C274 C275 C276 C277 -16.1(18)
N38 C276 C277 C278 28(3)
C275 C276 C277 C278 -153.4(18)
N38 C276 C277 N36 -164.3(15)
C275 C276 C277 N36 14.7(18)
N36 C277 C278 C279 0(3)
C276 C277 C278 C279 165.9(15)
N36 C277 C278 C386 -174(2)
C276 C277 C278 C386 -7(4)
C277 C278 C279 N37 14(4)
C386 C278 C279 N37 -172(2)
C277 C278 C279 C280 -164.3(19)
C386 C278 C279 C280 9(4)
N37 C279 C280 C281 -4(2)
C278 C279 C280 C281 174.5(19)
C279 C280 C281 C282 2(2)
C280 C281 C282 N37 2(2)
C280 C281 C282 C283 171.1(19)
N37 C282 C283 C284 5(4)
C281 C282 C283 C284 -162(2)
N37 C282 C283 C377 -176.8(19)
C281 C282 C283 C377 16(3)
C282 C283 C284 N34 -4(3)
C377 C283 C284 N34 178.2(16)
C282 C283 C284 C285 155.1(19)
C377 C283 C284 C285 -23(3)
C256 N32 C285 C266 7(3)
C256 N32 C285 C284 -179.1(18)
N33 C266 C285 N32 -13(3)
C267 C266 C285 N32 159.5(16)
N33 C266 C285 C284 172.4(16)
C267 C266 C285 C284 -15(2)
N34 C284 C285 N32 -165.8(17)
C283 C284 C285 N32 34(3)
N34 C284 C285 C266 9(2)
C283 C284 C285 C266 -151.0(18)
C283 C284 N34 C267 163.3(16)
C285 C284 N34 C267 1.5(19)
C283 C284 N34 Ni7 -18(2)
C285 C284 N34 Ni7 -179.6(11)
C268 C267 N34 C284 157.4(16)
C266 C267 N34 C284 -11.2(17)
C268 C267 N34 Ni7 -22(2)
C266 C267 N34 Ni7 169.9(10)
C273 C272 N35 C269 -175.0(13)
C271 C272 N35 C269 7.0(17)
C273 C272 N35 Ni7 2(2)
C271 C272 N35 Ni7 -176.2(9)
C268 C269 N35 C272 -175.3(13)
C270 C269 N35 C272 -6.7(16)
C268 C269 N35 Ni7 8.0(19)
C270 C269 N35 Ni7 176.5(9)
C278 C277 N36 C274 160.1(19)
C276 C277 N36 C274 -7.6(18)
C278 C277 N36 Ni7 -26(3)
C276 C277 N36 Ni7 166.7(9)
C273 C274 N36 C277 164.6(14)
C275 C274 N36 C277 -2.8(18)
C273 C274 N36 Ni7 -10(2)
C275 C274 N36 Ni7 -177.0(9)
C283 C282 N37 C279 -173(2)
C281 C282 N37 C279 -5(2)
C283 C282 N37 Ni7 14(3)
C281 C282 N37 Ni7 -176.9(12)
C278 C279 N37 C282 -173(2)
C280 C279 N37 C282 5(2)
C278 C279 N37 Ni7 -1(3)
C280 C279 N37 Ni7 177.8(12)
C277 N36 Ni7 N37 29.4(13)
C274 N36 Ni7 N37 -157.6(14)
C277 N36 Ni7 N35 -152.3(13)
C274 N36 Ni7 N35 20.7(14)
C284 N34 Ni7 N37 27.4(14)
C267 N34 Ni7 N37 -154.0(13)
C284 N34 Ni7 N35 -150.9(14)
C267 N34 Ni7 N35 27.7(12)
C275 C276 N38 C305 10(2)
C277 C276 N38 C305 -171.7(16)
C274 C275 N39 C286 -173.1(15)
C276 C275 N39 C286 3(2)
C275 N39 C286 C305 9(3)
C275 N39 C286 C287 -170.7(19)
N39 C286 C287 C288 30(4)
C305 C286 C287 C288 -150(2)
N39 C286 C287 N40 -163.3(18)
C305 C286 C287 N40 17(2)
N40 C287 C288 C289 -1(3)
C286 C287 C288 C289 164(2)
N40 C287 C288 C413 -176.8(19)
C286 C287 C288 C413 -11(3)
C287 C288 C289 N41 2(4)
C413 C288 C289 N41 178(2)
C287 C288 C289 C290 -160(2)
C413 C288 C289 C290 16(3)
N41 C289 C290 C291 0(3)
C288 C289 C290 C291 162(2)
C289 C290 C291 C292 5(3)
C290 C291 C292 N41 -8(3)
C290 C291 C292 C293 157(2)
N41 C292 C293 C294 -4(4)
C291 C292 C293 C294 -168(2)
N41 C292 C293 C423 174(2)
C291 C292 C293 C423 10(4)
C292 C293 C294 N42 -4(4)
C423 C293 C294 N42 178(2)
C292 C293 C294 C295 168(2)
C423 C293 C294 C295 -10(4)
N42 C294 C295 C296 -7(3)
C293 C294 C295 C296 180(2)
C294 C295 C296 C297 10(2)
C295 C296 C297 C298 -176.5(18)
C295 C296 C297 N42 -11(3)
C296 C297 C298 C299 167.7(18)
N42 C297 C298 C299 4(3)
C296 C297 C298 C431 -13(3)
N42 C297 C298 C431 -177.5(15)
C297 C298 C299 N43 -9(3)
C431 C298 C299 N43 172.1(16)
C297 C298 C299 C300 -168.5(16)
C431 C298 C299 C300 13(3)
N43 C299 C300 C301 3(2)
C298 C299 C300 C301 165.6(15)
C299 C300 C301 C302 -4.1(19)
C300 C301 C302 N43 4.1(19)
C300 C301 C302 C303 176.8(16)
N43 C302 C303 C304 9(3)
C301 C302 C303 C304 -162.4(16)
N43 C302 C303 C440 177.9(19)
C301 C302 C303 C440 7(3)
C302 C303 C304 N40 1(3)
C440 C303 C304 N40 -167.2(19)
C302 C303 C304 C305 163.0(16)
C440 C303 C304 C305 -6(3)
C276 N38 C305 C286 4(2)
C276 N38 C305 C304 -169.2(16)
N39 C286 C305 N38 -14(3)
C287 C286 C305 N38 166.4(15)
N39 C286 C305 C304 160.3(15)
C287 C286 C305 C304 -19(2)
C303 C304 C305 N38 26(3)
N40 C304 C305 N38 -169.6(16)
C303 C304 C305 C286 -147.6(18)
N40 C304 C305 C286 17(2)
C288 C287 N40 C304 160.8(18)
C286 C287 N40 C304 -6(2)
C288 C287 N40 Ni8 -18(3)
C286 C287 N40 Ni8 175.0(11)
C303 C304 N40 C287 158.3(17)
C305 C304 N40 C287 -6.1(19)
C303 C304 N40 Ni8 -23(3)
C305 C304 N40 Ni8 172.6(10)
C293 C292 N41 C289 -158(2)
C291 C292 N41 C289 7(3)
C293 C292 N41 Ni8 19(4)
C291 C292 N41 Ni8 -176.2(15)
C288 C289 N41 C292 -168(2)
C290 C289 N41 C292 -4(3)
C288 C289 N41 Ni8 16(3)
C290 C289 N41 Ni8 179.6(15)
C293 C294 N42 C297 174(2)
C295 C294 N42 C297 1(2)
C293 C294 N42 Ni8 -2(4)
C295 C294 N42 Ni8 -175.3(13)
C296 C297 N42 C294 7(2)
C298 C297 N42 C294 171.5(18)
C296 C297 N42 Ni8 -177.1(13)
C298 C297 N42 Ni8 -12(3)
C298 C299 N43 C302 -161.4(17)
C300 C299 N43 C302 0(2)
C298 C299 N43 Ni8 21(3)
C300 C299 N43 Ni8 -177.8(10)
C303 C302 N43 C299 -174.5(17)
C301 C302 N43 C299 -2.2(19)
C303 C302 N43 Ni8 3(3)
C301 C302 N43 Ni8 175.2(10)
C294 N42 Ni8 N41 11(2)
C297 N42 Ni8 N41 -163.9(16)
C294 N42 Ni8 N43 -167(2)
C297 N42 Ni8 N43 17.6(16)
C287 N40 Ni8 N41 25.4(15)
C304 N40 Ni8 N41 -152.9(15)
C287 N40 Ni8 N43 -156.0(15)
C304 N40 Ni8 N43 25.6(15)
C241 C242 C306 C311 94(3)
C243 C242 C306 C311 -85(3)
C241 C242 C306 C307 -92(2)
C243 C242 C306 C307 89(3)
C311 C306 C307 C308 -6(4)
C242 C306 C307 C308 179.6(17)
C311 C306 C307 C314 179(2)
C242 C306 C307 C314 5(4)
C306 C307 C308 C309 3(3)
C314 C307 C308 C309 179(2)
C307 C308 C309 C310 -2(4)
C307 C308 C309 C313 171(2)
C308 C309 C310 C311 3(4)
C313 C309 C310 C311 -170(2)
C307 C306 C311 C310 8(4)
C242 C306 C311 C310 -179.0(18)
C307 C306 C311 C312 -178(2)
C242 C306 C311 C312 -5(4)
C309 C310 C311 C306 -6(4)
C309 C310 C311 C312 180(3)
C236 C237 C315 C320 72(3)
C238 C237 C315 C320 -91(3)
C236 C237 C315 C316 -111(2)
C238 C237 C315 C316 87(2)
C320 C315 C316 C317 3(3)
C237 C315 C316 C317 -174.9(16)
C320 C315 C316 C323 -173.5(17)
C237 C315 C316 C323 9(3)
C315 C316 C317 C318 -2(4)
C323 C316 C317 C318 175(2)
C316 C317 C318 C319 3(4)
C316 C317 C318 C322 174(2)
C317 C318 C319 C320 -6(3)
C322 C318 C319 C320 -178.3(18)
C237 C315 C320 C319 172.0(16)
C316 C315 C320 C319 -6(3)
C237 C315 C320 C321 2(3)
C316 C315 C320 C321 -175.2(17)
C318 C319 C320 C315 8(3)
C318 C319 C320 C321 178(2)
C233 C234 N44 C246 -169.5(18)
C235 C234 N44 C246 7(2)
C265 C246 N44 C234 11(3)
C247 C246 N44 C234 -174.8(17)
C233 C232 C324 C325 103(3)
C231 C232 C324 C325 -80(3)
C233 C232 C324 C328 -85(3)
C231 C232 C324 C328 91(3)
C328 C324 C325 C245 -4(4)
C232 C324 C325 C245 168.8(19)
C328 C324 C325 C331 173.5(18)
C232 C324 C325 C331 -14(3)
C326 C245 C325 C324 10(4)
C326 C245 C325 C331 -167(2)
C325 C245 C326 C327 -16(3)
C325 C245 C326 C330 -178.9(18)
C245 C326 C327 C328 16(3)
C330 C326 C327 C328 179(2)
C325 C324 C328 C327 4(4)
C232 C324 C328 C327 -168(2)
C325 C324 C328 C329 177.8(19)
C232 C324 C328 C329 5(4)
C326 C327 C328 C324 -10(4)
C326 C327 C328 C329 176.0(18)
C226 C227 C332 C337 96(3)
C228 C227 C332 C337 -94(2)
C226 C227 C332 C333 -82(3)
C228 C227 C332 C333 88(2)
C337 C332 C333 C334 9(3)
C227 C332 C333 C334 -173.9(16)
C337 C332 C333 C340 -169(2)
C227 C332 C333 C340 8(3)
C332 C333 C334 C335 -5(3)
C340 C333 C334 C335 173(2)
C333 C334 C335 C336 -3(3)
C333 C334 C335 C339 -177.7(18)
C334 C335 C336 C337 8(3)
C339 C335 C336 C337 -177(2)
C227 C332 C337 C336 178.5(15)
C333 C332 C337 C336 -4(3)
C227 C332 C337 C338 3(3)
C333 C332 C337 C338 -179.1(18)
C335 C336 C337 C332 -5(3)
C335 C336 C337 C338 170(2)
C264 C263 C341 C346 -101(3)
C262 C263 C341 C346 106(2)
C264 C263 C341 C342 83(3)
C262 C263 C341 C342 -70(3)
C346 C341 C342 C343 -9(3)
C263 C341 C342 C343 167.2(16)
C346 C341 C342 C349 178(2)
C263 C341 C342 C349 -6(3)
C341 C342 C343 C344 4(3)
C349 C342 C343 C344 176(2)
C342 C343 C344 C345 2(3)
C342 C343 C344 C348 177.0(17)
C348 C344 C345 C346 -178.0(19)
C343 C344 C345 C346 -4(3)
C342 C341 C346 C345 8(4)
C263 C341 C346 C345 -168.5(16)
C342 C341 C346 C347 -171.4(17)
C263 C341 C346 C347 12(3)
C344 C345 C346 C341 0(3)
C344 C345 C346 C347 179.2(19)
C257 C258 C350 C351 -103.8(19)
C259 C258 C350 C351 83.7(19)
C257 C258 C350 C355 86(2)
C259 C258 C350 C355 -86.5(19)
C355 C350 C351 C352 0.0
C258 C350 C351 C352 -170.4(10)
C355 C350 C351 C358 177.7(14)
C258 C350 C351 C358 7.3(15)
C350 C351 C352 C353 0.0
C358 C351 C352 C353 -177.8(14)
C351 C352 C353 C354 0.0
C351 C352 C353 C357 174.8(13)
C352 C353 C354 C355 0.0
C357 C353 C354 C355 -175.2(12)
C353 C354 C355 C350 0.0
C353 C354 C355 C356 -177.2(13)
C351 C350 C355 C354 0.0
C258 C350 C355 C354 169.9(10)
C351 C350 C355 C356 177.5(12)
C258 C350 C355 C356 -12.6(13)
C254 C253 C359 C364 -111.9(18)
C252 C253 C359 C364 73(2)
C254 C253 C359 C360 83(2)
C252 C253 C359 C360 -91.4(19)
C364 C359 C360 C361 0.0
C253 C359 C360 C361 164.1(11)
C364 C359 C360 C367 174.3(14)
C253 C359 C360 C367 -21.6(15)
C359 C360 C361 C362 0.0
C367 C360 C361 C362 -173.8(16)
C360 C361 C362 C363 0.0
C360 C361 C362 C366 -167.5(10)
C361 C362 C363 C364 0.0
C366 C362 C363 C364 165.3(12)
C362 C363 C364 C359 0.0
C362 C363 C364 C365 -177.0(12)
C360 C359 C364 C363 0.0
C253 C359 C364 C363 -165.0(11)
C360 C359 C364 C365 176.8(13)
C253 C359 C364 C365 11.8(14)
C247 C248 C368 C369 -119(4)
C249 C248 C368 C369 69(4)
C247 C248 C368 C373 87(3)
C249 C248 C368 C373 -85(3)
C248 C368 C369 C370 -166(3)
C373 C368 C369 C370 -10(5)
C248 C368 C369 C376 22(5)
C373 C368 C369 C376 177.8(16)
C368 C369 C370 C371 8(5)
C376 C369 C370 C371 -179.7(18)
C369 C370 C371 C372 -4(3)
C369 C370 C371 C375 176(2)
C370 C371 C372 C373 6(4)
C375 C371 C372 C373 -174.4(18)
C371 C372 C373 C368 -9(4)
C371 C372 C373 C374 -178(2)
C369 C368 C373 C372 10(4)
C248 C368 C373 C372 170(2)
C369 C368 C373 C374 179(2)
C248 C368 C373 C374 -21(4)
C282 C283 C377 C378 -94.1(18)
C284 C283 C377 C378 84(2)
C282 C283 C377 C382 82.3(19)
C284 C283 C377 C382 -99.4(19)
C382 C377 C378 C379 0.0
C283 C377 C378 C379 176.4(11)
C382 C377 C378 C385 -179.9(13)
C283 C377 C378 C385 -3.5(15)
C377 C378 C379 C380 0.0
C385 C378 C379 C380 179.9(13)
C378 C379 C380 C381 0.0
C378 C379 C380 C384 -174.5(14)
C379 C380 C381 C382 0.0
C384 C380 C381 C382 174.6(14)
C380 C381 C382 C377 0.0
C380 C381 C382 C383 179.4(16)
C378 C377 C382 C381 0.0
C283 C377 C382 C381 -176.3(12)
C378 C377 C382 C383 -179.4(16)
C283 C377 C382 C383 4.3(17)
C277 C278 C386 C387 -105(4)
C279 C278 C386 C387 82(4)
C277 C278 C386 C391 83(3)
C279 C278 C386 C391 -91(3)
C391 C386 C387 C388 -6(5)
C278 C386 C387 C388 -178.3(19)
C391 C386 C387 C394 -171(2)
C278 C386 C387 C394 17(5)
C386 C387 C388 C389 5(5)
C394 C387 C388 C389 172(3)
C387 C388 C389 C390 0(4)
C387 C388 C389 C393 -177(2)
C388 C389 C390 C391 -5(4)
C393 C389 C390 C391 172(2)
C389 C390 C391 C386 4(4)
C389 C390 C391 C392 -179(2)
C387 C386 C391 C390 2(4)
C278 C386 C391 C390 174.6(19)
C387 C386 C391 C392 -176(2)
C278 C386 C391 C392 -2(4)
C274 C273 C395 C396 80(2)
C272 C273 C395 C396 -83.2(19)
C274 C273 C395 C400 -105.6(17)
C272 C273 C395 C400 91.6(17)
C273 C395 C396 C397 168.6(16)
C400 C395 C396 C397 -6(2)
C273 C395 C396 C403 -10(2)
C400 C395 C396 C403 175.6(13)
C395 C396 C397 C398 4(3)
C403 C396 C397 C398 -177.9(14)
C396 C397 C398 C399 0(3)
C396 C397 C398 C402 179.5(17)
C397 C398 C399 C400 0(3)
C402 C398 C399 C400 179.8(17)
C398 C399 C400 C395 -2(3)
C398 C399 C400 C401 -179.1(16)
C396 C395 C400 C399 5(2)
C273 C395 C400 C399 -170.1(14)
C396 C395 C400 C401 -177.7(14)
C273 C395 C400 C401 7(2)
C269 C268 C404 C405 91.2(14)
C267 C268 C404 C405 -103.7(15)
C269 C268 C404 C409 -83.5(14)
C267 C268 C404 C409 81.7(16)
C409 C404 C405 C406 0.0
C268 C404 C405 C406 -174.7(12)
C409 C404 C405 C412 -169.8(13)
C268 C404 C405 C412 15.5(15)
C404 C405 C406 C407 0.0
C412 C405 C406 C407 170.7(12)
C405 C406 C407 C408 0.0
C405 C406 C407 C411 -176.2(15)
C406 C407 C408 C409 0.0
C411 C407 C408 C409 176.3(15)
C407 C408 C409 C404 0.0
C407 C408 C409 C410 -180.0(13)
C405 C404 C409 C408 0.0
C268 C404 C409 C408 174.6(12)
C405 C404 C409 C410 180.0(14)
C268 C404 C409 C410 -5.5(15)
C287 C288 C413 C418 -105(3)
C289 C288 C413 C418 79(3)
C287 C288 C413 C414 81(3)
C289 C288 C413 C414 -95(2)
C418 C413 C414 C415 6(3)
C288 C413 C414 C415 -179.4(16)
C418 C413 C414 C421 178.4(19)
C288 C413 C414 C421 -7(3)
C413 C414 C415 C416 -13(3)
C421 C414 C415 C416 173.6(17)
C414 C415 C416 C417 12(3)
C414 C415 C416 C420 -175.8(16)
C415 C416 C417 C418 -3(3)
C420 C416 C417 C418 -175.7(16)
C288 C413 C418 C417 -171.4(15)
C414 C413 C418 C417 3(3)
C288 C413 C418 C419 3(3)
C414 C413 C418 C419 177.7(15)
C416 C417 C418 C413 -4(3)
C416 C417 C418 C419 -178.8(19)
C427 C422 C423 C424 0.0
C428 C422 C423 C424 -177.2(19)
C427 C422 C423 C293 -178.9(13)
C428 C422 C423 C293 4(2)
C292 C293 C423 C422 -91(2)
C294 C293 C423 C422 88(2)
C292 C293 C423 C424 91(2)
C294 C293 C423 C424 -91(2)
C422 C423 C424 C425 0.0
C293 C423 C424 C425 178.8(13)
C422 C423 C424 C430 -175(2)
C293 C423 C424 C430 4(2)
C423 C424 C425 C426 0.0
C430 C424 C425 C426 175(2)
C424 C425 C426 C427 0.0
C424 C425 C426 C429 174.6(18)
C425 C426 C427 C422 0.0
C429 C426 C427 C422 -174.7(17)
C423 C422 C427 C426 0.0
C428 C422 C427 C426 177.4(17)
C297 C298 C431 C432 81.2(19)
C299 C298 C431 C432 -99.9(16)
C297 C298 C431 C436 -96(2)
C299 C298 C431 C436 83(2)
C436 C431 C432 C433 -1.6(13)
C298 C431 C432 C433 -178.2(11)
C436 C431 C432 C439 179.0(18)
C298 C431 C432 C439 2.4(15)
C431 C432 C433 C434 0.0
C439 C432 C433 C434 179.3(16)
C432 C433 C434 C435 0.0
C432 C433 C434 C438 179.3(11)
C433 C434 C435 C436 1.5(12)
C438 C434 C435 C436 -177.7(15)
C434 C435 C436 C431 -3(2)
C434 C435 C436 C437 169.3(12)
C432 C431 C436 C435 3(2)
C298 C431 C436 C435 179.5(10)
C432 C431 C436 C437 -168.4(14)
C298 C431 C436 C437 8(3)
C304 C303 C440 C445 82(3)
C302 C303 C440 C445 -87(2)
C304 C303 C440 C441 -111(2)
C302 C303 C440 C441 81(3)
C445 C440 C441 C442 -6(3)
C303 C440 C441 C442 -174.6(15)
C445 C440 C441 C448 -174.5(15)
C303 C440 C441 C448 17(3)
C440 C441 C442 C443 4(3)
C448 C441 C442 C443 173.9(14)
C441 C442 C443 C444 2(3)
C441 C442 C443 C447 174.8(15)
C442 C443 C444 C445 -6(3)
C447 C443 C444 C445 -179.1(16)
C441 C440 C445 C444 1(3)
C303 C440 C445 C444 169.0(15)
C441 C440 C445 C446 -177.9(16)
C303 C440 C445 C446 -10(3)
C443 C444 C445 C440 5(3)
C443 C444 C445 C446 -176.1(17)
C468 C449 C450 N45 -6(2)
C468 C449 C450 C451 173.5(18)
N45 C450 C451 C452 14(3)
C449 C450 C451 C452 -165.2(17)
N45 C450 C451 C556 -173.1(16)
C449 C450 C451 C556 8(3)
C450 C451 C452 N46 -14(3)
C556 C451 C452 N46 173.0(16)
C450 C451 C452 C453 170.3(18)
C556 C451 C452 C453 -3(3)
N46 C452 C453 C454 8(2)
C451 C452 C453 C454 -176.2(17)
C452 C453 C454 C455 -6.2(19)
C453 C454 C455 C456 -170.9(14)
C453 C454 C455 N46 2.8(18)
N46 C455 C456 C457 -6(2)
C454 C455 C456 C457 166.4(13)
N46 C455 C456 C547 178.7(13)
C454 C455 C456 C547 -9(2)
C455 C456 C457 N47 -5.8(19)
C547 C456 C457 N47 169.1(12)
C455 C456 C457 C458 -166.3(12)
C547 C456 C457 C458 8.6(19)
C456 C457 C458 N50 -28.3(19)
N47 C457 C458 N50 168.7(11)
C456 C457 C458 C459 149.3(11)
N47 C457 C458 C459 -13.6(12)
N50 C458 C459 N49 13.5(18)
C457 C458 C459 N49 -164.3(10)
N50 C458 C459 C460 -165.3(10)
C457 C458 C459 C460 16.8(12)
N49 C459 C460 C461 -24(2)
C458 C459 C460 C461 154.6(11)
N49 C459 C460 N47 165.9(12)
C458 C459 C460 N47 -15.5(13)
N47 C460 C461 C462 6.2(19)
C459 C460 C461 C462 -162.9(11)
N47 C460 C461 C538 170.8(13)
C459 C460 C461 C538 2(2)
C460 C461 C462 N48 -14(2)
C538 C461 C462 N48 179.9(13)
C460 C461 C462 C463 166.5(12)
C538 C461 C462 C463 0(2)
N48 C462 C463 C464 1.6(16)
C461 C462 C463 C464 -178.8(12)
C462 C463 C464 C465 -4.4(16)
C463 C464 C465 C466 -173.6(13)
C463 C464 C465 N48 5.8(16)
N48 C465 C466 C467 -4(2)
C464 C465 C466 C467 175.4(14)
N48 C465 C466 C529 176.8(14)
C464 C465 C466 C529 -4(2)
C465 C466 C467 N45 -1(2)
C529 C466 C467 N45 177.9(15)
C465 C466 C467 C468 -163.2(14)
C529 C466 C467 C468 16(2)
C450 C449 C468 C467 4(2)
N45 C467 C468 C449 -2(2)
C466 C467 C468 C449 162.0(16)
C451 C450 N45 C467 -175.1(18)
C449 C450 N45 C467 4.2(19)
C451 C450 N45 Ni9 6(3)
C449 C450 N45 Ni9 -174.3(11)
C466 C467 N45 C450 -164.5(16)
C468 C467 N45 C450 -1.3(17)
C466 C467 N45 Ni9 14(2)
C468 C467 N45 Ni9 177.3(10)
C456 C455 N46 C452 175.1(14)
C454 C455 N46 C452 1.7(17)
C456 C455 N46 Ni9 -1(2)
C454 C455 N46 Ni9 -174.0(9)
C453 C452 N46 C455 -5.5(18)
C451 C452 N46 C455 178.1(16)
C453 C452 N46 Ni9 170.5(10)
C451 C452 N46 Ni9 -6(2)
C461 C460 N47 C457 -162.7(11)
C459 C460 N47 C457 7.3(13)
C461 C460 N47 Ni9 14.9(18)
C459 C460 N47 Ni9 -175.1(8)
C456 C457 N47 C460 -158.3(11)
C458 C457 N47 C460 4.3(12)
C456 C457 N47 Ni9 24.0(16)
C458 C457 N47 Ni9 -173.4(7)
C463 C462 N48 C465 2.1(15)
C461 C462 N48 C465 -177.5(12)
C463 C462 N48 Ni9 -180.0(8)
C461 C462 N48 Ni9 0(2)
C466 C465 N48 C462 174.5(14)
C464 C465 N48 C462 -4.9(15)
C466 C465 N48 Ni9 -3(2)
C464 C465 N48 Ni9 177.1(9)
C450 N45 Ni9 N48 162.1(14)
C467 N45 Ni9 N48 -16.0(12)
C450 N45 Ni9 N46 -19.0(14)
C467 N45 Ni9 N46 162.9(12)
C460 C459 N49 C488 175.4(12)
C458 C459 N49 C488 -3.0(15)
C457 C458 N50 C469 170.3(11)
C459 C458 N50 C469 -6.9(15)
C458 N50 C469 C488 -8.0(15)
C458 N50 C469 C470 173.5(10)
N50 C469 C470 C471 -23.6(19)
C488 C469 C470 C471 157.7(11)
N50 C469 C470 N51 167.7(11)
C488 C469 C470 N51 -11.0(12)
N51 C470 C471 C472 12.6(17)
C469 C470 C471 C472 -154.6(10)
N51 C470 C471 C592 -179.2(10)
C469 C470 C471 C592 13.6(18)
C470 C471 C472 N52 -16.0(16)
C592 C471 C472 N52 174.8(10)
C470 C471 C472 C473 160.1(11)
C592 C471 C472 C473 -9.1(16)
N52 C472 C473 C474 2.2(13)
C471 C472 C473 C474 -174.0(10)
C472 C473 C474 C475 -3.1(13)
C473 C474 C475 N52 3.3(13)
C473 C474 C475 C476 -172.1(11)
N52 C475 C476 C477 -14.7(17)
C474 C475 C476 C477 160.0(11)
N52 C475 C476 C583 177.8(10)
C474 C475 C476 C583 -7.5(17)
C475 C476 C477 N53 4.3(17)
C583 C476 C477 N53 171.4(9)
C475 C476 C477 C478 -156.1(10)
C583 C476 C477 C478 11.0(18)
C476 C477 C478 N56 -32.2(18)
N53 C477 C478 N56 165.3(9)
C476 C477 C478 C479 150.2(11)
N53 C477 C478 C479 -12.2(11)
N56 C478 C479 N55 17.8(16)
C477 C478 C479 N55 -164.5(9)
N56 C478 C479 C480 -165.2(9)
C477 C478 C479 C480 12.5(11)
N55 C479 C480 N53 167.8(10)
C478 C479 C480 N53 -8.9(11)
N55 C479 C480 C481 -30.2(17)
C478 C479 C480 C481 153.1(10)
N53 C480 C481 C482 1.1(16)
C479 C480 C481 C482 -158.3(9)
N53 C480 C481 C574 179.0(10)
C479 C480 C481 C574 19.6(16)
C480 C481 C482 N54 -5.1(15)
C574 C481 C482 N54 176.8(10)
C480 C481 C482 C483 159.2(10)
C574 C481 C482 C483 -19.0(14)
N54 C482 C483 C484 -0.6(12)
C481 C482 C483 C484 -166.5(9)
C482 C483 C484 C485 -1.8(12)
C483 C484 C485 N54 3.6(12)
C483 C484 C485 C486 -171.3(9)
N54 C485 C486 C487 -14.3(15)
C484 C485 C486 C487 160.1(11)
N54 C485 C486 C565 175.6(9)
C484 C485 C486 C565 -10.1(16)
C485 C486 C487 N51 9.4(17)
C565 C486 C487 N51 178.3(10)
C485 C486 C487 C488 -157.2(9)
C565 C486 C487 C488 11.8(18)
C459 N49 C488 C469 -12.0(15)
C459 N49 C488 C487 173.4(11)
N50 C469 C488 N49 19.3(17)
C470 C469 C488 N49 -161.9(9)
N50 C469 C488 C487 -164.9(10)
C470 C469 C488 C487 13.9(12)
C486 C487 C488 N49 -28.7(18)
N51 C487 C488 N49 163.0(10)
C486 C487 C488 C469 155.9(11)
N51 C487 C488 C469 -12.3(12)
C486 C487 N51 C470 -162.7(10)
C488 C487 N51 C470 5.6(12)
C486 C487 N51 Ni10 16.8(15)
C488 C487 N51 Ni10 -175.0(6)
C471 C470 N51 C487 -166.0(9)
C469 C470 N51 C487 3.3(11)
C471 C470 N51 Ni10 14.5(14)
C469 C470 N51 Ni10 -176.2(6)
C476 C475 N52 C472 173.8(10)
C474 C475 N52 C472 -1.7(12)
C476 C475 N52 Ni10 -1.8(15)
C474 C475 N52 Ni10 -177.3(7)
C473 C472 N52 C475 -0.3(13)
C471 C472 N52 C475 176.1(9)
C473 C472 N52 Ni10 175.2(7)
C471 C472 N52 Ni10 -8.4(14)
C481 C480 N53 C477 -159.6(10)
C479 C480 N53 C477 1.6(11)
C481 C480 N53 Ni10 20.5(14)
C479 C480 N53 Ni10 -178.3(6)
C476 C477 N53 C480 -157.3(10)
C478 C477 N53 C480 6.4(11)
C476 C477 N53 Ni10 22.6(14)
C478 C477 N53 Ni10 -173.7(6)
C483 C482 N54 C485 2.8(11)
C481 C482 N54 C485 167.9(9)
C483 C482 N54 Ni10 -178.2(7)
C481 C482 N54 Ni10 -13.1(14)
C484 C485 N54 C482 -3.8(11)
C486 C485 N54 C482 171.6(9)
C484 C485 N54 Ni10 177.2(7)
C486 C485 N54 Ni10 -7.4(14)
C482 N54 Ni10 N53 24.8(8)
C485 N54 Ni10 N53 -156.5(8)
C482 N54 Ni10 N51 -155.6(8)
C485 N54 Ni10 N51 23.1(8)
C475 N52 Ni10 N53 18.9(8)
C472 N52 Ni10 N53 -155.5(9)
C475 N52 Ni10 N51 -160.7(8)
C472 N52 Ni10 N51 24.9(9)
C480 N53 Ni10 N54 -28.4(8)
C477 N53 Ni10 N54 151.7(8)
C480 N53 Ni10 N52 150.7(8)
C477 N53 Ni10 N52 -29.1(8)
C478 C479 N55 C508 -8.6(14)
C480 C479 N55 C508 175.3(10)
C479 C478 N56 C489 -7.2(13)
C477 C478 N56 C489 175.5(10)
C478 N56 C489 C508 -9.3(14)
C478 N56 C489 C490 174.2(10)
N56 C489 C490 C491 -32.5(18)
C508 C489 C490 C491 150.5(11)
N56 C489 C490 N57 163.5(10)
C508 C489 C490 N57 -13.5(11)
N57 C490 C491 C492 1.3(18)
C489 C490 C491 C492 -160.5(11)
N57 C490 C491 C628 174.1(10)
C489 C490 C491 C628 12.3(18)
C490 C491 C492 N58 -5(2)
C628 C491 C492 N58 -178.0(11)
C490 C491 C492 C493 161.6(11)
C628 C491 C492 C493 -11.5(19)
C491 C492 C493 C494 -167.2(12)
N58 C492 C493 C494 1.4(14)
C492 C493 C494 C495 -5.9(15)
C493 C494 C495 N58 8.6(15)
C493 C494 C495 C496 -175.3(12)
N58 C495 C496 C497 -22(2)
C494 C495 C496 C497 162.4(11)
N58 C495 C496 C619 174.4(12)
C494 C495 C496 C619 -1(2)
C495 C496 C497 N59 13.7(18)
C619 C496 C497 N59 177.4(11)
C495 C496 C497 C498 -156.9(12)
C619 C496 C497 C498 7(2)
C496 C497 C498 N62 -25(2)
N59 C497 C498 N62 163.1(10)
C496 C497 C498 C499 158.9(12)
N59 C497 C498 C499 -12.8(13)
N62 C498 C499 N61 18.7(17)
C497 C498 C499 N61 -165.2(9)
N62 C498 C499 C500 -160.2(10)
C497 C498 C499 C500 16.0(12)
N61 C499 C500 C501 -23.9(18)
C498 C499 C500 C501 154.9(10)
N61 C499 C500 N59 167.5(10)
C498 C499 C500 N59 -13.7(12)
N59 C500 C501 C502 6.2(17)
C499 C500 C501 C502 -160.3(10)
N59 C500 C501 C610 177.9(11)
C499 C500 C501 C610 11.3(18)
C500 C501 C502 N60 -9.8(17)
C610 C501 C502 N60 178.2(11)
C500 C501 C502 C503 161.1(10)
C610 C501 C502 C503 -10.9(17)
C501 C502 C503 C504 -167.7(10)
N60 C502 C503 C504 4.7(12)
C502 C503 C504 C505 -3.3(12)
C503 C504 C505 N60 0.8(12)
C503 C504 C505 C506 -167.4(10)
N60 C505 C506 C507 -8.0(18)
C504 C505 C506 C507 158.5(10)
N60 C505 C506 C601 177.7(10)
C504 C505 C506 C601 -15.8(17)
C505 C506 C507 N57 6.8(17)
C601 C506 C507 N57 -179.3(10)
C505 C506 C507 C508 -161.4(10)
C601 C506 C507 C508 12.6(18)
C479 N55 C508 C489 -7.9(13)
C479 N55 C508 C507 171.2(10)
N56 C489 C508 N55 18.5(16)
C490 C489 C508 N55 -164.3(9)
N56 C489 C508 C507 -160.8(9)
C490 C489 C508 C507 16.4(11)
C506 C507 C508 N55 -23.9(18)
N57 C507 C508 N55 166.7(10)
C506 C507 C508 C489 155.3(10)
N57 C507 C508 C489 -14.1(11)
C506 C507 N57 C490 -164.4(10)
C508 C507 N57 C490 5.5(11)
C506 C507 N57 Ni11 16.2(14)
C508 C507 N57 Ni11 -173.8(7)
C491 C490 N57 C507 -159.6(10)
C489 C490 N57 C507 4.9(11)
C491 C490 N57 Ni11 19.8(15)
C489 C490 N57 Ni11 -175.8(6)
C496 C495 N58 C492 176.3(12)
C494 C495 N58 C492 -7.7(14)
C496 C495 N58 Ni11 0.9(18)
C494 C495 N58 Ni11 177.0(7)
C491 C492 N58 C495 172.2(12)
C493 C492 N58 C495 3.9(13)
C491 C492 N58 Ni11 -12.4(17)
C493 C492 N58 Ni11 179.3(7)
C501 C500 N59 C497 -162.3(11)
C499 C500 N59 C497 6.1(11)
C501 C500 N59 Ni11 14.6(15)
C499 C500 N59 Ni11 -177.1(7)
C496 C497 N59 C500 -168.3(10)
C498 C497 N59 C500 4.0(12)
C496 C497 N59 Ni11 14.9(16)
C498 C497 N59 Ni11 -172.9(7)
C506 C505 N60 C502 170.0(10)
C504 C505 N60 C502 2.1(12)
C506 C505 N60 Ni11 -13.8(16)
C504 C505 N60 Ni11 178.3(7)
C501 C502 N60 C505 168.4(10)
C503 C502 N60 C505 -3.9(11)
C501 C502 N60 Ni11 -7.8(15)
C503 C502 N60 Ni11 179.8(6)
C507 N57 Ni11 N58 152.3(8)
C490 N57 Ni11 N58 -26.9(8)
C507 N57 Ni11 N60 -27.2(8)
C490 N57 Ni11 N60 153.6(8)
C495 N58 Ni11 N57 -162.3(10)
C492 N58 Ni11 N57 23.2(9)
C495 N58 Ni11 N59 19.0(10)
C492 N58 Ni11 N59 -155.4(9)
C505 N60 Ni11 N57 26.1(9)
C502 N60 Ni11 N57 -158.4(9)
C505 N60 Ni11 N59 -155.3(9)
C502 N60 Ni11 N59 20.2(9)
C498 C499 N61 C528 -8.4(15)
C500 C499 N61 C528 170.2(10)
C499 C498 N62 C509 -10.1(15)
C497 C498 N62 C509 174.6(11)
C498 N62 C509 C528 -5.5(15)
C498 N62 C509 C510 175.7(11)
N62 C509 C510 C511 -29.0(19)
C528 C509 C510 C511 152.1(11)
N62 C509 C510 N63 163.6(10)
C528 C509 C510 N63 -15.3(12)
N63 C510 C511 C512 6.6(17)
C509 C510 C511 C512 -159.3(10)
N63 C510 C511 C664 175.6(10)
C509 C510 C511 C664 9.8(18)
C510 C511 C512 N64 -15.5(16)
C664 C511 C512 N64 174.3(10)
C510 C511 C512 C513 158.5(11)
C664 C511 C512 C513 -11.8(15)
N64 C512 C513 C514 -0.5(13)
C511 C512 C513 C514 -174.8(9)
C512 C513 C514 C515 -3.6(13)
C513 C514 C515 N64 6.7(14)
C513 C514 C515 C516 -167.8(11)
N64 C515 C516 C517 -4.9(19)
C514 C515 C516 C517 168.9(12)
N64 C515 C516 C655 178.2(10)
C514 C515 C516 C655 -8.0(17)
C515 C516 C517 N65 5.2(19)
C655 C516 C517 N65 -178.0(10)
C515 C516 C517 C518 -159.8(11)
C655 C516 C517 C518 17.1(18)
N65 C517 C518 C519 2.0(15)
C516 C517 C518 C519 168.4(12)
C517 C518 C519 C520 -2.1(15)
C518 C519 C520 C521 167.0(13)
C518 C519 C520 N65 1.6(15)
C519 C520 C521 C522 -158.2(12)
N65 C520 C521 C522 6(2)
C519 C520 C521 C646 15(2)
N65 C520 C521 C646 179.3(11)
C520 C521 C522 N66 -11(2)
C646 C521 C522 N66 176.2(13)
C520 C521 C522 C523 163.7(13)
C646 C521 C522 C523 -9(2)
N66 C522 C523 C524 1.6(15)
C521 C522 C523 C524 -173.9(11)
C522 C523 C524 C525 -0.9(14)
C523 C524 C525 N66 0.0(14)
C523 C524 C525 C526 -175.3(11)
N66 C525 C526 C527 -15.0(18)
C524 C525 C526 C527 159.5(11)
N66 C525 C526 C637 177.6(12)
C524 C525 C526 C637 -7.9(18)
C525 C526 C527 N63 9.2(17)
C637 C526 C527 N63 175.8(11)
C525 C526 C527 C528 -155.6(10)
C637 C526 C527 C528 10.9(19)
C499 N61 C528 C509 -7.4(14)
C499 N61 C528 C527 170.1(10)
N62 C509 C528 N61 15.5(17)
C510 C509 C528 N61 -165.5(9)
N62 C509 C528 C527 -162.5(10)
C510 C509 C528 C527 16.5(11)
C526 C527 C528 N61 -23.5(18)
N63 C527 C528 N61 169.5(10)
C526 C527 C528 C509 154.3(11)
N63 C527 C528 C509 -12.6(11)
C511 C510 N63 C527 -160.4(10)
C509 C510 N63 C527 7.5(12)
C511 C510 N63 Ni12 20.1(15)
C509 C510 N63 Ni12 -172.1(7)
C526 C527 N63 C510 -164.1(10)
C528 C527 N63 C510 3.0(11)
C526 C527 N63 Ni12 15.4(16)
C528 C527 N63 Ni12 -177.5(6)
C516 C515 N64 C512 167.7(11)
C514 C515 N64 C512 -6.6(13)
C516 C515 N64 Ni12 -11.1(17)
C514 C515 N64 Ni12 174.5(7)
C513 C512 N64 C515 4.4(12)
C511 C512 N64 C515 178.9(10)
C513 C512 N64 Ni12 -176.8(7)
C511 C512 N64 Ni12 -2.2(14)
C516 C517 N65 C520 -166.9(11)
C518 C517 N65 C520 -1.0(13)
C516 C517 N65 Ni12 11.0(18)
C518 C517 N65 Ni12 176.9(8)
C521 C520 N65 C517 -166.6(12)
C519 C520 N65 C517 -0.4(13)
C521 C520 N65 Ni12 15.4(17)
C519 C520 N65 Ni12 -178.3(8)
C526 C525 N66 C522 176.0(11)
C524 C525 N66 C522 0.9(13)
C526 C525 N66 Ni12 -4.7(18)
C524 C525 N66 Ni12 -179.8(7)
C521 C522 N66 C525 173.7(12)
C523 C522 N66 C525 -1.5(14)
C521 C522 N66 Ni12 -5.6(18)
C523 C522 N66 Ni12 179.2(8)
C517 N65 Ni12 N64 -19.4(10)
C520 N65 Ni12 N64 158.0(9)
C517 N65 Ni12 N66 158.7(10)
C520 N65 Ni12 N66 -23.9(9)
C515 N64 Ni12 N65 19.1(10)
C512 N64 Ni12 N65 -159.4(9)
C515 N64 Ni12 N63 -162.3(10)
C512 N64 Ni12 N63 19.1(9)
C510 N63 Ni12 N64 -27.7(9)
C527 N63 Ni12 N64 152.8(9)
C510 N63 Ni12 N66 154.2(9)
C527 N63 Ni12 N66 -25.3(9)
C525 N66 Ni12 N65 -160.5(10)
C522 N66 Ni12 N65 18.6(9)
C525 N66 Ni12 N63 20.9(10)
C522 N66 Ni12 N63 -160.0(9)
C467 C466 C529 C530 91(2)
C465 C466 C529 C530 -89(2)
C467 C466 C529 C534 -90(2)
C465 C466 C529 C534 89.8(18)
C534 C529 C530 C531 -1(3)
C466 C529 C530 C531 178.3(13)
C534 C529 C530 C537 171.8(16)
C466 C529 C530 C537 -9(3)
C529 C530 C531 C532 -1(3)
C537 C530 C531 C532 -173.7(16)
C530 C531 C532 C533 0(3)
C530 C531 C532 C536 -175.0(14)
C531 C532 C533 C534 2(3)
C536 C532 C533 C534 177.6(13)
C532 C533 C534 C529 -4(3)
C532 C533 C534 C535 -178.9(16)
C530 C529 C534 C533 3(3)
C466 C529 C534 C533 -175.7(13)
C530 C529 C534 C535 177.7(15)
C466 C529 C534 C535 -1(2)
C460 C461 C538 C543 103.2(16)
C462 C461 C538 C543 -91.3(16)
C460 C461 C538 C539 -78.0(16)
C462 C461 C538 C539 87.5(14)
C543 C538 C539 C540 6.5(17)
C461 C538 C539 C540 -172.4(10)
C543 C538 C539 C546 -175.7(12)
C461 C538 C539 C546 5.4(17)
C538 C539 C540 C541 1(2)
C546 C539 C540 C541 -177.1(14)
C539 C540 C541 C542 -6(2)
C539 C540 C541 C545 -179.9(13)
C540 C541 C542 C543 4(2)
C545 C541 C542 C543 178.9(12)
C539 C538 C543 C542 -8.1(19)
C461 C538 C543 C542 170.7(10)
C539 C538 C543 C544 178.2(10)
C461 C538 C543 C544 -3.0(19)
C541 C542 C543 C538 2(2)
C541 C542 C543 C544 176.0(12)
C455 C456 C547 C548 -76.4(16)
C457 C456 C547 C548 108.5(14)
C455 C456 C547 C552 94.8(14)
C457 C456 C547 C552 -80.3(15)
C552 C547 C548 C549 2.7(19)
C456 C547 C548 C549 173.0(9)
C552 C547 C548 C555 177.1(12)
C456 C547 C548 C555 -12.6(19)
C547 C548 C549 C550 -2.6(17)
C555 C548 C549 C550 -177.5(12)
C548 C549 C550 C551 4(2)
C548 C549 C550 C554 179.4(11)
C549 C550 C551 C552 -5(2)
C554 C550 C551 C552 179.4(12)
C550 C551 C552 C547 5(2)
C550 C551 C552 C553 -174.7(14)
C548 C547 C552 C551 -3.5(19)
C456 C547 C552 C551 -173.6(9)
C548 C547 C552 C553 175.8(12)
C456 C547 C552 C553 5.7(18)
C450 C451 C556 C557 -92.1(19)
C452 C451 C556 C557 81.2(18)
C450 C451 C556 C561 89.6(19)
C452 C451 C556 C561 -97.1(17)
C561 C556 C557 C558 0.0
C451 C556 C557 C558 -178.3(10)
C561 C556 C557 C564 179.5(16)
C451 C556 C557 C564 1.3(15)
C556 C557 C558 C559 0.0
C564 C557 C558 C559 -179.4(19)
C557 C558 C559 C560 0.0
C557 C558 C559 C563 177.2(13)
C558 C559 C560 C561 0.0
C563 C559 C560 C561 -177.3(12)
C559 C560 C561 C556 0.0
C559 C560 C561 C562 -178.2(15)
C557 C556 C561 C560 0.0
C451 C556 C561 C560 178.3(10)
C557 C556 C561 C562 178.1(15)
C451 C556 C561 C562 -3.5(16)
C487 C486 C565 C566 94.7(13)
C485 C486 C565 C566 -95.6(11)
C487 C486 C565 C570 -90.0(14)
C485 C486 C565 C570 79.7(12)
C570 C565 C566 C567 -5.9(15)
C486 C565 C566 C567 169.3(9)
C570 C565 C566 C573 171.6(10)
C486 C565 C566 C573 -13.2(14)
C565 C566 C567 C568 -1.6(17)
C573 C566 C567 C568 -178.8(11)
C566 C567 C568 C569 6.8(17)
C566 C567 C568 C572 -179.9(11)
C567 C568 C569 C570 -5.1(17)
C572 C568 C569 C570 -178.1(11)
C568 C569 C570 C565 -1.5(17)
C568 C569 C570 C571 -176.6(11)
C566 C565 C570 C569 7.4(15)
C486 C565 C570 C569 -167.7(9)
C566 C565 C570 C571 -177.3(10)
C486 C565 C570 C571 7.6(15)
C480 C481 C574 C575 -93.9(14)
C482 C481 C574 C575 84.2(14)
C480 C481 C574 C579 94.6(14)
C482 C481 C574 C579 -87.4(11)
C579 C574 C575 C576 3.6(16)
C481 C574 C575 C576 -168.6(10)
C579 C574 C575 C582 -178.6(9)
C481 C574 C575 C582 9.2(16)
C574 C575 C576 C577 -0.2(19)
C582 C575 C576 C577 -178.0(10)
C575 C576 C577 C578 -3.4(18)
C575 C576 C577 C581 178.8(11)
C576 C577 C578 C579 3.2(18)
C581 C577 C578 C579 -178.9(10)
C577 C578 C579 C574 0.3(18)
C577 C578 C579 C580 -174.6(10)
C575 C574 C579 C578 -3.7(16)
C481 C574 C579 C578 168.6(11)
C575 C574 C579 C580 171.4(10)
C481 C574 C579 C580 -16.3(14)
C477 C476 C583 C588 -82.1(15)
C475 C476 C583 C588 85.7(14)
C477 C476 C583 C584 105.1(14)
C475 C476 C583 C584 -87.1(15)
C588 C583 C584 C585 1(2)
C476 C583 C584 C585 174.2(13)
C588 C583 C584 C591 178.0(12)
C476 C583 C584 C591 -9.1(19)
C583 C584 C585 C586 -2(2)
C591 C584 C585 C586 -178.8(13)
C584 C585 C586 C587 3(2)
C584 C585 C586 C590 -175.9(13)
C585 C586 C587 C588 -3.0(17)
C590 C586 C587 C588 175.9(11)
C584 C583 C588 C587 -1.6(18)
C476 C583 C588 C587 -174.7(10)
C584 C583 C588 C589 178.5(12)
C476 C583 C588 C589 5.4(18)
C586 C587 C588 C583 2.5(17)
C586 C587 C588 C589 -177.6(11)
C470 C471 C592 C597 103.9(14)
C472 C471 C592 C597 -86.6(13)
C470 C471 C592 C593 -77.6(16)
C472 C471 C592 C593 91.8(14)
C597 C592 C593 C594 3.0(19)
C471 C592 C593 C594 -175.3(11)
C597 C592 C593 C600 -178.4(11)
C471 C592 C593 C600 3.2(18)
C592 C593 C594 C595 0(2)
C600 C593 C594 C595 -178.5(12)
C593 C594 C595 C596 -2(2)
C593 C594 C595 C599 179.0(13)
C594 C595 C596 C597 2(2)
C599 C595 C596 C597 -179.6(13)
C593 C592 C597 C596 -3.5(19)
C471 C592 C597 C596 175.0(11)
C593 C592 C597 C598 -179.9(13)
C471 C592 C597 C598 -1.4(19)
C595 C596 C597 C592 1(2)
C595 C596 C597 C598 177.5(14)
C505 C506 C601 C602 -86.8(13)
C507 C506 C601 C602 98.9(13)
C505 C506 C601 C606 90.3(13)
C507 C506 C601 C606 -84.0(13)
C606 C601 C602 C603 -3.5(15)
C506 C601 C602 C603 173.5(8)
C606 C601 C602 C609 171.5(9)
C506 C601 C602 C609 -11.5(14)
C601 C602 C603 C604 -1.4(14)
C609 C602 C603 C604 -176.6(9)
C602 C603 C604 C605 5.3(17)
C602 C603 C604 C608 -173.5(8)
C603 C604 C605 C606 -4.1(18)
C608 C604 C605 C606 174.8(8)
C602 C601 C606 C607 -179.0(10)
C506 C601 C606 C607 3.9(16)
C602 C601 C606 C605 4.6(15)
C506 C601 C606 C605 -172.4(8)
C604 C605 C606 C601 -1.1(15)
C604 C605 C606 C607 -177.8(11)
C502 C501 C610 C611 88.9(14)
C500 C501 C610 C611 -83.0(15)
C502 C501 C610 C615 -86.1(14)
C500 C501 C610 C615 102.0(14)
C615 C610 C611 C612 -0.6(19)
C501 C610 C611 C612 -175.7(9)
C615 C610 C611 C618 179.2(10)
C501 C610 C611 C618 4.1(17)
C610 C611 C612 C613 3.2(18)
C618 C611 C612 C613 -176.6(11)
C611 C612 C613 C614 -1(2)
C611 C612 C613 C617 174.6(10)
C612 C613 C614 C615 -3(2)
C617 C613 C614 C615 -179.0(10)
C611 C610 C615 C614 -3.7(17)
C501 C610 C615 C614 171.4(9)
C611 C610 C615 C616 177.1(11)
C501 C610 C615 C616 -7.8(17)
C613 C614 C615 C610 5.5(18)
C613 C614 C615 C616 -175.3(12)
C495 C496 C619 C624 82.4(15)
C497 C496 C619 C624 -81.4(15)
C495 C496 C619 C620 -92.7(15)
C497 C496 C619 C620 103.5(13)
C624 C619 C620 C621 0.5(17)
C496 C619 C620 C621 175.7(9)
C624 C619 C620 C627 176.8(10)
C496 C619 C620 C627 -7.9(16)
C619 C620 C621 C622 -3.3(18)
C627 C620 C621 C622 -179.4(12)
C620 C621 C622 C623 3(2)
C620 C621 C622 C626 -176.6(11)
C621 C622 C623 C624 0(2)
C626 C622 C623 C624 179.6(10)
C622 C623 C624 C619 -3(2)
C622 C623 C624 C625 -177.5(14)
C620 C619 C624 C623 2.3(17)
C496 C619 C624 C623 -172.9(10)
C620 C619 C624 C625 177.5(11)
C496 C619 C624 C625 2.3(17)
C492 C491 C628 C629 88.4(12)
C490 C491 C628 C629 -84.7(12)
C492 C491 C628 C633 -85.6(12)
C490 C491 C628 C633 101.3(11)
C633 C628 C629 C630 0.0
C491 C628 C629 C630 -173.9(8)
C633 C628 C629 C636 -178.7(11)
C491 C628 C629 C636 7.4(11)
C628 C629 C630 C631 0.0
C636 C629 C630 C631 178.7(11)
C629 C630 C631 C632 0.0
C629 C630 C631 C635 -179.7(9)
C630 C631 C632 C633 0.0
C635 C631 C632 C633 179.7(10)
C631 C632 C633 C628 0.0
C631 C632 C633 C634 -177.6(11)
C629 C628 C633 C632 0.0
C491 C628 C633 C632 174.0(8)
C629 C628 C633 C634 177.5(11)
C491 C628 C633 C634 -8.5(12)
C527 C526 C637 C638 108.0(14)
C525 C526 C637 C638 -85.2(15)
C527 C526 C637 C642 -77.5(16)
C525 C526 C637 C642 89.2(15)
C526 C637 C638 C639 171.9(12)
C642 C637 C638 C639 -2.8(17)
C526 C637 C638 C645 -10.2(18)
C642 C637 C638 C645 175.0(10)
C637 C638 C639 C640 -3(2)
C645 C638 C639 C640 178.8(11)
C638 C639 C640 C641 7(2)
C638 C639 C640 C644 -178.5(12)
C639 C640 C641 C642 -5.5(19)
C644 C640 C641 C642 -179.6(12)
C640 C641 C642 C637 -0.3(19)
C640 C641 C642 C643 -173.5(11)
C638 C637 C642 C641 4.7(17)
C526 C637 C642 C641 -169.9(11)
C638 C637 C642 C643 178.4(10)
C526 C637 C642 C643 3.8(17)
C520 C521 C646 C647 -85.3(18)
C522 C521 C646 C647 88.0(19)
C520 C521 C646 C651 97.0(15)
C522 C521 C646 C651 -89.7(16)
C521 C646 C647 C648 -178.0(12)
C651 C646 C647 C648 0(2)
C521 C646 C647 C654 -3(2)
C651 C646 C647 C654 175.1(13)
C646 C647 C648 C649 -2(2)
C654 C647 C648 C649 -177.0(15)
C647 C648 C649 C650 1(2)
C647 C648 C649 C653 175.7(13)
C648 C649 C650 C651 2(2)
C653 C649 C650 C651 -173.1(12)
C649 C650 C651 C646 -4(2)
C649 C650 C651 C652 178.8(14)
C647 C646 C651 C650 3(2)
C521 C646 C651 C650 -179.4(12)
C647 C646 C651 C652 -179.8(13)
C521 C646 C651 C652 -2(2)
C517 C516 C655 C656 94.2(12)
C515 C516 C655 C656 -88.9(11)
C517 C516 C655 C660 -77.4(12)
C515 C516 C655 C660 99.5(11)
C660 C655 C656 C657 0.0
C516 C655 C656 C657 -171.8(8)
C660 C655 C656 C663 -179.5(8)
C516 C655 C656 C663 8.8(10)
C655 C656 C657 C658 0.0
C663 C656 C657 C658 179.5(8)
C656 C657 C658 C659 0.0
C656 C657 C658 C662 178.7(10)
C657 C658 C659 C660 0.0
C662 C658 C659 C660 -178.7(10)
C658 C659 C660 C655 0.0
C658 C659 C660 C661 -177.5(9)
C656 C655 C660 C659 0.0
C516 C655 C660 C659 171.4(9)
C656 C655 C660 C661 177.4(9)
C516 C655 C660 C661 -11.2(10)
C510 C511 C664 C669 106.7(14)
C512 C511 C664 C669 -83.3(13)
C510 C511 C664 C665 -76.3(15)
C512 C511 C664 C665 93.7(12)
C669 C664 C665 C666 4.7(16)
C511 C664 C665 C666 -172.3(10)
C669 C664 C665 C672 -178.7(11)
C511 C664 C665 C672 4.3(17)
C664 C665 C666 C667 -2.1(17)
C672 C665 C666 C667 -178.9(11)
C665 C666 C667 C668 0.4(19)
C665 C666 C667 C671 179.1(10)
C666 C667 C668 C669 -1(2)
C671 C667 C668 C669 -179.9(12)
C667 C668 C669 C664 4(2)
C667 C668 C669 C670 -179.1(12)
C665 C664 C669 C668 -5.8(18)
C511 C664 C669 C668 171.2(11)
C665 C664 C669 C670 177.4(10)
C511 C664 C669 C670 -5.6(17)
